data_7021264
loop_
_publ_author_name
'Stephenson, Andrew'
'Sykes, Daniel'
'Ward, Michael D.'

_publ_section_title
;
 Cu12 and Cd16 coordination cages and their Cu3 and Cd3 subcomponents, and
 the role of inter-ligand \p-stacking in stabilising cage complexes.
;
_journal_issue 19
_journal_name_full 'Dalton transactions (Cambridge, England : 2003)'
_journal_page_first 6756
_journal_page_last 6767
_journal_paper_doi 10.1039/c3dt50161b
_journal_volume 42
_journal_year 2013
_chemical_formula_moiety 'Cd16(C28H22N6)24 (BF4)32 (CH3CN)11'
_chemical_formula_sum 'C694 H561 B32 Cd16 F128 N155'
_chemical_formula_weight 15648.30
_chemical_name_systematic
;
?
;
_space_group_IT_number 2
_symmetry_cell_setting triclinic
_symmetry_space_group_name_Hall '-P 1'
_symmetry_space_group_name_H-M 'P -1'
_atom_sites_solution_hydrogens geom
_atom_sites_solution_primary direct
_atom_sites_solution_secondary difmap
_audit_creation_method SHELXL-97
_cell_angle_alpha 75.080(8)
_cell_angle_beta 73.819(9)
_cell_angle_gamma 64.522(9)
_cell_formula_units_Z 2
_cell_length_a 34.450(4)
_cell_length_b 36.508(4)
_cell_length_c 44.278(5)
_cell_measurement_reflns_used 553688
_cell_measurement_temperature 120(2)
_cell_measurement_theta_max 0.7452
_cell_measurement_theta_min 0.6468
_cell_volume 47669(10)
_computing_cell_refinement 'DENZO (Otwinowski & Minor, 1997) & COLLECT (Hooft, R.W.W., 1998)'
_computing_data_collection 'COLLECT (Hooft, R.W.W., 1998)'
_computing_data_reduction 'DENZO (Otwinowski & Minor, 1997) & COLLECT (Hooft, R.W.W., 1998)'
_computing_structure_refinement 'SHELXL-97 (Sheldrick, 2008)'
_computing_structure_solution 'SHELXS-97 (Sheldrick, 2008)'
_diffrn_ambient_temperature 120(2)
_diffrn_detector_area_resol_mean '4096x4096pixels / 62x62mm'
_diffrn_measured_fraction_theta_full 0.959
_diffrn_measured_fraction_theta_max 0.959
_diffrn_measurement_device_type 'Bruker-Nonius APEX II CCD cam on \k-goniostat'
_diffrn_measurement_method '\f & \w scans'
_diffrn_radiation_monochromator '10cm confocal mirrors'
_diffrn_radiation_source 'Bruker-Nonius FR591 rotating anode'
_diffrn_radiation_type MoK\a
_diffrn_radiation_wavelength 0.71073
_diffrn_reflns_av_R_equivalents 0.0651
_diffrn_reflns_av_sigmaI/netI 0.1165
_diffrn_reflns_limit_h_max 41
_diffrn_reflns_limit_h_min -41
_diffrn_reflns_limit_k_max 43
_diffrn_reflns_limit_k_min -43
_diffrn_reflns_limit_l_max 52
_diffrn_reflns_limit_l_min -52
_diffrn_reflns_number 553688
_diffrn_reflns_theta_full 25.17
_diffrn_reflns_theta_max 25.17
_diffrn_reflns_theta_min 2.91
_exptl_absorpt_coefficient_mu 0.424
_exptl_absorpt_correction_T_max 0.9588
_exptl_absorpt_correction_T_min 0.8905
_exptl_absorpt_correction_type multi-scan
_exptl_absorpt_process_details sadabs
_exptl_crystal_colour colourless
_exptl_crystal_density_diffrn 1.090
_exptl_crystal_density_method 'not measured'
_exptl_crystal_description Shard
_exptl_crystal_F_000 15780
_exptl_crystal_size_max 0.28
_exptl_crystal_size_mid 0.19
_exptl_crystal_size_min 0.10
_refine_diff_density_max 2.657
_refine_diff_density_min -1.258
_refine_diff_density_rms 0.109
_refine_ls_extinction_method none
_refine_ls_goodness_of_fit_ref 1.055
_refine_ls_hydrogen_treatment constr
_refine_ls_matrix_type fullcycle
_refine_ls_number_parameters 6653
_refine_ls_number_reflns 164233
_refine_ls_number_restraints 8555
_refine_ls_restrained_S_all 1.058
_refine_ls_R_factor_all 0.2116
_refine_ls_R_factor_gt 0.1211
_refine_ls_shift/su_max 0.039
_refine_ls_shift/su_mean 0.002
_refine_ls_structure_factor_coef Fsqd
_refine_ls_weighting_details 'calc w=1/[\s^2^(Fo^2^)+(0.2000P)^2^+0.0000P] where P=(Fo^2^+2Fc^2^)/3'
_refine_ls_weighting_scheme calc
_refine_ls_wR_factor_gt 0.3272
_refine_ls_wR_factor_ref 0.3744
_reflns_number_gt 66912
_reflns_number_total 164233
_reflns_threshold_expression >2sigma(I)
_cod_data_source_file c3dt50161b.txt
_cod_data_source_block 1148r2p-1
_cod_depositor_comments
;
The following automatic conversions were performed:

'_symmetry_cell_setting' value 'Triclinic' changed to 'triclinic'
according to /home/saulius/struct/CIF-dictionaries/cif_core.dic
dictionary named 'cif_core.dic' version 2.4.2 from 2011-04-26.

Automatic conversion script
Id: cif_fix_values 1891 2012-01-12 08:04:46Z andrius 
;
_cod_original_cell_volume 47669(9)
_cod_original_sg_symbol_H-M P-1
_cod_database_code 7021264

loop_
_symmetry_equiv_pos_as_xyz
'x, y, z'
'-x, -y, -z'

loop_
_atom_site_label
_atom_site_type_symbol
_atom_site_fract_x
_atom_site_fract_y
_atom_site_fract_z
_atom_site_U_iso_or_equiv
_atom_site_adp_type
_atom_site_occupancy
_atom_site_symmetry_multiplicity
_atom_site_calc_flag
_atom_site_refinement_flags
Cd1 Cd 0.86123(2) 0.486575(19) 0.001893(14) 0.06126(17) Uani 1 1 d .
Cd2 Cd 1.02336(2) 0.189471(19) -0.020351(15) 0.06810(18) Uani 1 1 d .
Cd3 Cd 0.70040(2) 0.32869(2) -0.039922(16) 0.07358(19) Uani 1 1 d .
Cd4 Cd 0.39675(2) 0.58652(2) 0.232733(18) 0.0855(2) Uani 1 1 d .
Cd5 Cd 0.38930(2) 0.39999(2) 0.453360(17) 0.0816(2) Uani 1 1 d .
Cd6 Cd 0.33418(2) 0.31989(2) 0.273625(16) 0.0744(2) Uani 1 1 d .
Cd7 Cd 0.70373(4) -0.08826(3) 0.430196(18) 0.1126(3) Uani 1 1 d .
Cd8 Cd 0.76228(3) -0.09518(3) 0.194523(19) 0.0963(2) Uani 1 1 d .
Cd9 Cd 1.01525(3) -0.13113(2) 0.300217(19) 0.0873(2) Uani 1 1 d .
Cd10 Cd 0.81222(3) 0.50571(3) 0.368588(18) 0.0937(2) Uani 1 1 d .
Cd11 Cd 0.88543(3) 0.21678(2) 0.502089(19) 0.0977(3) Uani 1 1 d .
Cd12 Cd 1.09775(3) 0.27235(3) 0.299633(19) 0.0918(2) Uani 1 1 d .
Cd13 Cd 0.68480(3) 0.56825(4) 0.195796(19) 0.1228(4) Uani 1 1 d .
Cd14 Cd 0.64023(3) 0.16314(3) 0.494174(18) 0.0949(2) Uani 1 1 d .
Cd15 Cd 0.56905(3) 0.17067(3) 0.129422(17) 0.1035(3) Uani 1 1 d .
Cd16 Cd 1.09858(3) 0.08681(2) 0.183488(19) 0.1014(3) Uani 1 1 d .
N11A N 0.78979(15) 0.4989(2) 0.02333(12) 0.081(2) Uani 1 1 d GU
C12A C 0.77956(19) 0.46758(16) 0.04473(14) 0.076(2) Uani 1 1 d GU
C13A C 0.7361(2) 0.4737(2) 0.05825(14) 0.097(3) Uani 1 1 d GU
H1A H 0.7291 0.4523 0.0729 0.117 Uiso 1 1 calc R
C14A C 0.70285(15) 0.5112(3) 0.05036(16) 0.121(4) Uani 1 1 d GU
H2A H 0.6731 0.5153 0.0596 0.145 Uiso 1 1 calc R
C15A C 0.71309(18) 0.54247(19) 0.02896(17) 0.114(3) Uani 1 1 d GU
H3A H 0.6904 0.5681 0.0236 0.137 Uiso 1 1 calc R
C16A C 0.7566(2) 0.53634(17) 0.01545(13) 0.090(3) Uani 1 1 d GU
H4A H 0.7636 0.5577 0.0008 0.108 Uiso 1 1 calc R
N21A N 0.88541(16) 0.39285(17) 0.05625(13) 0.082(2) Uani 1 1 d GU
N22A N 0.85708(19) 0.43072(15) 0.04157(11) 0.0703(18) Uani 1 1 d GU
C23A C 0.81336(16) 0.43328(18) 0.05348(15) 0.077(2) Uani 1 1 d GU
C24A C 0.8147(2) 0.3970(2) 0.07551(14) 0.093(3) Uani 1 1 d GU
H5A H 0.7901 0.3905 0.0871 0.111 Uiso 1 1 calc R
C25A C 0.8592(2) 0.37200(15) 0.07722(13) 0.088(3) Uani 1 1 d GU
H6A H 0.8696 0.3459 0.0901 0.105 Uiso 1 1 calc R
C26A C 0.9301(3) 0.3815(3) 0.0493(2) 0.076(2) Uani 1 1 d U
H7A H 0.9422 0.3640 0.0683 0.092 Uiso 1 1 calc R
H8B H 0.9366 0.4065 0.0447 0.092 Uiso 1 1 calc R
N31A N 0.99168(17) 0.16919(18) -0.04811(12) 0.0773(19) Uani 1 1 d GU
C32A C 0.96993(19) 0.19810(14) -0.07143(13) 0.065(2) Uani 1 1 d GU
C33A C 0.95036(19) 0.18699(18) -0.08918(12) 0.080(2) Uani 1 1 d GU
H9A H 0.9355 0.2067 -0.1051 0.096 Uiso 1 1 calc R
C34A C 0.9525(2) 0.1470(2) -0.08361(15) 0.091(3) Uani 1 1 d GU
H10A H 0.9392 0.1394 -0.0957 0.109 Uiso 1 1 calc R
C35A C 0.9743(2) 0.11805(15) -0.06028(17) 0.096(3) Uani 1 1 d GU
H11A H 0.9758 0.0907 -0.0565 0.115 Uiso 1 1 calc R
C36A C 0.99386(19) 0.12916(16) -0.04253(14) 0.087(3) Uani 1 1 d GU
H12A H 1.0087 0.1094 -0.0266 0.105 Uiso 1 1 calc R
N41A N 0.99351(18) 0.28405(15) -0.07170(13) 0.0711(18) Uani 1 1 d GU
N42A N 0.99580(17) 0.24326(14) -0.06001(11) 0.0665(17) Uani 1 1 d GU
C43A C 0.9715(2) 0.23516(15) -0.07687(14) 0.070(2) Uani 1 1 d GU
C44A C 0.9543(2) 0.27095(19) -0.09898(13) 0.077(2) Uani 1 1 d GU
H13A H 0.9367 0.2741 -0.1134 0.092 Uiso 1 1 calc R
C45A C 0.9678(2) 0.30116(14) -0.09578(13) 0.082(2) Uani 1 1 d GU
H14A H 0.9610 0.3281 -0.1077 0.099 Uiso 1 1 calc R
C46A C 1.0163(3) 0.3007(3) -0.0612(2) 0.071(2) Uani 1 1 d U
H15A H 1.0232 0.3213 -0.0789 0.085 Uiso 1 1 calc R
H16B H 1.0445 0.2784 -0.0572 0.085 Uiso 1 1 calc R
C51A C 0.95306(12) 0.35846(13) 0.02137(9) 0.066(2) Uani 1 1 d GU
C52A C 0.92944(11) 0.34857(14) 0.00612(11) 0.065(2) Uani 1 1 d GU
H17A H 0.8991 0.3548 0.0141 0.078 Uiso 1 1 calc R
C53A C 0.95028(14) 0.32964(14) -0.02078(11) 0.067(2) Uani 1 1 d GU
H18A H 0.9341 0.3229 -0.0312 0.081 Uiso 1 1 calc R
C54A C 0.99473(14) 0.32059(13) -0.03243(9) 0.066(2) Uani 1 1 d GU
C55A C 1.01834(11) 0.33048(9) -0.01718(8) 0.067(2) Uani 1 1 d GU
C56A C 0.99750(12) 0.34942(9) 0.00972(8) 0.067(2) Uani 1 1 d GU
C61A C 1.02111(15) 0.35931(14) 0.02497(10) 0.073(2) Uani 1 1 d GU
H19A H 1.0069 0.3722 0.0434 0.088 Uiso 1 1 calc R
C62A C 1.06556(15) 0.35026(15) 0.01332(13) 0.080(2) Uani 1 1 d GU
H20A H 1.0817 0.3570 0.0237 0.096 Uiso 1 1 calc R
C63A C 1.08639(12) 0.33133(15) -0.01358(13) 0.084(2) Uani 1 1 d GU
H21A H 1.1168 0.3251 -0.0215 0.101 Uiso 1 1 calc R
C64A C 1.06278(12) 0.32144(14) -0.02883(11) 0.074(2) Uani 1 1 d GU
H22A H 1.0770 0.3085 -0.0472 0.089 Uiso 1 1 calc R
N11B N 1.0387(2) 0.22034(16) 0.01126(13) 0.089(2) Uani 1 1 d GU
C12B C 1.00671(19) 0.23563(18) 0.03709(15) 0.081(2) Uani 1 1 d GU
C13B C 1.0156(2) 0.25278(18) 0.05772(13) 0.105(3) Uani 1 1 d GU
H23B H 0.9937 0.2632 0.0754 0.126 Uiso 1 1 calc R
C14B C 1.0564(3) 0.25463(18) 0.05251(15) 0.102(3) Uani 1 1 d GU
H24B H 1.0625 0.2663 0.0666 0.122 Uiso 1 1 calc R
C15B C 1.0884(2) 0.2393(2) 0.02668(18) 0.108(3) Uani 1 1 d GU
H25B H 1.1164 0.2406 0.0231 0.129 Uiso 1 1 calc R
C16B C 1.0796(2) 0.22220(18) 0.00606(14) 0.094(3) Uani 1 1 d GU
H26B H 1.1015 0.2117 -0.0116 0.113 Uiso 1 1 calc R
N21B N 0.9216(2) 0.2041(2) 0.03615(16) 0.101(2) Uani 1 1 d GU
N22B N 0.96274(19) 0.20753(17) 0.02323(12) 0.081(2) Uani 1 1 d GU
C23B C 0.9679(2) 0.2312(2) 0.04163(16) 0.082(2) Uani 1 1 d GU
C24B C 0.9299(3) 0.2424(2) 0.06592(14) 0.105(3) Uani 1 1 d GU
H27B H 0.9246 0.2583 0.0817 0.126 Uiso 1 1 calc R
C25B C 0.90131(19) 0.2256(2) 0.06253(15) 0.113(3) Uani 1 1 d GU
H28B H 0.8735 0.2283 0.0756 0.135 Uiso 1 1 calc R
C26B C 0.9066(4) 0.1829(3) 0.0229(3) 0.095(3) Uani 1 1 d U
H29C H 0.8872 0.1718 0.0401 0.115 Uiso 1 1 calc R
H30D H 0.9321 0.1592 0.0148 0.115 Uiso 1 1 calc R
N31B N 0.6802(2) 0.39796(14) -0.05437(15) 0.088(2) Uani 1 1 d GU
C32B C 0.71297(17) 0.41141(18) -0.07259(15) 0.088(2) Uani 1 1 d GU
C33B C 0.7035(2) 0.4532(2) -0.08235(16) 0.106(3) Uani 1 1 d GU
H31B H 0.7259 0.4624 -0.0948 0.128 Uiso 1 1 calc R
C34B C 0.6612(3) 0.48156(14) -0.07391(17) 0.114(3) Uani 1 1 d GU
H32B H 0.6547 0.5101 -0.0806 0.137 Uiso 1 1 calc R
C35B C 0.6284(2) 0.46812(19) -0.05569(18) 0.121(4) Uani 1 1 d GU
H33B H 0.5995 0.4875 -0.0499 0.145 Uiso 1 1 calc R
C36B C 0.63790(19) 0.4263(2) -0.04592(16) 0.114(3) Uani 1 1 d GU
H34B H 0.6155 0.4171 -0.0335 0.137 Uiso 1 1 calc R
N41B N 0.80385(19) 0.31727(16) -0.08728(14) 0.088(2) Uani 1 1 d GU
N42B N 0.76014(18) 0.34049(19) -0.07345(12) 0.079(2) Uani 1 1 d GU
C43B C 0.75314(18) 0.38277(17) -0.08242(14) 0.080(2) Uani 1 1 d GU
C44B C 0.7925(2) 0.38569(19) -0.10178(14) 0.083(2) Uani 1 1 d GU
H35B H 0.7971 0.4104 -0.1111 0.100 Uiso 1 1 calc R
C45B C 0.82387(16) 0.3452(2) -0.10479(14) 0.096(3) Uani 1 1 d GU
H36B H 0.8531 0.3381 -0.1165 0.115 Uiso 1 1 calc R
C46B C 0.8201(3) 0.2745(3) -0.0845(2) 0.087(3) Uani 1 1 d U
H37C H 0.8423 0.2661 -0.1039 0.105 Uiso 1 1 calc R
H38D H 0.7958 0.2664 -0.0837 0.105 Uiso 1 1 calc R
C51B C 0.88162(17) 0.20782(16) -0.00417(11) 0.091(3) Uani 1 1 d GU
C52B C 0.87243(17) 0.24965(16) -0.01316(13) 0.078(2) Uani 1 1 d GU
H39B H 0.8802 0.2634 -0.0017 0.093 Uiso 1 1 calc R
C53B C 0.85193(17) 0.27138(12) -0.03894(13) 0.075(2) Uani 1 1 d GU
H40B H 0.8457 0.3000 -0.0451 0.091 Uiso 1 1 calc R
C54B C 0.84062(16) 0.25127(14) -0.05573(11) 0.076(2) Uani 1 1 d GU
C55B C 0.84981(12) 0.20944(13) -0.04675(10) 0.087(2) Uani 1 1 d GU
C56B C 0.87031(12) 0.18772(12) -0.02097(10) 0.091(3) Uani 1 1 d GU
C61B C 0.87950(18) 0.14589(12) -0.01198(15) 0.108(3) Uani 1 1 d GU
H41B H 0.8935 0.1310 0.0056 0.130 Uiso 1 1 calc R
C62B C 0.8682(2) 0.12578(14) -0.02877(19) 0.127(4) Uani 1 1 d GU
H42B H 0.8745 0.0972 -0.0226 0.152 Uiso 1 1 calc R
C63B C 0.8477(2) 0.14750(19) -0.05455(18) 0.126(4) Uani 1 1 d GU
H43B H 0.8400 0.1338 -0.0660 0.151 Uiso 1 1 calc R
C64B C 0.83850(18) 0.18933(19) -0.06354(14) 0.111(3) Uani 1 1 d GU
H44B H 0.8245 0.2042 -0.0812 0.134 Uiso 1 1 calc R
N11C N 0.93506(12) 0.45795(15) -0.01919(11) 0.0635(17) Uani 1 1 d GU
C12C C 0.94648(15) 0.43934(16) -0.04583(12) 0.0609(19) Uani 1 1 d GU
C13C C 0.98993(17) 0.42437(16) -0.06147(10) 0.067(2) Uani 1 1 d GU
H45C H 0.9977 0.4116 -0.0797 0.080 Uiso 1 1 calc R
C14C C 1.02196(13) 0.42802(17) -0.05046(13) 0.069(2) Uani 1 1 d GU
H46C H 1.0517 0.4178 -0.0611 0.083 Uiso 1 1 calc R
C15C C 1.01054(15) 0.44663(17) -0.02382(13) 0.074(2) Uani 1 1 d GU
H47C H 1.0324 0.4491 -0.0163 0.089 Uiso 1 1 calc R
C16C C 0.96709(17) 0.46160(15) -0.00819(10) 0.063(2) Uani 1 1 d GU
H48C H 0.9593 0.4743 0.0100 0.075 Uiso 1 1 calc R
N21C N 0.84292(12) 0.45865(16) -0.06116(12) 0.0663(17) Uani 1 1 d GDU
N22C N 0.87045(16) 0.46145(14) -0.04395(10) 0.0629(16) Uani 1 1 d GU
C23C C 0.91453(13) 0.43793(17) -0.05682(12) 0.0571(18) Uani 1 1 d GU
C24C C 0.91425(15) 0.42059(16) -0.08199(12) 0.063(2) Uani 1 1 d GU
H49C H 0.9393 0.4034 -0.0948 0.076 Uiso 1 1 calc R
C25C C 0.86999(18) 0.43340(18) -0.08466(12) 0.076(2) Uani 1 1 d GU
H50C H 0.8602 0.4263 -0.0996 0.092 Uiso 1 1 calc R
C26C C 0.7987(2) 0.4806(3) -0.0560(2) 0.083(2) Uani 1 1 d DU
H51E H 0.7894 0.4905 -0.0769 0.100 Uiso 1 1 calc R
H52F H 0.7924 0.5050 -0.0469 0.100 Uiso 1 1 calc R
N31C N 0.72828(18) 0.26201(16) -0.01862(15) 0.088(2) Uani 1 1 d GU
C32C C 0.7427(2) 0.2529(2) 0.00983(15) 0.092(3) Uani 1 1 d GU
C33C C 0.7593(2) 0.2123(2) 0.02471(14) 0.114(4) Uani 1 1 d GU
H53C H 0.7691 0.2061 0.0442 0.137 Uiso 1 1 calc R
C34C C 0.7615(2) 0.18092(16) 0.01116(19) 0.124(4) Uani 1 1 d GU
H54C H 0.7729 0.1532 0.0213 0.149 Uiso 1 1 calc R
C35C C 0.7472(2) 0.19006(19) -0.0173(2) 0.123(4) Uani 1 1 d GU
H55C H 0.7487 0.1686 -0.0266 0.148 Uiso 1 1 calc R
C36C C 0.7305(2) 0.2306(2) -0.03218(14) 0.103(3) Uani 1 1 d GU
H56C H 0.7207 0.2369 -0.0516 0.124 Uiso 1 1 calc R
N41C N 0.7128(2) 0.3497(2) 0.03144(17) 0.106(2) Uani 1 1 d GU
N42C N 0.7159(2) 0.3245(2) 0.01055(13) 0.100(2) Uani 1 1 d GU
C43C C 0.7399(2) 0.2830(2) 0.02273(18) 0.098(3) Uani 1 1 d GU
C44C C 0.7516(2) 0.2827(3) 0.05115(17) 0.125(4) Uani 1 1 d GU
H57C H 0.7678 0.2590 0.0643 0.150 Uiso 1 1 calc R
C45C C 0.7349(3) 0.3239(3) 0.05653(14) 0.126(4) Uani 1 1 d GU
H58C H 0.7379 0.3327 0.0739 0.151 Uiso 1 1 calc R
C46C C 0.6912(4) 0.3932(4) 0.0241(3) 0.121(3) Uani 1 1 d U
H59E H 0.6768 0.4043 0.0444 0.146 Uiso 1 1 calc R
H60F H 0.6680 0.3993 0.0124 0.146 Uiso 1 1 calc R
C51C C 0.77010(13) 0.45719(16) -0.03373(11) 0.073(2) Uani 1 1 d GU
C52C C 0.78953(13) 0.41506(16) -0.02402(12) 0.073(2) Uani 1 1 d GU
H61C H 0.8201 0.4008 -0.0308 0.087 Uiso 1 1 calc R
C53C C 0.76421(17) 0.39376(14) -0.00444(13) 0.083(2) Uani 1 1 d GU
H62C H 0.7775 0.3650 0.0022 0.100 Uiso 1 1 calc R
C54C C 0.71947(17) 0.41457(15) 0.00543(13) 0.101(3) Uani 1 1 d GU
C55C C 0.70005(12) 0.45670(15) -0.00428(10) 0.101(3) Uani 1 1 d GU
C56C C 0.72536(13) 0.47800(13) -0.02386(9) 0.092(3) Uani 1 1 d GU
C61C C 0.70594(18) 0.52013(14) -0.03356(14) 0.110(3) Uani 1 1 d GU
H63C H 0.7232 0.5347 -0.0469 0.132 Uiso 1 1 calc R
C62C C 0.66120(19) 0.54095(15) -0.02369(17) 0.131(4) Uani 1 1 d GU
H64C H 0.6479 0.5697 -0.0303 0.157 Uiso 1 1 calc R
C63C C 0.63588(14) 0.5196(2) -0.00412(18) 0.146(4) Uani 1 1 d GU
H65C H 0.6053 0.5339 0.0026 0.175 Uiso 1 1 calc R
C64C C 0.65531(13) 0.4775(2) 0.00559(15) 0.128(4) Uani 1 1 d GU
H66C H 0.6380 0.4630 0.0190 0.154 Uiso 1 1 calc R
N11D N 0.3576(2) 0.57874(18) 0.20178(18) 0.102(2) Uani 1 1 d GU
C12D C 0.3219(2) 0.5685(2) 0.21808(14) 0.101(3) Uani 1 1 d GU
C13D C 0.2954(2) 0.5651(2) 0.2013(2) 0.117(3) Uani 1 1 d GU
H67D H 0.2710 0.5581 0.2124 0.141 Uiso 1 1 calc R
C14D C 0.3045(3) 0.5719(2) 0.1682(2) 0.143(4) Uani 1 1 d GU
H68D H 0.2863 0.5696 0.1567 0.171 Uiso 1 1 calc R
C15D C 0.3401(3) 0.5822(2) 0.15187(14) 0.144(4) Uani 1 1 d GU
H69D H 0.3463 0.5868 0.1292 0.173 Uiso 1 1 calc R
C16D C 0.3667(2) 0.5856(2) 0.16867(18) 0.115(3) Uani 1 1 d GU
H70D H 0.3911 0.5926 0.1575 0.137 Uiso 1 1 calc R
N21D N 0.3213(2) 0.5679(2) 0.29951(16) 0.100(2) Uani 1 1 d GU
N22D N 0.33882(18) 0.57298(18) 0.26636(17) 0.096(2) Uani 1 1 d GU
C23D C 0.3147(2) 0.5632(2) 0.25057(16) 0.091(2) Uani 1 1 d GU
C24D C 0.2822(2) 0.5521(2) 0.2740(2) 0.116(3) Uani 1 1 d GU
H71D H 0.2614 0.5441 0.2701 0.139 Uiso 1 1 calc R
C25D C 0.2863(2) 0.5550(2) 0.30422(18) 0.111(3) Uani 1 1 d GU
H72D H 0.2687 0.5493 0.3241 0.133 Uiso 1 1 calc R
C26D C 0.3371(4) 0.5785(3) 0.3199(3) 0.107(3) Uani 1 1 d U
H73G H 0.3122 0.5920 0.3363 0.128 Uiso 1 1 calc R
H74H H 0.3498 0.5989 0.3077 0.128 Uiso 1 1 calc R
N31D N 0.4102(2) 0.33352(16) 0.44663(18) 0.092(2) Uani 1 1 d GU
C32D C 0.4417(2) 0.3204(2) 0.41993(16) 0.107(3) Uani 1 1 d GU
C33D C 0.45663(19) 0.2800(3) 0.41509(16) 0.111(3) Uani 1 1 d GU
H75D H 0.4781 0.2710 0.3968 0.134 Uiso 1 1 calc R
C34D C 0.4402(2) 0.25276(17) 0.4370(2) 0.109(3) Uani 1 1 d GU
H76D H 0.4504 0.2252 0.4336 0.131 Uiso 1 1 calc R
C35D C 0.4087(2) 0.2659(2) 0.46366(18) 0.107(3) Uani 1 1 d GU
H77D H 0.3975 0.2473 0.4786 0.128 Uiso 1 1 calc R
C36D C 0.39377(18) 0.3063(2) 0.46849(14) 0.092(3) Uani 1 1 d GU
H78D H 0.3723 0.3153 0.4867 0.110 Uiso 1 1 calc R
N41D N 0.4725(3) 0.4059(2) 0.3850(2) 0.131(3) Uani 1 1 d GU
N42D N 0.44721(19) 0.3859(3) 0.40832(14) 0.106(3) Uani 1 1 d GU
C43D C 0.4597(3) 0.3463(2) 0.4008(2) 0.110(3) Uani 1 1 d GU
C44D C 0.4927(3) 0.3418(3) 0.3728(2) 0.153(5) Uani 1 1 d GU
H79D H 0.5070 0.3183 0.3624 0.184 Uiso 1 1 calc R
C45D C 0.5006(2) 0.3786(3) 0.36299(16) 0.150(5) Uani 1 1 d GU
H80D H 0.5211 0.3841 0.3449 0.180 Uiso 1 1 calc R
C46D C 0.4699(4) 0.4459(4) 0.3849(3) 0.135(4) Uani 1 1 d U
H81G H 0.4992 0.4470 0.3757 0.162 Uiso 1 1 calc R
H82H H 0.4620 0.4510 0.4072 0.162 Uiso 1 1 calc R
C51D C 0.37146(17) 0.54297(19) 0.33660(13) 0.100(3) Uani 1 1 d GU
C52D C 0.3820(2) 0.5024(2) 0.33421(13) 0.093(3) Uani 1 1 d GU
H83D H 0.3670 0.4963 0.3224 0.112 Uiso 1 1 calc R
C53D C 0.4147(2) 0.47080(18) 0.34905(15) 0.105(3) Uani 1 1 d GU
H84D H 0.4219 0.4431 0.3474 0.126 Uiso 1 1 calc R
C54D C 0.43674(19) 0.47977(17) 0.36627(15) 0.119(3) Uani 1 1 d GU
C55D C 0.42617(15) 0.52034(18) 0.36866(10) 0.123(3) Uani 1 1 d GU
C56D C 0.39353(15) 0.55193(17) 0.35382(10) 0.115(3) Uani 1 1 d GU
C61D C 0.3830(2) 0.59250(17) 0.35620(16) 0.134(4) Uani 1 1 d GU
H85D H 0.3606 0.6141 0.3461 0.160 Uiso 1 1 calc R
C62D C 0.4050(3) 0.6015(2) 0.37343(17) 0.150(4) Uani 1 1 d GU
H86D H 0.3978 0.6292 0.3751 0.180 Uiso 1 1 calc R
C63D C 0.4377(3) 0.5699(3) 0.38826(16) 0.157(4) Uani 1 1 d GU
H87D H 0.4527 0.5760 0.4000 0.188 Uiso 1 1 calc R
C64D C 0.4482(2) 0.5293(3) 0.38588(15) 0.150(4) Uani 1 1 d GU
H88D H 0.4705 0.5077 0.3960 0.180 Uiso 1 1 calc R
N11E N 0.3738(2) 0.46838(16) 0.44694(15) 0.095(2) Uani 1 1 d GU
C12E C 0.3424(2) 0.4949(2) 0.42883(15) 0.091(2) Uani 1 1 d GU
C13E C 0.3325(2) 0.5369(2) 0.42335(17) 0.113(3) Uani 1 1 d GU
H89E H 0.3111 0.5551 0.4110 0.136 Uiso 1 1 calc R
C14E C 0.3540(3) 0.55239(16) 0.43597(19) 0.124(3) Uani 1 1 d GU
H90E H 0.3473 0.5811 0.4322 0.148 Uiso 1 1 calc R
C15E C 0.3854(3) 0.5258(2) 0.45408(19) 0.127(3) Uani 1 1 d GU
H91E H 0.4001 0.5364 0.4627 0.152 Uiso 1 1 calc R
C16E C 0.3953(2) 0.4838(2) 0.45956(17) 0.116(3) Uani 1 1 d GU
H92E H 0.4167 0.4657 0.4719 0.139 Uiso 1 1 calc R
N21E N 0.3027(2) 0.42666(17) 0.41518(15) 0.086(2) Uani 1 1 d GU
N22E N 0.33040(18) 0.43595(18) 0.42785(13) 0.081(2) Uani 1 1 d GU
C23E C 0.3220(2) 0.47843(19) 0.41794(16) 0.085(2) Uani 1 1 d GU
C24E C 0.2891(2) 0.49540(17) 0.39915(17) 0.100(3) Uani 1 1 d GU
H93E H 0.2772 0.5233 0.3894 0.119 Uiso 1 1 calc R
C25E C 0.2772(2) 0.4634(2) 0.39744(16) 0.102(3) Uani 1 1 d GU
H94E H 0.2559 0.4661 0.3864 0.122 Uiso 1 1 calc R
C26E C 0.3003(3) 0.3885(3) 0.4224(2) 0.086(2) Uani 1 1 d U
H95I H 0.2697 0.3928 0.4230 0.103 Uiso 1 1 calc R
H96J H 0.3062 0.3764 0.4441 0.103 Uiso 1 1 calc R
N31E N 0.3743(2) 0.34036(19) 0.22728(12) 0.092(2) Uani 1 1 d GU
C32E C 0.4147(2) 0.33875(19) 0.22900(13) 0.087(2) Uani 1 1 d GU
C33E C 0.44028(19) 0.3524(2) 0.20207(17) 0.107(3) Uani 1 1 d GU
H97E H 0.4679 0.3513 0.2032 0.129 Uiso 1 1 calc R
C34E C 0.4255(3) 0.3677(2) 0.17343(13) 0.113(3) Uani 1 1 d GU
H98E H 0.4429 0.3770 0.1550 0.135 Uiso 1 1 calc R
C35E C 0.3851(3) 0.3693(2) 0.17171(12) 0.118(4) Uani 1 1 d GU
H99E H 0.3749 0.3797 0.1521 0.142 Uiso 1 1 calc R
C36E C 0.3595(2) 0.3556(2) 0.19864(16) 0.106(3) Uani 1 1 d GU
H100 H 0.3319 0.3567 0.1975 0.127 Uiso 1 1 calc R
N41E N 0.42863(19) 0.28711(18) 0.30767(11) 0.0804(19) Uani 1 1 d GU
N42E N 0.40378(15) 0.30619(18) 0.28311(14) 0.082(2) Uani 1 1 d GU
C43E C 0.4299(2) 0.3211(2) 0.25615(12) 0.080(2) Uani 1 1 d GU
C44E C 0.47082(19) 0.3112(2) 0.26405(15) 0.096(3) Uani 1 1 d GU
H101 H 0.4946 0.3175 0.2504 0.115 Uiso 1 1 calc R
C45E C 0.47006(17) 0.2902(2) 0.29589(16) 0.089(3) Uani 1 1 d GU
H102 H 0.4932 0.2800 0.3073 0.107 Uiso 1 1 calc R
C46E C 0.4123(3) 0.2694(3) 0.3369(2) 0.085(3) Uani 1 1 d U
H103 H 0.4370 0.2475 0.3464 0.102 Uiso 1 1 calc R
H104 H 0.3938 0.2565 0.3340 0.102 Uiso 1 1 calc R
C51E C 0.33007(15) 0.35717(12) 0.40071(11) 0.074(2) Uani 1 1 d GU
C52E C 0.35201(16) 0.36994(12) 0.37123(12) 0.071(2) Uani 1 1 d GU
H105 H 0.3482 0.3980 0.3650 0.085 Uiso 1 1 calc R
C53E C 0.37944(16) 0.34167(16) 0.35092(10) 0.072(2) Uani 1 1 d GU
H106 H 0.3944 0.3504 0.3308 0.087 Uiso 1 1 calc R
C54E C 0.38493(14) 0.30062(14) 0.36009(9) 0.071(2) Uani 1 1 d GU
C55E C 0.36300(11) 0.28784(11) 0.38957(9) 0.072(2) Uani 1 1 d GU
C56E C 0.33557(11) 0.31611(12) 0.40988(8) 0.079(2) Uani 1 1 d GU
C61E C 0.31364(15) 0.30333(17) 0.43935(9) 0.089(3) Uani 1 1 d GU
H107 H 0.2949 0.3227 0.4532 0.106 Uiso 1 1 calc R
C62E C 0.31914(18) 0.26228(18) 0.44852(10) 0.099(3) Uani 1 1 d GU
H108 H 0.3042 0.2536 0.4687 0.119 Uiso 1 1 calc R
C63E C 0.34657(19) 0.23401(14) 0.42822(13) 0.094(3) Uani 1 1 d GU
H109 H 0.3503 0.2060 0.4345 0.113 Uiso 1 1 calc R
C64E C 0.36850(16) 0.24679(11) 0.39874(12) 0.084(2) Uani 1 1 d GU
H110 H 0.3872 0.2275 0.3849 0.101 Uiso 1 1 calc R
N11F N 0.4360(2) 0.5838(3) 0.26759(15) 0.119(3) Uani 1 1 d GU
C12F C 0.4681(3) 0.5458(3) 0.27620(18) 0.120(3) Uani 1 1 d GU
C13F C 0.4952(2) 0.5423(3) 0.29583(19) 0.146(4) Uani 1 1 d GU
H111 H 0.5171 0.5164 0.3017 0.175 Uiso 1 1 calc R
C14F C 0.4901(3) 0.5768(4) 0.30686(17) 0.162(5) Uani 1 1 d GU
H112 H 0.5086 0.5744 0.3203 0.194 Uiso 1 1 calc R
C15F C 0.4580(3) 0.6148(3) 0.2983(2) 0.164(4) Uani 1 1 d GU
H113 H 0.4546 0.6383 0.3058 0.197 Uiso 1 1 calc R
C16F C 0.4310(2) 0.6183(2) 0.2786(2) 0.144(4) Uani 1 1 d GU
H114 H 0.4091 0.6442 0.2727 0.173 Uiso 1 1 calc R
N21F N 0.4645(3) 0.4812(3) 0.22917(17) 0.124(3) Uani 1 1 d GU
N22F N 0.45029(19) 0.5196(2) 0.23927(16) 0.105(3) Uani 1 1 d GU
C23F C 0.4739(3) 0.5139(3) 0.26295(17) 0.114(3) Uani 1 1 d GU
C24F C 0.5026(2) 0.4719(3) 0.26747(19) 0.147(5) Uani 1 1 d GU
H115 H 0.5223 0.4595 0.2819 0.176 Uiso 1 1 calc R
C25F C 0.4968(2) 0.4517(2) 0.2466(2) 0.151(5) Uani 1 1 d GU
H116 H 0.5119 0.4235 0.2446 0.181 Uiso 1 1 calc R
C26F C 0.4461(4) 0.4777(4) 0.2060(3) 0.124(4) Uani 1 1 d U
H117 H 0.4687 0.4562 0.1937 0.149 Uiso 1 1 calc R
H118 H 0.4381 0.5040 0.1912 0.149 Uiso 1 1 calc R
N31F N 0.30143(18) 0.30652(19) 0.32554(10) 0.0775(19) Uani 1 1 d GU
C32F C 0.2772(2) 0.33900(15) 0.34260(14) 0.081(2) Uani 1 1 d GU
C33F C 0.25584(18) 0.33193(19) 0.37383(14) 0.082(2) Uani 1 1 d GU
H119 H 0.2393 0.3541 0.3855 0.099 Uiso 1 1 calc R
C34F C 0.25876(19) 0.2924(2) 0.38800(10) 0.089(3) Uani 1 1 d GU
H120 H 0.2442 0.2875 0.4093 0.107 Uiso 1 1 calc R
C35F C 0.2830(2) 0.25990(17) 0.37094(14) 0.086(3) Uani 1 1 d GU
H121 H 0.2850 0.2329 0.3806 0.103 Uiso 1 1 calc R
C36F C 0.30435(18) 0.26697(16) 0.33971(13) 0.082(2) Uani 1 1 d GU
H122 H 0.3209 0.2448 0.3280 0.098 Uiso 1 1 calc R
N41F N 0.2840(2) 0.42420(17) 0.28321(13) 0.093(2) Uani 1 1 d GU
N42F N 0.29431(18) 0.38149(16) 0.29382(14) 0.0771(19) Uani 1 1 d GU
C43F C 0.2753(2) 0.37596(18) 0.32667(14) 0.080(2) Uani 1 1 d GU
C44F C 0.2532(2) 0.4153(2) 0.33636(13) 0.098(3) Uani 1 1 d GU
H123 H 0.2376 0.4206 0.3572 0.118 Uiso 1 1 calc R
C45F C 0.2586(2) 0.44506(15) 0.30950(18) 0.101(3) Uani 1 1 d GU
H124 H 0.2472 0.4739 0.3092 0.121 Uiso 1 1 calc R
C46F C 0.2923(4) 0.4402(3) 0.2516(2) 0.102(3) Uani 1 1 d U
H125 H 0.2668 0.4659 0.2473 0.122 Uiso 1 1 calc R
H126 H 0.2941 0.4206 0.2389 0.122 Uiso 1 1 calc R
C51F C 0.40704(19) 0.46741(19) 0.21829(14) 0.107(3) Uani 1 1 d GU
C52F C 0.3927(2) 0.45731(18) 0.25074(13) 0.103(3) Uani 1 1 d GU
H127 H 0.4085 0.4566 0.2656 0.124 Uiso 1 1 calc R
C53F C 0.3554(2) 0.44826(17) 0.26149(10) 0.096(3) Uani 1 1 d GU
H128 H 0.3456 0.4414 0.2837 0.115 Uiso 1 1 calc R
C54F C 0.3324(2) 0.44930(18) 0.23979(12) 0.100(3) Uani 1 1 d GU
C55F C 0.34672(18) 0.45940(13) 0.20734(11) 0.121(3) Uani 1 1 d GU
C56F C 0.38404(18) 0.46846(13) 0.19659(10) 0.121(3) Uani 1 1 d GU
C61F C 0.3984(3) 0.4786(2) 0.16415(11) 0.148(4) Uani 1 1 d GU
H129 H 0.4239 0.4847 0.1568 0.177 Uiso 1 1 calc R
C62F C 0.3754(3) 0.4796(2) 0.14245(10) 0.168(5) Uani 1 1 d GU
H130 H 0.3851 0.4865 0.1203 0.202 Uiso 1 1 calc R
C63F C 0.3380(3) 0.4705(2) 0.15319(14) 0.161(4) Uani 1 1 d GU
H131 H 0.3223 0.4713 0.1384 0.193 Uiso 1 1 calc R
C64F C 0.3237(2) 0.4604(2) 0.18564(15) 0.138(4) Uani 1 1 d GU
H132 H 0.2982 0.4543 0.1930 0.166 Uiso 1 1 calc R
N11G N 0.7503(2) -0.0630(2) 0.43746(18) 0.122(3) Uani 1 1 d GU
C12G C 0.7577(3) -0.0317(3) 0.41417(15) 0.115(3) Uani 1 1 d GU
C13G C 0.7855(3) -0.0148(2) 0.41706(18) 0.121(3) Uani 1 1 d GU
H133 H 0.7906 0.0066 0.4011 0.146 Uiso 1 1 calc R
C14G C 0.8058(3) -0.0291(3) 0.4432(2) 0.134(4) Uani 1 1 d GU
H134 H 0.8248 -0.0175 0.4452 0.161 Uiso 1 1 calc R
C15G C 0.7984(3) -0.0604(3) 0.46652(18) 0.144(4) Uani 1 1 d GU
H135 H 0.8123 -0.0702 0.4844 0.172 Uiso 1 1 calc R
C16G C 0.7706(3) -0.0773(2) 0.46363(17) 0.131(3) Uani 1 1 d GU
H136 H 0.7655 -0.0987 0.4795 0.157 Uiso 1 1 calc R
N21G N 0.6865(2) -0.0108(2) 0.36198(16) 0.104(2) Uani 1 1 d GU
N22G N 0.7062(2) -0.03318(18) 0.38888(14) 0.097(2) Uani 1 1 d GU
C23G C 0.7374(2) -0.0178(2) 0.38961(16) 0.099(3) Uani 1 1 d GU
C24G C 0.7370(3) 0.0140(2) 0.36317(19) 0.106(3) Uani 1 1 d GU
H137 H 0.7546 0.0297 0.3578 0.127 Uiso 1 1 calc R
C25G C 0.7056(3) 0.0183(2) 0.34609(15) 0.115(3) Uani 1 1 d GU
H138 H 0.6985 0.0374 0.3273 0.138 Uiso 1 1 calc R
C26G C 0.6547(4) -0.0199(3) 0.3542(2) 0.094(3) Uani 1 1 d U
H139 H 0.6348 0.0053 0.3429 0.113 Uiso 1 1 calc R
H140 H 0.6370 -0.0290 0.3740 0.113 Uiso 1 1 calc R
N31G N 0.83615(18) -0.12905(19) 0.17525(17) 0.090(2) Uani 1 1 d GU
C32G C 0.8594(2) -0.1601(2) 0.19690(13) 0.097(3) Uani 1 1 d GU
C33G C 0.9036(2) -0.18331(19) 0.18734(18) 0.107(3) Uani 1 1 d GU
H141 H 0.9195 -0.2045 0.2021 0.129 Uiso 1 1 calc R
C34G C 0.92458(18) -0.1754(2) 0.1561(2) 0.127(4) Uani 1 1 d GU
H142 H 0.9548 -0.1913 0.1496 0.152 Uiso 1 1 calc R
C35G C 0.9014(3) -0.1444(3) 0.13449(14) 0.121(4) Uani 1 1 d GU
H143 H 0.9157 -0.1390 0.1132 0.145 Uiso 1 1 calc R
C36G C 0.8571(3) -0.12118(19) 0.14405(15) 0.105(3) Uani 1 1 d GU
H144 H 0.8413 -0.0999 0.1293 0.126 Uiso 1 1 calc R
N41G N 0.7772(2) -0.1654(2) 0.26556(16) 0.112(3) Uani 1 1 d GU
N42G N 0.7921(3) -0.14828(17) 0.23419(15) 0.093(2) Uani 1 1 d GU
C43G C 0.8384(2) -0.1688(2) 0.22673(15) 0.100(3) Uani 1 1 d GU
C44G C 0.8520(2) -0.1986(2) 0.2535(2) 0.112(3) Uani 1 1 d GU
H145 H 0.8813 -0.2168 0.2551 0.135 Uiso 1 1 calc R
C45G C 0.8142(3) -0.1965(2) 0.27750(14) 0.109(3) Uani 1 1 d GU
H146 H 0.8138 -0.2130 0.2980 0.131 Uiso 1 1 calc R
C46G C 0.7317(4) -0.1518(4) 0.2778(3) 0.111(3) Uani 1 1 d U
H147 H 0.7255 -0.1757 0.2910 0.133 Uiso 1 1 calc R
H148 H 0.7166 -0.1427 0.2596 0.133 Uiso 1 1 calc R
C51G C 0.6758(2) -0.05325(15) 0.33332(12) 0.092(3) Uani 1 1 d GU
C52G C 0.7207(2) -0.07061(18) 0.32241(13) 0.091(3) Uani 1 1 d GU
H149 H 0.7395 -0.0607 0.3271 0.110 Uiso 1 1 calc R
C53G C 0.73830(17) -0.10241(18) 0.30466(13) 0.096(3) Uani 1 1 d GU
H150 H 0.7690 -0.1143 0.2972 0.115 Uiso 1 1 calc R
C54G C 0.71088(18) -0.11685(15) 0.29782(12) 0.100(3) Uani 1 1 d GU
C55G C 0.66590(17) -0.09950(12) 0.30873(9) 0.097(3) Uani 1 1 d GU
C56G C 0.64833(17) -0.06769(12) 0.32648(8) 0.090(2) Uani 1 1 d GU
C61G C 0.60335(17) -0.05034(16) 0.33739(12) 0.100(3) Uani 1 1 d GU
H151 H 0.5913 -0.0286 0.3495 0.120 Uiso 1 1 calc R
C62G C 0.57593(17) -0.0648(2) 0.33055(14) 0.109(3) Uani 1 1 d GU
H152 H 0.5452 -0.0529 0.3380 0.131 Uiso 1 1 calc R
C63G C 0.5935(2) -0.0966(2) 0.31281(14) 0.116(3) Uani 1 1 d GU
H153 H 0.5748 -0.1065 0.3081 0.139 Uiso 1 1 calc R
C64G C 0.6385(2) -0.11394(17) 0.30189(13) 0.103(3) Uani 1 1 d GU
H154 H 0.6505 -0.1357 0.2898 0.124 Uiso 1 1 calc R
N11H N 0.6941(2) -0.0571(2) 0.22216(16) 0.114(3) Uani 1 1 d GU
C12H C 0.6904(2) -0.0255(3) 0.23614(18) 0.116(3) Uani 1 1 d GU
C13H C 0.6499(3) -0.0016(2) 0.25222(17) 0.130(4) Uani 1 1 d GU
H155 H 0.6474 0.0200 0.2618 0.156 Uiso 1 1 calc R
C14H C 0.6131(2) -0.0094(3) 0.25433(17) 0.147(5) Uani 1 1 d GU
H156 H 0.5854 0.0069 0.2653 0.177 Uiso 1 1 calc R
C15H C 0.6167(2) -0.0410(3) 0.2403(2) 0.157(5) Uani 1 1 d GU
H157 H 0.5915 -0.0463 0.2418 0.188 Uiso 1 1 calc R
C16H C 0.6572(3) -0.0649(2) 0.22426(19) 0.136(4) Uani 1 1 d GU
H158 H 0.6597 -0.0865 0.2147 0.163 Uiso 1 1 calc R
N21H N 0.7987(2) -0.0256(2) 0.21040(17) 0.113(3) Uani 1 1 d GU
N22H N 0.7675(3) -0.04197(19) 0.21180(16) 0.107(3) Uani 1 1 d GU
C23H C 0.7276(2) -0.0196(3) 0.23096(18) 0.108(3) Uani 1 1 d GU
C24H C 0.7342(3) 0.0106(2) 0.24141(17) 0.125(4) Uani 1 1 d GU
H159 H 0.7129 0.0299 0.2546 0.150 Uiso 1 1 calc R
C25H C 0.7782(3) 0.0069(2) 0.2287(2) 0.130(4) Uani 1 1 d GU
H160 H 0.7915 0.0232 0.2319 0.156 Uiso 1 1 calc R
C26H C 0.8413(4) -0.0411(4) 0.1935(3) 0.118(3) Uani 1 1 d U
H161 H 0.8518 -0.0184 0.1858 0.141 Uiso 1 1 calc R
H162 H 0.8406 -0.0502 0.1745 0.141 Uiso 1 1 calc R
N31H N 1.0038(3) -0.1555(2) 0.35495(15) 0.120(3) Uani 1 1 d GU
C32H C 0.9814(3) -0.1817(3) 0.3660(2) 0.129(3) Uani 1 1 d GU
C33H C 0.9781(3) -0.2008(3) 0.3975(2) 0.152(4) Uani 1 1 d GU
H163 H 0.9627 -0.2187 0.4051 0.183 Uiso 1 1 calc R
C34H C 0.9972(3) -0.1937(3) 0.41811(15) 0.168(5) Uani 1 1 d GU
H164 H 0.9950 -0.2068 0.4397 0.202 Uiso 1 1 calc R
C35H C 1.0197(3) -0.1676(3) 0.40710(19) 0.159(5) Uani 1 1 d GU
H165 H 1.0328 -0.1628 0.4212 0.191 Uiso 1 1 calc R
C36H C 1.0230(3) -0.1485(2) 0.3755(2) 0.131(4) Uani 1 1 d GU
H166 H 1.0383 -0.1306 0.3680 0.157 Uiso 1 1 calc R
N41H N 0.9565(3) -0.1859(2) 0.29414(18) 0.133(3) Uani 1 1 d GU
N42H N 0.9752(2) -0.1727(2) 0.3119(2) 0.112(3) Uani 1 1 d GU
C43H C 0.9629(3) -0.1871(3) 0.34469(19) 0.127(3) Uani 1 1 d GU
C44H C 0.9366(3) -0.2092(3) 0.3471(2) 0.139(4) Uani 1 1 d GU
H167 H 0.9238 -0.2222 0.3663 0.167 Uiso 1 1 calc R
C45H C 0.9326(3) -0.2085(3) 0.3159(3) 0.135(4) Uani 1 1 d GU
H168 H 0.9168 -0.2209 0.3105 0.162 Uiso 1 1 calc R
C46H C 0.9686(4) -0.1794(4) 0.2597(3) 0.115(3) Uani 1 1 d U
H169 H 0.9740 -0.2046 0.2519 0.138 Uiso 1 1 calc R
H170 H 0.9963 -0.1749 0.2535 0.138 Uiso 1 1 calc R
C51H C 0.87415(18) -0.07605(18) 0.21092(16) 0.115(3) Uani 1 1 d GU
C52H C 0.86212(19) -0.0886(2) 0.24330(16) 0.113(3) Uani 1 1 d GU
H171 H 0.8335 -0.0745 0.2544 0.135 Uiso 1 1 calc R
C53H C 0.8919(2) -0.1220(2) 0.25944(12) 0.109(3) Uani 1 1 d GU
H172 H 0.8837 -0.1306 0.2816 0.130 Uiso 1 1 calc R
C54H C 0.9338(2) -0.14270(18) 0.24319(13) 0.107(3) Uani 1 1 d GU
C55H C 0.94580(17) -0.13012(16) 0.21081(13) 0.120(3) Uani 1 1 d GU
C56H C 0.91599(18) -0.09680(17) 0.19467(12) 0.117(3) Uani 1 1 d GU
C61H C 0.9280(2) -0.0842(2) 0.16229(12) 0.137(4) Uani 1 1 d GU
H173 H 0.9076 -0.0614 0.1513 0.164 Uiso 1 1 calc R
C62H C 0.9698(3) -0.1050(3) 0.14604(13) 0.161(5) Uani 1 1 d GU
H174 H 0.9781 -0.0964 0.1239 0.193 Uiso 1 1 calc R
C63H C 0.9997(2) -0.1383(3) 0.16217(17) 0.166(5) Uani 1 1 d GU
H175 H 1.0283 -0.1525 0.1511 0.199 Uiso 1 1 calc R
C64H C 0.98764(17) -0.1509(2) 0.19456(17) 0.144(4) Uani 1 1 d GU
H176 H 1.0080 -0.1736 0.2056 0.173 Uiso 1 1 calc R
N11I N 0.6630(3) -0.1104(2) 0.41105(15) 0.104(3) Uani 1 1 d GU
C12I C 0.6856(2) -0.1415(2) 0.39251(17) 0.106(3) Uani 1 1 d GU
C13I C 0.6628(3) -0.1579(2) 0.38215(16) 0.112(3) Uani 1 1 d GU
H177 H 0.6783 -0.1792 0.3695 0.134 Uiso 1 1 calc R
C14I C 0.6174(3) -0.1432(2) 0.39032(18) 0.118(3) Uani 1 1 d GU
H178 H 0.6018 -0.1544 0.3832 0.142 Uiso 1 1 calc R
C15I C 0.5947(2) -0.1121(2) 0.40886(18) 0.116(3) Uani 1 1 d GU
H179 H 0.5637 -0.1020 0.4144 0.139 Uiso 1 1 calc R
C16I C 0.6175(3) -0.09572(19) 0.41922(15) 0.111(3) Uani 1 1 d GU
H180 H 0.6021 -0.0745 0.4319 0.134 Uiso 1 1 calc R
N21I N 0.7981(3) -0.1652(3) 0.39387(19) 0.132(3) Uani 1 1 d GU
N22I N 0.7523(3) -0.1426(2) 0.40251(15) 0.112(3) Uani 1 1 d GU
C23I C 0.7304(2) -0.1556(3) 0.3872(2) 0.112(3) Uani 1 1 d GU
C24I C 0.7625(4) -0.1861(3) 0.36906(19) 0.130(4) Uani 1 1 d GU
H181 H 0.7570 -0.2001 0.3564 0.156 Uiso 1 1 calc R
C25I C 0.8044(3) -0.1921(2) 0.3732(2) 0.131(4) Uani 1 1 d GU
H182 H 0.8317 -0.2107 0.3638 0.158 Uiso 1 1 calc R
C26I C 0.8263(4) -0.1649(4) 0.4112(3) 0.131(3) Uani 1 1 d U
H183 H 0.8493 -0.1928 0.4145 0.157 Uiso 1 1 calc R
H184 H 0.8095 -0.1577 0.4325 0.157 Uiso 1 1 calc R
N31I N 1.0180(3) -0.1035(3) 0.24728(16) 0.124(3) Uani 1 1 d GU
C32I C 0.9834(3) -0.0669(3) 0.2399(2) 0.116(3) Uani 1 1 d GU
C33I C 0.9831(3) -0.0477(2) 0.2084(2) 0.146(4) Uani 1 1 d GU
H185 H 0.9595 -0.0227 0.2033 0.175 Uiso 1 1 calc R
C34I C 1.0174(4) -0.0651(3) 0.18434(16) 0.161(4) Uani 1 1 d GU
H186 H 1.0172 -0.0519 0.1628 0.193 Uiso 1 1 calc R
C35I C 1.0520(3) -0.1016(4) 0.1918(2) 0.175(5) Uani 1 1 d GU
H187 H 1.0754 -0.1135 0.1753 0.210 Uiso 1 1 calc R
C36I C 1.0522(3) -0.1208(3) 0.2232(2) 0.159(4) Uani 1 1 d GU
H188 H 1.0758 -0.1458 0.2283 0.191 Uiso 1 1 calc R
N41I N 0.9216(3) -0.0433(2) 0.31659(16) 0.120(3) Uani 1 1 d GU
N42I N 0.9568(2) -0.06847(16) 0.29581(19) 0.097(2) Uani 1 1 d GU
C43I C 0.9513(3) -0.0502(2) 0.26404(16) 0.106(3) Uani 1 1 d GU
C44I C 0.9127(3) -0.0137(2) 0.2652(2) 0.136(4) Uani 1 1 d GU
H189 H 0.9013 0.0046 0.2473 0.164 Uiso 1 1 calc R
C45I C 0.8944(2) -0.0094(2) 0.2977(3) 0.145(4) Uani 1 1 d GU
H190 H 0.8684 0.0123 0.3054 0.175 Uiso 1 1 calc R
C46I C 0.9168(5) -0.0527(4) 0.3500(3) 0.133(4) Uani 1 1 d U
H191 H 0.9009 -0.0268 0.3592 0.160 Uiso 1 1 calc R
H192 H 0.9461 -0.0661 0.3558 0.160 Uiso 1 1 calc R
C51I C 0.8484(2) -0.1336(2) 0.39406(16) 0.129(3) Uani 1 1 d GU
C52I C 0.8467(2) -0.1153(2) 0.36253(16) 0.112(3) Uani 1 1 d GU
H193 H 0.8306 -0.1207 0.3511 0.135 Uiso 1 1 calc R
C53I C 0.8684(2) -0.0890(2) 0.34776(14) 0.113(3) Uani 1 1 d GU
H194 H 0.8672 -0.0764 0.3262 0.135 Uiso 1 1 calc R
C54I C 0.8918(2) -0.08104(19) 0.36451(15) 0.123(3) Uani 1 1 d GU
C55I C 0.89352(16) -0.09940(16) 0.39605(15) 0.130(3) Uani 1 1 d GU
C56I C 0.87180(17) -0.12571(17) 0.41082(13) 0.138(3) Uani 1 1 d GU
C61I C 0.8735(3) -0.1441(2) 0.44235(14) 0.147(4) Uani 1 1 d GU
H195 H 0.8587 -0.1621 0.4524 0.177 Uiso 1 1 calc R
C62I C 0.8969(3) -0.1361(3) 0.45911(15) 0.161(4) Uani 1 1 d GU
H196 H 0.8981 -0.1487 0.4807 0.194 Uiso 1 1 calc R
C63I C 0.9187(3) -0.1098(3) 0.44434(19) 0.154(4) Uani 1 1 d GU
H197 H 0.9347 -0.1044 0.4558 0.185 Uiso 1 1 calc R
C64I C 0.9169(2) -0.0915(2) 0.4128(2) 0.149(4) Uani 1 1 d GU
H198 H 0.9318 -0.0735 0.4027 0.178 Uiso 1 1 calc R
N11J N 0.8426(2) 0.5001(3) 0.31600(13) 0.126(3) Uani 1 1 d GU
C12J C 0.8464(2) 0.4660(2) 0.30510(17) 0.103(3) Uani 1 1 d GU
C13J C 0.8647(2) 0.4612(2) 0.27343(19) 0.122(3) Uani 1 1 d GU
H199 H 0.8673 0.4379 0.2660 0.147 Uiso 1 1 calc R
C14J C 0.8791(2) 0.4905(3) 0.25267(13) 0.128(4) Uani 1 1 d GU
H200 H 0.8916 0.4873 0.2310 0.153 Uiso 1 1 calc R
C15J C 0.8752(2) 0.5246(3) 0.26357(18) 0.122(4) Uani 1 1 d GU
H201 H 0.8851 0.5447 0.2494 0.147 Uiso 1 1 calc R
C16J C 0.8570(2) 0.5294(2) 0.2952(2) 0.138(4) Uani 1 1 d GU
H202 H 0.8544 0.5527 0.3027 0.166 Uiso 1 1 calc R
N21J N 0.7907(2) 0.4174(2) 0.37094(14) 0.101(2) Uani 1 1 d GU
N22J N 0.8074(2) 0.44837(18) 0.35548(18) 0.098(2) Uani 1 1 d GU
C23J C 0.8294(2) 0.4401(2) 0.32420(16) 0.109(3) Uani 1 1 d GU
C24J C 0.8264(2) 0.4041(3) 0.32034(16) 0.108(3) Uani 1 1 d GU
H203 H 0.8383 0.3916 0.3017 0.129 Uiso 1 1 calc R
C25J C 0.8025(3) 0.3900(2) 0.3492(2) 0.120(3) Uani 1 1 d GU
H204 H 0.7955 0.3665 0.3533 0.144 Uiso 1 1 calc R
C26J C 0.7733(4) 0.4126(4) 0.4035(3) 0.116(3) Uani 1 1 d U
H205 H 0.7573 0.4407 0.4090 0.139 Uiso 1 1 calc R
H206 H 0.7508 0.4013 0.4062 0.139 Uiso 1 1 calc R
N31J N 0.9603(2) 0.1754(3) 0.49570(16) 0.111(3) Uani 1 1 d GU
C32J C 0.9890(3) 0.1956(2) 0.48621(18) 0.110(3) Uani 1 1 d GU
C33J C 1.0340(3) 0.1730(3) 0.48099(19) 0.129(4) Uani 1 1 d GU
H207 H 1.0536 0.1868 0.4745 0.155 Uiso 1 1 calc R
C34J C 1.0502(2) 0.1304(3) 0.4853(2) 0.140(4) Uani 1 1 d GU
H208 H 1.0810 0.1150 0.4817 0.168 Uiso 1 1 calc R
C35J C 1.0215(3) 0.1102(2) 0.4948(2) 0.152(5) Uani 1 1 d GU
H209 H 1.0326 0.0811 0.4977 0.183 Uiso 1 1 calc R
C36J C 0.9765(3) 0.1328(3) 0.49997(19) 0.127(4) Uani 1 1 d GU
H210 H 0.9569 0.1190 0.5065 0.153 Uiso 1 1 calc R
N41J N 0.9195(3) 0.2999(2) 0.48746(17) 0.131(3) Uani 1 1 d GU
N42J N 0.9263(3) 0.2580(3) 0.49064(15) 0.118(3) Uani 1 1 d GU
C43J C 0.9721(3) 0.2349(2) 0.48349(19) 0.118(3) Uani 1 1 d GU
C44J C 0.9937(2) 0.2626(3) 0.47590(19) 0.120(3) Uani 1 1 d GU
H211 H 1.0244 0.2555 0.4702 0.144 Uiso 1 1 calc R
C45J C 0.9612(3) 0.3027(2) 0.47835(18) 0.114(3) Uani 1 1 d GU
H212 H 0.9664 0.3272 0.4746 0.137 Uiso 1 1 calc R
C46J C 0.8773(5) 0.3265(4) 0.4960(3) 0.125(4) Uani 1 1 d U
H213 H 0.8782 0.3469 0.5065 0.150 Uiso 1 1 calc R
H214 H 0.8616 0.3107 0.5122 0.150 Uiso 1 1 calc R
C51J C 0.7974(2) 0.38968(19) 0.42707(13) 0.105(3) Uani 1 1 d GU
C52J C 0.8420(2) 0.3685(2) 0.41711(14) 0.102(3) Uani 1 1 d GU
H215 H 0.8541 0.3680 0.3951 0.122 Uiso 1 1 calc R
C53J C 0.86903(18) 0.34799(19) 0.43941(18) 0.107(3) Uani 1 1 d GU
H216 H 0.8995 0.3335 0.4326 0.128 Uiso 1 1 calc R
C54J C 0.85139(19) 0.34874(18) 0.47167(16) 0.111(3) Uani 1 1 d GU
C55J C 0.80676(19) 0.36995(15) 0.48163(12) 0.137(4) Uani 1 1 d GU
C56J C 0.77976(17) 0.39042(14) 0.45933(13) 0.103(3) Uani 1 1 d GU
C61J C 0.73513(18) 0.4116(2) 0.46929(18) 0.146(4) Uani 1 1 d GU
H217 H 0.7167 0.4256 0.4540 0.175 Uiso 1 1 calc R
C62J C 0.7175(2) 0.4124(2) 0.5015(2) 0.179(6) Uani 1 1 d GU
H218 H 0.6870 0.4269 0.5084 0.215 Uiso 1 1 calc R
C63J C 0.7445(3) 0.3919(3) 0.52384(15) 0.181(6) Uani 1 1 d GU
H219 H 0.7324 0.3924 0.5459 0.217 Uiso 1 1 calc R
C64J C 0.7891(3) 0.3707(2) 0.51389(12) 0.168(5) Uani 1 1 d GU
H220 H 0.8076 0.3567 0.5291 0.202 Uiso 1 1 calc R
N11K N 0.8161(2) 0.2611(2) 0.4986(2) 0.133(3) Uani 1 1 d GU
C12K C 0.8040(3) 0.2696(2) 0.46937(19) 0.124(3) Uani 1 1 d GU
C13K C 0.7611(3) 0.2947(3) 0.4660(2) 0.141(4) Uani 1 1 d GU
H221 H 0.7529 0.3005 0.4460 0.169 Uiso 1 1 calc R
C14K C 0.7303(2) 0.3113(2) 0.4918(3) 0.166(5) Uani 1 1 d GU
H222 H 0.7010 0.3285 0.4895 0.199 Uiso 1 1 calc R
C15K C 0.7424(3) 0.3028(3) 0.5211(2) 0.170(5) Uani 1 1 d GU
H223 H 0.7214 0.3142 0.5388 0.204 Uiso 1 1 calc R
C16K C 0.7853(3) 0.2777(3) 0.52451(19) 0.168(5) Uani 1 1 d GU
H224 H 0.7936 0.2719 0.5445 0.202 Uiso 1 1 calc R
N21K N 0.8995(2) 0.2059(2) 0.42151(19) 0.113(3) Uani 1 1 d GU
N22K N 0.8752(3) 0.2218(2) 0.45015(15) 0.108(3) Uani 1 1 d GU
C23K C 0.8340(3) 0.2521(2) 0.4441(2) 0.119(3) Uani 1 1 d GU
C24K C 0.8329(3) 0.2549(3) 0.4118(2) 0.129(3) Uani 1 1 d GU
H225 H 0.8093 0.2728 0.4013 0.154 Uiso 1 1 calc R
C25K C 0.8734(3) 0.2264(3) 0.39779(14) 0.135(4) Uani 1 1 d GU
H226 H 0.8816 0.2218 0.3763 0.162 Uiso 1 1 calc R
C26K C 0.9433(4) 0.1737(4) 0.4206(3) 0.125(3) Uani 1 1 d U
H227 H 0.9484 0.1551 0.4058 0.149 Uiso 1 1 calc R
H228 H 0.9460 0.1572 0.4421 0.149 Uiso 1 1 calc R
N31K N 1.08825(19) 0.34041(16) 0.28906(17) 0.092(2) Uani 1 1 d GU
C32K C 1.0735(2) 0.3608(2) 0.31511(14) 0.101(3) Uani 1 1 d GU
C33K C 1.0694(2) 0.4013(2) 0.31079(18) 0.104(3) Uani 1 1 d GU
H229 H 1.0593 0.4152 0.3286 0.124 Uiso 1 1 calc R
C34K C 1.0801(2) 0.42139(17) 0.2804(2) 0.114(3) Uani 1 1 d GU
H230 H 1.0773 0.4491 0.2775 0.137 Uiso 1 1 calc R
C35K C 1.0948(2) 0.4010(2) 0.25436(16) 0.110(3) Uani 1 1 d GU
H231 H 1.1021 0.4148 0.2336 0.132 Uiso 1 1 calc R
C36K C 1.0989(2) 0.3605(2) 0.25868(15) 0.105(3) Uani 1 1 d GU
H232 H 1.1090 0.3466 0.2409 0.127 Uiso 1 1 calc R
N41K N 1.0678(2) 0.2810(2) 0.38038(18) 0.106(2) Uani 1 1 d GU
N42K N 1.07573(18) 0.2970(2) 0.34745(15) 0.092(2) Uani 1 1 d GU
C43K C 1.0649(2) 0.3397(2) 0.34451(16) 0.096(3) Uani 1 1 d GU
C44K C 1.0503(2) 0.3502(2) 0.3756(2) 0.104(3) Uani 1 1 d GU
H233 H 1.0409 0.3769 0.3807 0.125 Uiso 1 1 calc R
C45K C 1.0521(2) 0.3139(3) 0.39778(13) 0.116(3) Uani 1 1 d GU
H234 H 1.0442 0.3120 0.4203 0.139 Uiso 1 1 calc R
C46K C 1.0792(4) 0.2378(4) 0.3910(3) 0.117(3) Uani 1 1 d U
H235 H 1.0910 0.2300 0.4107 0.140 Uiso 1 1 calc R
H236 H 1.1028 0.2228 0.3746 0.140 Uiso 1 1 calc R
C51K C 0.97760(19) 0.1939(2) 0.40920(14) 0.108(3) Uani 1 1 d GU
C52K C 0.96694(19) 0.2361(2) 0.40230(14) 0.102(3) Uani 1 1 d GU
H237 H 0.9374 0.2545 0.4017 0.122 Uiso 1 1 calc R
C53K C 0.9994(2) 0.25143(17) 0.39634(14) 0.098(3) Uani 1 1 d GU
H238 H 0.9921 0.2803 0.3916 0.118 Uiso 1 1 calc R
C54K C 1.0426(2) 0.2246(2) 0.39729(14) 0.108(3) Uani 1 1 d GU
C55K C 1.05323(18) 0.18241(19) 0.40419(10) 0.120(3) Uani 1 1 d GU
C56K C 1.0208(2) 0.16709(18) 0.41015(10) 0.123(3) Uani 1 1 d GU
C61K C 1.0314(3) 0.12493(18) 0.41705(16) 0.158(5) Uani 1 1 d GU
H239 H 1.0092 0.1145 0.4211 0.190 Uiso 1 1 calc R
C62K C 1.0746(3) 0.09807(18) 0.41799(17) 0.176(5) Uani 1 1 d GU
H240 H 1.0819 0.0693 0.4227 0.211 Uiso 1 1 calc R
C63K C 1.1070(3) 0.1134(2) 0.41203(18) 0.181(6) Uani 1 1 d GU
H241 H 1.1365 0.0950 0.4127 0.218 Uiso 1 1 calc R
C64K C 1.09638(18) 0.1556(3) 0.40513(16) 0.155(5) Uani 1 1 d GU
H242 H 1.1186 0.1660 0.4011 0.185 Uiso 1 1 calc R
N11L N 0.7868(2) 0.49507(18) 0.42235(11) 0.084(2) Uani 1 1 d GU
C12L C 0.81895(18) 0.47247(18) 0.44059(15) 0.078(2) Uani 1 1 d GU
C13L C 0.8073(2) 0.4648(2) 0.47357(15) 0.102(3) Uani 1 1 d GU
H243 H 0.8293 0.4493 0.4860 0.123 Uiso 1 1 calc R
C14L C 0.7634(3) 0.4797(2) 0.48832(11) 0.136(4) Uani 1 1 d GU
H244 H 0.7554 0.4745 0.5109 0.163 Uiso 1 1 calc R
C15L C 0.7312(2) 0.5023(2) 0.47009(17) 0.125(4) Uani 1 1 d GU
H245 H 0.7012 0.5125 0.4802 0.150 Uiso 1 1 calc R
C16L C 0.7429(2) 0.51001(18) 0.43710(16) 0.096(3) Uani 1 1 d GU
H246 H 0.7209 0.5255 0.4246 0.115 Uiso 1 1 calc R
N21L N 0.9190(2) 0.4544(2) 0.38326(13) 0.103(2) Uani 1 1 d GDU
N22L N 0.87262(19) 0.47032(18) 0.39247(14) 0.088(2) Uani 1 1 d GU
C23L C 0.86186(19) 0.4581(2) 0.42583(14) 0.083(2) Uani 1 1 d GU
C24L C 0.9016(3) 0.4346(2) 0.43725(13) 0.109(3) Uani 1 1 d GU
H247 H 0.9041 0.4226 0.4587 0.131 Uiso 1 1 calc R
C25L C 0.93689(18) 0.4323(2) 0.41094(18) 0.106(3) Uani 1 1 d GU
H248 H 0.9672 0.4185 0.4117 0.128 Uiso 1 1 calc R
C26L C 0.9380(4) 0.4677(4) 0.3531(2) 0.104(3) Uani 1 1 d DU
H249 H 0.9640 0.4719 0.3545 0.125 Uiso 1 1 calc R
H250 H 0.9169 0.4945 0.3447 0.125 Uiso 1 1 calc R
N31L N 1.0884(3) 0.2113(2) 0.31489(15) 0.105(2) Uani 1 1 d GU
C32L C 1.0474(2) 0.2126(2) 0.31520(17) 0.099(3) Uani 1 1 d GU
C33L C 1.0394(2) 0.1767(3) 0.32422(18) 0.117(3) Uani 1 1 d GU
H251 H 1.0114 0.1776 0.3244 0.140 Uiso 1 1 calc R
C34L C 1.0724(3) 0.1396(2) 0.33293(18) 0.122(3) Uani 1 1 d GU
H252 H 1.0670 0.1150 0.3391 0.146 Uiso 1 1 calc R
C35L C 1.1135(3) 0.13826(19) 0.33262(19) 0.131(4) Uani 1 1 d GU
H253 H 1.1360 0.1128 0.3386 0.157 Uiso 1 1 calc R
C36L C 1.1215(2) 0.1742(3) 0.32360(18) 0.115(3) Uani 1 1 d GU
H254 H 1.1495 0.1733 0.3234 0.139 Uiso 1 1 calc R
N41L N 0.9928(2) 0.31477(18) 0.27774(16) 0.104(2) Uani 1 1 d GU
N42L N 1.02891(18) 0.2832(2) 0.29047(15) 0.091(2) Uani 1 1 d GU
C43L C 1.0181(2) 0.24825(18) 0.30371(17) 0.099(3) Uani 1 1 d GU
C44L C 0.9752(3) 0.2582(3) 0.29916(19) 0.114(3) Uani 1 1 d GU
H255 H 0.9598 0.2404 0.3057 0.137 Uiso 1 1 calc R
C45L C 0.95962(18) 0.2993(3) 0.28311(19) 0.113(3) Uani 1 1 d GU
H256 H 0.9319 0.3139 0.2770 0.136 Uiso 1 1 calc R
C46L C 0.9921(4) 0.3541(3) 0.2647(3) 0.100(3) Uani 1 1 d U
H257 H 0.9730 0.3663 0.2487 0.120 Uiso 1 1 calc R
H258 H 1.0221 0.3514 0.2533 0.120 Uiso 1 1 calc R
C51L C 0.95183(16) 0.43797(19) 0.33034(10) 0.090(2) Uani 1 1 d GU
C52L C 0.94951(17) 0.3996(2) 0.34131(11) 0.089(3) Uani 1 1 d GU
H259 H 0.9394 0.3918 0.3633 0.107 Uiso 1 1 calc R
C53L C 0.96195(18) 0.37248(16) 0.32011(15) 0.092(3) Uani 1 1 d GU
H260 H 0.9604 0.3462 0.3276 0.110 Uiso 1 1 calc R
C54L C 0.97672(18) 0.38379(15) 0.28794(14) 0.091(2) Uani 1 1 d GU
C55L C 0.97904(13) 0.42220(14) 0.27697(10) 0.089(2) Uani 1 1 d GU
C56L C 0.96660(12) 0.44929(14) 0.29817(11) 0.098(3) Uani 1 1 d GU
C61L C 0.96892(19) 0.48769(15) 0.28721(15) 0.106(3) Uani 1 1 d GU
H261 H 0.9604 0.5062 0.3017 0.127 Uiso 1 1 calc R
C62L C 0.9837(2) 0.49900(17) 0.25504(16) 0.122(4) Uani 1 1 d GU
H262 H 0.9853 0.5252 0.2475 0.147 Uiso 1 1 calc R
C63L C 0.9961(2) 0.4719(2) 0.23384(12) 0.119(3) Uani 1 1 d GU
H263 H 1.0062 0.4796 0.2119 0.143 Uiso 1 1 calc R
C64L C 0.99381(19) 0.4335(2) 0.24480(10) 0.114(3) Uani 1 1 d GU
H264 H 1.0023 0.4150 0.2303 0.136 Uiso 1 1 calc R
N11M N 0.84988(17) 0.55182(12) -0.02904(11) 0.0641(17) Uani 1 1 d GU
C12M C 0.85136(18) 0.58064(16) -0.01457(10) 0.068(2) Uani 1 1 d GU
C13M C 0.84551(19) 0.62000(15) -0.03109(14) 0.078(2) Uani 1 1 d GU
H265 H 0.8465 0.6397 -0.0212 0.094 Uiso 1 1 calc R
C14M C 0.8382(2) 0.63054(13) -0.06207(14) 0.089(3) Uani 1 1 d GU
H266 H 0.8342 0.6574 -0.0734 0.107 Uiso 1 1 calc R
C15M C 0.8367(2) 0.60171(17) -0.07654(10) 0.088(3) Uani 1 1 d GU
H267 H 0.8317 0.6089 -0.0977 0.105 Uiso 1 1 calc R
C16M C 0.84253(19) 0.56235(15) -0.06003(12) 0.078(2) Uani 1 1 d GU
H268 H 0.8415 0.5427 -0.0699 0.094 Uiso 1 1 calc R
N21M N 0.87839(18) 0.52243(14) 0.06037(11) 0.0753(18) Uani 1 1 d GU
N22M N 0.86974(17) 0.52720(15) 0.02975(12) 0.0736(18) Uani 1 1 d GU
C23M C 0.86109(19) 0.56868(16) 0.01511(10) 0.066(2) Uani 1 1 d GU
C24M C 0.8644(2) 0.58955(13) 0.03669(14) 0.073(2) Uani 1 1 d GU
H269 H 0.8602 0.6177 0.0330 0.088 Uiso 1 1 calc R
C25M C 0.8751(2) 0.56096(18) 0.06465(11) 0.081(2) Uani 1 1 d GU
H270 H 0.8793 0.5666 0.0830 0.097 Uiso 1 1 calc R
C26M C 0.8834(3) 0.4873(3) 0.0820(2) 0.076(2) Uani 1 1 d U
H271 H 0.9005 0.4862 0.0971 0.091 Uiso 1 1 calc R
H272 H 0.9011 0.4635 0.0705 0.091 Uiso 1 1 calc R
N31M N 0.62534(19) 0.6170(2) 0.17452(15) 0.118(3) Uani 1 1 d GU
C32M C 0.6135(2) 0.6052(2) 0.15214(16) 0.103(3) Uani 1 1 d GU
C33M C 0.5805(2) 0.6336(3) 0.13595(15) 0.119(4) Uani 1 1 d GU
H273 H 0.5724 0.6256 0.1207 0.143 Uiso 1 1 calc R
C34M C 0.5595(2) 0.6738(2) 0.14214(18) 0.128(4) Uani 1 1 d GU
H274 H 0.5370 0.6932 0.1311 0.153 Uiso 1 1 calc R
C35M C 0.5714(3) 0.68557(19) 0.16452(19) 0.131(4) Uani 1 1 d GU
H275 H 0.5570 0.7130 0.1688 0.158 Uiso 1 1 calc R
C36M C 0.6043(2) 0.6572(3) 0.18071(15) 0.117(4) Uani 1 1 d GU
H276 H 0.6124 0.6653 0.1960 0.140 Uiso 1 1 calc R
N41M N 0.68709(19) 0.4992(2) 0.15216(16) 0.112(3) Uani 1 1 d GU
N42M N 0.6706(2) 0.5381(2) 0.16200(14) 0.107(3) Uani 1 1 d GU
C43M C 0.6346(2) 0.56479(19) 0.14703(18) 0.106(3) Uani 1 1 d GU
C44M C 0.6288(2) 0.5424(3) 0.12793(16) 0.111(3) Uani 1 1 d GU
H277 H 0.6070 0.5527 0.1153 0.134 Uiso 1 1 calc R
C45M C 0.6612(3) 0.5018(2) 0.13110(16) 0.112(3) Uani 1 1 d GU
H278 H 0.6650 0.4803 0.1209 0.134 Uiso 1 1 calc R
C46M C 0.7256(3) 0.4684(4) 0.1591(3) 0.114(3) Uani 1 1 d U
H279 H 0.7259 0.4419 0.1571 0.136 Uiso 1 1 calc R
H280 H 0.7263 0.4670 0.1816 0.136 Uiso 1 1 calc R
C51M C 0.84250(15) 0.48190(14) 0.10086(10) 0.080(2) Uani 1 1 d GU
C52M C 0.80187(18) 0.51285(13) 0.09727(11) 0.078(2) Uani 1 1 d GU
H281 H 0.8001 0.5369 0.0820 0.094 Uiso 1 1 calc R
C53M C 0.76383(15) 0.50860(14) 0.11601(12) 0.093(3) Uani 1 1 d GU
H282 H 0.7361 0.5297 0.1136 0.112 Uiso 1 1 calc R
C54M C 0.76643(12) 0.47340(16) 0.13833(12) 0.088(2) Uani 1 1 d GU
C55M C 0.80706(13) 0.44246(13) 0.14191(9) 0.098(3) Uani 1 1 d GU
C56M C 0.84510(12) 0.44671(13) 0.12318(8) 0.089(2) Uani 1 1 d GU
C61M C 0.88574(13) 0.41576(16) 0.12677(12) 0.093(3) Uani 1 1 d GU
H283 H 0.9117 0.4187 0.1140 0.112 Uiso 1 1 calc R
C62M C 0.88834(18) 0.38057(15) 0.14909(14) 0.116(3) Uani 1 1 d GU
H284 H 0.9161 0.3594 0.1515 0.139 Uiso 1 1 calc R
C63M C 0.8503(2) 0.37632(14) 0.16782(13) 0.123(4) Uani 1 1 d GU
H285 H 0.8521 0.3523 0.1831 0.148 Uiso 1 1 calc R
C64M C 0.80966(18) 0.40726(16) 0.16423(11) 0.117(3) Uani 1 1 d GU
H286 H 0.7837 0.4044 0.1770 0.141 Uiso 1 1 calc R
N11N N 0.3566(2) 0.65705(15) 0.23302(18) 0.102(2) Uani 1 1 d GU
C12N C 0.3742(2) 0.6826(2) 0.21002(16) 0.104(3) Uani 1 1 d GU
C13N C 0.3542(3) 0.7250(2) 0.20914(19) 0.133(4) Uani 1 1 d GU
H287 H 0.3663 0.7425 0.1934 0.160 Uiso 1 1 calc R
C14N C 0.3166(3) 0.74171(16) 0.2313(2) 0.151(4) Uani 1 1 d GU
H288 H 0.3029 0.7706 0.2307 0.181 Uiso 1 1 calc R
C15N C 0.2990(2) 0.7161(2) 0.2543(2) 0.154(5) Uani 1 1 d GU
H289 H 0.2733 0.7276 0.2694 0.185 Uiso 1 1 calc R
C16N C 0.3190(2) 0.6738(2) 0.25514(17) 0.122(3) Uani 1 1 d GU
H290 H 0.3069 0.6563 0.2709 0.146 Uiso 1 1 calc R
N21N N 0.4654(2) 0.6121(2) 0.16501(16) 0.107(3) Uani 1 1 d GU
N22N N 0.4297(2) 0.6228(2) 0.19094(13) 0.100(2) Uani 1 1 d GU
C23N C 0.4108(2) 0.6663(2) 0.18822(17) 0.106(3) Uani 1 1 d GU
C24N C 0.4349(3) 0.68245(19) 0.16060(19) 0.113(3) Uani 1 1 d GU
H291 H 0.4295 0.7107 0.1530 0.136 Uiso 1 1 calc R
C25N C 0.4686(2) 0.6489(3) 0.14625(14) 0.123(4) Uani 1 1 d GU
H292 H 0.4897 0.6508 0.1274 0.148 Uiso 1 1 calc R
C26N C 0.4945(4) 0.5710(4) 0.1629(3) 0.115(3) Uani 1 1 d U
H293 H 0.5104 0.5697 0.1406 0.138 Uiso 1 1 calc R
H294 H 0.4769 0.5541 0.1677 0.138 Uiso 1 1 calc R
N31N N 0.6769(3) 0.6106(3) 0.23101(18) 0.168(5) Uani 1 1 d GU
C32N C 0.6521(3) 0.6046(3) 0.2611(2) 0.177(5) Uani 1 1 d GU
C33N C 0.6428(3) 0.6299(4) 0.28300(15) 0.211(6) Uani 1 1 d GU
H295 H 0.6258 0.6258 0.3036 0.253 Uiso 1 1 calc R
C34N C 0.6583(3) 0.6613(3) 0.2748(2) 0.212(6) Uani 1 1 d GU
H296 H 0.6519 0.6786 0.2897 0.255 Uiso 1 1 calc R
C35N C 0.6831(3) 0.6673(3) 0.2447(3) 0.201(6) Uani 1 1 d GU
H297 H 0.6937 0.6888 0.2391 0.241 Uiso 1 1 calc R
C36N C 0.6925(3) 0.6420(3) 0.22279(17) 0.187(6) Uani 1 1 d GU
H298 H 0.7094 0.6461 0.2022 0.224 Uiso 1 1 calc R
N41N N 0.6263(2) 0.5207(3) 0.2582(2) 0.200(5) Uani 1 1 d GDU
N42N N 0.6449(2) 0.5505(4) 0.24420(16) 0.184(4) Uani 1 1 d GDU
C43N C 0.6378(3) 0.5738(3) 0.2679(3) 0.198(5) Uani 1 1 d GDU
C44N C 0.6148(3) 0.5583(4) 0.29657(19) 0.208(6) Uani 1 1 d GDU
H299 H 0.6057 0.5681 0.3163 0.250 Uiso 1 1 calc R
C45N C 0.6077(2) 0.5255(4) 0.2906(2) 0.212(6) Uani 1 1 d GDU
H300 H 0.5930 0.5095 0.3056 0.255 Uiso 1 1 calc R
C46N C 0.6273(2) 0.4925(4) 0.2413(2) 0.194(5) Uani 1 1 d DU
H301 H 0.6218 0.4690 0.2561 0.233 Uiso 1 1 calc R
H302 H 0.6561 0.4819 0.2270 0.233 Uiso 1 1 calc R
C51N C 0.52746(15) 0.5519(2) 0.18404(13) 0.125(3) Uani 1 1 d GDU
C52N C 0.53131(18) 0.5755(2) 0.20228(15) 0.128(4) Uani 1 1 d GDU
H303 H 0.5123 0.6037 0.2018 0.154 Uiso 1 1 calc R
C53N C 0.5629(2) 0.5580(2) 0.22123(14) 0.156(4) Uani 1 1 d GDU
H304 H 0.5656 0.5741 0.2337 0.187 Uiso 1 1 calc R
C54N C 0.59068(16) 0.5168(3) 0.22193(13) 0.174(5) Uani 1 1 d GDU
C55N C 0.58683(12) 0.4931(2) 0.20369(12) 0.170(5) Uani 1 1 d GU
C56N C 0.55522(14) 0.5107(2) 0.18474(12) 0.160(5) Uani 1 1 d GU
C61N C 0.5514(2) 0.4870(2) 0.16650(15) 0.173(5) Uani 1 1 d GU
H305 H 0.5298 0.4990 0.1536 0.207 Uiso 1 1 calc R
C62N C 0.5791(3) 0.4458(2) 0.16721(19) 0.192(6) Uani 1 1 d GU
H306 H 0.5765 0.4297 0.1547 0.230 Uiso 1 1 calc R
C63N C 0.6107(2) 0.4283(2) 0.1862(2) 0.212(7) Uani 1 1 d GU
H307 H 0.6297 0.4001 0.1866 0.255 Uiso 1 1 calc R
C64N C 0.61458(17) 0.4519(2) 0.20440(18) 0.198(6) Uani 1 1 d GU
H308 H 0.6362 0.4399 0.2173 0.238 Uiso 1 1 calc R
N11O N 0.8170(4) 0.5674(2) 0.3674(2) 0.162(4) Uani 1 1 d GU
C12O C 0.7811(3) 0.6016(3) 0.3585(2) 0.140(4) Uani 1 1 d GU
C13O C 0.7812(4) 0.6407(3) 0.3536(2) 0.183(5) Uani 1 1 d GU
H309 H 0.7566 0.6640 0.3475 0.220 Uiso 1 1 calc R
C14O C 0.8172(5) 0.6457(3) 0.3574(3) 0.197(5) Uani 1 1 d GU
H310 H 0.8173 0.6724 0.3540 0.236 Uiso 1 1 calc R
C15O C 0.8532(4) 0.6115(4) 0.3663(3) 0.200(5) Uani 1 1 d GU
H311 H 0.8778 0.6149 0.3689 0.240 Uiso 1 1 calc R
C16O C 0.8531(3) 0.5724(3) 0.3712(2) 0.166(4) Uani 1 1 d GU
H312 H 0.8776 0.5490 0.3773 0.199 Uiso 1 1 calc R
N21O N 0.7041(3) 0.5637(2) 0.35908(15) 0.113(3) Uani 1 1 d GU
N22O N 0.7467(2) 0.5583(2) 0.36101(15) 0.115(3) Uani 1 1 d GU
C23O C 0.7477(3) 0.5978(3) 0.35674(17) 0.117(3) Uani 1 1 d GU
C24O C 0.7057(3) 0.62760(17) 0.35218(18) 0.130(4) Uani 1 1 d GU
H313 H 0.6971 0.6566 0.3488 0.156 Uiso 1 1 calc R
C25O C 0.6787(2) 0.6065(3) 0.35362(18) 0.137(4) Uani 1 1 d GU
H314 H 0.6489 0.6189 0.3513 0.164 Uiso 1 1 calc R
C26O C 0.6954(4) 0.5282(4) 0.3591(3) 0.114(3) Uani 1 1 d U
H315 H 0.6634 0.5355 0.3649 0.137 Uiso 1 1 calc R
H316 H 0.7089 0.5059 0.3758 0.137 Uiso 1 1 calc R
N31O N 0.7327(2) 0.5943(2) 0.15678(13) 0.110(3) Uani 1 1 d GU
C32O C 0.7771(2) 0.57221(19) 0.15715(14) 0.099(3) Uani 1 1 d GU
C33O C 0.80774(17) 0.5875(2) 0.13746(16) 0.110(3) Uani 1 1 d GU
H317 H 0.8381 0.5724 0.1377 0.132 Uiso 1 1 calc R
C34O C 0.7940(2) 0.6250(2) 0.11739(15) 0.110(3) Uani 1 1 d GU
H318 H 0.8150 0.6354 0.1039 0.132 Uiso 1 1 calc R
C35O C 0.7497(3) 0.64704(19) 0.11702(15) 0.120(4) Uani 1 1 d GU
H319 H 0.7403 0.6726 0.1033 0.144 Uiso 1 1 calc R
C36O C 0.71904(18) 0.6317(2) 0.13671(16) 0.118(3) Uani 1 1 d GU
H320 H 0.6887 0.6468 0.1365 0.142 Uiso 1 1 calc R
N41O N 0.7777(2) 0.4839(2) 0.21631(13) 0.107(3) Uani 1 1 d GU
N42O N 0.75606(16) 0.5234(2) 0.19962(14) 0.102(2) Uani 1 1 d GU
C43O C 0.7885(2) 0.53669(19) 0.17835(14) 0.100(3) Uani 1 1 d GU
C44O C 0.83023(18) 0.5054(2) 0.18189(15) 0.095(3) Uani 1 1 d GU
H321 H 0.8578 0.5061 0.1706 0.115 Uiso 1 1 calc R
C45O C 0.8235(2) 0.47273(19) 0.20535(16) 0.101(3) Uani 1 1 d GU
H322 H 0.8458 0.4478 0.2125 0.121 Uiso 1 1 calc R
C46O C 0.7553(4) 0.4633(4) 0.2411(2) 0.117(3) Uani 1 1 d U
H323 H 0.7747 0.4339 0.2451 0.140 Uiso 1 1 calc R
H324 H 0.7293 0.4651 0.2346 0.140 Uiso 1 1 calc R
C51O C 0.71203(18) 0.51280(18) 0.32845(12) 0.099(3) Uani 1 1 d GU
C52O C 0.73338(18) 0.53120(17) 0.30160(14) 0.116(3) Uani 1 1 d GU
H325 H 0.7382 0.5546 0.3026 0.139 Uiso 1 1 calc R
C53O C 0.74774(17) 0.51538(19) 0.27328(12) 0.098(3) Uani 1 1 d GU
H326 H 0.7623 0.5280 0.2549 0.118 Uiso 1 1 calc R
C54O C 0.74075(18) 0.4812(2) 0.27181(10) 0.109(3) Uani 1 1 d GU
C55O C 0.71940(14) 0.46277(16) 0.29866(10) 0.118(3) Uani 1 1 d GU
C56O C 0.70504(13) 0.47858(17) 0.32698(9) 0.124(3) Uani 1 1 d GU
C61O C 0.6837(2) 0.4602(2) 0.35383(11) 0.142(4) Uani 1 1 d GU
H327 H 0.6739 0.4710 0.3732 0.170 Uiso 1 1 calc R
C62O C 0.6767(2) 0.4260(2) 0.35235(16) 0.165(4) Uani 1 1 d GU
H328 H 0.6621 0.4134 0.3707 0.198 Uiso 1 1 calc R
C63O C 0.6911(2) 0.4102(2) 0.32403(19) 0.162(4) Uani 1 1 d GU
H329 H 0.6863 0.3868 0.3230 0.195 Uiso 1 1 calc R
C64O C 0.7124(2) 0.42855(19) 0.29718(15) 0.144(4) Uani 1 1 d GU
H330 H 0.7222 0.4177 0.2778 0.173 Uiso 1 1 calc R
N11P N 0.3420(2) 0.3943(2) 0.50250(12) 0.094(2) Uani 1 1 d GU
C12P C 0.36103(18) 0.3807(2) 0.52927(16) 0.094(3) Uani 1 1 d GU
C13P C 0.3365(3) 0.3732(2) 0.55919(12) 0.115(3) Uani 1 1 d GU
H331 H 0.3495 0.3639 0.5775 0.138 Uiso 1 1 calc R
C14P C 0.2930(3) 0.3793(2) 0.56235(13) 0.125(4) Uani 1 1 d GU
H332 H 0.2762 0.3741 0.5828 0.150 Uiso 1 1 calc R
C15P C 0.27393(18) 0.3929(2) 0.53558(18) 0.120(3) Uani 1 1 d GU
H333 H 0.2442 0.3971 0.5377 0.144 Uiso 1 1 calc R
C16P C 0.2984(2) 0.4004(2) 0.50566(14) 0.104(3) Uani 1 1 d GU
H334 H 0.2854 0.4097 0.4874 0.125 Uiso 1 1 calc R
N21P N 0.46933(19) 0.3754(2) 0.49652(14) 0.101(2) Uani 1 1 d GU
N22P N 0.4268(2) 0.38073(19) 0.49426(13) 0.089(2) Uani 1 1 d GU
C23P C 0.40304(18) 0.3745(2) 0.52564(16) 0.091(2) Uani 1 1 d GU
C24P C 0.4308(3) 0.3654(2) 0.54728(12) 0.107(3) Uani 1 1 d GU
H335 H 0.4233 0.3599 0.5698 0.129 Uiso 1 1 calc R
C25P C 0.4718(2) 0.3659(2) 0.52928(17) 0.107(3) Uani 1 1 d GU
H336 H 0.4965 0.3608 0.5377 0.128 Uiso 1 1 calc R
C26P C 0.5030(4) 0.3731(4) 0.4695(3) 0.114(3) Uani 1 1 d U
H337 H 0.5256 0.3789 0.4750 0.137 Uiso 1 1 calc R
H338 H 0.4906 0.3956 0.4525 0.137 Uiso 1 1 calc R
N31P N 0.6116(3) 0.1141(2) 0.51652(19) 0.130(3) Uani 1 1 d GU
C32P C 0.5826(3) 0.1135(3) 0.50042(17) 0.132(3) Uani 1 1 d GU
C33P C 0.5619(3) 0.0860(3) 0.5125(2) 0.158(4) Uani 1 1 d GU
H339 H 0.5421 0.0856 0.5015 0.189 Uiso 1 1 calc R
C34P C 0.5702(3) 0.0591(3) 0.5407(2) 0.160(4) Uani 1 1 d GU
H340 H 0.5560 0.0402 0.5490 0.192 Uiso 1 1 calc R
C35P C 0.5992(3) 0.0596(3) 0.55680(19) 0.161(4) Uani 1 1 d GU
H341 H 0.6049 0.0412 0.5761 0.193 Uiso 1 1 calc R
C36P C 0.6200(3) 0.0871(3) 0.54471(19) 0.135(4) Uani 1 1 d GU
H342 H 0.6398 0.0875 0.5557 0.162 Uiso 1 1 calc R
N41P N 0.5822(2) 0.1925(2) 0.43295(16) 0.119(3) Uani 1 1 d GU
N42P N 0.5957(2) 0.1682(2) 0.46168(16) 0.113(3) Uani 1 1 d GU
C43P C 0.5739(3) 0.1405(2) 0.47291(16) 0.126(3) Uani 1 1 d GU
C44P C 0.5470(2) 0.1477(3) 0.4511(2) 0.133(4) Uani 1 1 d GU
H343 H 0.5288 0.1335 0.4528 0.159 Uiso 1 1 calc R
C45P C 0.5521(2) 0.1799(3) 0.42642(18) 0.138(4) Uani 1 1 d GU
H344 H 0.5379 0.1910 0.4087 0.166 Uiso 1 1 calc R
C46P C 0.5952(4) 0.2243(4) 0.4175(3) 0.135(4) Uani 1 1 d U
H345 H 0.5928 0.2297 0.3949 0.161 Uiso 1 1 calc R
H346 H 0.6265 0.2155 0.4181 0.161 Uiso 1 1 calc R
C51P C 0.52420(16) 0.33644(19) 0.45653(13) 0.105(3) Uani 1 1 d GU
C52P C 0.51380(16) 0.3023(2) 0.47064(11) 0.090(3) Uani 1 1 d GU
H347 H 0.4912 0.3037 0.4890 0.108 Uiso 1 1 calc R
C53P C 0.5364(2) 0.26601(19) 0.45790(14) 0.100(3) Uani 1 1 d GU
H348 H 0.5293 0.2427 0.4675 0.120 Uiso 1 1 calc R
C54P C 0.56946(19) 0.26388(17) 0.43104(14) 0.117(3) Uani 1 1 d GU
C55P C 0.57986(14) 0.29803(19) 0.41693(11) 0.141(4) Uani 1 1 d GU
C56P C 0.55723(15) 0.33432(17) 0.42968(12) 0.125(3) Uani 1 1 d GU
C61P C 0.5676(2) 0.3685(2) 0.41557(18) 0.157(4) Uani 1 1 d GU
H349 H 0.5522 0.3933 0.4243 0.188 Uiso 1 1 calc R
C62P C 0.6007(2) 0.3663(3) 0.38872(18) 0.180(5) Uani 1 1 d GU
H350 H 0.6078 0.3897 0.3791 0.216 Uiso 1 1 calc R
C63P C 0.6233(2) 0.3301(3) 0.37597(14) 0.182(6) Uani 1 1 d GU
H351 H 0.6459 0.3286 0.3576 0.218 Uiso 1 1 calc R
C64P C 0.61290(17) 0.2959(3) 0.39008(12) 0.166(5) Uani 1 1 d GU
H352 H 0.6284 0.2711 0.3814 0.199 Uiso 1 1 calc R
N11Q N 0.7115(3) -0.1362(3) 0.47901(15) 0.138(3) Uani 1 1 d GU
C12Q C 0.6824(3) -0.1214(2) 0.5061(2) 0.144(4) Uani 1 1 d GU
C13Q C 0.6875(3) -0.1447(3) 0.53597(16) 0.146(4) Uani 1 1 d GU
H353 H 0.6676 -0.1346 0.5545 0.176 Uiso 1 1 calc R
C14Q C 0.7218(3) -0.1830(3) 0.53882(16) 0.161(4) Uani 1 1 d GU
H354 H 0.7253 -0.1989 0.5593 0.193 Uiso 1 1 calc R
C15Q C 0.7510(3) -0.1978(2) 0.5118(2) 0.166(5) Uani 1 1 d GU
H355 H 0.7744 -0.2239 0.5137 0.199 Uiso 1 1 calc R
C16Q C 0.7458(3) -0.1744(3) 0.48187(17) 0.157(4) Uani 1 1 d GU
H356 H 0.7658 -0.1845 0.4634 0.189 Uiso 1 1 calc R
N21Q N 0.6107(3) -0.0237(2) 0.47081(18) 0.132(3) Uani 1 1 d GU
N22Q N 0.6496(3) -0.0598(3) 0.46906(17) 0.134(3) Uani 1 1 d GU
C23Q C 0.6497(3) -0.0842(2) 0.4997(2) 0.130(3) Uani 1 1 d GU
C24Q C 0.6109(4) -0.0632(3) 0.52046(14) 0.158(4) Uani 1 1 d GU
H357 H 0.6025 -0.0725 0.5424 0.189 Uiso 1 1 calc R
C25Q C 0.5868(3) -0.0257(3) 0.5026(2) 0.146(4) Uani 1 1 d GU
H358 H 0.5594 -0.0056 0.5105 0.175 Uiso 1 1 calc R
C26Q C 0.6010(5) 0.0111(4) 0.4431(3) 0.132(3) Uani 1 1 d U
H359 H 0.5697 0.0296 0.4475 0.159 Uiso 1 1 calc R
H360 H 0.6063 -0.0004 0.4236 0.159 Uiso 1 1 calc R
N31Q N 0.68841(18) 0.13670(18) 0.52999(12) 0.092(2) Uani 1 1 d GU
C32Q C 0.7304(2) 0.1089(2) 0.51990(11) 0.083(2) Uani 1 1 d GU
C33Q C 0.75988(16) 0.09030(19) 0.54055(15) 0.096(3) Uani 1 1 d GU
H361 H 0.7886 0.0713 0.5337 0.115 Uiso 1 1 calc R
C34Q C 0.7473(2) 0.0994(2) 0.57129(14) 0.099(3) Uani 1 1 d GU
H362 H 0.7675 0.0867 0.5854 0.119 Uiso 1 1 calc R
C35Q C 0.7053(2) 0.1272(2) 0.58139(11) 0.108(3) Uani 1 1 d GU
H363 H 0.6968 0.1334 0.6024 0.129 Uiso 1 1 calc R
C36Q C 0.67587(17) 0.14583(19) 0.56073(14) 0.097(3) Uani 1 1 d GU
H364 H 0.6472 0.1648 0.5676 0.116 Uiso 1 1 calc R
N41Q N 0.7264(2) 0.1061(2) 0.44053(12) 0.095(2) Uani 1 1 d GU
N42Q N 0.70730(16) 0.11933(19) 0.47067(14) 0.091(2) Uani 1 1 d GU
C43Q C 0.7401(2) 0.1015(2) 0.48955(11) 0.086(2) Uani 1 1 d GU
C44Q C 0.77957(17) 0.07724(19) 0.47108(15) 0.086(2) Uani 1 1 d GU
H365 H 0.8068 0.0618 0.4778 0.103 Uiso 1 1 calc R
C45Q C 0.77108(19) 0.0801(2) 0.44078(13) 0.090(3) Uani 1 1 d GU
H366 H 0.7917 0.0669 0.4237 0.107 Uiso 1 1 calc R
C46Q C 0.7015(3) 0.1138(3) 0.4183(2) 0.090(3) Uani 1 1 d U
H367 H 0.7211 0.1106 0.3972 0.108 Uiso 1 1 calc R
H368 H 0.6803 0.1427 0.4171 0.108 Uiso 1 1 calc R
C51Q C 0.6302(2) 0.03617(17) 0.43715(13) 0.116(3) Uani 1 1 d GU
C52Q C 0.6566(2) 0.03117(18) 0.45780(12) 0.121(3) Uani 1 1 d GU
H369 H 0.6589 0.0106 0.4762 0.146 Uiso 1 1 calc R
C53Q C 0.67978(19) 0.05632(19) 0.45161(12) 0.102(3) Uani 1 1 d GU
H370 H 0.6978 0.0529 0.4657 0.122 Uiso 1 1 calc R
C54Q C 0.67651(16) 0.08648(17) 0.42476(12) 0.096(3) Uani 1 1 d GU
C55Q C 0.65010(12) 0.09148(13) 0.40411(10) 0.097(3) Uani 1 1 d GU
C56Q C 0.62696(13) 0.06633(14) 0.41030(11) 0.105(3) Uani 1 1 d GU
C61Q C 0.60055(17) 0.07133(19) 0.38965(15) 0.119(3) Uani 1 1 d GU
H371 H 0.5847 0.0541 0.3939 0.142 Uiso 1 1 calc R
C62Q C 0.59727(18) 0.1015(2) 0.36280(14) 0.125(4) Uani 1 1 d GU
H372 H 0.5792 0.1049 0.3487 0.150 Uiso 1 1 calc R
C63Q C 0.6204(2) 0.12665(17) 0.35661(12) 0.119(3) Uani 1 1 d GU
H373 H 0.6182 0.1473 0.3383 0.143 Uiso 1 1 calc R
C64Q C 0.64682(18) 0.12164(15) 0.37726(12) 0.095(3) Uani 1 1 d GU
H374 H 0.6626 0.1388 0.3730 0.114 Uiso 1 1 calc R
N11R N 0.8755(2) 0.2151(2) 0.55671(12) 0.109(3) Uani 1 1 d GU
C12R C 0.8625(3) 0.1842(2) 0.57601(17) 0.100(3) Uani 1 1 d GU
C13R C 0.8526(3) 0.1819(2) 0.60892(16) 0.133(4) Uani 1 1 d GU
H375 H 0.8437 0.1608 0.6221 0.159 Uiso 1 1 calc R
C14R C 0.8558(3) 0.2106(3) 0.62253(12) 0.140(4) Uani 1 1 d GU
H376 H 0.8491 0.2091 0.6450 0.168 Uiso 1 1 calc R
C15R C 0.8689(3) 0.2415(2) 0.60324(18) 0.138(4) Uani 1 1 d GU
H377 H 0.8711 0.2611 0.6125 0.165 Uiso 1 1 calc R
C16R C 0.8788(3) 0.2438(2) 0.57033(17) 0.125(3) Uani 1 1 d GU
H378 H 0.8877 0.2649 0.5571 0.150 Uiso 1 1 calc R
N21R N 0.8635(2) 0.1290(2) 0.52061(14) 0.100(2) Uani 1 1 d GU
N22R N 0.8674(2) 0.16193(17) 0.52925(16) 0.094(2) Uani 1 1 d GU
C23R C 0.8586(2) 0.1571(2) 0.56302(16) 0.097(3) Uani 1 1 d GU
C24R C 0.8493(3) 0.1212(2) 0.57525(13) 0.116(3) Uani 1 1 d GU
H379 H 0.8423 0.1106 0.5971 0.140 Uiso 1 1 calc R
C25R C 0.8523(3) 0.10379(18) 0.54904(19) 0.110(3) Uani 1 1 d GU
H380 H 0.8476 0.0796 0.5503 0.132 Uiso 1 1 calc R
C26R C 0.8669(3) 0.1265(3) 0.4891(3) 0.094(3) Uani 1 1 d U
H381 H 0.8750 0.0974 0.4875 0.113 Uiso 1 1 calc R
H382 H 0.8912 0.1346 0.4759 0.113 Uiso 1 1 calc R
N31R N 0.58740(19) 0.2095(2) 0.52725(14) 0.103(2) Uani 1 1 d GU
C32R C 0.58985(19) 0.2477(2) 0.52246(14) 0.098(3) Uani 1 1 d GU
C33R C 0.5620(2) 0.27581(18) 0.54276(18) 0.112(3) Uani 1 1 d GU
H383 H 0.5636 0.3019 0.5395 0.135 Uiso 1 1 calc R
C34R C 0.5316(2) 0.2658(2) 0.56784(16) 0.113(3) Uani 1 1 d GU
H384 H 0.5125 0.2851 0.5817 0.136 Uiso 1 1 calc R
C35R C 0.5292(2) 0.2277(3) 0.57263(14) 0.126(4) Uani 1 1 d GU
H385 H 0.5084 0.2208 0.5898 0.151 Uiso 1 1 calc R
C36R C 0.5571(2) 0.19949(19) 0.55233(17) 0.112(3) Uani 1 1 d GU
H386 H 0.5554 0.1734 0.5556 0.135 Uiso 1 1 calc R
N41R N 0.67582(18) 0.2421(2) 0.45384(13) 0.097(2) Uani 1 1 d GU
N42R N 0.6489(2) 0.22490(18) 0.47830(15) 0.096(2) Uani 1 1 d GU
C43R C 0.61897(19) 0.2558(3) 0.49682(14) 0.104(3) Uani 1 1 d GU
C44R C 0.6273(2) 0.29218(19) 0.48380(19) 0.111(3) Uani 1 1 d GU
H387 H 0.6121 0.3177 0.4915 0.133 Uiso 1 1 calc R
C45R C 0.6624(2) 0.2837(2) 0.45723(17) 0.111(3) Uani 1 1 d GU
H388 H 0.6748 0.3025 0.4440 0.134 Uiso 1 1 calc R
C46R C 0.7125(3) 0.2186(4) 0.4342(2) 0.104(3) Uani 1 1 d U
H389 H 0.7194 0.2369 0.4146 0.125 Uiso 1 1 calc R
H390 H 0.7052 0.1985 0.4279 0.125 Uiso 1 1 calc R
C51R C 0.82628(15) 0.15253(15) 0.47517(11) 0.085(2) Uani 1 1 d GU
C52R C 0.78731(17) 0.17602(16) 0.49306(9) 0.075(2) Uani 1 1 d GU
H391 H 0.7861 0.1772 0.5145 0.090 Uiso 1 1 calc R
C53R C 0.75016(14) 0.19774(15) 0.47958(11) 0.077(2) Uani 1 1 d GU
H392 H 0.7235 0.2138 0.4918 0.092 Uiso 1 1 calc R
C54R C 0.75198(13) 0.19597(15) 0.44820(11) 0.084(2) Uani 1 1 d GU
C55R C 0.79095(14) 0.17248(13) 0.43031(9) 0.095(3) Uani 1 1 d GU
C56R C 0.82810(12) 0.15076(12) 0.44379(10) 0.091(2) Uani 1 1 d GU
C61R C 0.86707(14) 0.12727(16) 0.42590(14) 0.115(3) Uani 1 1 d GU
H393 H 0.8925 0.1124 0.4351 0.137 Uiso 1 1 calc R
C62R C 0.8689(2) 0.1255(2) 0.39453(14) 0.132(4) Uani 1 1 d GU
H394 H 0.8955 0.1095 0.3823 0.159 Uiso 1 1 calc R
C63R C 0.8317(2) 0.1472(2) 0.38104(11) 0.135(4) Uani 1 1 d GU
H395 H 0.8330 0.1460 0.3596 0.162 Uiso 1 1 calc R
C64R C 0.7928(2) 0.17072(19) 0.39894(10) 0.119(3) Uani 1 1 d GU
H396 H 0.7674 0.1856 0.3897 0.143 Uiso 1 1 calc R
N11S N 0.6831(2) 0.3176(2) -0.08442(13) 0.098(2) Uani 1 1 d GU
C12S C 0.64160(19) 0.3172(2) -0.07932(14) 0.106(3) Uani 1 1 d GU
C13S C 0.62960(19) 0.3067(3) -0.10240(18) 0.120(3) Uani 1 1 d GU
H397 H 0.6012 0.3065 -0.0989 0.144 Uiso 1 1 calc R
C14S C 0.6591(2) 0.2967(3) -0.13056(16) 0.128(4) Uani 1 1 d GU
H398 H 0.6509 0.2895 -0.1463 0.153 Uiso 1 1 calc R
C15S C 0.7006(2) 0.2970(3) -0.13566(14) 0.129(4) Uani 1 1 d GU
H399 H 0.7208 0.2902 -0.1549 0.154 Uiso 1 1 calc R
C16S C 0.71263(17) 0.3075(2) -0.11258(16) 0.106(3) Uani 1 1 d GU
H400 H 0.7410 0.3078 -0.1161 0.127 Uiso 1 1 calc R
N21S N 0.5944(2) 0.3429(2) -0.00103(13) 0.099(2) Uani 1 1 d GU
N22S N 0.62984(15) 0.33205(19) -0.02715(15) 0.091(2) Uani 1 1 d GU
C23S C 0.6139(2) 0.3273(2) -0.05158(13) 0.103(3) Uani 1 1 d GU
C24S C 0.5686(2) 0.3351(2) -0.04056(18) 0.117(3) Uani 1 1 d GU
H401 H 0.5496 0.3341 -0.0521 0.141 Uiso 1 1 calc R
C25S C 0.55656(16) 0.3448(2) -0.00932(17) 0.114(3) Uani 1 1 d GU
H402 H 0.5282 0.3514 0.0037 0.136 Uiso 1 1 calc R
C26S C 0.6011(3) 0.3463(4) 0.0277(3) 0.104(3) Uani 1 1 d U
H403 H 0.5724 0.3632 0.0393 0.125 Uiso 1 1 calc R
H404 H 0.6199 0.3622 0.0224 0.125 Uiso 1 1 calc R
N31S N 0.5920(3) 0.1110(2) 0.10789(16) 0.162(5) Uani 1 1 d GU
C32S C 0.6353(3) 0.0973(3) 0.0918(2) 0.173(5) Uani 1 1 d GU
C33S C 0.6518(3) 0.0641(3) 0.07565(19) 0.201(6) Uani 1 1 d GU
H405 H 0.6814 0.0548 0.0647 0.241 Uiso 1 1 calc R
C34S C 0.6250(4) 0.0446(2) 0.0755(2) 0.203(6) Uani 1 1 d GU
H406 H 0.6362 0.0220 0.0644 0.243 Uiso 1 1 calc R
C35S C 0.5816(4) 0.0583(3) 0.0916(2) 0.191(6) Uani 1 1 d GU
H407 H 0.5633 0.0450 0.0915 0.229 Uiso 1 1 calc R
C36S C 0.5651(3) 0.0915(3) 0.10775(18) 0.170(5) Uani 1 1 d GU
H408 H 0.5355 0.1009 0.1187 0.204 Uiso 1 1 calc R
N41S N 0.6770(4) 0.1629(3) 0.10599(19) 0.180(5) Uani 1 1 d GDU
N42S N 0.6428(2) 0.1500(3) 0.10800(17) 0.159(4) Uani 1 1 d GU
C43S C 0.6607(4) 0.1156(3) 0.0918(2) 0.182(5) Uani 1 1 d GU
C44S C 0.7059(4) 0.1073(3) 0.07985(19) 0.202(6) Uani 1 1 d GU
H409 H 0.7259 0.0860 0.0680 0.242 Uiso 1 1 calc R
C45S C 0.7160(2) 0.1366(4) 0.0886(2) 0.203(6) Uani 1 1 d GU
H410 H 0.7439 0.1382 0.0837 0.243 Uiso 1 1 calc R
C46S C 0.6676(4) 0.1996(3) 0.1156(3) 0.165(5) Uani 1 1 d DU
H411 H 0.6941 0.1982 0.1213 0.198 Uiso 1 1 calc R
H412 H 0.6444 0.2029 0.1350 0.198 Uiso 1 1 calc R
C51S C 0.62034(18) 0.30949(18) 0.04973(11) 0.105(3) Uani 1 1 d GU
C52S C 0.62868(18) 0.2723(2) 0.04132(11) 0.095(3) Uani 1 1 d GU
H413 H 0.6232 0.2718 0.0216 0.113 Uiso 1 1 calc R
C53S C 0.64501(18) 0.23577(17) 0.06179(14) 0.107(3) Uani 1 1 d GU
H414 H 0.6507 0.2103 0.0560 0.128 Uiso 1 1 calc R
C54S C 0.65300(18) 0.23647(17) 0.09068(13) 0.129(3) Uani 1 1 d GDU
C55S C 0.64466(14) 0.2737(2) 0.09910(10) 0.140(4) Uani 1 1 d GU
C56S C 0.62833(14) 0.31019(17) 0.07863(11) 0.121(3) Uani 1 1 d GU
C61S C 0.6200(2) 0.3474(2) 0.08704(17) 0.148(4) Uani 1 1 d GU
H415 H 0.6088 0.3724 0.0730 0.178 Uiso 1 1 calc R
C62S C 0.6280(2) 0.3481(3) 0.11593(19) 0.168(5) Uani 1 1 d GU
H416 H 0.6223 0.3735 0.1217 0.202 Uiso 1 1 calc R
C63S C 0.6443(2) 0.3116(3) 0.13641(14) 0.183(5) Uani 1 1 d GU
H417 H 0.6498 0.3121 0.1562 0.220 Uiso 1 1 calc R
C64S C 0.6527(2) 0.2744(3) 0.12799(11) 0.162(4) Uani 1 1 d GU
H418 H 0.6638 0.2494 0.1420 0.194 Uiso 1 1 calc R
N11T N 0.27478(18) 0.3330(2) 0.24947(15) 0.096(2) Uani 1 1 d GU
C12T C 0.27747(19) 0.30046(17) 0.23705(16) 0.089(2) Uani 1 1 d GU
C13T C 0.2446(2) 0.3053(2) 0.22218(16) 0.101(3) Uani 1 1 d GU
H419 H 0.2464 0.2831 0.2137 0.121 Uiso 1 1 calc R
C14T C 0.2090(2) 0.3426(3) 0.21971(17) 0.115(3) Uani 1 1 d GU
H420 H 0.1866 0.3459 0.2095 0.138 Uiso 1 1 calc R
C15T C 0.2063(2) 0.3751(2) 0.2321(2) 0.126(4) Uani 1 1 d GU
H421 H 0.1820 0.4006 0.2304 0.152 Uiso 1 1 calc R
C16T C 0.2392(2) 0.37030(18) 0.24700(18) 0.113(3) Uani 1 1 d GU
H422 H 0.2374 0.3925 0.2555 0.136 Uiso 1 1 calc R
N21T N 0.37365(16) 0.21919(18) 0.26091(13) 0.088(2) Uani 1 1 d GU
N22T N 0.34222(19) 0.26026(16) 0.25892(13) 0.080(2) Uani 1 1 d GU
C23T C 0.31194(17) 0.26399(18) 0.24104(14) 0.081(2) Uani 1 1 d GU
C24T C 0.3247(2) 0.2252(2) 0.23197(14) 0.093(3) Uani 1 1 d GU
H423 H 0.3102 0.2189 0.2198 0.112 Uiso 1 1 calc R
C25T C 0.3628(2) 0.19754(15) 0.24426(16) 0.102(3) Uani 1 1 d GU
H424 H 0.3783 0.1695 0.2418 0.122 Uiso 1 1 calc R
C26T C 0.4105(3) 0.2058(3) 0.2738(2) 0.091(3) Uani 1 1 d U
H425 H 0.4207 0.1757 0.2806 0.109 Uiso 1 1 calc R
H426 H 0.4028 0.2187 0.2929 0.109 Uiso 1 1 calc R
N31T N 0.54847(19) 0.21250(19) 0.08140(12) 0.097(2) Uani 1 1 d GU
C32T C 0.5333(2) 0.2546(2) 0.08084(12) 0.096(3) Uani 1 1 d GU
C33T C 0.5179(2) 0.28185(16) 0.05442(16) 0.097(3) Uani 1 1 d GU
H427 H 0.5075 0.3106 0.0540 0.116 Uiso 1 1 calc R
C34T C 0.5177(2) 0.2670(2) 0.02856(13) 0.108(3) Uani 1 1 d GU
H428 H 0.5072 0.2856 0.0105 0.130 Uiso 1 1 calc R
C35T C 0.5329(2) 0.2249(2) 0.02911(13) 0.104(3) Uani 1 1 d GU
H429 H 0.5328 0.2148 0.0114 0.125 Uiso 1 1 calc R
C36T C 0.5483(2) 0.19765(16) 0.05553(16) 0.103(3) Uani 1 1 d GU
H430 H 0.5587 0.1689 0.0559 0.124 Uiso 1 1 calc R
N41T N 0.54933(19) 0.2602(2) 0.15640(11) 0.092(2) Uani 1 1 d GU
N42T N 0.55029(19) 0.23818(15) 0.13383(14) 0.090(2) Uani 1 1 d GU
C43T C 0.5351(2) 0.2671(2) 0.10709(11) 0.088(2) Uani 1 1 d GU
C44T C 0.5247(2) 0.30694(17) 0.11314(14) 0.091(3) Uani 1 1 d GU
H431 H 0.5138 0.3320 0.0992 0.109 Uiso 1 1 calc R
C45T C 0.5335(2) 0.30267(18) 0.14361(15) 0.102(3) Uani 1 1 d GU
H432 H 0.5295 0.3244 0.1537 0.123 Uiso 1 1 calc R
C46T C 0.5559(3) 0.2421(3) 0.1867(2) 0.091(3) Uani 1 1 d U
H433 H 0.5615 0.2606 0.1962 0.109 Uiso 1 1 calc R
H434 H 0.5824 0.2163 0.1856 0.109 Uiso 1 1 calc R
C51T C 0.44741(13) 0.21584(16) 0.25059(10) 0.080(2) Uani 1 1 d GU
C52T C 0.44393(14) 0.23419(16) 0.21927(11) 0.085(3) Uani 1 1 d GU
H435 H 0.4177 0.2412 0.2121 0.102 Uiso 1 1 calc R
C53T C 0.47887(17) 0.24222(16) 0.19842(9) 0.086(3) Uani 1 1 d GU
H436 H 0.4765 0.2548 0.1770 0.103 Uiso 1 1 calc R
C54T C 0.51729(15) 0.23191(16) 0.20890(8) 0.087(3) Uani 1 1 d GU
C55T C 0.52076(12) 0.21357(11) 0.24023(8) 0.084(2) Uani 1 1 d GU
C56T C 0.48582(12) 0.20553(11) 0.26107(8) 0.082(2) Uani 1 1 d GU
C61T C 0.48929(16) 0.18719(16) 0.29240(8) 0.097(3) Uani 1 1 d GU
H437 H 0.4654 0.1817 0.3066 0.116 Uiso 1 1 calc R
C62T C 0.52770(18) 0.17688(17) 0.30288(9) 0.103(3) Uani 1 1 d GU
H438 H 0.5301 0.1643 0.3243 0.124 Uiso 1 1 calc R
C63T C 0.56265(16) 0.18491(18) 0.28204(12) 0.109(3) Uani 1 1 d GU
H439 H 0.5889 0.1779 0.2892 0.131 Uiso 1 1 calc R
C64T C 0.55917(13) 0.20325(18) 0.25071(11) 0.106(3) Uani 1 1 d GU
H440 H 0.5831 0.2087 0.2365 0.127 Uiso 1 1 calc R
N11U N 0.7359(3) -0.1364(3) 0.1803(2) 0.146(3) Uani 1 1 d GU
C12U C 0.7204(3) -0.1201(3) 0.1519(2) 0.153(4) Uani 1 1 d GU
C13U C 0.7056(4) -0.1420(4) 0.1396(2) 0.187(5) Uani 1 1 d GU
H441 H 0.6950 -0.1309 0.1202 0.224 Uiso 1 1 calc R
C14U C 0.7062(4) -0.1803(4) 0.1557(3) 0.204(5) Uani 1 1 d GU
H442 H 0.6961 -0.1953 0.1473 0.244 Uiso 1 1 calc R
C15U C 0.7217(4) -0.1967(3) 0.1841(3) 0.199(5) Uani 1 1 d GU
H443 H 0.7222 -0.2228 0.1951 0.238 Uiso 1 1 calc R
C16U C 0.7365(4) -0.1747(3) 0.1963(2) 0.175(4) Uani 1 1 d GU
H444 H 0.7471 -0.1859 0.2157 0.210 Uiso 1 1 calc R
N21U N 0.7486(3) -0.0334(2) 0.1216(2) 0.135(3) Uani 1 1 d GU
N22U N 0.7450(2) -0.0671(3) 0.14524(14) 0.124(3) Uani 1 1 d GU
C23U C 0.7264(3) -0.0874(2) 0.1336(2) 0.126(3) Uani 1 1 d GU
C24U C 0.7185(3) -0.0662(3) 0.1027(2) 0.139(4) Uani 1 1 d GU
H445 H 0.7062 -0.0732 0.0894 0.167 Uiso 1 1 calc R
C25U C 0.7322(3) -0.0329(3) 0.09536(15) 0.155(5) Uani 1 1 d GU
H446 H 0.7308 -0.0136 0.0762 0.186 Uiso 1 1 calc R
C26U C 0.7640(5) -0.0057(4) 0.1275(3) 0.143(4) Uani 1 1 d U
H447 H 0.7762 0.0077 0.1069 0.172 Uiso 1 1 calc R
H448 H 0.7879 -0.0214 0.1397 0.172 Uiso 1 1 calc R
N31U N 0.49915(18) 0.17047(19) 0.14823(15) 0.102(2) Uani 1 1 d GU
C32U C 0.4922(2) 0.14915(19) 0.17880(14) 0.100(3) Uani 1 1 d GU
C33U C 0.4530(2) 0.14365(19) 0.19114(12) 0.108(3) Uani 1 1 d GU
H449 H 0.4482 0.1291 0.2120 0.130 Uiso 1 1 calc R
C34U C 0.4207(2) 0.1595(2) 0.17291(17) 0.106(3) Uani 1 1 d GU
H450 H 0.3938 0.1557 0.1813 0.127 Uiso 1 1 calc R
C35U C 0.4276(2) 0.1808(2) 0.14234(16) 0.106(3) Uani 1 1 d GU
H451 H 0.4055 0.1916 0.1299 0.127 Uiso 1 1 calc R
C36U C 0.4668(2) 0.18629(19) 0.13000(11) 0.100(3) Uani 1 1 d GU
H452 H 0.4716 0.2009 0.1091 0.119 Uiso 1 1 calc R
N41U N 0.59105(19) 0.1233(2) 0.20508(14) 0.118(3) Uani 1 1 d GDU
N42U N 0.5637(2) 0.14001(18) 0.18209(10) 0.100(3) Uani 1 1 d GU
C43U C 0.5239(2) 0.1343(2) 0.19636(16) 0.100(3) Uani 1 1 d GU
C44U C 0.5267(2) 0.1141(2) 0.22816(15) 0.119(4) Uani 1 1 d GU
H453 H 0.5046 0.1064 0.2432 0.142 Uiso 1 1 calc R
C45U C 0.5682(3) 0.1073(2) 0.23356(11) 0.126(4) Uani 1 1 d GU
H454 H 0.5788 0.0943 0.2528 0.151 Uiso 1 1 calc R
C46U C 0.6342(3) 0.1192(4) 0.1977(3) 0.122(4) Uani 1 1 d DU
H455 H 0.6433 0.1154 0.2180 0.147 Uiso 1 1 calc R
H456 H 0.6351 0.1457 0.1854 0.147 Uiso 1 1 calc R
C51U C 0.7286(2) 0.02620(17) 0.14549(13) 0.134(4) Uani 1 1 d GU
C52U C 0.6855(2) 0.02919(19) 0.15547(14) 0.127(4) Uani 1 1 d GU
H457 H 0.6770 0.0103 0.1504 0.153 Uiso 1 1 calc R
C53U C 0.65488(18) 0.0598(2) 0.17292(14) 0.112(3) Uani 1 1 d GU
H458 H 0.6254 0.0618 0.1797 0.134 Uiso 1 1 calc R
C54U C 0.66736(17) 0.08735(18) 0.18039(12) 0.122(4) Uani 1 1 d GU
C55U C 0.71047(18) 0.08436(14) 0.17041(10) 0.121(4) Uani 1 1 d GU
C56U C 0.74109(16) 0.05379(15) 0.15296(10) 0.140(4) Uani 1 1 d GU
C61U C 0.78419(17) 0.0508(2) 0.14298(16) 0.164(5) Uani 1 1 d GU
H459 H 0.8051 0.0299 0.1311 0.197 Uiso 1 1 calc R
C62U C 0.7967(2) 0.0784(3) 0.15045(19) 0.185(6) Uani 1 1 d GU
H460 H 0.8261 0.0763 0.1436 0.222 Uiso 1 1 calc R
C63U C 0.7661(3) 0.1090(2) 0.16790(18) 0.168(5) Uani 1 1 d GU
H461 H 0.7746 0.1278 0.1730 0.201 Uiso 1 1 calc R
C64U C 0.7230(3) 0.11194(18) 0.17788(15) 0.149(4) Uani 1 1 d GU
H462 H 0.7020 0.1328 0.1898 0.179 Uiso 1 1 calc R
N11V N 1.09405(14) 0.17016(17) -0.05288(13) 0.082(2) Uani 1 1 d GU
C12V C 1.1253(2) 0.13281(16) -0.04222(12) 0.080(2) Uani 1 1 d GU
C13V C 1.16896(18) 0.12168(16) -0.05757(16) 0.101(3) Uani 1 1 d GU
H463 H 1.1903 0.0961 -0.0503 0.121 Uiso 1 1 calc R
C14V C 1.18128(15) 0.1479(2) -0.08357(16) 0.106(3) Uani 1 1 d GU
H464 H 1.2111 0.1403 -0.0941 0.127 Uiso 1 1 calc R
C15V C 1.1500(2) 0.18526(19) -0.09423(13) 0.105(3) Uani 1 1 d GU
H465 H 1.1584 0.2032 -0.1120 0.126 Uiso 1 1 calc R
C16V C 1.10637(19) 0.19639(14) -0.07888(14) 0.092(3) Uani 1 1 d GU
H466 H 1.0850 0.2219 -0.0862 0.110 Uiso 1 1 calc R
N21V N 1.06014(17) 0.09265(17) 0.02414(12) 0.0820(19) Uani 1 1 d GU
N22V N 1.06665(18) 0.12433(13) -0.00052(13) 0.0755(19) Uani 1 1 d GU
C23V C 1.1107(2) 0.10887(19) -0.01714(12) 0.081(2) Uani 1 1 d GU
C24V C 1.13139(16) 0.06764(18) -0.00275(16) 0.090(3) Uani 1 1 d GU
H467 H 1.1610 0.0499 -0.0091 0.108 Uiso 1 1 calc R
C25V C 1.1002(2) 0.05762(14) 0.02277(14) 0.087(3) Uani 1 1 d GU
H468 H 1.1052 0.0320 0.0365 0.105 Uiso 1 1 calc R
C26V C 1.0224(3) 0.0981(3) 0.0472(2) 0.084(2) Uani 1 1 d U
H469 H 1.0221 0.0707 0.0574 0.101 Uiso 1 1 calc R
H470 H 0.9969 0.1129 0.0366 0.101 Uiso 1 1 calc R
N31V N 1.1551(3) 0.1088(3) 0.18025(18) 0.139(3) Uani 1 1 d GU
C32V C 1.1471(3) 0.1494(3) 0.16607(19) 0.140(4) Uani 1 1 d GU
C33V C 1.1793(4) 0.1649(2) 0.16069(19) 0.154(4) Uani 1 1 d GU
H471 H 1.1739 0.1927 0.1510 0.185 Uiso 1 1 calc R
C34V C 1.2195(3) 0.1399(3) 0.1695(2) 0.173(5) Uani 1 1 d GU
H472 H 1.2415 0.1505 0.1658 0.207 Uiso 1 1 calc R
C35V C 1.2275(3) 0.0993(3) 0.1837(2) 0.168(4) Uani 1 1 d GU
H473 H 1.2549 0.0821 0.1897 0.201 Uiso 1 1 calc R
C36V C 1.1953(4) 0.0838(2) 0.18905(19) 0.155(4) Uani 1 1 d GU
H474 H 1.2007 0.0560 0.1987 0.186 Uiso 1 1 calc R
N41V N 1.0398(3) 0.1877(2) 0.15137(18) 0.147(3) Uani 1 1 d GU
N42V N 1.0778(3) 0.15550(17) 0.16121(15) 0.129(3) Uani 1 1 d GU
C43V C 1.1103(3) 0.1717(3) 0.15595(19) 0.131(3) Uani 1 1 d GU
C44V C 1.0924(4) 0.2140(2) 0.14285(19) 0.162(4) Uani 1 1 d GU
H475 H 1.1070 0.2324 0.1370 0.194 Uiso 1 1 calc R
C45V C 1.0488(3) 0.22387(18) 0.14002(18) 0.145(4) Uani 1 1 d GU
H476 H 1.0292 0.2501 0.1320 0.174 Uiso 1 1 calc R
C46V C 1.0035(5) 0.1794(3) 0.1515(3) 0.133(4) Uani 1 1 d U
H477 H 0.9773 0.2055 0.1513 0.159 Uiso 1 1 calc R
H478 H 0.9980 0.1611 0.1716 0.159 Uiso 1 1 calc R
C51V C 1.01677(18) 0.12100(15) 0.07290(10) 0.091(3) Uani 1 1 d GU
C52V C 1.05054(17) 0.13146(16) 0.07417(12) 0.089(3) Uani 1 1 d GU
H479 H 1.0762 0.1257 0.0581 0.107 Uiso 1 1 calc R
C53V C 1.04670(18) 0.15030(16) 0.09902(14) 0.103(3) Uani 1 1 d GU
H480 H 1.0698 0.1574 0.0999 0.124 Uiso 1 1 calc R
C54V C 1.0091(2) 0.15868(15) 0.12261(12) 0.116(3) Uani 1 1 d GU
C55V C 0.97532(17) 0.14823(12) 0.12134(9) 0.113(3) Uani 1 1 d GU
C56V C 0.97916(16) 0.12939(12) 0.09648(10) 0.107(3) Uani 1 1 d GU
C61V C 0.94539(19) 0.11893(18) 0.09521(15) 0.122(4) Uani 1 1 d GU
H481 H 0.9480 0.1061 0.0782 0.146 Uiso 1 1 calc R
C62V C 0.90778(18) 0.1273(2) 0.11880(18) 0.140(4) Uani 1 1 d GU
H482 H 0.8847 0.1202 0.1179 0.168 Uiso 1 1 calc R
C63V C 0.90394(17) 0.1461(2) 0.14365(15) 0.149(5) Uani 1 1 d GU
H483 H 0.8782 0.1519 0.1598 0.179 Uiso 1 1 calc R
C64V C 0.9377(2) 0.15661(18) 0.14492(11) 0.137(4) Uani 1 1 d GU
H484 H 0.9351 0.1695 0.1619 0.165 Uiso 1 1 calc R
N11W N 1.0818(2) -0.1882(2) 0.2904(2) 0.130(3) Uani 1 1 d GU
C12W C 1.1199(3) -0.1834(2) 0.2899(2) 0.126(3) Uani 1 1 d GU
C13W C 1.1604(2) -0.2150(3) 0.2830(3) 0.153(4) Uani 1 1 d GU
H485 H 1.1864 -0.2118 0.2828 0.184 Uiso 1 1 calc R
C14W C 1.1629(2) -0.2513(2) 0.2765(3) 0.179(5) Uani 1 1 d GU
H486 H 1.1906 -0.2729 0.2718 0.215 Uiso 1 1 calc R
C15W C 1.1248(3) -0.2561(2) 0.2770(3) 0.175(5) Uani 1 1 d GU
H487 H 1.1265 -0.2809 0.2725 0.210 Uiso 1 1 calc R
C16W C 1.0842(3) -0.2245(3) 0.2839(3) 0.154(4) Uani 1 1 d GU
H488 H 1.0582 -0.2277 0.2842 0.185 Uiso 1 1 calc R
N21W N 1.07740(19) -0.08643(16) 0.31451(15) 0.092(2) Uani 1 1 d GDU
N22W N 1.07276(19) -0.11780(19) 0.30414(16) 0.100(2) Uani 1 1 d GU
C23W C 1.1149(2) -0.14942(17) 0.29795(18) 0.102(3) Uani 1 1 d GU
C24W C 1.14563(16) -0.1376(2) 0.30449(18) 0.110(3) Uani 1 1 d GU
H489 H 1.1763 -0.1530 0.3024 0.131 Uiso 1 1 calc R
C25W C 1.1224(2) -0.0987(2) 0.31472(16) 0.096(3) Uani 1 1 d GU
H490 H 1.1349 -0.0835 0.3207 0.116 Uiso 1 1 calc R
C26W C 1.0415(3) -0.0516(3) 0.3217(2) 0.094(3) Uani 1 1 d DU
H491 H 1.0483 -0.0385 0.3355 0.112 Uiso 1 1 calc R
H492 H 1.0167 -0.0595 0.3340 0.112 Uiso 1 1 calc R
N31W N 1.1306(2) 0.06254(17) 0.13546(12) 0.095(2) Uani 1 1 d GU
C32W C 1.10724(19) 0.0461(2) 0.12584(14) 0.093(3) Uani 1 1 d GU
C33W C 1.1248(2) 0.0278(2) 0.09856(16) 0.110(3) Uani 1 1 d GU
H493 H 1.1088 0.0165 0.0920 0.131 Uiso 1 1 calc R
C34W C 1.1656(3) 0.0259(2) 0.08090(13) 0.114(3) Uani 1 1 d GU
H494 H 1.1776 0.0134 0.0623 0.136 Uiso 1 1 calc R
C35W C 1.18900(19) 0.0424(2) 0.09052(16) 0.118(3) Uani 1 1 d GU
H495 H 1.2169 0.0412 0.0785 0.142 Uiso 1 1 calc R
C36W C 1.1715(2) 0.0607(2) 0.11780(16) 0.105(3) Uani 1 1 d GU
H496 H 1.1875 0.0720 0.1244 0.126 Uiso 1 1 calc R
N41W N 1.0096(2) 0.06392(18) 0.18401(12) 0.095(2) Uani 1 1 d GU
N42W N 1.0517(2) 0.06511(17) 0.17114(14) 0.090(2) Uani 1 1 d GU
C43W C 1.0687(2) 0.0475(2) 0.14277(14) 0.094(3) Uani 1 1 d GU
C44W C 1.0370(3) 0.03543(19) 0.13810(14) 0.094(3) Uani 1 1 d GU
H497 H 1.0397 0.0228 0.1209 0.113 Uiso 1 1 calc R
C45W C 1.0005(2) 0.0456(2) 0.16358(17) 0.106(3) Uani 1 1 d GU
H498 H 0.9745 0.0409 0.1665 0.127 Uiso 1 1 calc R
C46W C 0.9870(4) 0.0734(3) 0.2136(2) 0.094(3) Uani 1 1 d U
H499 H 0.9555 0.0813 0.2144 0.113 Uiso 1 1 calc R
H500 H 0.9906 0.0977 0.2165 0.113 Uiso 1 1 calc R
C51W C 1.02752(15) -0.02037(11) 0.29248(11) 0.081(2) Uani 1 1 d GU
C52W C 1.05034(14) -0.02648(13) 0.26171(12) 0.080(2) Uani 1 1 d GU
H501 H 1.0751 -0.0512 0.2583 0.096 Uiso 1 1 calc R
C53W C 1.03687(15) 0.00358(15) 0.23596(10) 0.077(2) Uani 1 1 d GU
H502 H 1.0525 -0.0006 0.2149 0.093 Uiso 1 1 calc R
C54W C 1.00059(16) 0.03976(14) 0.24098(9) 0.081(2) Uani 1 1 d GU
C55W C 0.97776(13) 0.04587(10) 0.27174(10) 0.084(2) Uani 1 1 d GU
C56W C 0.99123(13) 0.01580(11) 0.29749(9) 0.086(2) Uani 1 1 d GU
C61W C 0.96841(18) 0.02191(15) 0.32826(9) 0.104(3) Uani 1 1 d GU
H503 H 0.9776 0.0014 0.3459 0.125 Uiso 1 1 calc R
C62W C 0.93213(19) 0.05809(17) 0.33327(13) 0.130(4) Uani 1 1 d GU
H504 H 0.9165 0.0623 0.3543 0.156 Uiso 1 1 calc R
C63W C 0.91866(16) 0.08815(14) 0.30752(15) 0.129(4) Uani 1 1 d GU
H505 H 0.8939 0.1129 0.3110 0.155 Uiso 1 1 calc R
C64W C 0.94148(15) 0.08204(12) 0.27676(14) 0.104(3) Uani 1 1 d GU
H506 H 0.9323 0.1026 0.2592 0.125 Uiso 1 1 calc R
N11X N 1.17133(17) 0.2427(2) 0.30895(17) 0.106(3) Uani 1 1 d GU
C12X C 1.2037(2) 0.2233(2) 0.28483(14) 0.106(3) Uani 1 1 d GU
C13X C 1.2467(2) 0.2019(2) 0.28929(16) 0.116(3) Uani 1 1 d GU
H507 H 1.2688 0.1886 0.2728 0.139 Uiso 1 1 calc R
C14X C 1.25734(17) 0.2000(2) 0.31787(19) 0.118(3) Uani 1 1 d GU
H508 H 1.2867 0.1854 0.3209 0.141 Uiso 1 1 calc R
C15X C 1.2250(2) 0.2194(3) 0.34200(15) 0.118(3) Uani 1 1 d GU
H509 H 1.2323 0.2180 0.3615 0.142 Uiso 1 1 calc R
C16X C 1.1820(2) 0.2407(2) 0.33754(15) 0.120(3) Uani 1 1 d GU
H510 H 1.1599 0.2540 0.3540 0.144 Uiso 1 1 calc R
N21X N 1.1454(2) 0.2501(2) 0.22252(15) 0.105(2) Uani 1 1 d GU
N22X N 1.1474(2) 0.2496(2) 0.25423(13) 0.094(2) Uani 1 1 d GU
C23X C 1.1914(2) 0.2266(2) 0.25821(15) 0.101(3) Uani 1 1 d GU
C24X C 1.21666(18) 0.2129(2) 0.22895(19) 0.106(3) Uani 1 1 d GU
H511 H 1.2472 0.1968 0.2249 0.127 Uiso 1 1 calc R
C25X C 1.1882(2) 0.2274(2) 0.20690(13) 0.104(3) Uani 1 1 d GU
H512 H 1.1964 0.2228 0.1855 0.125 Uiso 1 1 calc R
C26X C 1.1059(4) 0.2661(3) 0.2131(3) 0.101(3) Uani 1 1 d U
H513 H 1.1110 0.2742 0.1896 0.122 Uiso 1 1 calc R
H514 H 1.0870 0.2914 0.2225 0.122 Uiso 1 1 calc R
N31X N 1.1368(2) 0.02323(16) 0.21154(15) 0.101(2) Uani 1 1 d GU
C32X C 1.1259(2) 0.01954(18) 0.24455(15) 0.095(3) Uani 1 1 d GU
C33X C 1.1489(3) -0.0161(2) 0.26321(11) 0.107(3) Uani 1 1 d GU
H515 H 1.1414 -0.0187 0.2858 0.129 Uiso 1 1 calc R
C34X C 1.1830(2) -0.04811(18) 0.24885(17) 0.122(4) Uani 1 1 d GU
H516 H 1.1988 -0.0725 0.2616 0.147 Uiso 1 1 calc R
C35X C 1.1940(2) -0.04442(19) 0.21584(17) 0.117(3) Uani 1 1 d GU
H517 H 1.2173 -0.0663 0.2060 0.141 Uiso 1 1 calc R
C36X C 1.1709(2) -0.0087(2) 0.19719(12) 0.113(3) Uani 1 1 d GU
H518 H 1.1784 -0.0062 0.1746 0.135 Uiso 1 1 calc R
N41X N 1.0355(2) 0.11707(15) 0.25587(16) 0.099(2) Uani 1 1 d GDU
N42X N 1.0701(2) 0.08913(19) 0.23669(11) 0.096(2) Uani 1 1 d GU
C43X C 1.0905(2) 0.05267(16) 0.25714(17) 0.094(3) Uani 1 1 d GU
C44X C 1.0686(3) 0.0581(2) 0.28897(13) 0.103(3) Uani 1 1 d GU
H519 H 1.0755 0.0385 0.3075 0.123 Uiso 1 1 calc R
C45X C 1.0346(2) 0.0979(2) 0.28818(14) 0.105(3) Uani 1 1 d GU
H520 H 1.0148 0.1096 0.3061 0.127 Uiso 1 1 calc R
C46X C 1.0123(4) 0.1570(2) 0.2434(3) 0.108(3) Uani 1 1 d DU
H521 H 0.9848 0.1683 0.2588 0.130 Uiso 1 1 calc R
H522 H 1.0042 0.1570 0.2237 0.130 Uiso 1 1 calc R
C51X C 1.08086(16) 0.23795(15) 0.22182(13) 0.099(3) Uani 1 1 d GU
C52X C 1.10111(16) 0.19714(16) 0.23499(13) 0.092(3) Uani 1 1 d GU
H523 H 1.1298 0.1874 0.2392 0.110 Uiso 1 1 calc R
C53X C 1.07940(19) 0.17061(12) 0.24206(13) 0.093(3) Uani 1 1 d GU
H524 H 1.0932 0.1427 0.2511 0.112 Uiso 1 1 calc R
C54X C 1.03743(19) 0.18490(12) 0.23596(12) 0.093(3) Uani 1 1 d GU
C55X C 1.01717(15) 0.22571(12) 0.22279(9) 0.099(3) Uani 1 1 d GU
C56X C 1.03888(15) 0.25224(11) 0.21572(9) 0.094(3) Uani 1 1 d GU
C61X C 1.0186(2) 0.29306(12) 0.20256(14) 0.116(3) Uani 1 1 d GU
H525 H 1.0335 0.3112 0.1977 0.139 Uiso 1 1 calc R
C62X C 0.9767(2) 0.30735(14) 0.19645(15) 0.122(3) Uani 1 1 d GU
H526 H 0.9628 0.3352 0.1875 0.146 Uiso 1 1 calc R
C63X C 0.95494(17) 0.28082(18) 0.20352(16) 0.122(3) Uani 1 1 d GU
H527 H 0.9263 0.2906 0.1993 0.147 Uiso 1 1 calc R
C64X C 0.97520(16) 0.24000(17) 0.21669(14) 0.109(3) Uani 1 1 d GU
H528 H 0.9604 0.2219 0.2215 0.131 Uiso 1 1 calc R
B11 B 0.0335(6) 0.9255(5) 0.4080(4) 0.223(3) Uiso 1 1 d DU
F12 F -0.0024(3) 0.9414(3) 0.3947(2) 0.195(3) Uiso 1 1 d DU
F13 F 0.0697(3) 0.9093(3) 0.3862(2) 0.217(3) Uiso 1 1 d DU
F14 F 0.0315(4) 0.8939(3) 0.4320(3) 0.241(3) Uiso 1 1 d DU
F15 F 0.0382(4) 0.9541(3) 0.4195(3) 0.241(3) Uiso 1 1 d DU
B21 B 0.4859(5) 0.0092(5) 0.5762(4) 0.167(2) Uiso 1 1 d DU
F22 F 0.5199(3) -0.0248(3) 0.5672(2) 0.198(3) Uiso 1 1 d DU
F23 F 0.4554(2) -0.0049(2) 0.59990(17) 0.136(2) Uiso 1 1 d DU
F24 F 0.5005(3) 0.0260(3) 0.5951(2) 0.166(2) Uiso 1 1 d DU
F25 F 0.4699(3) 0.0347(3) 0.5531(2) 0.172(2) Uiso 1 1 d DU
B31 B 0.0948(5) 0.3786(5) 0.1740(4) 0.161(2) Uiso 1 1 d DU
F32 F 0.0985(3) 0.3800(2) 0.14298(18) 0.156(2) Uiso 1 1 d DU
F33 F 0.0625(2) 0.3653(2) 0.19149(16) 0.1325(19) Uiso 1 1 d DU
F34 F 0.0835(3) 0.4166(3) 0.1803(2) 0.187(3) Uiso 1 1 d DU
F35 F 0.1326(3) 0.3522(3) 0.1831(2) 0.172(2) Uiso 1 1 d DU
B41 B 0.8667(7) 0.0646(6) 0.1986(5) 0.343(4) Uiso 1 1 d DU
F42 F 0.8968(5) 0.0671(5) 0.2118(4) 0.341(5) Uiso 1 1 d DU
F43 F 0.8391(5) 0.1045(4) 0.1870(4) 0.342(5) Uiso 1 1 d DU
F44 F 0.8402(5) 0.0476(5) 0.2217(4) 0.344(5) Uiso 1 1 d DU
F45 F 0.8892(5) 0.0416(5) 0.1729(4) 0.346(5) Uiso 1 1 d DU
B51 B 0.9312(4) 0.5413(4) 0.1376(3) 0.1159(17) Uiso 1 1 d DU
F52 F 0.9131(2) 0.57991(19) 0.12123(15) 0.1195(18) Uiso 1 1 d DU
F53 F 0.97486(19) 0.53009(18) 0.13578(14) 0.1123(17) Uiso 1 1 d DU
F54 F 0.9235(2) 0.51485(19) 0.12553(15) 0.1196(18) Uiso 1 1 d DU
F55 F 0.9102(2) 0.5411(2) 0.16939(15) 0.1247(18) Uiso 1 1 d DU
B61 B 0.5793(7) 0.2529(6) 0.3270(5) 0.338(4) Uiso 1 1 d DU
F62 F 0.5478(5) 0.2448(5) 0.3476(4) 0.317(5) Uiso 1 1 d DU
F63 F 0.5934(5) 0.2772(5) 0.3373(4) 0.347(5) Uiso 1 1 d DU
F64 F 0.5666(6) 0.2756(5) 0.2984(4) 0.345(5) Uiso 1 1 d DU
F65 F 0.6142(5) 0.2196(5) 0.3193(4) 0.346(5) Uiso 1 1 d DU
B71 B 0.7056(7) 0.2102(6) 0.3356(5) 0.322(4) Uiso 1 1 d DU
F72 F 0.6821(5) 0.2528(4) 0.3261(4) 0.334(5) Uiso 1 1 d DU
F73 F 0.6983(5) 0.1899(5) 0.3162(4) 0.330(5) Uiso 1 1 d DU
F74 F 0.6942(5) 0.1987(4) 0.3665(3) 0.294(4) Uiso 1 1 d DU
F75 F 0.7503(4) 0.2022(5) 0.3271(4) 0.331(5) Uiso 1 1 d DU
B81 B 0.4498(6) 0.5623(6) 0.0969(4) 0.273(3) Uiso 1 1 d DU
F82 F 0.4051(4) 0.5754(4) 0.0951(3) 0.291(4) Uiso 1 1 d DU
F83 F 0.4502(4) 0.5957(4) 0.1032(3) 0.267(4) Uiso 1 1 d DU
F84 F 0.4582(4) 0.5319(4) 0.1212(3) 0.254(4) Uiso 1 1 d DU
F85 F 0.4737(4) 0.5532(4) 0.0691(3) 0.281(4) Uiso 1 1 d DU
B91 B 0.8724(7) 0.1958(6) 0.2289(5) 0.348(5) Uiso 1 1 d DU
F92 F 0.8609(6) 0.2347(5) 0.2350(4) 0.356(5) Uiso 1 1 d DU
F93 F 0.8500(6) 0.2017(5) 0.2046(4) 0.356(5) Uiso 1 1 d DU
F94 F 0.9136(4) 0.1782(5) 0.2210(4) 0.321(5) Uiso 1 1 d DU
F95 F 0.8531(6) 0.1758(5) 0.2546(4) 0.357(5) Uiso 1 1 d DU
B101 B 0.8737(6) 0.9607(6) 0.0798(4) 0.228(3) Uiso 1 1 d DU
F102 F 0.9137(3) 0.9344(3) 0.0720(3) 0.232(3) Uiso 1 1 d DU
F103 F 0.8442(3) 0.9467(3) 0.0791(3) 0.221(3) Uiso 1 1 d DU
F104 F 0.8677(3) 0.9694(3) 0.1091(2) 0.219(3) Uiso 1 1 d DU
F105 F 0.8667(4) 0.9961(3) 0.0595(3) 0.244(3) Uiso 1 1 d DU
B111 B 0.9321(6) 0.0347(5) 0.9297(4) 0.199(2) Uiso 1 1 d DU
F112 F 0.8903(3) 0.0392(3) 0.9396(2) 0.216(3) Uiso 1 1 d DU
F113 F 0.9381(3) 0.0629(3) 0.9037(2) 0.189(3) Uiso 1 1 d DU
F114 F 0.9473(3) 0.0395(3) 0.9528(2) 0.205(3) Uiso 1 1 d DU
F115 F 0.9550(3) -0.0034(3) 0.9241(2) 0.185(3) Uiso 1 1 d DU
B121 B 0.3731(6) 0.1534(5) 0.3573(4) 0.182(2) Uiso 1 1 d DU
F122 F 0.3547(3) 0.1543(3) 0.3879(2) 0.204(3) Uiso 1 1 d DU
F123 F 0.3993(3) 0.1142(3) 0.3552(2) 0.180(3) Uiso 1 1 d DU
F124 F 0.3943(3) 0.1793(2) 0.34953(18) 0.153(2) Uiso 1 1 d DU
F125 F 0.3477(3) 0.1663(3) 0.3366(2) 0.193(3) Uiso 1 1 d DU
B131 B 0.6321(6) 0.5251(5) 0.4413(4) 0.225(3) Uiso 1 1 d DU
F132 F 0.6625(3) 0.4898(3) 0.4300(2) 0.208(3) Uiso 1 1 d DU
F133 F 0.5925(3) 0.5280(4) 0.4446(3) 0.239(3) Uiso 1 1 d DU
F134 F 0.6401(3) 0.5563(3) 0.4231(2) 0.216(3) Uiso 1 1 d DU
F135 F 0.6396(4) 0.5227(4) 0.4707(3) 0.242(3) Uiso 1 1 d DU
B141 B 0.5525(6) 0.3569(6) 0.2004(5) 0.321(4) Uiso 1 1 d DU
F142 F 0.5551(5) 0.3179(4) 0.2052(4) 0.319(5) Uiso 1 1 d DU
F143 F 0.5259(5) 0.3769(5) 0.2239(3) 0.320(5) Uiso 1 1 d DU
F144 F 0.5386(5) 0.3781(5) 0.1717(3) 0.326(5) Uiso 1 1 d DU
F145 F 0.5961(4) 0.3537(5) 0.1976(4) 0.323(5) Uiso 1 1 d DU
B151 B 0.3290(7) 0.2464(7) 0.5446(5) 0.434(6) Uiso 1 1 d DU
F152 F 0.3716(6) 0.2432(7) 0.5426(5) 0.428(7) Uiso 1 1 d DU
F153 F 0.3030(7) 0.2854(5) 0.5294(5) 0.431(7) Uiso 1 1 d DU
F154 F 0.3293(7) 0.2139(6) 0.5324(5) 0.429(7) Uiso 1 1 d DU
F155 F 0.3077(7) 0.2443(7) 0.5778(4) 0.447(7) Uiso 1 1 d DU
B161 B 0.7303(7) 0.3568(6) 0.2336(5) 0.325(4) Uiso 1 1 d DU
F162 F 0.7390(5) 0.3390(5) 0.2641(3) 0.332(5) Uiso 1 1 d DU
F163 F 0.7672(5) 0.3355(5) 0.2121(4) 0.329(5) Uiso 1 1 d DU
F164 F 0.7181(5) 0.3978(4) 0.2280(4) 0.300(4) Uiso 1 1 d DU
F165 F 0.6946(5) 0.3471(5) 0.2309(4) 0.340(5) Uiso 1 1 d DU
B171 B 0.9024(7) 0.2016(7) 0.3136(5) 0.391(6) Uiso 1 1 d DU
F172 F 0.8710(6) 0.1895(6) 0.3137(5) 0.390(6) Uiso 1 1 d DU
F173 F 0.8813(6) 0.2386(5) 0.3259(5) 0.397(6) Uiso 1 1 d DU
F174 F 0.9231(6) 0.2102(6) 0.2828(4) 0.396(6) Uiso 1 1 d DU
F175 F 0.9327(6) 0.1751(5) 0.3297(4) 0.385(6) Uiso 1 1 d DU
B181 B 0.2987(6) 0.1866(6) 0.1555(5) 0.306(4) Uiso 1 1 d DU
F182 F 0.3407(4) 0.1692(5) 0.1383(4) 0.312(4) Uiso 1 1 d DU
F183 F 0.2912(5) 0.1537(4) 0.1780(3) 0.321(4) Uiso 1 1 d DU
F184 F 0.2950(5) 0.2161(4) 0.1702(3) 0.295(4) Uiso 1 1 d DU
F185 F 0.2690(4) 0.2012(4) 0.1355(3) 0.294(4) Uiso 1 1 d DU
B191 B 0.7254(7) 0.3722(7) 0.1339(5) 0.412(6) Uiso 1 1 d DU
F192 F 0.7427(7) 0.3912(6) 0.1474(5) 0.418(6) Uiso 1 1 d DU
F193 F 0.7042(7) 0.3522(6) 0.1572(4) 0.405(6) Uiso 1 1 d DU
F194 F 0.7616(6) 0.3436(6) 0.1174(5) 0.419(6) Uiso 1 1 d DU
F195 F 0.7020(6) 0.4009(6) 0.1137(5) 0.408(6) Uiso 1 1 d DU
B201 B 0.7938(7) 0.0894(7) 0.3322(5) 0.417(6) Uiso 1 1 d DU
F202 F 0.8134(7) 0.1184(6) 0.3194(5) 0.417(6) Uiso 1 1 d DU
F203 F 0.8028(7) 0.0655(6) 0.3075(5) 0.424(6) Uiso 1 1 d DU
F204 F 0.8087(7) 0.0629(6) 0.3584(4) 0.403(6) Uiso 1 1 d DU
F205 F 0.7472(5) 0.1115(6) 0.3388(5) 0.421(6) Uiso 1 1 d DU
B211 B 0.5733(6) 0.3844(6) 0.5373(4) 0.256(3) Uiso 1 1 d DU
F212 F 0.5654(4) 0.3768(4) 0.5125(3) 0.237(3) Uiso 1 1 d DU
F213 F 0.5538(4) 0.4255(3) 0.5396(3) 0.257(4) Uiso 1 1 d DU
F214 F 0.6185(4) 0.3728(4) 0.5332(3) 0.256(4) Uiso 1 1 d DU
F215 F 0.5584(4) 0.3632(4) 0.5649(3) 0.269(4) Uiso 1 1 d DU
B221 B 0.8901(7) 0.7158(6) 0.3370(5) 0.353(5) Uiso 1 1 d DU
F222 F 0.9079(6) 0.6732(4) 0.3438(4) 0.354(5) Uiso 1 1 d DU
F223 F 0.8490(5) 0.7291(5) 0.3341(4) 0.347(5) Uiso 1 1 d DU
F224 F 0.9134(6) 0.7264(5) 0.3085(4) 0.362(5) Uiso 1 1 d DU
F225 F 0.8932(6) 0.7311(5) 0.3601(4) 0.350(5) Uiso 1 1 d DU
C11Z C 0.0422(3) 0.4622(3) 0.0877(2) 0.091(3) Uani 1 1 d DU
H529 H 0.0230 0.4861 0.0983 0.137 Uiso 1 1 calc R
H530 H 0.0642 0.4692 0.0707 0.137 Uiso 1 1 calc R
H531 H 0.0568 0.4393 0.1033 0.137 Uiso 1 1 calc R
C12Z C 0.0158(3) 0.4501(3) 0.0741(2) 0.090(3) Uani 1 1 d DU
N13Z N -0.0080(3) 0.4412(3) 0.0665(2) 0.123(3) Uani 1 1 d DU
C21Z C 0.0718(4) 0.3360(4) 0.1058(3) 0.137(4) Uani 1 1 d DU
H532 H 0.0954 0.3158 0.0931 0.206 Uiso 1 1 calc R
H533 H 0.0781 0.3310 0.1270 0.206 Uiso 1 1 calc R
H534 H 0.0695 0.3637 0.0952 0.206 Uiso 1 1 calc R
C22Z C 0.0304(4) 0.3321(4) 0.1086(3) 0.108(4) Uani 1 1 d DU
N23Z N -0.0019(3) 0.3304(3) 0.1092(2) 0.126(3) Uani 1 1 d DU
C31Z C 0.2155(5) 0.3019(4) 0.1324(4) 0.157(5) Uani 1 1 d DU
H535 H 0.2300 0.3094 0.1107 0.236 Uiso 1 1 calc R
H536 H 0.2377 0.2821 0.1448 0.236 Uiso 1 1 calc R
H537 H 0.1987 0.3266 0.1425 0.236 Uiso 1 1 calc R
C32Z C 0.1855(5) 0.2831(4) 0.1312(3) 0.143(5) Uani 1 1 d DU
N33Z N 0.1645(4) 0.2661(3) 0.1295(3) 0.140(4) Uani 1 1 d DU
C41Z C 0.0368(5) 0.4071(4) 0.8148(2) 0.139(5) Uani 1 1 d DU
H538 H 0.0627 0.3867 0.8038 0.208 Uiso 1 1 calc R
H539 H 0.0437 0.4300 0.8159 0.208 Uiso 1 1 calc R
H540 H 0.0129 0.4173 0.8031 0.208 Uiso 1 1 calc R
C42Z C 0.0236(4) 0.3882(3) 0.8465(2) 0.105(3) Uani 1 1 d DU
N43Z N 0.0127(3) 0.3737(3) 0.8715(2) 0.110(3) Uani 1 1 d DU
C51Z C 0.9785(3) 0.4233(4) 0.1570(2) 0.115(4) Uani 1 1 d DU
H541 H 0.9795 0.4058 0.1431 0.172 Uiso 1 1 calc R
H542 H 1.0077 0.4146 0.1616 0.172 Uiso 1 1 calc R
H543 H 0.9689 0.4519 0.1463 0.172 Uiso 1 1 calc R
C52Z C 0.9481(3) 0.4199(4) 0.1863(2) 0.098(3) Uani 1 1 d DU
N53Z N 0.9243(3) 0.4164(3) 0.2099(2) 0.130(4) Uani 1 1 d DU
C61Z C 0.4719(5) 0.1144(4) 0.4003(4) 0.177(6) Uani 1 1 d DU
H544 H 0.4409 0.1187 0.4050 0.266 Uiso 1 1 calc R
H545 H 0.4850 0.0982 0.4190 0.266 Uiso 1 1 calc R
H546 H 0.4872 0.0997 0.3821 0.266 Uiso 1 1 calc R
C62Z C 0.4759(4) 0.1538(4) 0.3929(3) 0.121(4) Uani 1 1 d DU
N63Z N 0.4807(3) 0.1846(3) 0.3874(2) 0.122(3) Uani 1 1 d DU
C71Z C 0.9339(6) 0.0045(7) 0.4408(5) 0.255(10) Uani 1 1 d DU
H547 H 0.9329 0.0300 0.4451 0.382 Uiso 1 1 calc R
H548 H 0.9631 -0.0102 0.4289 0.382 Uiso 1 1 calc R
H549 H 0.9280 -0.0128 0.4610 0.382 Uiso 1 1 calc R
C72Z C 0.9012(5) 0.0144(5) 0.4222(4) 0.159(6) Uani 1 1 d DU
N73Z N 0.8772(4) 0.0173(4) 0.4070(3) 0.163(5) Uani 1 1 d DU
C81Z C 0.6102(6) 0.4298(6) 0.4632(6) 0.274(10) Uani 1 1 d DU
H550 H 0.5963 0.4155 0.4819 0.411 Uiso 1 1 calc R
H551 H 0.5891 0.4465 0.4492 0.411 Uiso 1 1 calc R
H552 H 0.6195 0.4477 0.4701 0.411 Uiso 1 1 calc R
C82Z C 0.6490(6) 0.3992(6) 0.4458(5) 0.228(9) Uani 1 1 d DU
N83Z N 0.6811(5) 0.3751(5) 0.4332(4) 0.199(6) Uani 1 1 d DU
C91Z C 0.4923(5) 0.0460(5) 0.3356(4) 0.178(6) Uani 1 1 d DU
H553 H 0.4941 0.0312 0.3573 0.268 Uiso 1 1 calc R
H554 H 0.4912 0.0286 0.3225 0.268 Uiso 1 1 calc R
H555 H 0.4658 0.0713 0.3360 0.268 Uiso 1 1 calc R
C92Z C 0.5305(4) 0.0564(4) 0.3221(3) 0.140(5) Uani 1 1 d DU
N93Z N 0.5617(4) 0.0628(4) 0.3121(3) 0.158(5) Uani 1 1 d DU
C11Y C 0.1810(7) 0.1282(5) 0.0245(5) 0.236(10) Uani 1 1 d DU
H556 H 0.1590 0.1233 0.0179 0.355 Uiso 1 1 calc R
H557 H 0.2066 0.1025 0.0268 0.355 Uiso 1 1 calc R
H558 H 0.1898 0.1488 0.0085 0.355 Uiso 1 1 calc R
C12Y C 0.1624(7) 0.1433(6) 0.0549(5) 0.224(9) Uani 1 1 d DU
N13Y N 0.1536(8) 0.1604(6) 0.0766(5) 0.286(10) Uani 1 1 d DU
C21Y C 0.1446(5) 0.4711(4) 0.1231(3) 0.151(6) Uani 1 1 d DU
H559 H 0.1423 0.4524 0.1120 0.226 Uiso 1 1 calc R
H560 H 0.1658 0.4554 0.1372 0.226 Uiso 1 1 calc R
H561 H 0.1545 0.4914 0.1075 0.226 Uiso 1 1 calc R
C22Y C 0.1026(6) 0.4920(5) 0.1416(4) 0.187(7) Uani 1 1 d DU
N23Y N 0.0716(7) 0.5075(6) 0.1611(5) 0.273(9) Uani 1 1 d DU

loop_
_atom_site_aniso_label
_atom_site_aniso_U_11
_atom_site_aniso_U_22
_atom_site_aniso_U_33
_atom_site_aniso_U_23
_atom_site_aniso_U_13
_atom_site_aniso_U_12
Cd1 0.0673(4) 0.0670(4) 0.0549(4) -0.0073(3) -0.0052(3) -0.0361(3)
Cd2 0.0801(5) 0.0608(4) 0.0685(4) -0.0117(3) -0.0107(3) -0.0332(4)
Cd3 0.0599(4) 0.0789(5) 0.0714(4) 0.0088(3) -0.0193(3) -0.0246(4)
Cd4 0.0752(5) 0.0932(5) 0.0842(5) 0.0025(4) -0.0341(4) -0.0270(4)
Cd5 0.0881(5) 0.1016(6) 0.0738(5) -0.0093(4) -0.0210(4) -0.0531(4)
Cd6 0.0820(5) 0.0779(5) 0.0724(4) 0.0001(3) -0.0232(4) -0.0408(4)
Cd7 0.1728(9) 0.1441(8) 0.0651(5) 0.0113(5) -0.0337(5) -0.1108(7)
Cd8 0.1122(6) 0.0953(6) 0.0802(5) -0.0224(4) -0.0057(4) -0.0422(5)
Cd9 0.0953(6) 0.0646(4) 0.1004(6) -0.0083(4) -0.0362(4) -0.0214(4)
Cd10 0.0828(5) 0.1107(6) 0.0700(5) -0.0284(4) -0.0100(4) -0.0161(5)
Cd11 0.1248(7) 0.0868(5) 0.0785(5) -0.0105(4) -0.0193(5) -0.0397(5)
Cd12 0.0912(5) 0.1158(6) 0.0944(6) -0.0136(5) -0.0312(4) -0.0575(5)
Cd13 0.0825(6) 0.2031(11) 0.0632(5) -0.0077(6) -0.0073(4) -0.0488(6)
Cd14 0.0858(5) 0.1292(7) 0.0787(5) -0.0192(5) -0.0265(4) -0.0418(5)
Cd15 0.0971(6) 0.1149(6) 0.0572(4) 0.0114(4) -0.0047(4) -0.0231(5)
Cd16 0.1556(8) 0.0729(5) 0.0850(5) -0.0110(4) -0.0390(5) -0.0438(5)
N11A 0.078(5) 0.112(5) 0.065(4) -0.018(4) -0.015(4) -0.045(4)
C12A 0.079(5) 0.103(6) 0.056(5) -0.016(4) 0.000(4) -0.051(4)
C13A 0.081(6) 0.133(7) 0.076(6) -0.019(5) 0.014(5) -0.056(5)
C14A 0.083(6) 0.161(9) 0.095(7) -0.020(6) 0.010(6) -0.042(6)
C15A 0.083(6) 0.151(8) 0.081(6) -0.010(6) -0.005(5) -0.031(6)
C16A 0.076(5) 0.120(7) 0.069(5) -0.024(5) 0.002(5) -0.037(5)
N21A 0.113(5) 0.070(4) 0.062(4) -0.004(3) -0.016(4) -0.040(4)
N22A 0.096(5) 0.068(4) 0.053(4) -0.006(3) -0.003(4) -0.046(4)
C23A 0.093(5) 0.086(5) 0.061(5) -0.011(4) -0.002(4) -0.052(4)
C24A 0.128(7) 0.089(6) 0.073(6) -0.009(5) 0.005(5) -0.069(5)
C25A 0.126(7) 0.065(5) 0.072(5) -0.014(4) 0.009(5) -0.052(5)
C26A 0.089(5) 0.072(5) 0.071(5) -0.003(4) -0.015(5) -0.037(5)
N31A 0.082(5) 0.079(5) 0.075(5) -0.023(4) 0.001(4) -0.038(4)
C32A 0.077(5) 0.072(5) 0.063(5) -0.029(4) 0.004(4) -0.044(4)
C33A 0.078(5) 0.105(6) 0.076(5) -0.045(5) 0.004(4) -0.047(5)
C34A 0.094(6) 0.102(6) 0.101(6) -0.051(5) 0.003(5) -0.054(5)
C35A 0.086(6) 0.096(6) 0.115(7) -0.038(5) 0.005(5) -0.046(5)
C36A 0.083(6) 0.071(5) 0.104(6) -0.028(5) 0.002(5) -0.031(5)
N41A 0.081(4) 0.063(4) 0.074(4) -0.005(3) -0.012(3) -0.037(4)
N42A 0.072(4) 0.058(4) 0.080(4) -0.017(3) -0.011(3) -0.033(3)
C43A 0.072(5) 0.072(5) 0.069(5) -0.019(4) -0.005(4) -0.032(4)
C44A 0.095(6) 0.072(5) 0.064(5) -0.010(4) -0.022(4) -0.029(5)
C45A 0.094(6) 0.077(5) 0.075(5) -0.004(4) -0.019(5) -0.035(5)
C46A 0.085(5) 0.069(5) 0.080(5) 0.000(4) -0.027(4) -0.050(4)
C51A 0.087(5) 0.054(4) 0.063(5) 0.008(3) -0.017(4) -0.041(4)
C52A 0.072(5) 0.054(5) 0.074(5) -0.002(4) -0.018(4) -0.030(4)
C53A 0.090(5) 0.056(5) 0.064(5) 0.008(4) -0.029(4) -0.036(4)
C54A 0.076(5) 0.058(4) 0.071(5) 0.003(4) -0.025(4) -0.033(4)
C55A 0.077(5) 0.050(4) 0.082(5) -0.005(4) -0.012(4) -0.037(4)
C56A 0.081(5) 0.058(4) 0.073(5) -0.001(4) -0.021(4) -0.039(4)
C61A 0.089(5) 0.059(5) 0.090(6) -0.007(4) -0.030(5) -0.040(4)
C62A 0.089(6) 0.061(5) 0.112(6) -0.009(4) -0.040(5) -0.039(5)
C63A 0.081(6) 0.060(5) 0.112(7) -0.010(5) -0.016(5) -0.030(5)
C64A 0.075(5) 0.052(5) 0.107(6) -0.008(4) -0.025(5) -0.032(4)
N11B 0.129(6) 0.055(4) 0.085(5) 0.001(4) -0.037(5) -0.035(4)
C12B 0.124(6) 0.045(4) 0.080(5) 0.001(4) -0.045(5) -0.029(5)
C13B 0.172(8) 0.061(5) 0.086(6) -0.016(5) -0.060(6) -0.024(6)
C14B 0.179(9) 0.058(5) 0.094(6) 0.014(4) -0.077(6) -0.051(6)
C15B 0.164(8) 0.068(6) 0.109(7) 0.011(5) -0.074(6) -0.046(6)
C16B 0.143(7) 0.066(5) 0.094(6) -0.009(5) -0.050(6) -0.045(6)
N21B 0.094(5) 0.097(5) 0.081(5) 0.010(4) -0.016(4) -0.022(4)
N22B 0.089(5) 0.064(4) 0.076(5) 0.004(4) -0.019(4) -0.023(4)
C23B 0.111(6) 0.058(5) 0.064(5) -0.004(4) -0.037(4) -0.012(5)
C24B 0.118(7) 0.089(6) 0.068(6) -0.002(5) -0.018(5) -0.009(6)
C25B 0.108(7) 0.111(7) 0.070(6) 0.005(5) -0.013(5) -0.010(6)
C26B 0.094(6) 0.089(6) 0.101(6) -0.003(5) -0.019(5) -0.040(5)
N31B 0.086(5) 0.078(5) 0.087(5) 0.018(4) -0.034(4) -0.026(4)
C32B 0.094(5) 0.085(5) 0.088(6) 0.024(5) -0.051(5) -0.037(4)
C33B 0.124(7) 0.085(6) 0.095(6) 0.016(5) -0.043(6) -0.030(5)
C34B 0.127(8) 0.082(6) 0.095(7) 0.016(5) -0.024(6) -0.020(5)
C35B 0.114(7) 0.090(6) 0.111(7) 0.014(6) -0.026(6) -0.010(6)
C36B 0.097(6) 0.085(6) 0.122(7) 0.017(6) -0.022(6) -0.018(5)
N41B 0.078(5) 0.111(5) 0.080(5) 0.000(4) -0.023(4) -0.045(4)
N42B 0.079(4) 0.096(5) 0.062(4) 0.004(4) -0.024(4) -0.036(4)
C43B 0.080(5) 0.102(5) 0.059(5) 0.017(4) -0.026(4) -0.045(4)
C44B 0.092(6) 0.112(6) 0.064(5) 0.021(5) -0.025(4) -0.070(5)
C45B 0.097(6) 0.126(7) 0.079(6) 0.002(5) -0.034(5) -0.058(5)
C46B 0.072(6) 0.093(6) 0.089(6) -0.007(5) 0.002(5) -0.040(5)
C51B 0.079(5) 0.080(5) 0.103(6) 0.000(5) -0.004(5) -0.037(5)
C52B 0.076(5) 0.074(5) 0.084(6) -0.006(4) -0.007(4) -0.038(5)
C53B 0.064(5) 0.081(5) 0.077(5) 0.002(4) -0.003(4) -0.038(4)
C54B 0.057(5) 0.085(5) 0.079(5) -0.020(4) 0.004(4) -0.028(4)
C55B 0.062(5) 0.081(5) 0.117(6) -0.026(5) 0.005(4) -0.035(4)
C56B 0.066(5) 0.081(5) 0.126(7) -0.011(5) -0.004(5) -0.040(5)
C61B 0.074(6) 0.084(6) 0.160(8) -0.024(6) -0.008(6) -0.032(5)
C62B 0.081(7) 0.090(7) 0.209(10) -0.029(6) -0.009(6) -0.039(6)
C63B 0.078(6) 0.105(7) 0.199(10) -0.046(7) -0.011(6) -0.036(6)
C64B 0.065(6) 0.105(6) 0.168(8) -0.038(6) -0.003(6) -0.038(5)
N11C 0.069(4) 0.065(4) 0.065(4) -0.002(3) -0.008(3) -0.042(3)
C12C 0.071(4) 0.064(5) 0.054(4) 0.003(4) -0.013(4) -0.039(4)
C13C 0.070(5) 0.062(5) 0.066(5) 0.005(4) -0.012(4) -0.032(4)
C14C 0.064(5) 0.077(5) 0.063(5) 0.003(4) -0.003(4) -0.038(4)
C15C 0.064(5) 0.078(5) 0.076(5) 0.011(4) -0.010(4) -0.038(4)
C16C 0.072(5) 0.068(5) 0.057(5) 0.005(4) -0.022(4) -0.039(4)
N21C 0.060(4) 0.085(4) 0.064(4) -0.011(3) -0.012(3) -0.038(3)
N22C 0.072(4) 0.065(4) 0.058(4) 0.006(3) -0.017(3) -0.038(3)
C23C 0.069(4) 0.058(4) 0.055(4) -0.005(3) -0.015(4) -0.034(4)
C24C 0.072(5) 0.071(5) 0.048(4) -0.009(4) 0.005(4) -0.039(4)
C25C 0.078(5) 0.089(6) 0.070(5) -0.014(4) -0.014(4) -0.038(5)
C26C 0.060(5) 0.099(6) 0.084(6) -0.017(5) -0.009(4) -0.027(4)
N31C 0.059(4) 0.083(5) 0.093(5) 0.018(4) -0.007(4) -0.023(4)
C32C 0.053(5) 0.101(6) 0.087(6) 0.018(5) 0.000(4) -0.023(5)
C33C 0.068(6) 0.103(7) 0.109(7) 0.032(6) 0.003(5) -0.015(6)
C34C 0.082(6) 0.096(7) 0.119(8) 0.021(6) 0.015(6) -0.008(6)
C35C 0.094(7) 0.086(6) 0.135(8) -0.009(6) 0.008(6) -0.007(6)
C36C 0.080(6) 0.080(6) 0.116(7) 0.006(5) -0.005(5) -0.021(5)
N41C 0.109(6) 0.158(6) 0.073(5) -0.004(5) 0.008(4) -0.098(5)
N42C 0.088(5) 0.146(6) 0.070(5) -0.001(5) 0.002(4) -0.069(5)
C43C 0.089(6) 0.134(6) 0.071(5) 0.017(5) -0.011(5) -0.065(5)
C44C 0.113(7) 0.183(8) 0.079(6) 0.021(7) -0.024(6) -0.079(7)
C45C 0.120(8) 0.192(9) 0.078(6) 0.003(6) -0.003(5) -0.094(7)
C46C 0.126(8) 0.139(7) 0.098(7) -0.027(6) 0.021(6) -0.073(6)
C51C 0.071(5) 0.089(5) 0.075(5) -0.028(4) -0.010(4) -0.041(4)
C52C 0.068(5) 0.103(6) 0.061(5) -0.026(4) 0.000(4) -0.045(5)
C53C 0.081(5) 0.102(6) 0.088(6) -0.021(5) -0.006(5) -0.059(5)
C54C 0.089(6) 0.130(6) 0.101(6) -0.031(5) 0.008(5) -0.068(5)
C55C 0.069(5) 0.120(6) 0.132(7) -0.048(6) 0.008(5) -0.056(5)
C56C 0.066(5) 0.101(6) 0.117(6) -0.037(5) 0.005(5) -0.042(4)
C61C 0.068(5) 0.110(6) 0.149(8) -0.037(6) -0.015(6) -0.027(5)
C62C 0.080(6) 0.119(8) 0.186(10) -0.065(7) -0.007(7) -0.021(6)
C63C 0.087(7) 0.135(8) 0.211(10) -0.073(8) 0.000(7) -0.030(6)
C64C 0.079(6) 0.132(7) 0.185(9) -0.064(7) 0.010(6) -0.052(6)
N11D 0.124(6) 0.063(5) 0.125(6) 0.000(5) -0.069(5) -0.023(4)
C12D 0.109(6) 0.069(5) 0.130(6) -0.001(5) -0.076(5) -0.014(5)
C13D 0.120(7) 0.086(6) 0.157(8) -0.016(7) -0.075(7) -0.023(6)
C14D 0.161(9) 0.114(8) 0.162(8) -0.033(7) -0.095(8) -0.017(7)
C15D 0.158(9) 0.117(8) 0.141(8) -0.020(7) -0.084(7) -0.005(7)
C16D 0.130(8) 0.089(6) 0.124(7) -0.009(6) -0.076(6) -0.014(6)
N21D 0.085(5) 0.076(5) 0.132(6) 0.000(5) -0.027(5) -0.029(4)
N22D 0.085(5) 0.066(5) 0.126(6) -0.008(5) -0.037(5) -0.014(4)
C23D 0.079(5) 0.070(5) 0.138(6) -0.011(5) -0.059(5) -0.020(4)
C24D 0.083(6) 0.095(7) 0.159(8) -0.005(7) -0.039(6) -0.024(5)
C25D 0.080(6) 0.088(6) 0.154(8) 0.005(6) -0.021(6) -0.037(5)
C26D 0.094(7) 0.104(7) 0.120(7) -0.014(6) -0.018(5) -0.040(5)
N31D 0.083(5) 0.107(6) 0.104(6) -0.027(4) -0.052(4) -0.026(4)
C32D 0.079(6) 0.127(6) 0.104(6) -0.021(5) -0.044(5) -0.013(5)
C33D 0.076(6) 0.131(7) 0.123(7) -0.044(6) -0.051(6) -0.004(6)
C34D 0.090(7) 0.119(7) 0.142(8) -0.048(6) -0.065(6) -0.020(6)
C35D 0.101(7) 0.102(6) 0.151(8) -0.042(6) -0.060(6) -0.036(6)
C36D 0.086(6) 0.094(6) 0.107(7) -0.030(5) -0.052(5) -0.018(5)
N41D 0.079(5) 0.175(7) 0.100(6) 0.020(6) -0.024(4) -0.032(6)
N42D 0.073(5) 0.145(7) 0.093(5) 0.013(5) -0.031(4) -0.043(5)
C43D 0.065(6) 0.140(7) 0.087(6) -0.002(6) -0.025(4) -0.007(5)
C44D 0.090(7) 0.177(9) 0.106(7) 0.017(7) -0.013(6) 0.004(7)
C45D 0.078(7) 0.178(9) 0.111(8) 0.017(7) -0.011(6) 0.001(7)
C46D 0.097(7) 0.175(8) 0.117(7) 0.043(7) -0.032(6) -0.066(7)
C51D 0.091(6) 0.129(6) 0.092(6) 0.013(5) -0.018(5) -0.070(5)
C52D 0.083(6) 0.129(7) 0.076(6) 0.002(5) -0.015(5) -0.059(6)
C53D 0.076(6) 0.132(7) 0.103(7) 0.011(6) -0.015(5) -0.054(5)
C54D 0.100(6) 0.166(7) 0.095(6) 0.027(6) -0.033(5) -0.072(6)
C55D 0.138(7) 0.168(7) 0.094(6) 0.032(6) -0.039(5) -0.106(6)
C56D 0.137(7) 0.144(7) 0.098(6) 0.019(6) -0.023(5) -0.107(6)
C61D 0.174(9) 0.163(8) 0.112(8) 0.013(7) -0.028(6) -0.129(7)
C62D 0.201(10) 0.184(9) 0.110(8) 0.027(7) -0.040(7) -0.139(8)
C63D 0.193(9) 0.205(10) 0.135(8) 0.033(8) -0.053(7) -0.155(8)
C64D 0.173(9) 0.201(9) 0.118(8) 0.032(8) -0.047(7) -0.131(8)
N11E 0.132(6) 0.108(6) 0.079(5) -0.012(4) -0.016(4) -0.083(5)
C12E 0.128(7) 0.096(6) 0.076(5) -0.017(5) -0.013(5) -0.069(5)
C13E 0.172(8) 0.101(6) 0.084(6) -0.018(5) -0.013(6) -0.073(6)
C14E 0.196(10) 0.107(7) 0.100(7) -0.007(6) -0.019(6) -0.099(7)
C15E 0.202(9) 0.112(7) 0.103(7) -0.014(6) -0.029(6) -0.097(7)
C16E 0.168(8) 0.114(7) 0.103(7) -0.007(6) -0.034(6) -0.088(7)
N21E 0.086(5) 0.100(5) 0.085(5) -0.026(4) -0.011(4) -0.045(4)
N22E 0.087(5) 0.101(5) 0.070(4) -0.021(4) -0.011(4) -0.048(4)
C23E 0.088(6) 0.095(5) 0.079(5) -0.016(5) -0.017(4) -0.042(5)
C24E 0.095(6) 0.097(6) 0.104(7) -0.013(5) -0.028(5) -0.030(5)
C25E 0.095(6) 0.114(7) 0.099(7) -0.014(6) -0.018(5) -0.045(6)
C26E 0.081(6) 0.098(6) 0.101(6) -0.014(5) -0.022(5) -0.055(5)
N31E 0.118(6) 0.091(5) 0.075(5) 0.007(4) -0.021(4) -0.057(5)
C32E 0.113(6) 0.073(5) 0.077(5) 0.004(4) -0.011(5) -0.051(5)
C33E 0.132(7) 0.094(6) 0.076(6) 0.000(5) 0.002(5) -0.046(6)
C34E 0.147(8) 0.089(6) 0.086(6) -0.002(5) -0.002(6) -0.050(7)
C35E 0.145(8) 0.108(7) 0.075(6) 0.011(5) -0.016(6) -0.042(7)
C36E 0.139(7) 0.103(7) 0.083(6) 0.017(5) -0.034(5) -0.064(6)
N41E 0.074(4) 0.085(5) 0.082(4) -0.013(4) -0.023(4) -0.026(4)
N42E 0.086(5) 0.075(5) 0.087(5) -0.020(4) -0.008(4) -0.035(4)
C43E 0.090(5) 0.073(5) 0.084(5) -0.001(4) -0.021(4) -0.042(4)
C44E 0.080(6) 0.111(7) 0.110(6) -0.011(5) -0.014(5) -0.054(5)
C45E 0.071(5) 0.106(6) 0.097(6) -0.017(5) -0.022(5) -0.037(5)
C46E 0.085(6) 0.087(6) 0.068(5) 0.002(4) -0.031(4) -0.019(5)
C51E 0.066(5) 0.095(5) 0.076(5) -0.010(4) -0.025(4) -0.040(4)
C52E 0.069(5) 0.077(5) 0.084(5) -0.004(4) -0.033(4) -0.037(4)
C53E 0.066(5) 0.083(5) 0.079(5) -0.007(4) -0.026(4) -0.036(4)
C54E 0.069(5) 0.082(5) 0.074(5) 0.001(4) -0.033(4) -0.035(4)
C55E 0.075(5) 0.080(5) 0.075(5) 0.003(4) -0.034(4) -0.040(4)
C56E 0.097(6) 0.095(5) 0.071(5) -0.013(4) -0.029(4) -0.053(5)
C61E 0.113(6) 0.109(6) 0.073(5) -0.014(5) -0.033(5) -0.061(6)
C62E 0.120(7) 0.113(7) 0.078(6) -0.005(5) -0.027(5) -0.059(6)
C63E 0.117(7) 0.095(6) 0.082(6) 0.008(5) -0.036(5) -0.054(5)
C64E 0.098(6) 0.088(5) 0.076(5) 0.011(5) -0.033(5) -0.049(5)
N11F 0.092(6) 0.200(8) 0.068(5) 0.005(5) -0.017(4) -0.072(6)
C12F 0.068(5) 0.212(8) 0.069(6) 0.014(6) -0.015(5) -0.064(6)
C13F 0.077(6) 0.258(11) 0.081(7) 0.015(7) -0.020(5) -0.065(7)
C14F 0.101(8) 0.285(12) 0.098(8) -0.013(8) -0.029(6) -0.077(8)
C15F 0.118(8) 0.271(11) 0.108(8) -0.027(8) -0.028(6) -0.078(8)
C16F 0.120(8) 0.231(10) 0.099(8) -0.011(7) -0.033(6) -0.085(8)
N21F 0.091(6) 0.112(6) 0.111(6) 0.022(5) -0.007(5) -0.016(5)
N22F 0.074(5) 0.139(6) 0.073(5) 0.024(5) -0.012(4) -0.040(5)
C23F 0.052(5) 0.172(7) 0.083(6) 0.033(6) -0.011(4) -0.043(5)
C24F 0.070(6) 0.169(9) 0.124(8) 0.058(7) -0.012(6) -0.027(6)
C25F 0.075(6) 0.146(8) 0.135(9) 0.045(7) 0.005(6) -0.007(6)
C26F 0.137(8) 0.094(7) 0.079(7) 0.010(5) 0.002(6) -0.014(6)
N31F 0.082(5) 0.096(5) 0.073(5) 0.001(4) -0.022(4) -0.055(4)
C32F 0.083(5) 0.091(5) 0.081(5) -0.002(4) -0.022(4) -0.046(5)
C33F 0.072(5) 0.119(6) 0.077(5) -0.022(5) -0.026(4) -0.047(5)
C34F 0.085(6) 0.133(7) 0.072(6) -0.002(5) -0.021(5) -0.066(6)
C35F 0.102(6) 0.111(6) 0.068(5) 0.011(5) -0.028(5) -0.071(5)
C36F 0.093(6) 0.106(6) 0.070(5) 0.003(5) -0.020(4) -0.067(5)
N41F 0.122(6) 0.078(5) 0.089(5) -0.006(4) -0.037(4) -0.042(4)
N42F 0.089(5) 0.078(4) 0.087(5) -0.002(4) -0.036(4) -0.047(4)
C43F 0.077(5) 0.094(5) 0.088(5) -0.008(4) -0.039(4) -0.040(5)
C44F 0.107(7) 0.103(6) 0.105(6) -0.016(5) -0.039(6) -0.048(6)
C45F 0.128(7) 0.093(6) 0.098(6) -0.026(5) -0.042(6) -0.038(6)
C46F 0.158(8) 0.074(6) 0.066(5) 0.007(4) -0.036(6) -0.040(6)
C51F 0.140(7) 0.075(5) 0.073(5) -0.008(5) -0.006(5) -0.022(5)
C52F 0.115(7) 0.089(6) 0.074(6) -0.014(5) -0.006(5) -0.019(6)
C53F 0.128(7) 0.076(6) 0.056(5) -0.015(5) 0.000(5) -0.023(5)
C54F 0.152(7) 0.066(5) 0.070(5) 0.006(4) -0.031(5) -0.036(5)
C55F 0.194(8) 0.080(6) 0.076(5) 0.013(5) -0.035(6) -0.051(6)
C56F 0.200(8) 0.079(6) 0.078(6) 0.003(5) -0.031(6) -0.054(6)
C61F 0.248(11) 0.103(7) 0.083(6) 0.015(6) -0.031(7) -0.077(7)
C62F 0.283(12) 0.128(8) 0.084(7) 0.018(7) -0.035(8) -0.090(8)
C63F 0.284(12) 0.134(8) 0.085(7) 0.006(6) -0.052(8) -0.101(8)
C64F 0.240(10) 0.114(7) 0.084(6) 0.006(6) -0.051(7) -0.088(7)
N11G 0.155(7) 0.162(7) 0.088(6) -0.022(5) -0.023(5) -0.094(6)
C12G 0.142(7) 0.147(7) 0.084(6) -0.027(5) -0.005(5) -0.087(6)
C13G 0.141(8) 0.153(8) 0.108(7) -0.040(6) 0.000(6) -0.096(7)
C14G 0.147(8) 0.183(9) 0.107(8) -0.040(7) -0.011(7) -0.094(7)
C15G 0.160(9) 0.203(10) 0.114(8) -0.029(7) -0.039(7) -0.103(7)
C16G 0.158(8) 0.180(9) 0.099(7) -0.013(7) -0.033(6) -0.105(7)
N21G 0.140(6) 0.088(5) 0.089(5) -0.014(4) -0.007(5) -0.059(5)
N22G 0.129(6) 0.082(5) 0.085(5) -0.011(4) -0.007(5) -0.055(5)
C23G 0.145(7) 0.095(6) 0.079(5) -0.023(4) -0.003(5) -0.073(5)
C24G 0.155(8) 0.090(6) 0.088(6) -0.010(5) 0.001(6) -0.077(6)
C25G 0.153(8) 0.087(6) 0.105(7) -0.016(5) 0.006(6) -0.065(6)
C26G 0.135(7) 0.090(6) 0.073(6) -0.008(4) -0.027(5) -0.056(5)
N31G 0.106(6) 0.101(5) 0.083(5) -0.043(4) -0.011(4) -0.047(4)
C32G 0.126(6) 0.089(6) 0.089(5) -0.042(5) -0.012(5) -0.043(5)
C33G 0.125(7) 0.101(7) 0.110(7) -0.057(6) -0.018(6) -0.036(6)
C34G 0.138(8) 0.117(8) 0.126(8) -0.059(6) -0.005(6) -0.039(6)
C35G 0.138(8) 0.121(8) 0.102(7) -0.040(6) -0.001(6) -0.050(7)
C36G 0.132(7) 0.109(7) 0.091(6) -0.026(6) -0.016(6) -0.060(6)
N41G 0.150(6) 0.091(5) 0.094(5) -0.021(4) -0.013(5) -0.050(5)
N42G 0.142(6) 0.070(5) 0.084(5) -0.023(4) -0.019(5) -0.052(5)
C43G 0.139(7) 0.066(5) 0.095(6) -0.034(5) -0.015(5) -0.035(5)
C44G 0.155(8) 0.079(6) 0.097(7) -0.030(5) -0.013(6) -0.037(6)
C45G 0.165(8) 0.087(6) 0.088(6) -0.015(5) -0.027(6) -0.056(6)
C46G 0.143(7) 0.108(7) 0.082(6) -0.012(5) -0.016(6) -0.054(6)
C51G 0.142(6) 0.077(5) 0.058(5) 0.007(4) -0.029(5) -0.048(5)
C52G 0.144(7) 0.077(6) 0.062(5) 0.009(4) -0.029(5) -0.056(6)
C53G 0.146(7) 0.083(6) 0.064(5) 0.005(4) -0.028(5) -0.055(5)
C54G 0.148(7) 0.092(6) 0.069(5) -0.002(4) -0.028(5) -0.058(5)
C55G 0.146(7) 0.089(6) 0.061(5) 0.001(4) -0.022(5) -0.056(5)
C56G 0.142(6) 0.084(6) 0.057(5) 0.003(4) -0.025(5) -0.062(5)
C61G 0.138(7) 0.101(7) 0.069(6) -0.010(5) -0.015(6) -0.058(6)
C62G 0.133(8) 0.115(7) 0.083(6) -0.003(5) -0.013(6) -0.063(6)
C63G 0.148(8) 0.130(8) 0.091(7) -0.019(6) -0.023(6) -0.073(7)
C64G 0.156(8) 0.099(7) 0.067(6) -0.005(5) -0.019(6) -0.068(6)
N11H 0.097(6) 0.116(6) 0.096(6) 0.008(5) -0.013(5) -0.028(5)
C12H 0.116(6) 0.104(7) 0.073(6) 0.009(5) 0.002(6) -0.017(6)
C13H 0.112(7) 0.123(8) 0.069(6) 0.006(5) 0.002(6) 0.008(6)
C14H 0.113(7) 0.148(9) 0.095(7) 0.021(7) -0.004(7) -0.003(7)
C15H 0.108(7) 0.169(10) 0.118(9) 0.025(7) 0.000(7) -0.024(7)
C16H 0.099(7) 0.153(9) 0.117(8) 0.011(7) -0.003(6) -0.041(7)
N21H 0.154(7) 0.086(5) 0.100(6) -0.033(4) -0.004(5) -0.050(5)
N22H 0.131(6) 0.088(6) 0.078(5) -0.017(4) -0.006(5) -0.027(5)
C23H 0.138(7) 0.079(6) 0.071(6) 0.004(5) -0.004(5) -0.027(5)
C24H 0.167(8) 0.081(6) 0.090(7) -0.014(5) -0.018(7) -0.017(7)
C25H 0.184(9) 0.082(6) 0.099(7) -0.024(5) -0.007(7) -0.036(7)
C26H 0.135(7) 0.117(7) 0.111(7) -0.040(6) 0.012(6) -0.066(6)
N31H 0.140(7) 0.086(6) 0.109(6) 0.009(5) -0.049(5) -0.019(5)
C32H 0.138(8) 0.094(7) 0.133(7) 0.018(6) -0.050(6) -0.029(5)
C33H 0.177(10) 0.102(7) 0.138(8) 0.021(7) -0.037(8) -0.035(7)
C34H 0.180(10) 0.128(9) 0.132(9) 0.023(7) -0.057(8) -0.009(7)
C35H 0.171(10) 0.125(9) 0.130(8) 0.006(7) -0.059(8) -0.007(7)
C36H 0.142(8) 0.115(7) 0.114(7) -0.001(6) -0.074(7) -0.008(6)
N41H 0.120(6) 0.097(6) 0.168(7) -0.029(6) -0.010(6) -0.038(5)
N42H 0.106(6) 0.078(5) 0.145(7) -0.027(5) -0.021(5) -0.027(4)
C43H 0.135(7) 0.070(6) 0.155(7) 0.016(6) -0.029(6) -0.039(5)
C44H 0.132(8) 0.094(7) 0.180(9) 0.011(7) -0.031(8) -0.051(6)
C45H 0.127(8) 0.085(7) 0.174(9) -0.014(7) -0.007(8) -0.041(6)
C46H 0.111(7) 0.112(7) 0.147(7) -0.055(6) -0.009(6) -0.057(5)
C51H 0.141(7) 0.121(7) 0.106(6) -0.053(5) 0.005(6) -0.069(6)
C52H 0.129(8) 0.097(7) 0.119(7) -0.042(6) 0.009(6) -0.057(6)
C53H 0.121(7) 0.086(6) 0.137(8) -0.046(6) 0.009(6) -0.061(5)
C54H 0.115(6) 0.114(6) 0.125(6) -0.071(5) 0.005(5) -0.064(5)
C55H 0.118(7) 0.165(8) 0.109(6) -0.066(6) 0.003(5) -0.075(6)
C56H 0.131(7) 0.169(8) 0.092(6) -0.072(6) 0.004(5) -0.084(6)
C61H 0.126(7) 0.226(10) 0.093(6) -0.069(7) -0.009(6) -0.082(7)
C62H 0.127(8) 0.271(12) 0.093(7) -0.064(8) -0.007(6) -0.072(8)
C63H 0.128(8) 0.267(12) 0.119(8) -0.073(8) -0.010(7) -0.077(8)
C64H 0.114(7) 0.217(10) 0.120(7) -0.063(8) -0.003(6) -0.072(7)
N11I 0.153(7) 0.098(6) 0.088(6) 0.025(4) -0.049(5) -0.080(6)
C12I 0.146(7) 0.108(6) 0.100(6) 0.024(5) -0.058(6) -0.083(6)
C13I 0.164(8) 0.115(7) 0.100(7) 0.006(5) -0.074(6) -0.077(7)
C14I 0.165(8) 0.118(8) 0.110(7) 0.015(6) -0.063(7) -0.086(7)
C15I 0.151(8) 0.107(7) 0.110(7) 0.026(5) -0.060(6) -0.073(6)
C16I 0.154(8) 0.105(7) 0.095(7) 0.025(5) -0.061(6) -0.069(6)
N21I 0.151(6) 0.150(7) 0.105(6) 0.025(5) -0.041(6) -0.083(6)
N22I 0.147(6) 0.139(7) 0.078(5) 0.025(5) -0.041(5) -0.093(6)
C23I 0.156(7) 0.114(7) 0.096(6) 0.019(5) -0.047(6) -0.086(6)
C24I 0.175(9) 0.121(8) 0.104(7) 0.013(6) -0.044(7) -0.073(7)
C25I 0.166(8) 0.133(8) 0.110(8) 0.012(6) -0.031(7) -0.086(7)
C26I 0.144(8) 0.165(8) 0.117(7) 0.011(6) -0.060(6) -0.088(6)
N31I 0.145(8) 0.176(8) 0.093(6) -0.019(6) -0.045(5) -0.088(6)
C32I 0.143(7) 0.142(7) 0.108(6) 0.011(6) -0.053(6) -0.097(6)
C33I 0.192(10) 0.181(9) 0.119(7) 0.016(7) -0.081(7) -0.113(8)
C34I 0.229(11) 0.209(11) 0.108(8) -0.005(8) -0.069(7) -0.132(9)
C35I 0.230(11) 0.213(11) 0.124(8) -0.030(8) -0.040(8) -0.120(9)
C36I 0.197(10) 0.199(10) 0.109(8) -0.036(7) -0.035(7) -0.091(8)
N41I 0.103(6) 0.080(5) 0.170(7) -0.003(5) -0.032(6) -0.035(4)
N42I 0.105(6) 0.067(5) 0.132(6) -0.002(4) -0.047(5) -0.037(4)
C43I 0.120(7) 0.087(6) 0.134(7) 0.022(5) -0.060(5) -0.061(5)
C44I 0.099(7) 0.095(7) 0.197(9) 0.045(7) -0.063(7) -0.037(5)
C45I 0.102(7) 0.082(7) 0.217(10) 0.024(7) -0.040(7) -0.024(6)
C46I 0.132(8) 0.099(7) 0.155(8) -0.031(7) 0.003(7) -0.045(6)
C51I 0.129(7) 0.151(8) 0.127(7) 0.005(6) -0.040(6) -0.076(6)
C52I 0.122(7) 0.102(7) 0.131(7) -0.005(6) -0.041(6) -0.057(6)
C53I 0.107(7) 0.093(7) 0.131(8) -0.014(6) -0.016(6) -0.039(5)
C54I 0.125(7) 0.096(6) 0.152(7) -0.039(6) -0.006(6) -0.048(5)
C55I 0.136(7) 0.139(7) 0.148(7) -0.041(6) -0.029(6) -0.073(6)
C56I 0.129(7) 0.174(8) 0.130(7) -0.016(7) -0.034(6) -0.074(6)
C61I 0.134(8) 0.203(10) 0.127(8) -0.019(7) -0.055(7) -0.072(7)
C62I 0.135(9) 0.220(11) 0.150(9) -0.026(8) -0.045(7) -0.078(7)
C63I 0.137(9) 0.206(11) 0.145(9) -0.047(8) -0.028(8) -0.077(7)
C64I 0.130(8) 0.172(9) 0.158(9) -0.043(8) -0.023(8) -0.065(7)
N11J 0.082(6) 0.171(8) 0.100(6) -0.041(6) -0.002(5) -0.025(6)
C12J 0.062(5) 0.149(7) 0.076(5) -0.032(5) -0.002(4) -0.020(5)
C13J 0.089(7) 0.179(9) 0.085(6) -0.036(6) -0.009(5) -0.035(6)
C14J 0.090(7) 0.183(10) 0.089(7) -0.013(6) 0.005(6) -0.052(7)
C15J 0.087(6) 0.180(9) 0.082(6) -0.017(7) -0.011(5) -0.040(7)
C16J 0.076(7) 0.193(9) 0.097(7) 0.001(7) 0.004(6) -0.034(6)
N21J 0.113(6) 0.113(6) 0.100(5) -0.020(5) -0.040(5) -0.049(5)
N22J 0.062(5) 0.110(6) 0.112(6) -0.004(5) -0.034(4) -0.021(4)
C23J 0.070(6) 0.134(7) 0.116(6) -0.016(6) -0.052(5) -0.014(5)
C24J 0.106(7) 0.125(7) 0.100(6) -0.030(6) -0.045(5) -0.030(6)
C25J 0.130(8) 0.130(8) 0.119(7) -0.040(6) -0.032(6) -0.049(6)
C26J 0.142(8) 0.107(7) 0.109(6) -0.023(6) -0.021(6) -0.058(6)
N31J 0.117(6) 0.133(6) 0.082(5) -0.009(5) -0.017(5) -0.053(5)
C32J 0.130(7) 0.123(7) 0.086(6) -0.005(6) -0.035(6) -0.056(6)
C33J 0.121(7) 0.159(8) 0.098(7) 0.002(7) -0.036(7) -0.048(7)
C34J 0.122(8) 0.166(9) 0.107(7) 0.004(8) -0.043(7) -0.034(7)
C35J 0.123(8) 0.162(9) 0.128(8) 0.010(8) -0.022(8) -0.035(7)
C36J 0.116(7) 0.134(8) 0.111(7) 0.005(7) -0.014(7) -0.048(7)
N41J 0.175(7) 0.133(6) 0.082(5) -0.021(5) -0.023(6) -0.056(6)
N42J 0.181(7) 0.119(6) 0.060(5) -0.014(5) -0.026(5) -0.063(6)
C43J 0.161(7) 0.136(7) 0.072(6) -0.014(6) -0.033(6) -0.065(6)
C44J 0.161(8) 0.137(8) 0.090(6) -0.033(6) -0.024(6) -0.074(6)
C45J 0.157(8) 0.135(7) 0.088(6) -0.032(6) -0.035(6) -0.075(7)
C46J 0.164(8) 0.095(7) 0.103(7) -0.012(6) -0.015(6) -0.048(6)
C51J 0.127(6) 0.084(6) 0.118(6) -0.022(5) -0.034(6) -0.043(5)
C52J 0.103(7) 0.088(7) 0.118(7) -0.043(6) -0.017(6) -0.028(5)
C53J 0.121(7) 0.098(7) 0.125(7) -0.042(6) -0.026(6) -0.048(6)
C54J 0.134(7) 0.077(6) 0.125(6) -0.025(5) -0.019(6) -0.043(5)
C55J 0.144(7) 0.100(7) 0.128(7) 0.003(6) -0.010(6) -0.035(6)
C56J 0.115(6) 0.085(6) 0.111(6) -0.015(5) -0.021(5) -0.043(5)
C61J 0.138(8) 0.129(8) 0.129(8) -0.019(7) 0.000(7) -0.030(7)
C62J 0.165(10) 0.146(9) 0.131(8) 0.024(8) 0.007(7) -0.020(8)
C63J 0.179(10) 0.147(10) 0.127(9) 0.014(8) 0.003(8) -0.021(8)
C64J 0.173(9) 0.134(9) 0.122(8) -0.002(8) -0.007(8) -0.014(8)
N11K 0.139(7) 0.073(6) 0.147(7) 0.003(5) -0.033(6) -0.013(5)
C12K 0.136(7) 0.073(6) 0.146(7) 0.020(6) -0.043(6) -0.037(5)
C13K 0.127(8) 0.084(7) 0.172(9) 0.022(7) -0.041(7) -0.021(6)
C14K 0.137(9) 0.095(8) 0.190(10) 0.017(8) -0.034(8) 0.004(7)
C15K 0.142(9) 0.105(8) 0.179(10) 0.020(8) -0.029(8) 0.005(7)
C16K 0.149(9) 0.112(8) 0.166(9) 0.001(7) -0.028(8) 0.007(7)
N21K 0.154(6) 0.133(6) 0.102(6) -0.019(5) -0.031(5) -0.096(5)
N22K 0.153(7) 0.105(6) 0.107(6) -0.016(5) -0.029(5) -0.085(5)
C23K 0.149(7) 0.117(7) 0.123(7) 0.003(6) -0.046(6) -0.080(6)
C24K 0.160(8) 0.143(8) 0.127(7) 0.004(7) -0.050(7) -0.099(7)
C25K 0.160(9) 0.162(9) 0.126(8) -0.012(7) -0.045(7) -0.097(7)
C26K 0.140(7) 0.148(8) 0.098(7) -0.037(6) -0.003(6) -0.070(6)
N31K 0.064(4) 0.130(6) 0.113(6) -0.036(5) -0.004(4) -0.066(4)
C32K 0.072(5) 0.141(7) 0.115(6) -0.039(5) -0.009(5) -0.059(5)
C33K 0.064(5) 0.136(7) 0.140(7) -0.047(6) -0.010(5) -0.057(5)
C34K 0.065(6) 0.142(8) 0.147(8) -0.030(6) 0.015(6) -0.068(6)
C35K 0.082(6) 0.126(7) 0.144(8) -0.028(6) 0.000(6) -0.071(6)
C36K 0.072(6) 0.125(7) 0.131(7) -0.017(6) 0.004(5) -0.065(6)
N41K 0.084(5) 0.152(6) 0.110(5) -0.033(5) -0.027(5) -0.057(5)
N42K 0.067(4) 0.140(6) 0.098(5) -0.027(5) -0.027(4) -0.054(5)
C43K 0.066(5) 0.151(6) 0.104(6) -0.041(5) -0.015(5) -0.061(5)
C44K 0.081(6) 0.153(8) 0.117(7) -0.047(6) -0.022(5) -0.063(6)
C45K 0.088(6) 0.163(8) 0.122(7) -0.031(6) -0.031(6) -0.061(6)
C46K 0.108(7) 0.140(7) 0.091(6) -0.002(6) -0.034(6) -0.037(6)
C51K 0.144(7) 0.140(7) 0.071(5) -0.027(6) -0.018(5) -0.080(6)
C52K 0.127(7) 0.140(7) 0.064(5) -0.015(6) -0.021(5) -0.073(6)
C53K 0.112(6) 0.136(7) 0.066(5) -0.007(5) -0.016(5) -0.072(6)
C54K 0.112(6) 0.142(7) 0.068(5) -0.005(6) -0.023(5) -0.051(6)
C55K 0.124(7) 0.143(7) 0.079(6) -0.016(6) -0.015(6) -0.043(6)
C56K 0.145(7) 0.133(7) 0.083(6) -0.014(6) -0.018(6) -0.051(6)
C61K 0.172(9) 0.153(8) 0.115(8) -0.022(8) 0.012(8) -0.055(8)
C62K 0.182(10) 0.157(10) 0.124(8) -0.011(8) 0.014(9) -0.041(8)
C63K 0.176(10) 0.168(9) 0.124(8) 0.003(9) 0.010(8) -0.035(8)
C64K 0.150(8) 0.160(9) 0.110(8) -0.003(8) -0.006(7) -0.042(8)
N11L 0.109(5) 0.090(5) 0.074(5) -0.020(4) -0.013(4) -0.056(5)
C12L 0.104(5) 0.085(5) 0.079(5) -0.032(4) -0.013(4) -0.060(5)
C13L 0.141(7) 0.087(6) 0.078(6) -0.022(5) -0.011(5) -0.045(6)
C14L 0.157(9) 0.107(8) 0.097(7) -0.001(6) 0.010(6) -0.038(7)
C15L 0.142(8) 0.113(8) 0.099(7) -0.014(6) 0.012(6) -0.052(7)
C16L 0.121(7) 0.088(6) 0.088(6) -0.023(5) 0.009(5) -0.062(6)
N21L 0.090(5) 0.123(6) 0.103(5) -0.009(5) -0.029(4) -0.045(5)
N22L 0.094(5) 0.100(5) 0.084(5) -0.031(4) -0.023(4) -0.036(4)
C23L 0.099(5) 0.091(6) 0.087(5) -0.030(5) -0.024(4) -0.051(5)
C24L 0.118(7) 0.116(7) 0.112(7) -0.017(6) -0.046(5) -0.049(6)
C25L 0.104(7) 0.119(7) 0.105(7) -0.011(6) -0.037(5) -0.045(6)
C26L 0.087(6) 0.123(7) 0.094(6) -0.011(5) -0.011(5) -0.040(6)
N31L 0.144(7) 0.108(6) 0.092(5) -0.004(5) -0.050(5) -0.067(5)
C32L 0.142(7) 0.111(6) 0.082(6) -0.007(5) -0.041(5) -0.075(5)
C33L 0.159(8) 0.118(7) 0.101(7) -0.007(6) -0.038(6) -0.076(6)
C34L 0.183(9) 0.106(7) 0.104(7) -0.006(6) -0.041(7) -0.078(7)
C35L 0.166(9) 0.118(7) 0.104(7) 0.002(6) -0.040(7) -0.054(7)
C36L 0.139(8) 0.121(7) 0.095(7) 0.005(6) -0.040(6) -0.060(6)
N41L 0.097(5) 0.134(6) 0.094(5) -0.003(5) -0.034(4) -0.055(5)
N42L 0.104(5) 0.121(6) 0.070(5) 0.005(4) -0.030(4) -0.066(5)
C43L 0.120(6) 0.127(6) 0.084(6) -0.010(5) -0.034(5) -0.075(5)
C44L 0.116(7) 0.156(8) 0.106(7) -0.018(6) -0.039(6) -0.077(6)
C45L 0.091(6) 0.157(8) 0.115(7) -0.008(6) -0.027(6) -0.072(6)
C46L 0.096(6) 0.109(6) 0.096(6) 0.012(5) -0.019(5) -0.056(6)
C51L 0.059(5) 0.119(6) 0.094(5) -0.003(5) -0.022(4) -0.039(5)
C52L 0.058(5) 0.124(7) 0.085(6) 0.009(5) -0.030(5) -0.040(5)
C53L 0.071(6) 0.112(7) 0.103(6) 0.008(5) -0.032(5) -0.051(5)
C54L 0.080(5) 0.122(6) 0.085(5) -0.001(5) -0.025(5) -0.053(5)
C55L 0.073(5) 0.123(6) 0.079(5) -0.003(5) -0.011(4) -0.055(5)
C56L 0.074(5) 0.118(6) 0.092(6) -0.009(5) -0.007(5) -0.036(5)
C61L 0.081(6) 0.125(7) 0.111(7) -0.017(6) -0.005(5) -0.047(6)
C62L 0.099(7) 0.121(8) 0.132(8) -0.006(6) 0.005(6) -0.053(6)
C63L 0.107(7) 0.132(8) 0.104(7) -0.001(6) 0.005(6) -0.060(7)
C64L 0.111(7) 0.126(7) 0.098(6) -0.007(6) -0.003(6) -0.056(6)
N11M 0.067(4) 0.069(4) 0.065(4) 0.000(3) -0.009(3) -0.042(4)
C12M 0.056(4) 0.079(5) 0.073(5) -0.008(4) -0.001(4) -0.039(4)
C13M 0.070(5) 0.080(5) 0.099(6) -0.012(5) -0.012(5) -0.044(5)
C14M 0.078(6) 0.080(6) 0.103(6) 0.003(5) -0.010(5) -0.040(5)
C15M 0.097(6) 0.088(6) 0.092(6) -0.003(5) -0.032(5) -0.046(5)
C16M 0.090(6) 0.078(5) 0.074(5) 0.003(4) -0.019(5) -0.046(5)
N21M 0.069(4) 0.093(5) 0.071(4) -0.022(4) -0.002(4) -0.040(4)
N22M 0.061(4) 0.086(5) 0.069(4) -0.015(4) -0.003(3) -0.028(4)
C23M 0.058(4) 0.085(5) 0.062(4) -0.022(4) 0.004(4) -0.038(4)
C24M 0.067(5) 0.088(6) 0.075(5) -0.023(4) 0.006(4) -0.045(5)
C25M 0.083(5) 0.100(6) 0.077(5) -0.016(5) 0.003(5) -0.062(5)
C26M 0.091(5) 0.086(5) 0.062(5) -0.004(4) -0.021(4) -0.044(5)
N31M 0.102(6) 0.166(7) 0.064(5) 0.000(5) -0.013(5) -0.045(6)
C32M 0.093(6) 0.143(7) 0.070(5) 0.002(5) -0.002(5) -0.060(5)
C33M 0.110(8) 0.145(8) 0.086(6) 0.012(6) -0.027(6) -0.046(6)
C34M 0.123(8) 0.153(8) 0.095(7) 0.005(7) -0.031(6) -0.050(7)
C35M 0.121(8) 0.161(9) 0.101(7) 0.011(6) -0.023(6) -0.062(7)
C36M 0.112(8) 0.148(8) 0.067(6) 0.008(6) -0.028(5) -0.036(7)
N41M 0.097(6) 0.148(6) 0.078(5) -0.005(5) 0.011(4) -0.059(5)
N42M 0.089(6) 0.144(7) 0.088(5) 0.002(5) 0.007(4) -0.070(5)
C43M 0.094(6) 0.144(7) 0.068(6) 0.014(5) 0.003(5) -0.065(5)
C44M 0.095(7) 0.152(8) 0.077(6) 0.006(6) 0.005(5) -0.065(6)
C45M 0.093(7) 0.153(8) 0.089(7) -0.014(6) 0.007(5) -0.065(6)
C46M 0.090(6) 0.140(8) 0.097(7) 0.000(6) 0.004(5) -0.056(6)
C51M 0.089(5) 0.101(6) 0.067(5) -0.015(4) -0.013(4) -0.054(5)
C52M 0.092(5) 0.110(6) 0.050(5) -0.010(4) 0.000(4) -0.066(5)
C53M 0.085(6) 0.121(7) 0.070(6) -0.013(5) -0.001(5) -0.047(5)
C54M 0.087(5) 0.117(6) 0.068(5) -0.010(5) -0.001(4) -0.057(5)
C55M 0.098(5) 0.121(6) 0.071(5) -0.006(5) -0.011(5) -0.047(5)
C56M 0.099(5) 0.106(6) 0.064(5) -0.015(4) 0.003(5) -0.052(5)
C61M 0.097(6) 0.113(7) 0.075(6) -0.009(5) -0.010(5) -0.053(5)
C62M 0.114(7) 0.138(8) 0.085(7) 0.007(6) -0.020(6) -0.052(6)
C63M 0.117(7) 0.136(8) 0.099(7) 0.017(6) -0.015(6) -0.057(6)
C64M 0.113(7) 0.120(8) 0.094(7) 0.008(6) -0.004(6) -0.047(6)
N11N 0.116(6) 0.080(5) 0.127(7) -0.008(4) -0.042(5) -0.046(5)
C12N 0.111(6) 0.100(6) 0.127(7) -0.010(5) -0.049(5) -0.054(5)
C13N 0.148(9) 0.095(6) 0.159(9) 0.005(7) -0.042(7) -0.055(7)
C14N 0.148(9) 0.096(7) 0.189(11) -0.009(7) -0.038(8) -0.033(7)
C15N 0.145(9) 0.100(7) 0.177(10) -0.007(7) -0.029(8) -0.018(7)
C16N 0.119(8) 0.085(6) 0.160(9) -0.012(6) -0.037(6) -0.036(6)
N21N 0.090(5) 0.158(6) 0.078(5) 0.012(5) -0.036(4) -0.057(5)
N22N 0.090(5) 0.136(6) 0.087(5) -0.001(5) -0.043(4) -0.049(5)
C23N 0.090(6) 0.136(6) 0.107(6) 0.007(6) -0.055(5) -0.050(5)
C24N 0.095(7) 0.153(8) 0.113(7) 0.023(6) -0.056(5) -0.070(6)
C25N 0.109(7) 0.171(8) 0.098(7) 0.027(6) -0.053(6) -0.068(6)
C26N 0.085(6) 0.155(8) 0.083(6) 0.010(6) -0.014(5) -0.043(6)
N31N 0.085(6) 0.290(12) 0.082(6) -0.059(7) -0.023(5) -0.008(7)
C32N 0.084(7) 0.307(11) 0.069(6) -0.045(7) -0.026(5) 0.005(7)
C33N 0.126(9) 0.307(13) 0.097(8) -0.062(8) -0.042(7) 0.039(9)
C34N 0.148(10) 0.288(13) 0.108(8) -0.076(9) -0.054(7) 0.043(9)
C35N 0.154(10) 0.261(12) 0.114(8) -0.086(8) -0.045(7) 0.031(9)
C36N 0.131(9) 0.259(13) 0.121(8) -0.085(8) -0.033(7) 0.006(8)
N41N 0.064(5) 0.353(11) 0.103(6) 0.062(7) -0.021(5) -0.060(6)
N42N 0.059(5) 0.337(11) 0.099(7) 0.040(7) -0.029(5) -0.059(6)
C43N 0.062(6) 0.352(11) 0.090(7) 0.018(7) -0.022(6) -0.023(7)
C44N 0.063(6) 0.389(14) 0.091(7) 0.033(8) -0.030(5) -0.043(8)
C45N 0.068(6) 0.387(14) 0.105(7) 0.055(9) -0.033(6) -0.060(8)
C46N 0.069(6) 0.312(11) 0.118(8) 0.081(8) -0.020(6) -0.061(7)
C51N 0.069(6) 0.190(8) 0.076(6) 0.040(6) -0.011(5) -0.051(5)
C52N 0.074(6) 0.220(9) 0.074(6) 0.056(6) -0.036(5) -0.073(6)
C53N 0.059(6) 0.262(10) 0.101(7) 0.076(7) -0.027(5) -0.070(6)
C54N 0.067(6) 0.267(10) 0.111(7) 0.081(7) -0.011(5) -0.059(6)
C55N 0.067(6) 0.233(9) 0.114(8) 0.067(7) 0.009(5) -0.038(6)
C56N 0.070(6) 0.213(9) 0.097(7) 0.040(7) 0.009(5) -0.016(6)
C61N 0.079(7) 0.198(10) 0.129(9) 0.018(8) 0.023(7) -0.001(7)
C62N 0.092(8) 0.201(10) 0.166(10) 0.007(9) 0.026(7) -0.002(8)
C63N 0.091(8) 0.229(11) 0.181(11) 0.035(9) 0.020(7) -0.002(8)
C64N 0.078(7) 0.237(11) 0.156(10) 0.054(9) 0.022(7) -0.020(8)
N11O 0.191(10) 0.168(8) 0.117(7) -0.026(7) -0.025(7) -0.059(7)
C12O 0.209(9) 0.123(7) 0.087(6) -0.034(6) -0.016(7) -0.060(7)
C13O 0.259(12) 0.148(8) 0.148(9) -0.039(8) -0.016(9) -0.088(9)
C14O 0.266(13) 0.161(10) 0.182(10) -0.027(9) -0.034(10) -0.104(9)
C15O 0.264(12) 0.162(10) 0.187(10) -0.030(10) -0.029(10) -0.102(9)
C16O 0.229(11) 0.150(9) 0.145(9) -0.032(8) -0.030(9) -0.096(9)
N21O 0.124(6) 0.122(6) 0.057(4) -0.017(5) -0.011(5) -0.016(5)
N22O 0.135(6) 0.118(6) 0.066(5) -0.012(5) -0.016(5) -0.028(6)
C23O 0.170(8) 0.093(6) 0.061(5) -0.035(5) 0.003(6) -0.028(6)
C24O 0.166(9) 0.116(8) 0.074(6) -0.031(6) -0.012(7) -0.020(6)
C25O 0.150(9) 0.121(7) 0.083(6) -0.023(6) -0.011(7) -0.004(6)
C26O 0.102(7) 0.127(7) 0.081(6) 0.005(6) -0.023(5) -0.024(6)
N31O 0.117(6) 0.166(7) 0.054(5) -0.022(5) -0.008(4) -0.063(6)
C32O 0.101(6) 0.155(7) 0.057(5) -0.022(5) -0.002(5) -0.069(5)
C33O 0.112(7) 0.147(8) 0.072(6) -0.025(5) 0.015(5) -0.065(6)
C34O 0.121(7) 0.128(8) 0.091(7) -0.039(6) 0.018(6) -0.067(6)
C35O 0.123(7) 0.141(8) 0.071(6) -0.018(6) 0.013(6) -0.046(6)
C36O 0.128(7) 0.153(8) 0.076(7) -0.022(6) -0.001(6) -0.066(7)
N41O 0.097(5) 0.154(6) 0.061(5) -0.016(4) -0.007(4) -0.045(5)
N42O 0.088(5) 0.161(7) 0.055(4) -0.022(4) -0.002(4) -0.051(5)
C43O 0.100(6) 0.153(7) 0.059(5) -0.027(5) -0.002(5) -0.062(5)
C44O 0.095(6) 0.137(8) 0.067(6) -0.032(5) 0.000(5) -0.057(5)
C45O 0.092(6) 0.147(8) 0.065(6) -0.030(5) -0.006(5) -0.045(6)
C46O 0.089(6) 0.164(8) 0.071(6) 0.001(5) -0.001(5) -0.045(6)
C51O 0.067(5) 0.159(7) 0.067(5) -0.002(5) -0.023(4) -0.042(5)
C52O 0.073(6) 0.165(8) 0.068(5) -0.003(6) -0.017(5) -0.015(6)
C53O 0.057(5) 0.155(8) 0.058(5) -0.011(5) -0.014(4) -0.019(5)
C54O 0.092(6) 0.167(8) 0.065(5) 0.002(5) -0.029(5) -0.048(6)
C55O 0.107(6) 0.187(8) 0.080(5) 0.014(6) -0.043(5) -0.079(6)
C56O 0.094(6) 0.199(8) 0.084(6) 0.010(6) -0.027(5) -0.074(6)
C61O 0.127(8) 0.240(10) 0.093(7) 0.002(7) -0.017(6) -0.121(7)
C62O 0.159(9) 0.270(11) 0.108(7) -0.012(8) -0.016(7) -0.138(8)
C63O 0.154(9) 0.265(11) 0.105(8) 0.003(8) -0.033(7) -0.128(8)
C64O 0.133(8) 0.221(10) 0.107(7) 0.007(7) -0.037(6) -0.103(7)
N11P 0.119(6) 0.105(5) 0.078(5) -0.021(4) -0.002(4) -0.068(5)
C12P 0.126(6) 0.102(6) 0.076(5) -0.041(5) -0.007(5) -0.055(6)
C13P 0.150(8) 0.120(7) 0.077(6) -0.039(6) 0.012(6) -0.061(7)
C14P 0.142(8) 0.134(8) 0.087(6) -0.037(6) 0.017(6) -0.056(7)
C15P 0.141(8) 0.137(8) 0.097(7) -0.034(6) 0.020(6) -0.084(7)
C16P 0.114(7) 0.136(7) 0.092(6) -0.036(6) 0.004(5) -0.080(6)
N21P 0.110(5) 0.103(5) 0.113(5) -0.022(5) -0.043(5) -0.044(5)
N22P 0.099(5) 0.084(5) 0.101(5) -0.010(4) -0.032(4) -0.045(4)
C23P 0.119(6) 0.084(5) 0.094(5) -0.044(5) -0.025(5) -0.044(5)
C24P 0.129(7) 0.102(6) 0.092(6) -0.029(6) -0.040(5) -0.026(6)
C25P 0.122(7) 0.109(7) 0.103(6) -0.025(6) -0.051(6) -0.036(6)
C26P 0.095(7) 0.148(8) 0.112(7) 0.004(6) -0.042(5) -0.059(6)
N31P 0.138(7) 0.182(8) 0.100(6) -0.063(6) 0.015(5) -0.090(6)
C32P 0.122(7) 0.170(8) 0.127(7) -0.070(6) 0.021(6) -0.080(6)
C33P 0.165(9) 0.186(10) 0.156(9) -0.067(7) 0.009(8) -0.101(8)
C34P 0.183(10) 0.185(10) 0.149(10) -0.057(8) 0.024(8) -0.123(8)
C35P 0.194(10) 0.174(9) 0.137(9) -0.050(8) 0.024(7) -0.112(8)
C36P 0.165(9) 0.159(9) 0.120(8) -0.053(7) 0.020(7) -0.109(7)
N41P 0.089(5) 0.166(7) 0.101(6) -0.067(5) -0.036(5) -0.011(5)
N42P 0.079(5) 0.154(7) 0.098(6) -0.062(5) -0.010(5) -0.019(5)
C43P 0.097(6) 0.184(8) 0.118(7) -0.095(6) -0.006(5) -0.043(6)
C44P 0.080(6) 0.184(9) 0.143(8) -0.109(7) -0.016(6) -0.016(6)
C45P 0.081(6) 0.192(10) 0.138(8) -0.096(7) -0.029(6) -0.004(6)
C46P 0.099(7) 0.183(9) 0.091(7) -0.013(6) -0.049(6) -0.012(6)
C51P 0.075(6) 0.150(7) 0.103(6) 0.004(6) -0.042(5) -0.055(5)
C52P 0.071(6) 0.140(7) 0.079(6) -0.020(5) -0.037(5) -0.045(5)
C53P 0.080(6) 0.144(7) 0.084(6) -0.012(6) -0.043(5) -0.035(6)
C54P 0.083(6) 0.178(7) 0.080(6) -0.009(6) -0.058(5) -0.024(6)
C55P 0.084(6) 0.200(8) 0.103(7) 0.036(6) -0.042(5) -0.042(6)
C56P 0.074(6) 0.188(8) 0.110(7) 0.032(6) -0.041(5) -0.066(6)
C61P 0.088(7) 0.206(9) 0.145(9) 0.054(8) -0.033(6) -0.067(7)
C62P 0.102(8) 0.227(11) 0.172(10) 0.061(9) -0.037(7) -0.074(8)
C63P 0.101(8) 0.240(12) 0.149(9) 0.055(9) -0.034(7) -0.057(8)
C64P 0.083(7) 0.226(10) 0.127(8) 0.061(8) -0.045(6) -0.038(7)
N11Q 0.202(9) 0.176(8) 0.091(6) 0.017(6) -0.043(6) -0.136(7)
C12Q 0.216(9) 0.187(8) 0.090(6) 0.007(6) -0.038(6) -0.145(7)
C13Q 0.228(11) 0.196(10) 0.085(6) 0.026(7) -0.044(7) -0.165(8)
C14Q 0.239(12) 0.208(10) 0.090(7) 0.025(8) -0.049(7) -0.153(9)
C15Q 0.225(11) 0.202(10) 0.098(7) 0.045(7) -0.052(7) -0.135(9)
C16Q 0.213(11) 0.190(10) 0.101(7) 0.041(7) -0.046(7) -0.133(8)
N21Q 0.165(7) 0.179(7) 0.118(6) -0.067(6) 0.019(6) -0.130(6)
N22Q 0.177(8) 0.173(8) 0.107(6) -0.031(6) -0.001(6) -0.129(6)
C23Q 0.194(8) 0.178(8) 0.087(6) -0.012(6) -0.012(6) -0.151(6)
C24Q 0.209(10) 0.195(10) 0.126(8) -0.043(7) 0.008(7) -0.145(8)
C25Q 0.197(9) 0.186(9) 0.118(8) -0.056(7) 0.012(7) -0.140(8)
C26Q 0.154(8) 0.163(8) 0.133(8) -0.070(6) 0.004(7) -0.104(7)
N31Q 0.096(5) 0.113(6) 0.076(5) -0.006(4) -0.035(4) -0.044(4)
C32Q 0.095(5) 0.104(6) 0.071(5) -0.013(4) -0.025(4) -0.053(5)
C33Q 0.092(6) 0.105(7) 0.098(6) -0.002(5) -0.038(5) -0.041(5)
C34Q 0.095(6) 0.114(7) 0.097(6) -0.001(5) -0.050(6) -0.038(5)
C35Q 0.114(7) 0.124(8) 0.087(6) -0.020(6) -0.035(5) -0.037(6)
C36Q 0.117(7) 0.121(7) 0.072(5) -0.024(5) -0.033(5) -0.049(6)
N41Q 0.107(5) 0.119(6) 0.073(5) -0.022(4) -0.009(4) -0.057(5)
N42Q 0.092(5) 0.121(6) 0.080(5) -0.017(4) -0.022(4) -0.054(5)
C43Q 0.094(6) 0.106(6) 0.072(5) -0.012(4) -0.018(4) -0.053(5)
C44Q 0.101(6) 0.095(6) 0.081(6) -0.012(5) -0.012(5) -0.059(5)
C45Q 0.114(6) 0.099(6) 0.091(6) -0.018(5) -0.019(5) -0.072(5)
C46Q 0.100(6) 0.128(7) 0.059(5) -0.025(5) -0.012(5) -0.055(5)
C51Q 0.133(7) 0.140(7) 0.117(7) -0.060(5) 0.007(6) -0.086(6)
C52Q 0.145(8) 0.139(8) 0.107(7) -0.052(6) 0.000(6) -0.076(6)
C53Q 0.117(7) 0.148(8) 0.086(6) -0.054(5) -0.003(5) -0.083(6)
C54Q 0.097(6) 0.140(7) 0.069(5) -0.047(5) 0.000(5) -0.057(5)
C55Q 0.082(6) 0.121(7) 0.103(6) -0.052(5) -0.009(5) -0.039(5)
C56Q 0.106(6) 0.120(7) 0.116(6) -0.058(5) -0.017(5) -0.050(5)
C61Q 0.098(7) 0.120(8) 0.158(8) -0.071(6) -0.033(6) -0.029(6)
C62Q 0.094(7) 0.117(8) 0.172(9) -0.073(6) -0.047(7) -0.008(6)
C63Q 0.097(7) 0.105(7) 0.148(8) -0.055(6) -0.045(6) 0.002(5)
C64Q 0.078(6) 0.102(6) 0.119(7) -0.050(5) -0.029(5) -0.024(5)
N11R 0.133(7) 0.103(6) 0.088(6) -0.020(4) -0.011(5) -0.047(5)
C12R 0.108(6) 0.103(6) 0.094(6) 0.000(5) -0.047(5) -0.036(5)
C13R 0.151(8) 0.135(8) 0.094(6) 0.005(6) -0.050(7) -0.034(7)
C14R 0.167(9) 0.149(9) 0.089(7) -0.003(6) -0.046(7) -0.043(8)
C15R 0.166(9) 0.158(9) 0.097(7) -0.019(7) -0.038(7) -0.063(7)
C16R 0.161(8) 0.138(8) 0.097(6) -0.017(6) -0.031(7) -0.072(7)
N21R 0.091(5) 0.075(5) 0.135(6) 0.004(5) -0.042(5) -0.031(4)
N22R 0.070(5) 0.083(5) 0.115(5) -0.007(5) -0.030(4) -0.014(4)
C23R 0.082(5) 0.091(6) 0.112(6) 0.005(5) -0.045(5) -0.023(5)
C24R 0.120(7) 0.094(7) 0.133(7) 0.013(6) -0.060(6) -0.035(6)
C25R 0.112(7) 0.082(6) 0.131(7) 0.011(5) -0.049(6) -0.033(5)
C26R 0.088(6) 0.080(6) 0.115(6) -0.021(5) -0.019(5) -0.030(5)
N31R 0.079(5) 0.144(6) 0.089(5) -0.021(5) -0.029(4) -0.038(5)
C32R 0.081(6) 0.123(7) 0.090(6) -0.001(5) -0.041(4) -0.035(5)
C33R 0.094(7) 0.118(7) 0.104(7) -0.007(6) -0.022(5) -0.027(6)
C34R 0.086(6) 0.123(7) 0.102(7) 0.005(6) -0.026(5) -0.022(6)
C35R 0.095(7) 0.134(8) 0.107(7) 0.003(6) -0.012(6) -0.022(7)
C36R 0.097(7) 0.144(8) 0.091(7) -0.006(6) -0.026(5) -0.045(6)
N41R 0.092(5) 0.113(5) 0.090(5) 0.013(4) -0.047(4) -0.042(5)
N42R 0.086(5) 0.126(6) 0.078(5) 0.018(4) -0.048(4) -0.043(4)
C43R 0.086(6) 0.127(7) 0.093(6) 0.007(5) -0.046(5) -0.032(5)
C44R 0.089(6) 0.125(7) 0.107(7) 0.005(6) -0.036(5) -0.033(6)
C45R 0.093(7) 0.119(7) 0.111(7) 0.013(6) -0.045(5) -0.033(6)
C46R 0.101(6) 0.120(7) 0.077(6) 0.011(5) -0.026(5) -0.038(6)
C51R 0.086(5) 0.067(5) 0.105(6) -0.019(5) -0.015(5) -0.033(4)
C52R 0.078(5) 0.068(5) 0.078(5) -0.004(4) -0.027(4) -0.025(4)
C53R 0.073(5) 0.076(5) 0.082(5) 0.009(4) -0.026(4) -0.034(4)
C54R 0.081(5) 0.096(6) 0.085(5) 0.001(5) -0.027(4) -0.047(4)
C55R 0.102(6) 0.111(6) 0.102(6) -0.035(5) -0.003(5) -0.069(5)
C56R 0.092(5) 0.098(6) 0.112(6) -0.034(5) -0.014(5) -0.057(5)
C61R 0.118(7) 0.124(7) 0.130(7) -0.058(6) 0.003(6) -0.068(6)
C62R 0.137(8) 0.142(8) 0.134(8) -0.056(7) 0.008(7) -0.071(7)
C63R 0.149(9) 0.142(9) 0.121(8) -0.046(7) 0.000(6) -0.065(7)
C64R 0.132(7) 0.141(8) 0.109(7) -0.037(6) 0.004(6) -0.081(6)
N11S 0.094(5) 0.113(6) 0.085(5) 0.013(5) -0.037(4) -0.041(5)
C12S 0.093(6) 0.127(7) 0.098(6) 0.020(5) -0.038(5) -0.053(5)
C13S 0.094(7) 0.176(9) 0.096(7) -0.004(7) -0.038(5) -0.056(6)
C14S 0.097(7) 0.199(9) 0.100(7) -0.019(7) -0.046(6) -0.055(7)
C15S 0.107(7) 0.190(9) 0.095(7) -0.023(7) -0.034(6) -0.054(7)
C16S 0.090(6) 0.150(8) 0.081(6) -0.007(6) -0.036(5) -0.044(6)
N21S 0.073(5) 0.105(5) 0.102(5) 0.021(5) -0.016(4) -0.040(4)
N22S 0.076(5) 0.082(5) 0.100(5) 0.025(4) -0.027(4) -0.032(4)
C23S 0.086(5) 0.105(6) 0.110(6) 0.025(5) -0.042(5) -0.040(5)
C24S 0.084(6) 0.128(7) 0.118(7) 0.043(6) -0.035(6) -0.048(6)
C25S 0.076(6) 0.121(7) 0.117(7) 0.040(6) -0.030(5) -0.040(6)
C26S 0.079(6) 0.128(7) 0.097(6) 0.000(6) 0.005(5) -0.054(5)
N31S 0.156(8) 0.139(8) 0.077(6) 0.003(6) 0.000(6) 0.023(6)
C32S 0.154(8) 0.146(8) 0.084(7) 0.026(6) -0.007(7) 0.031(7)
C33S 0.185(10) 0.157(10) 0.099(8) 0.003(7) 0.000(8) 0.053(8)
C34S 0.204(11) 0.159(10) 0.109(8) -0.034(8) -0.011(8) 0.050(8)
C35S 0.207(11) 0.152(10) 0.111(8) -0.041(7) -0.020(8) 0.030(9)
C36S 0.184(10) 0.136(10) 0.095(7) -0.025(7) -0.011(8) 0.020(8)
N41S 0.106(7) 0.210(9) 0.109(7) 0.080(6) -0.015(6) -0.017(7)
N42S 0.114(7) 0.181(8) 0.087(6) 0.068(6) -0.026(6) -0.016(6)
C43S 0.132(7) 0.176(9) 0.093(7) 0.067(6) -0.014(7) 0.020(7)
C44S 0.126(8) 0.198(11) 0.118(8) 0.078(8) -0.003(7) 0.017(8)
C45S 0.119(8) 0.213(11) 0.122(9) 0.090(8) 0.000(7) -0.001(8)
C46S 0.093(7) 0.236(10) 0.113(8) 0.064(8) -0.037(6) -0.056(8)
C51S 0.087(6) 0.147(7) 0.085(6) 0.009(5) 0.003(5) -0.076(6)
C52S 0.076(6) 0.137(7) 0.073(6) 0.019(5) -0.011(5) -0.065(6)
C53S 0.066(5) 0.152(8) 0.081(6) 0.041(5) -0.021(5) -0.051(6)
C54S 0.079(6) 0.204(8) 0.098(6) 0.038(6) -0.025(5) -0.078(6)
C55S 0.101(6) 0.245(9) 0.082(6) 0.004(6) 0.003(5) -0.104(7)
C56S 0.102(6) 0.212(8) 0.085(6) -0.027(6) 0.014(5) -0.110(6)
C61S 0.137(8) 0.249(10) 0.109(7) -0.055(8) 0.012(6) -0.129(8)
C62S 0.162(9) 0.275(11) 0.111(8) -0.065(8) 0.017(7) -0.131(9)
C63S 0.167(9) 0.291(13) 0.112(9) -0.039(8) 0.011(7) -0.127(10)
C64S 0.143(8) 0.274(11) 0.089(7) -0.011(8) 0.010(7) -0.129(9)
N11T 0.080(5) 0.126(6) 0.097(5) -0.021(5) -0.021(4) -0.049(4)
C12T 0.087(6) 0.128(6) 0.065(5) -0.030(5) -0.006(4) -0.050(5)
C13T 0.087(6) 0.162(8) 0.081(6) -0.030(6) -0.007(5) -0.072(6)
C14T 0.093(7) 0.175(9) 0.099(7) -0.026(7) -0.032(6) -0.061(6)
C15T 0.100(7) 0.151(8) 0.132(8) -0.022(7) -0.045(6) -0.039(7)
C16T 0.074(6) 0.130(7) 0.127(7) -0.033(6) -0.025(6) -0.021(5)
N21T 0.089(5) 0.094(5) 0.074(5) -0.019(4) 0.027(4) -0.052(4)
N22T 0.084(5) 0.091(5) 0.063(4) -0.005(4) 0.005(4) -0.048(4)
C23T 0.084(5) 0.110(6) 0.056(5) -0.015(5) 0.015(4) -0.060(5)
C24T 0.110(7) 0.117(7) 0.072(6) -0.038(5) 0.022(5) -0.072(6)
C25T 0.112(7) 0.112(7) 0.085(6) -0.037(5) 0.038(5) -0.067(5)
C26T 0.090(6) 0.105(6) 0.067(5) -0.012(5) -0.005(4) -0.034(5)
N31T 0.083(5) 0.122(6) 0.060(4) 0.002(4) 0.008(4) -0.037(5)
C32T 0.088(6) 0.109(6) 0.065(5) 0.007(5) -0.007(5) -0.032(5)
C33T 0.085(6) 0.099(6) 0.089(6) 0.016(5) -0.024(5) -0.033(5)
C34T 0.101(7) 0.123(7) 0.092(6) 0.010(6) -0.036(6) -0.040(6)
C35T 0.097(7) 0.132(7) 0.084(6) -0.014(6) -0.034(5) -0.036(6)
C36T 0.087(6) 0.129(7) 0.076(6) -0.008(5) 0.004(5) -0.042(6)
N41T 0.079(5) 0.124(6) 0.062(4) -0.012(4) 0.010(4) -0.045(4)
N42T 0.077(5) 0.116(6) 0.061(4) 0.008(4) 0.007(4) -0.046(4)
C43T 0.074(5) 0.106(6) 0.065(5) 0.010(4) 0.010(4) -0.045(5)
C44T 0.080(6) 0.110(6) 0.073(5) 0.002(5) 0.011(5) -0.053(5)
C45T 0.084(6) 0.137(7) 0.068(5) -0.001(5) 0.016(5) -0.053(6)
C46T 0.094(6) 0.118(7) 0.052(5) -0.010(5) 0.002(4) -0.044(5)
C51T 0.081(5) 0.082(5) 0.061(5) -0.007(4) 0.006(4) -0.030(5)
C52T 0.083(6) 0.086(6) 0.067(5) -0.003(5) 0.004(4) -0.032(5)
C53T 0.088(6) 0.086(6) 0.056(5) 0.005(4) 0.000(4) -0.026(5)
C54T 0.083(5) 0.096(6) 0.059(5) -0.014(4) 0.002(4) -0.024(5)
C55T 0.087(5) 0.091(6) 0.062(5) -0.011(4) 0.001(4) -0.033(5)
C56T 0.084(5) 0.085(5) 0.050(4) -0.007(4) 0.005(4) -0.019(5)
C61T 0.085(6) 0.096(6) 0.059(5) -0.003(5) 0.022(4) -0.015(5)
C62T 0.091(6) 0.110(7) 0.060(5) 0.004(5) 0.003(5) -0.015(6)
C63T 0.090(6) 0.129(7) 0.068(6) -0.006(5) -0.001(5) -0.020(6)
C64T 0.092(6) 0.116(7) 0.071(5) -0.006(5) -0.007(5) -0.017(6)
N11U 0.193(8) 0.206(9) 0.115(7) -0.048(6) -0.018(6) -0.142(8)
C12U 0.163(8) 0.220(9) 0.122(7) -0.054(7) -0.023(7) -0.104(7)
C13U 0.223(10) 0.247(11) 0.157(10) -0.058(9) -0.037(9) -0.137(9)
C14U 0.258(11) 0.260(12) 0.178(11) -0.037(10) -0.049(9) -0.172(10)
C15U 0.269(11) 0.241(11) 0.181(11) -0.024(9) -0.041(9) -0.192(10)
C16U 0.251(10) 0.218(11) 0.147(9) -0.038(8) -0.026(8) -0.177(9)
N21U 0.119(7) 0.140(7) 0.087(6) -0.031(5) -0.007(5) 0.002(5)
N22U 0.104(6) 0.148(7) 0.088(6) -0.023(5) 0.001(5) -0.031(5)
C23U 0.096(6) 0.176(8) 0.090(6) -0.044(6) -0.010(6) -0.030(6)
C24U 0.108(8) 0.155(9) 0.097(7) -0.042(7) -0.015(6) 0.012(7)
C25U 0.129(8) 0.149(9) 0.110(7) -0.056(7) -0.013(6) 0.031(7)
C26U 0.148(9) 0.126(8) 0.093(7) -0.009(6) 0.011(6) -0.021(6)
N31U 0.119(6) 0.081(5) 0.077(5) -0.006(4) 0.011(4) -0.036(5)
C32U 0.128(6) 0.080(6) 0.063(5) -0.011(4) 0.002(5) -0.027(5)
C33U 0.137(8) 0.096(7) 0.078(6) -0.021(5) 0.014(5) -0.050(6)
C34U 0.139(8) 0.094(7) 0.091(6) -0.025(5) 0.007(6) -0.062(6)
C35U 0.140(7) 0.097(6) 0.092(6) -0.021(5) 0.000(6) -0.067(6)
C36U 0.116(7) 0.099(6) 0.079(6) -0.006(5) -0.009(5) -0.049(6)
N41U 0.134(6) 0.107(5) 0.048(4) -0.002(4) -0.006(4) 0.001(5)
N42U 0.118(6) 0.082(5) 0.058(4) -0.014(4) -0.004(4) -0.007(5)
C43U 0.121(6) 0.080(6) 0.058(5) -0.018(4) 0.005(5) -0.009(5)
C44U 0.153(8) 0.071(6) 0.058(5) 0.001(5) 0.009(6) 0.001(6)
C45U 0.167(8) 0.081(6) 0.050(5) 0.001(5) 0.003(6) 0.004(7)
C46U 0.122(7) 0.118(7) 0.069(6) -0.010(5) -0.015(6) 0.001(7)
C51U 0.129(7) 0.108(7) 0.080(6) 0.012(5) 0.009(6) 0.000(6)
C52U 0.131(7) 0.105(7) 0.068(6) 0.007(5) 0.002(6) 0.001(6)
C53U 0.121(7) 0.088(7) 0.055(5) 0.010(5) 0.000(5) 0.003(5)
C54U 0.128(7) 0.098(7) 0.070(6) 0.005(5) 0.007(5) -0.007(6)
C55U 0.124(7) 0.086(6) 0.079(6) 0.031(5) 0.002(5) -0.010(5)
C56U 0.140(7) 0.095(7) 0.097(7) 0.033(5) 0.015(6) -0.013(6)
C61U 0.142(8) 0.094(8) 0.159(9) 0.047(7) 0.008(8) -0.016(7)
C62U 0.155(9) 0.113(9) 0.192(10) 0.048(8) 0.024(8) -0.040(7)
C63U 0.160(9) 0.115(8) 0.161(10) 0.038(7) -0.006(8) -0.041(8)
C64U 0.149(8) 0.112(8) 0.112(8) 0.032(6) 0.001(7) -0.026(7)
N11V 0.083(5) 0.072(5) 0.092(5) -0.019(4) -0.006(4) -0.034(4)
C12V 0.090(5) 0.067(5) 0.088(6) -0.023(4) -0.007(4) -0.036(4)
C13V 0.098(6) 0.083(6) 0.098(7) -0.033(5) 0.017(5) -0.025(5)
C14V 0.090(6) 0.096(7) 0.107(7) -0.044(5) 0.024(5) -0.025(5)
C15V 0.095(6) 0.097(6) 0.111(7) -0.033(6) 0.014(6) -0.037(5)
C16V 0.099(6) 0.073(6) 0.103(6) -0.037(5) 0.008(5) -0.037(5)
N21V 0.106(5) 0.069(4) 0.075(4) 0.001(4) -0.029(4) -0.038(4)
N22V 0.099(5) 0.064(4) 0.075(5) -0.016(3) -0.024(4) -0.035(4)
C23V 0.094(5) 0.075(5) 0.078(5) -0.019(4) -0.017(4) -0.032(5)
C24V 0.105(6) 0.079(5) 0.083(6) -0.017(5) -0.022(5) -0.027(5)
C25V 0.106(6) 0.071(5) 0.081(6) -0.007(5) -0.021(5) -0.031(5)
C26V 0.102(6) 0.072(5) 0.080(6) 0.012(4) -0.017(5) -0.049(5)
N31V 0.243(10) 0.123(7) 0.091(6) -0.025(5) -0.019(6) -0.109(7)
C32V 0.248(9) 0.124(7) 0.084(6) -0.009(6) -0.037(7) -0.106(7)
C33V 0.257(11) 0.145(9) 0.106(8) -0.028(7) -0.031(8) -0.118(8)
C34V 0.250(11) 0.167(10) 0.131(9) -0.031(8) -0.015(9) -0.116(9)
C35V 0.248(11) 0.165(9) 0.133(9) -0.024(8) -0.021(9) -0.129(9)
C36V 0.243(11) 0.147(9) 0.111(8) -0.019(7) -0.017(8) -0.120(8)
N41V 0.260(9) 0.083(5) 0.077(5) -0.016(4) -0.038(6) -0.041(6)
N42V 0.231(9) 0.087(6) 0.072(5) -0.010(4) -0.036(6) -0.060(6)
C43V 0.260(9) 0.083(6) 0.073(6) -0.017(5) -0.036(6) -0.082(6)
C44V 0.285(11) 0.100(7) 0.092(7) -0.008(6) -0.055(8) -0.060(8)
C45V 0.269(11) 0.066(6) 0.090(7) -0.006(5) -0.049(8) -0.051(7)
C46V 0.202(9) 0.075(6) 0.075(6) -0.007(5) -0.032(7) -0.010(6)
C51V 0.121(6) 0.057(5) 0.073(5) 0.017(4) -0.027(5) -0.025(5)
C52V 0.128(7) 0.059(5) 0.068(5) 0.005(4) -0.020(5) -0.034(5)
C53V 0.153(8) 0.056(5) 0.079(6) -0.001(4) -0.024(5) -0.027(6)
C54V 0.169(8) 0.064(5) 0.073(5) 0.002(4) -0.041(5) -0.004(6)
C55V 0.138(7) 0.088(6) 0.060(5) 0.008(5) -0.016(5) -0.008(6)
C56V 0.124(7) 0.092(6) 0.068(5) 0.020(5) -0.023(5) -0.023(5)
C61V 0.132(8) 0.112(7) 0.084(6) 0.032(6) -0.019(6) -0.041(6)
C62V 0.139(8) 0.130(8) 0.111(8) 0.034(7) -0.024(7) -0.045(7)
C63V 0.147(9) 0.127(8) 0.114(8) 0.039(6) -0.025(8) -0.030(7)
C64V 0.146(8) 0.119(8) 0.087(6) 0.029(6) -0.027(6) -0.018(7)
N11W 0.112(6) 0.082(5) 0.191(8) -0.040(6) -0.027(6) -0.024(5)
C12W 0.111(6) 0.085(6) 0.167(8) -0.022(6) -0.043(7) -0.013(5)
C13W 0.109(7) 0.112(8) 0.216(10) -0.033(8) -0.026(8) -0.019(6)
C14W 0.133(8) 0.118(8) 0.249(11) -0.044(9) -0.002(9) -0.026(8)
C15W 0.136(9) 0.114(8) 0.257(11) -0.055(8) -0.024(10) -0.025(7)
C16W 0.123(8) 0.105(7) 0.229(10) -0.048(8) -0.028(8) -0.030(6)
N21W 0.102(5) 0.085(5) 0.087(5) 0.020(4) -0.045(4) -0.038(4)
N22W 0.113(6) 0.075(5) 0.109(6) 0.010(4) -0.040(5) -0.035(4)
C23W 0.103(6) 0.087(6) 0.113(6) -0.001(5) -0.045(5) -0.028(5)
C24W 0.116(7) 0.106(7) 0.099(7) 0.014(6) -0.037(6) -0.042(6)
C25W 0.108(6) 0.109(6) 0.078(6) 0.025(5) -0.052(5) -0.049(5)
C26W 0.104(6) 0.086(6) 0.097(6) -0.017(5) -0.042(5) -0.028(5)
N31W 0.134(6) 0.076(5) 0.071(5) -0.005(4) -0.026(4) -0.036(5)
C32W 0.130(7) 0.076(5) 0.063(5) -0.013(4) -0.027(5) -0.024(5)
C33W 0.139(8) 0.099(6) 0.077(6) -0.015(5) -0.035(5) -0.024(6)
C34W 0.134(8) 0.093(7) 0.084(7) -0.025(5) -0.022(6) -0.010(6)
C35W 0.125(8) 0.098(7) 0.094(7) -0.034(5) -0.013(6) -0.004(6)
C36W 0.130(7) 0.087(6) 0.089(6) -0.020(5) -0.023(6) -0.029(6)
N41W 0.121(6) 0.073(5) 0.089(5) 0.004(4) -0.045(4) -0.031(5)
N42W 0.123(6) 0.060(4) 0.073(5) 0.002(4) -0.040(4) -0.016(4)
C43W 0.134(7) 0.074(5) 0.064(5) 0.001(4) -0.040(5) -0.026(5)
C44W 0.133(7) 0.064(5) 0.081(6) 0.002(5) -0.055(5) -0.021(5)
C45W 0.131(7) 0.090(6) 0.092(6) 0.002(5) -0.062(5) -0.023(6)
C46W 0.107(7) 0.090(6) 0.087(6) -0.007(5) -0.035(5) -0.033(5)
C51W 0.097(6) 0.072(5) 0.090(5) -0.008(4) -0.030(5) -0.042(4)
C52W 0.090(6) 0.082(5) 0.088(5) -0.001(4) -0.045(5) -0.042(5)
C53W 0.086(6) 0.072(5) 0.084(5) -0.001(4) -0.035(5) -0.036(4)
C54W 0.097(6) 0.070(5) 0.093(5) -0.002(4) -0.034(5) -0.044(4)
C55W 0.106(6) 0.058(5) 0.101(5) -0.007(4) -0.021(5) -0.045(4)
C56W 0.110(6) 0.064(5) 0.096(5) -0.013(4) -0.028(5) -0.039(4)
C61W 0.139(8) 0.061(5) 0.107(6) -0.030(5) -0.007(6) -0.036(5)
C62W 0.161(9) 0.067(6) 0.131(8) -0.016(5) 0.015(7) -0.041(6)
C63W 0.143(8) 0.066(6) 0.133(8) -0.011(6) 0.009(7) -0.022(6)
C64W 0.111(7) 0.070(5) 0.127(7) -0.008(5) -0.005(6) -0.045(5)
N11X 0.092(5) 0.144(7) 0.105(6) -0.023(5) -0.025(4) -0.060(5)
C12X 0.111(6) 0.131(7) 0.106(6) -0.017(5) -0.034(5) -0.067(6)
C13X 0.106(6) 0.144(8) 0.117(7) -0.018(7) -0.025(6) -0.066(6)
C14X 0.098(7) 0.157(8) 0.113(7) -0.012(7) -0.011(6) -0.075(6)
C15X 0.084(6) 0.173(9) 0.119(7) -0.033(7) -0.027(5) -0.058(6)
C16X 0.090(6) 0.164(8) 0.125(7) -0.028(7) -0.039(6) -0.053(6)
N21X 0.136(6) 0.102(5) 0.100(5) -0.010(4) -0.031(5) -0.066(5)
N22X 0.133(6) 0.100(5) 0.078(5) -0.013(4) -0.021(5) -0.072(5)
C23X 0.120(6) 0.110(6) 0.101(6) -0.015(5) -0.037(5) -0.062(5)
C24X 0.132(7) 0.098(7) 0.112(7) -0.010(6) -0.034(6) -0.064(6)
C25X 0.130(7) 0.096(7) 0.110(7) -0.018(5) -0.022(6) -0.064(6)
C26X 0.134(7) 0.103(6) 0.097(6) -0.012(5) -0.052(6) -0.058(6)
N31X 0.128(6) 0.100(6) 0.093(5) -0.009(4) -0.043(5) -0.050(5)
C32X 0.126(7) 0.089(6) 0.096(5) -0.008(5) -0.044(5) -0.057(5)
C33X 0.142(8) 0.096(7) 0.092(6) 0.005(5) -0.054(6) -0.046(6)
C34X 0.126(8) 0.111(7) 0.102(7) 0.026(6) -0.048(6) -0.028(6)
C35X 0.133(8) 0.099(7) 0.108(7) 0.007(6) -0.039(6) -0.037(6)
C36X 0.134(8) 0.099(7) 0.099(7) 0.007(5) -0.041(6) -0.041(6)
N41X 0.141(6) 0.095(5) 0.095(5) -0.019(4) -0.019(5) -0.077(5)
N42X 0.134(6) 0.077(5) 0.099(5) -0.007(4) -0.038(5) -0.055(5)
C43X 0.138(7) 0.088(5) 0.083(5) -0.005(4) -0.033(5) -0.066(5)
C44X 0.144(8) 0.110(6) 0.091(6) -0.013(5) -0.030(6) -0.081(6)
C45X 0.149(8) 0.105(6) 0.100(6) -0.024(5) -0.020(6) -0.082(6)
C46X 0.157(8) 0.073(5) 0.111(7) -0.015(5) -0.020(6) -0.062(5)
C51X 0.152(7) 0.087(5) 0.083(5) -0.009(5) -0.052(5) -0.054(5)
C52X 0.138(7) 0.073(5) 0.092(6) -0.011(5) -0.054(5) -0.048(5)
C53X 0.148(7) 0.059(5) 0.082(6) -0.015(4) -0.038(6) -0.038(5)
C54X 0.157(7) 0.076(5) 0.081(5) -0.025(4) -0.039(5) -0.059(5)
C55X 0.158(7) 0.081(5) 0.089(6) -0.016(5) -0.054(5) -0.054(5)
C56X 0.150(7) 0.090(5) 0.083(5) -0.008(4) -0.057(5) -0.065(5)
C61X 0.165(8) 0.100(6) 0.112(7) 0.008(6) -0.071(6) -0.066(6)
C62X 0.168(9) 0.094(7) 0.130(8) 0.002(6) -0.076(7) -0.058(6)
C63X 0.150(8) 0.097(7) 0.141(8) -0.017(6) -0.071(7) -0.043(6)
C64X 0.155(8) 0.087(6) 0.120(7) -0.021(5) -0.053(6) -0.061(6)
C11Z 0.090(7) 0.080(7) 0.107(8) -0.011(6) -0.010(6) -0.044(6)
C12Z 0.128(9) 0.075(6) 0.067(6) -0.013(5) -0.016(6) -0.039(6)
N13Z 0.142(9) 0.121(8) 0.128(8) -0.042(6) -0.028(7) -0.058(7)
C21Z 0.133(10) 0.139(10) 0.157(11) -0.009(9) -0.050(9) -0.062(9)
C22Z 0.119(10) 0.111(8) 0.086(7) -0.007(6) -0.020(8) -0.041(9)
N23Z 0.125(9) 0.139(8) 0.095(7) 0.011(6) -0.019(7) -0.052(8)
C31Z 0.194(15) 0.141(12) 0.141(11) 0.001(9) -0.033(11) -0.081(10)
C32Z 0.166(14) 0.121(12) 0.130(10) 0.012(9) -0.045(10) -0.052(8)
N33Z 0.143(10) 0.132(10) 0.139(9) 0.019(7) -0.047(8) -0.059(7)
C41Z 0.221(14) 0.133(10) 0.092(8) -0.037(7) 0.001(9) -0.103(10)
C42Z 0.132(9) 0.114(9) 0.082(7) -0.048(7) 0.013(7) -0.061(7)
N43Z 0.119(7) 0.112(7) 0.083(6) -0.024(6) 0.021(6) -0.049(6)
C51Z 0.091(8) 0.144(10) 0.083(7) 0.001(7) -0.021(6) -0.029(7)
C52Z 0.081(7) 0.119(8) 0.090(7) 0.005(7) -0.030(5) -0.040(7)
N53Z 0.100(8) 0.147(9) 0.128(9) 0.003(8) -0.018(6) -0.050(7)
C61Z 0.131(11) 0.125(11) 0.274(18) -0.023(12) -0.085(12) -0.025(10)
C62Z 0.091(8) 0.134(11) 0.129(9) 0.000(10) -0.059(7) -0.023(9)
N63Z 0.099(7) 0.156(10) 0.120(8) -0.029(8) -0.038(6) -0.043(8)
C71Z 0.184(18) 0.28(2) 0.26(2) -0.147(17) -0.062(14) 0.010(16)
C72Z 0.153(16) 0.153(11) 0.178(16) -0.070(11) -0.002(10) -0.058(12)
N73Z 0.151(12) 0.169(11) 0.186(14) -0.059(10) 0.018(9) -0.090(10)
C81Z 0.163(17) 0.187(19) 0.46(3) -0.061(18) -0.010(19) -0.084(14)
C82Z 0.153(17) 0.167(19) 0.35(2) 0.001(16) -0.029(18) -0.086(13)
N83Z 0.142(13) 0.189(16) 0.263(18) 0.025(12) -0.054(13) -0.085(11)
C91Z 0.211(17) 0.171(14) 0.161(14) -0.010(11) -0.029(12) -0.095(12)
C92Z 0.205(17) 0.124(10) 0.110(11) 0.015(8) -0.059(11) -0.082(11)
N93Z 0.227(16) 0.123(9) 0.132(10) 0.029(7) -0.045(10) -0.096(10)
C11Y 0.36(3) 0.141(14) 0.27(2) 0.004(14) -0.19(2) -0.102(16)
C12Y 0.31(2) 0.148(18) 0.28(3) 0.023(15) -0.16(2) -0.110(16)
N13Y 0.36(2) 0.20(2) 0.31(3) -0.014(15) -0.13(2) -0.088(18)
C21Y 0.262(19) 0.142(13) 0.115(12) 0.009(8) -0.085(11) -0.126(14)
C22Y 0.28(2) 0.205(18) 0.138(16) 0.015(12) -0.046(12) -0.170(17)
N23Y 0.29(2) 0.29(2) 0.23(2) -0.036(15) 0.057(14) -0.168(18)

loop_
_atom_type_symbol
_atom_type_description
_atom_type_scat_dispersion_real
_atom_type_scat_dispersion_imag
_atom_type_scat_source
C C 0.0033 0.0016 'International Tables Vol C Tables 4.2.6.8 and 6.1.1.4'
H H 0.0000 0.0000 'International Tables Vol C Tables 4.2.6.8 and 6.1.1.4'
B B 0.0013 0.0007 'International Tables Vol C Tables 4.2.6.8 and 6.1.1.4'
N N 0.0061 0.0033 'International Tables Vol C Tables 4.2.6.8 and 6.1.1.4'
F F 0.0171 0.0103 'International Tables Vol C Tables 4.2.6.8 and 6.1.1.4'
Cd Cd -0.8075 1.2024 'International Tables Vol C Tables 4.2.6.8 and 6.1.1.4'

loop_
_geom_angle_atom_site_label_1
_geom_angle_atom_site_label_2
_geom_angle_atom_site_label_3
_geom_angle
N11A Cd1 N22M 97.25(19)
N11A Cd1 N11C 165.9(2)
N22M Cd1 N11C 93.82(18)
N11A Cd1 N22C 101.75(18)
N22M Cd1 N22C 153.58(18)
N11C Cd1 N22C 70.86(17)
N11A Cd1 N11M 96.5(2)
N22M Cd1 N11M 70.98(19)
N11C Cd1 N11M 95.25(17)
N22C Cd1 N11M 88.64(17)
N11A Cd1 N22A 71.4(2)
N22M Cd1 N22A 102.01(18)
N11C Cd1 N22A 97.84(19)
N22C Cd1 N22A 101.35(18)
N11M Cd1 N22A 165.58(19)
N31A Cd2 N11B 166.5(2)
N31A Cd2 N22V 95.48(19)
N11B Cd2 N22V 94.06(19)
N31A Cd2 N42A 71.27(19)
N11B Cd2 N42A 102.95(18)
N22V Cd2 N42A 155.43(19)
N31A Cd2 N11V 97.59(19)
N11B Cd2 N11V 94.6(2)
N22V Cd2 N11V 70.4(2)
N42A Cd2 N11V 90.4(2)
N31A Cd2 N22B 97.1(2)
N11B Cd2 N22B 71.5(2)
N22V Cd2 N22B 102.3(2)
N42A Cd2 N22B 99.9(2)
N11V Cd2 N22B 164.2(2)
N31C Cd3 N31B 167.3(2)
N31C Cd3 N22S 93.5(2)
N31B Cd3 N22S 94.1(2)
N31C Cd3 N42B 104.1(2)
N31B Cd3 N42B 72.3(2)
N22S Cd3 N42B 154.4(2)
N31C Cd3 N11S 95.7(2)
N31B Cd3 N11S 96.4(2)
N22S Cd3 N11S 70.8(2)
N42B Cd3 N11S 88.9(2)
N31C Cd3 N42C 71.9(3)
N31B Cd3 N42C 96.5(2)
N22S Cd3 N42C 103.1(2)
N42B Cd3 N42C 99.9(2)
N11S Cd3 N42C 166.1(2)
N11F Cd4 N22D 102.0(2)
N11F Cd4 N22N 94.0(2)
N22D Cd4 N22N 155.3(2)
N11F Cd4 N11D 170.6(3)
N22D Cd4 N11D 72.5(3)
N22N Cd4 N11D 93.7(2)
N11F Cd4 N11N 91.3(3)
N22D Cd4 N11N 90.1(2)
N22N Cd4 N11N 70.8(3)
N11D Cd4 N11N 96.3(2)
N11F Cd4 N22F 72.5(3)
N22D Cd4 N22F 97.6(2)
N22N Cd4 N22F 105.2(2)
N11D Cd4 N22F 100.3(2)
N11N Cd4 N22F 163.1(2)
N11E Cd5 N31D 166.0(3)
N11E Cd5 N22P 96.2(2)
N31D Cd5 N22P 93.1(2)
N11E Cd5 N22E 71.0(2)
N31D Cd5 N22E 103.6(2)
N22P Cd5 N22E 155.9(2)
N11E Cd5 N11P 98.0(2)
N31D Cd5 N11P 94.9(2)
N22P Cd5 N11P 70.3(2)
N22E Cd5 N11P 90.9(2)
N11E Cd5 N42D 96.7(3)
N31D Cd5 N42D 71.1(3)
N22P Cd5 N42D 102.1(2)
N22E Cd5 N42D 99.6(2)
N11P Cd5 N42D 164.1(3)
N31E Cd6 N31F 165.8(2)
N31E Cd6 N22T 95.4(2)
N31F Cd6 N22T 96.2(2)
N31E Cd6 N42F 101.3(2)
N31F Cd6 N42F 70.7(2)
N22T Cd6 N42F 154.4(2)
N31E Cd6 N42E 71.8(2)
N31F Cd6 N42E 97.4(2)
N22T Cd6 N42E 104.6(2)
N42F Cd6 N42E 98.99(19)
N31E Cd6 N11T 93.7(2)
N31F Cd6 N11T 97.8(2)
N22T Cd6 N11T 70.1(2)
N42F Cd6 N11T 89.4(2)
N42E Cd6 N11T 164.3(2)
N22Q Cd7 N11G 94.5(3)
N22Q Cd7 N11I 95.3(3)
N11G Cd7 N11I 167.3(3)
N22Q Cd7 N22I 154.4(3)
N11G Cd7 N22I 101.8(3)
N11I Cd7 N22I 71.9(3)
N22Q Cd7 N22G 105.4(3)
N11G Cd7 N22G 71.1(3)
N11I Cd7 N22G 98.4(2)
N22I Cd7 N22G 98.5(2)
N22Q Cd7 N11Q 71.2(4)
N11G Cd7 N11Q 92.4(3)
N11I Cd7 N11Q 98.4(2)
N22I Cd7 N11Q 88.5(3)
N22G Cd7 N11Q 163.1(2)
N22U Cd8 N31G 94.5(3)
N22U Cd8 N11H 95.1(2)
N31G Cd8 N11H 166.6(3)
N22U Cd8 N42G 155.5(3)
N31G Cd8 N42G 71.5(3)
N11H Cd8 N42G 102.4(3)
N22U Cd8 N11U 71.5(3)
N31G Cd8 N11U 98.2(3)
N11H Cd8 N11U 93.7(3)
N42G Cd8 N11U 90.2(3)
N22U Cd8 N22H 104.3(3)
N31G Cd8 N22H 97.8(2)
N11H Cd8 N22H 70.7(3)
N42G Cd8 N22H 97.6(2)
N11U Cd8 N22H 163.7(3)
N22W Cd9 N31I 94.2(2)
N22W Cd9 N42I 106.6(2)
N31I Cd9 N42I 71.6(3)
N22W Cd9 N42H 152.2(2)
N31I Cd9 N42H 107.1(3)
N42I Cd9 N42H 97.1(2)
N22W Cd9 N31H 90.5(3)
N31I Cd9 N31H 173.5(3)
N42I Cd9 N31H 102.8(3)
N42H Cd9 N31H 69.9(3)
N22W Cd9 N11W 69.7(3)
N31I Cd9 N11W 93.4(3)
N42I Cd9 N11W 164.5(3)
N42H Cd9 N11W 91.0(3)
N31H Cd9 N11W 92.4(3)
N11L Cd10 N22O 91.3(2)
N11L Cd10 N11J 166.6(3)
N22O Cd10 N11J 97.4(2)
N11L Cd10 N22L 72.9(2)
N22O Cd10 N22L 154.7(2)
N11J Cd10 N22L 102.1(2)
N11L Cd10 N11O 95.6(3)
N22O Cd10 N11O 71.2(4)
N11J Cd10 N11O 96.8(3)
N22L Cd10 N11O 90.5(3)
N11L Cd10 N22J 98.4(2)
N22O Cd10 N22J 103.5(3)
N11J Cd10 N22J 69.7(3)
N22L Cd10 N22J 98.3(2)
N11O Cd10 N22J 165.2(3)
N11K Cd11 N22R 95.6(3)
N11K Cd11 N11R 94.5(3)
N22R Cd11 N11R 70.9(3)
N11K Cd11 N31J 169.5(3)
N22R Cd11 N31J 91.6(3)
N11R Cd11 N31J 95.1(2)
N11K Cd11 N42J 105.4(3)
N22R Cd11 N42J 153.5(2)
N11R Cd11 N42J 91.2(2)
N31J Cd11 N42J 70.1(3)
N11K Cd11 N22K 72.2(3)
N22R Cd11 N22K 102.0(2)
N11R Cd11 N22K 164.6(3)
N31J Cd11 N22K 98.8(3)
N42J Cd11 N22K 99.7(2)
N31L Cd12 N31K 165.4(3)
N31L Cd12 N42K 102.1(3)
N31K Cd12 N42K 71.3(3)
N31L Cd12 N22X 90.8(2)
N31K Cd12 N22X 100.4(2)
N42K Cd12 N22X 154.6(2)
N31L Cd12 N42L 71.6(3)
N31K Cd12 N42L 96.3(2)
N42K Cd12 N42L 99.9(2)
N22X Cd12 N42L 104.9(2)
N31L Cd12 N11X 94.0(3)
N31K Cd12 N11X 98.6(2)
N42K Cd12 N11X 87.7(2)
N22X Cd12 N11X 69.5(3)
N42L Cd12 N11X 164.8(2)
N42N Cd13 N31M 96.1(2)
N42N Cd13 N42O 102.9(3)
N31M Cd13 N42O 160.7(2)
N42N Cd13 N42M 102.0(4)
N31M Cd13 N42M 72.6(3)
N42O Cd13 N42M 100.0(3)
N42N Cd13 N31O 161.8(4)
N31M Cd13 N31O 91.1(3)
N42O Cd13 N31O 71.7(3)
N42M Cd13 N31O 96.1(2)
N42N Cd13 N31N 71.6(4)
N31M Cd13 N31N 92.2(3)
N42O Cd13 N31N 96.8(2)
N42M Cd13 N31N 163.1(3)
N31O Cd13 N31N 91.5(3)
N31P Cd14 N42P 72.9(3)
N31P Cd14 N42R 163.2(3)
N42P Cd14 N42R 102.9(3)
N31P Cd14 N42Q 96.0(3)
N42P Cd14 N42Q 101.3(2)
N42R Cd14 N42Q 100.8(3)
N31P Cd14 N31R 92.7(3)
N42P Cd14 N31R 97.7(2)
N42R Cd14 N31R 71.4(3)
N42Q Cd14 N31R 160.7(2)
N31P Cd14 N31Q 91.7(3)
N42P Cd14 N31Q 162.3(3)
N42R Cd14 N31Q 94.3(2)
N42Q Cd14 N31Q 70.9(2)
N31R Cd14 N31Q 91.8(2)
N42S Cd15 N42U 106.2(2)
N42S Cd15 N42T 102.1(4)
N42U Cd15 N42T 101.6(2)
N42S Cd15 N31U 161.3(4)
N42U Cd15 N31U 71.5(3)
N42T Cd15 N31U 96.5(2)
N42S Cd15 N31S 71.0(5)
N42U Cd15 N31S 96.5(2)
N42T Cd15 N31S 161.8(2)
N31U Cd15 N31S 90.7(3)
N42S Cd15 N31T 93.3(2)
N42U Cd15 N31T 160.4(2)
N42T Cd15 N31T 71.8(2)
N31U Cd15 N31T 90.6(2)
N31S Cd15 N31T 91.4(3)
N42X Cd16 N42W 99.7(2)
N42X Cd16 N31W 161.5(2)
N42W Cd16 N31W 71.8(3)
N42X Cd16 N42V 103.0(2)
N42W Cd16 N42V 105.0(3)
N31W Cd16 N42V 95.1(2)
N42X Cd16 N31X 72.6(2)
N42W Cd16 N31X 95.2(2)
N31W Cd16 N31X 91.5(2)
N42V Cd16 N31X 159.8(3)
N42X Cd16 N31V 96.9(2)
N42W Cd16 N31V 163.4(2)
N31W Cd16 N31V 92.4(3)
N42V Cd16 N31V 70.7(4)
N31X Cd16 N31V 90.0(3)
C12A N11A C16A 120.0
C12A N11A Cd1 118.1(3)
C16A N11A Cd1 121.9(3)
C23A C12A N11A 117.1(5)
C23A C12A C13A 122.6(5)
N11A C12A C13A 120.0
C14A C13A C12A 120.0
C14A C13A H1A 120.0
C12A C13A H1A 120.0
C13A C14A C15A 120.0
C13A C14A H2A 120.0
C15A C14A H2A 120.0
C14A C15A C16A 120.0
C14A C15A H3A 120.0
C16A C15A H3A 120.0
C15A C16A N11A 120.0
C15A C16A H4A 120.0
N11A C16A H4A 120.0
C26A N21A N22A 121.6(6)
C26A N21A C25A 130.4(6)
N22A N21A C25A 108.0
N21A N22A C23A 108.0
N21A N22A Cd1 139.4(3)
C23A N22A Cd1 112.4(3)
C12A C23A C24A 131.8(5)
C12A C23A N22A 120.1(5)
C24A C23A N22A 108.0
C23A C24A C25A 108.0
C23A C24A H5A 126.0
C25A C24A H5A 126.0
C24A C25A N21A 108.0
C24A C25A H6A 126.0
N21A C25A H6A 126.0
N21A C26A C51A 114.2(7)
N21A C26A H7A 108.7
C51A C26A H7A 108.7
N21A C26A H8B 108.7
C51A C26A H8B 108.7
H7A C26A H8B 107.6
C32A N31A C36A 120.0
C32A N31A Cd2 118.0(3)
C36A N31A Cd2 122.0(3)
C43A C32A N31A 116.7(4)
C43A C32A C33A 123.2(4)
N31A C32A C33A 120.0
C34A C33A C32A 120.0
C34A C33A H9A 120.0
C32A C33A H9A 120.0
C35A C34A C33A 120.0
C35A C34A H10A 120.0
C33A C34A H10A 120.0
C34A C35A C36A 120.0
C34A C35A H11A 120.0
C36A C35A H11A 120.0
C35A C36A N31A 120.0
C35A C36A H12A 120.0
N31A C36A H12A 120.0
C46A N41A C45A 129.6(5)
C46A N41A N42A 122.2(5)
C45A N41A N42A 108.0
C43A N42A N41A 108.0
C43A N42A Cd2 113.3(3)
N41A N42A Cd2 138.6(3)
C32A C43A N42A 120.3(5)
C32A C43A C44A 131.6(5)
N42A C43A C44A 108.0
C45A C44A C43A 108.0
C45A C44A H13A 126.0
C43A C44A H13A 126.0
C44A C45A N41A 108.0
C44A C45A H14A 126.0
N41A C45A H14A 126.0
N41A C46A C54A 117.9(7)
N41A C46A H15A 107.8
C54A C46A H15A 107.8
N41A C46A H16B 107.8
C54A C46A H16B 107.8
H15A C46A H16B 107.2
C52A C51A C56A 120.0
C52A C51A C26A 120.3(4)
C56A C51A C26A 119.6(4)
C53A C52A C51A 120.0
C53A C52A H17A 120.0
C51A C52A H17A 120.0
C52A C53A C54A 120.0
C52A C53A H18A 120.0
C54A C53A H18A 120.0
C53A C54A C55A 120.0
C53A C54A C46A 119.3(4)
C55A C54A C46A 120.7(4)
C56A C55A C64A 120.0
C56A C55A C54A 120.0
C64A C55A C54A 120.0
C55A C56A C61A 120.0
C55A C56A C51A 120.0
C61A C56A C51A 120.0
C62A C61A C56A 120.0
C62A C61A H19A 120.0
C56A C61A H19A 120.0
C61A C62A C63A 120.0
C61A C62A H20A 120.0
C63A C62A H20A 120.0
C62A C63A C64A 120.0
C62A C63A H21A 120.0
C64A C63A H21A 120.0
C55A C64A C63A 120.0
C55A C64A H22A 120.0
C63A C64A H22A 120.0
C12B N11B C16B 120.0
C12B N11B Cd2 118.3(4)
C16B N11B Cd2 121.6(4)
C23B C12B N11B 117.0(5)
C23B C12B C13B 123.0(5)
N11B C12B C13B 120.0
C14B C13B C12B 120.0
C14B C13B H23B 120.0
C12B C13B H23B 120.0
C13B C14B C15B 120.0
C13B C14B H24B 120.0
C15B C14B H24B 120.0
C16B C15B C14B 120.0
C16B C15B H25B 120.0
C14B C15B H25B 120.0
C15B C16B N11B 120.0
C15B C16B H26B 120.0
N11B C16B H26B 120.0
C26B N21B C25B 130.1(7)
C26B N21B N22B 121.9(7)
C25B N21B N22B 108.0
C23B N22B N21B 108.0
C23B N22B Cd2 111.3(4)
N21B N22B Cd2 140.6(4)
C12B C23B N22B 121.1(6)
C12B C23B C24B 130.3(6)
N22B C23B C24B 108.0
C23B C24B C25B 108.0
C23B C24B H27B 126.0
C25B C24B H27B 126.0
N21B C25B C24B 108.0
N21B C25B H28B 126.0
C24B C25B H28B 126.0
N21B C26B C51B 116.2(8)
N21B C26B H29C 108.2
C51B C26B H29C 108.3
N21B C26B H30D 108.2
C51B C26B H30D 108.2
H29C C26B H30D 107.4
C32B N31B C36B 120.0
C32B N31B Cd3 116.3(4)
C36B N31B Cd3 123.7(4)
C43B C32B C33B 121.4(5)
C43B C32B N31B 118.4(5)
C33B C32B N31B 120.0
C34B C33B C32B 120.0
C34B C33B H31B 120.0
C32B C33B H31B 120.0
C33B C34B C35B 120.0
C33B C34B H32B 120.0
C35B C34B H32B 120.0
C34B C35B C36B 120.0
C34B C35B H33B 120.0
C36B C35B H33B 120.0
C35B C36B N31B 120.0
C35B C36B H34B 120.0
N31B C36B H34B 120.0
C46B N41B N42B 122.0(6)
C46B N41B C45B 129.9(6)
N42B N41B C45B 108.0
N41B N42B C43B 108.0
N41B N42B Cd3 138.3(3)
C43B N42B Cd3 113.6(3)
C32B C43B C44B 132.9(5)
C32B C43B N42B 119.0(5)
C44B C43B N42B 108.0
C43B C44B C45B 108.0
C43B C44B H35B 126.0
C45B C44B H35B 126.0
N41B C45B C44B 108.0
N41B C45B H36B 126.0
C44B C45B H36B 126.0
N41B C46B C54B 114.6(8)
N41B C46B H37C 108.6
C54B C46B H37C 108.6
N41B C46B H38D 108.6
C54B C46B H38D 108.6
H37C C46B H38D 107.6
C52B C51B C56B 120.0
C52B C51B C26B 120.7(5)
C56B C51B C26B 119.2(5)
C51B C52B C53B 120.0
C51B C52B H39B 120.0
C53B C52B H39B 120.0
C52B C53B C54B 120.0
C52B C53B H40B 120.0
C54B C53B H40B 120.0
C53B C54B C55B 120.0
C53B C54B C46B 120.0(5)
C55B C54B C46B 120.0(5)
C56B C55B C54B 120.0
C56B C55B C64B 120.0
C54B C55B C64B 120.0
C55B C56B C61B 120.0
C55B C56B C51B 120.0
C61B C56B C51B 120.0
C62B C61B C56B 120.0
C62B C61B H41B 120.0
C56B C61B H41B 120.0
C61B C62B C63B 120.0
C61B C62B H42B 120.0
C63B C62B H42B 120.0
C64B C63B C62B 120.0
C64B C63B H43B 120.0
C62B C63B H43B 120.0
C63B C64B C55B 120.0
C63B C64B H44B 120.0
C55B C64B H44B 120.0
C12C N11C C16C 120.0
C12C N11C Cd1 116.6(3)
C16C N11C Cd1 123.2(3)
C23C C12C C13C 121.2(4)
C23C C12C N11C 118.7(4)
C13C C12C N11C 120.0
C14C C13C C12C 120.0
C14C C13C H45C 120.0
C12C C13C H45C 120.0
C15C C14C C13C 120.0
C15C C14C H46C 120.0
C13C C14C H46C 120.0
C14C C15C C16C 120.0
C14C C15C H47C 120.0
C16C C15C H47C 120.0
C15C C16C N11C 120.0
C15C C16C H48C 120.0
N11C C16C H48C 120.0
C26C N21C C25C 129.6(5)
C26C N21C N22C 122.2(5)
C25C N21C N22C 108.0
N21C N22C C23C 108.0
N21C N22C Cd1 136.6(3)
C23C N22C Cd1 114.8(3)
C12C C23C N22C 117.9(4)
C12C C23C C24C 133.8(4)
N22C C23C C24C 108.0
C25C C24C C23C 108.0
C25C C24C H49C 126.0
C23C C24C H49C 126.0
N21C C25C C24C 108.0
N21C C25C H50C 126.0
C24C C25C H50C 126.0
N21C C26C C51C 116.1(7)
N21C C26C H51E 108.3
C51C C26C H51E 108.3
N21C C26C H52F 108.3
C51C C26C H52F 108.3
H51E C26C H52F 107.4
C32C N31C C36C 120.0
C32C N31C Cd3 117.0(4)
C36C N31C Cd3 123.0(4)
C43C C32C N31C 119.5(6)
C43C C32C C33C 120.5(6)
N31C C32C C33C 120.0
C32C C33C C34C 120.0
C32C C33C H53C 120.0
C34C C33C H53C 120.0
C33C C34C C35C 120.0
C33C C34C H54C 120.0
C35C C34C H54C 120.0
C36C C35C C34C 120.0
C36C C35C H55C 120.0
C34C C35C H55C 120.0
C35C C36C N31C 120.0
C35C C36C H56C 120.0
N31C C36C H56C 120.0
N42C N41C C45C 108.0
N42C N41C C46C 119.5(8)
C45C N41C C46C 132.5(8)
N41C N42C C43C 108.0
N41C N42C Cd3 141.3(4)
C43C N42C Cd3 110.3(4)
C32C C43C C44C 131.5(7)
C32C C43C N42C 119.8(7)
C44C C43C N42C 108.0
C43C C44C C45C 108.0
C43C C44C H57C 126.0
C45C C44C H57C 126.0
C44C C45C N41C 108.0
C44C C45C H58C 126.0
N41C C45C H58C 126.0
N41C C46C C54C 115.2(9)
N41C C46C H59E 108.5
C54C C46C H59E 108.5
N41C C46C H60F 108.5
C54C C46C H60F 108.5
H59E C46C H60F 107.5
C52C C51C C56C 120.0
C52C C51C C26C 119.5(4)
C56C C51C C26C 120.5(4)
C51C C52C C53C 120.0
C51C C52C H61C 120.0
C53C C52C H61C 120.0
C54C C53C C52C 120.0
C54C C53C H62C 120.0
C52C C53C H62C 120.0
C55C C54C C53C 120.0
C55C C54C C46C 118.0(6)
C53C C54C C46C 121.9(6)
C56C C55C C54C 120.0
C56C C55C C64C 120.0
C54C C55C C64C 120.0
C55C C56C C61C 120.0
C55C C56C C51C 120.0
C61C C56C C51C 120.0
C62C C61C C56C 120.0
C62C C61C H63C 120.0
C56C C61C H63C 120.0
C61C C62C C63C 120.0
C61C C62C H64C 120.0
C63C C62C H64C 120.0
C62C C63C C64C 120.0
C62C C63C H65C 120.0
C64C C63C H65C 120.0
C63C C64C C55C 120.0
C63C C64C H66C 120.0
C55C C64C H66C 120.0
C12D N11D C16D 120.0
C12D N11D Cd4 116.2(4)
C16D N11D Cd4 123.7(4)
C23D C12D N11D 116.4(6)
C23D C12D C13D 123.6(6)
N11D C12D C13D 120.0
C12D C13D C14D 120.0
C12D C13D H67D 120.0
C14D C13D H67D 120.0
C15D C14D C13D 120.0
C15D C14D H68D 120.0
C13D C14D H68D 120.0
C16D C15D C14D 120.0
C16D C15D H69D 120.0
C14D C15D H69D 120.0
C15D C16D N11D 120.0
C15D C16D H70D 120.0
N11D C16D H70D 120.0
C26D N21D N22D 119.3(7)
C26D N21D C25D 132.5(7)
N22D N21D C25D 108.0
C23D N22D N21D 108.0
C23D N22D Cd4 113.1(4)
N21D N22D Cd4 138.7(4)
C12D C23D N22D 121.1(7)
C12D C23D C24D 130.6(6)
N22D C23D C24D 108.0
C23D C24D C25D 108.0
C23D C24D H71D 126.0
C25D C24D H71D 126.0
C24D C25D N21D 108.0
C24D C25D H72D 126.0
N21D C25D H72D 126.0
N21D C26D C51D 115.0(8)
N21D C26D H73G 108.5
C51D C26D H73G 108.5
N21D C26D H74H 108.5
C51D C26D H74H 108.5
H73G C26D H74H 107.5
C32D N31D C36D 120.0
C32D N31D Cd5 117.4(4)
C36D N31D Cd5 122.5(4)
C43D C32D C33D 121.2(7)
C43D C32D N31D 118.5(7)
C33D C32D N31D 120.0
C32D C33D C34D 120.0
C32D C33D H75D 120.0
C34D C33D H75D 120.0
C35D C34D C33D 120.0
C35D C34D H76D 120.0
C33D C34D H76D 120.0
C34D C35D C36D 120.0
C34D C35D H77D 120.0
C36D C35D H77D 120.0
C35D C36D N31D 120.0
C35D C36D H78D 120.0
N31D C36D H78D 120.0
C45D N41D N42D 108.0
C45D N41D C46D 127.5(9)
N42D N41D C46D 124.5(9)
C43D N42D N41D 108.0
C43D N42D Cd5 112.6(5)
N41D N42D Cd5 139.3(5)
C32D C43D N42D 120.0(8)
C32D C43D C44D 131.9(8)
N42D C43D C44D 108.0
C43D C44D C45D 108.0
C43D C44D H79D 126.0
C45D C44D H79D 126.0
N41D C45D C44D 108.0
N41D C45D H80D 126.0
C44D C45D H80D 126.0
N41D C46D C54D 113.1(10)
N41D C46D H81G 108.9
C54D C46D H81G 108.9
N41D C46D H82H 109.0
C54D C46D H82H 109.0
H81G C46D H82H 107.8
C52D C51D C56D 120.0
C52D C51D C26D 121.8(5)
C56D C51D C26D 118.2(5)
C53D C52D C51D 120.0
C53D C52D H83D 120.0
C51D C52D H83D 120.0
C52D C53D C54D 120.0
C52D C53D H84D 120.0
C54D C53D H84D 120.0
C55D C54D C53D 120.0
C55D C54D C46D 118.5(7)
C53D C54D C46D 121.3(7)
C54D C55D C56D 120.0
C54D C55D C64D 120.0
C56D C55D C64D 120.0
C55D C56D C61D 120.0
C55D C56D C51D 120.0
C61D C56D C51D 120.0
C62D C61D C56D 120.0
C62D C61D H85D 120.0
C56D C61D H85D 120.0
C63D C62D C61D 120.0
C63D C62D H86D 120.0
C61D C62D H86D 120.0
C64D C63D C62D 120.0
C64D C63D H87D 120.0
C62D C63D H87D 120.0
C63D C64D C55D 120.0
C63D C64D H88D 120.0
C55D C64D H88D 120.0
C12E N11E C16E 120.0
C12E N11E Cd5 117.5(4)
C16E N11E Cd5 122.4(4)
C23E C12E C13E 122.6(6)
C23E C12E N11E 117.3(6)
C13E C12E N11E 120.0
C12E C13E C14E 120.0
C12E C13E H89E 120.0
C14E C13E H89E 120.0
C15E C14E C13E 120.0
C15E C14E H90E 120.0
C13E C14E H90E 120.0
C14E C15E C16E 120.0
C14E C15E H91E 120.0
C16E C15E H91E 120.0
C15E C16E N11E 120.0
C15E C16E H92E 120.0
N11E C16E H92E 120.0
C26E N21E N22E 122.7(6)
C26E N21E C25E 129.1(6)
N22E N21E C25E 108.0
N21E N22E C23E 108.0
N21E N22E Cd5 137.3(4)
C23E N22E Cd5 114.1(4)
C12E C23E N22E 118.8(6)
C12E C23E C24E 133.1(6)
N22E C23E C24E 108.0
C25E C24E C23E 108.0
C25E C24E H93E 126.0
C23E C24E H93E 126.0
C24E C25E N21E 108.0
C24E C25E H94E 126.0
N21E C25E H94E 126.0
N21E C26E C51E 118.4(8)
N21E C26E H95I 107.7
C51E C26E H95I 107.7
N21E C26E H96J 107.7
C51E C26E H96J 107.7
H95I C26E H96J 107.1
C32E N31E C36E 120.0
C32E N31E Cd6 116.5(3)
C36E N31E Cd6 123.4(3)
C43E C32E N31E 119.0(5)
C43E C32E C33E 120.8(5)
N31E C32E C33E 120.0
C32E C33E C34E 120.0
C32E C33E H97E 120.0
C34E C33E H97E 120.0
C35E C34E C33E 120.0
C35E C34E H98E 120.0
C33E C34E H98E 120.0
C36E C35E C34E 120.0
C36E C35E H99E 120.0
C34E C35E H99E 120.0
C35E C36E N31E 120.0
C35E C36E H100 120.0
N31E C36E H100 120.0
C46E N41E C45E 130.0(6)
C46E N41E N42E 122.0(6)
C45E N41E N42E 108.0
N41E N42E C43E 108.0
N41E N42E Cd6 139.8(3)
C43E N42E Cd6 112.2(3)
C32E C43E C44E 131.9(5)
C32E C43E N42E 120.0(5)
C44E C43E N42E 108.0
C45E C44E C43E 108.0
C45E C44E H101 126.0
C43E C44E H101 126.0
N41E C45E C44E 108.0
N41E C45E H102 126.0
C44E C45E H102 126.0
N41E C46E C54E 112.8(7)
N41E C46E H103 109.0
C54E C46E H103 109.0
N41E C46E H104 109.0
C54E C46E H104 109.0
H103 C46E H104 107.8
C52E C51E C56E 120.0
C52E C51E C26E 119.0(5)
C56E C51E C26E 121.0(5)
C53E C52E C51E 120.0
C53E C52E H105 120.0
C51E C52E H105 120.0
C52E C53E C54E 120.0
C52E C53E H106 120.0
C54E C53E H106 120.0
C53E C54E C55E 120.0
C53E C54E C46E 120.8(4)
C55E C54E C46E 119.1(4)
C54E C55E C56E 120.0
C54E C55E C64E 120.0
C56E C55E C64E 120.0
C61E C56E C55E 120.0
C61E C56E C51E 120.0
C55E C56E C51E 120.0
C62E C61E C56E 120.0
C62E C61E H107 120.0
C56E C61E H107 120.0
C61E C62E C63E 120.0
C61E C62E H108 120.0
C63E C62E H108 120.0
C62E C63E C64E 120.0
C62E C63E H109 120.0
C64E C63E H109 120.0
C63E C64E C55E 120.0
C63E C64E H110 120.0
C55E C64E H110 120.0
C12F N11F C16F 120.0
C12F N11F Cd4 116.8(5)
C16F N11F Cd4 123.1(5)
C23F C12F C13F 122.1(7)
C23F C12F N11F 117.7(7)
C13F C12F N11F 120.0
C14F C13F C12F 120.0
C14F C13F H111 120.0
C12F C13F H111 120.0
C13F C14F C15F 120.0
C13F C14F H112 120.0
C15F C14F H112 120.0
C14F C15F C16F 120.0
C14F C15F H113 120.0
C16F C15F H113 120.0
C15F C16F N11F 120.0
C15F C16F H114 120.0
N11F C16F H114 120.0
C26F N21F N22F 120.5(8)
C26F N21F C25F 131.5(8)
N22F N21F C25F 108.0
N21F N22F C23F 108.0
N21F N22F Cd4 140.1(5)
C23F N22F Cd4 111.6(5)
C12F C23F C24F 130.9(7)
C12F C23F N22F 121.0(7)
C24F C23F N22F 108.0
C25F C24F C23F 108.0
C25F C24F H115 126.0
C23F C24F H115 126.0
C24F C25F N21F 108.0
C24F C25F H116 126.0
N21F C25F H116 126.0
N21F C26F C51F 115.6(9)
N21F C26F H117 108.4
C51F C26F H117 108.4
N21F C26F H118 108.4
C51F C26F H118 108.4
H117 C26F H118 107.4
C32F N31F C36F 120.0
C32F N31F Cd6 118.8(3)
C36F N31F Cd6 121.1(3)
C43F C32F C33F 124.4(5)
C43F C32F N31F 115.6(5)
C33F C32F N31F 120.0
C32F C33F C34F 120.0
C32F C33F H119 120.0
C34F C33F H119 120.0
C35F C34F C33F 120.0
C35F C34F H120 120.0
C33F C34F H120 120.0
C34F C35F C36F 120.0
C34F C35F H121 120.0
C36F C35F H121 120.0
C35F C36F N31F 120.0
C35F C36F H122 120.0
N31F C36F H122 120.0
C46F N41F C45F 129.1(6)
C46F N41F N42F 122.1(6)
C45F N41F N42F 108.0
C43F N42F N41F 108.0
C43F N42F Cd6 113.3(4)
N41F N42F Cd6 138.7(4)
C32F C43F N42F 121.3(6)
C32F C43F C44F 130.5(6)
N42F C43F C44F 108.0
C45F C44F C43F 108.0
C45F C44F H123 126.0
C43F C44F H123 126.0
C44F C45F N41F 108.0
C44F C45F H124 126.0
N41F C45F H124 126.0
N41F C46F C54F 117.2(8)
N41F C46F H125 108.0
C54F C46F H125 108.0
N41F C46F H126 108.0
C54F C46F H126 108.0
H125 C46F H126 107.2
C52F C51F C56F 120.0
C52F C51F C26F 121.5(6)
C56F C51F C26F 118.4(6)
C53F C52F C51F 120.0
C53F C52F H127 120.0
C51F C52F H127 120.0
C52F C53F C54F 120.0
C52F C53F H128 120.0
C54F C53F H128 120.0
C55F C54F C53F 120.0
C55F C54F C46F 120.5(5)
C53F C54F C46F 119.5(5)
C56F C55F C54F 120.0
C56F C55F C64F 120.0
C54F C55F C64F 120.0
C61F C56F C55F 120.0
C61F C56F C51F 120.0
C55F C56F C51F 120.0
C62F C61F C56F 120.0
C62F C61F H129 120.0
C56F C61F H129 120.0
C61F C62F C63F 120.0
C61F C62F H130 120.0
C63F C62F H130 120.0
C64F C63F C62F 120.0
C64F C63F H131 120.0
C62F C63F H131 120.0
C63F C64F C55F 120.0
C63F C64F H132 120.0
C55F C64F H132 120.0
C12G N11G C16G 120.0
C12G N11G Cd7 116.8(4)
C16G N11G Cd7 123.2(4)
C23G C12G C13G 120.9(6)
C23G C12G N11G 119.1(6)
C13G C12G N11G 120.0
C14G C13G C12G 120.0
C14G C13G H133 120.0
C12G C13G H133 120.0
C15G C14G C13G 120.0
C15G C14G H134 120.0
C13G C14G H134 120.0
C14G C15G C16G 120.0
C14G C15G H135 120.0
C16G C15G H135 120.0
C15G C16G N11G 120.0
C15G C16G H136 120.0
N11G C16G H136 120.0
C26G N21G C25G 130.4(7)
C26G N21G N22G 121.5(7)
C25G N21G N22G 108.0
C23G N22G N21G 108.0
C23G N22G Cd7 113.1(4)
N21G N22G Cd7 138.9(4)
C12G C23G C24G 132.4(6)
C12G C23G N22G 119.4(6)
C24G C23G N22G 108.0
C23G C24G C25G 108.0
C23G C24G H137 126.0
C25G C24G H137 126.0
C24G C25G N21G 108.0
C24G C25G H138 126.0
N21G C25G H138 126.0
N21G C26G C51G 111.7(8)
N21G C26G H139 109.3
C51G C26G H139 109.3
N21G C26G H140 109.3
C51G C26G H140 109.3
H139 C26G H140 107.9
C32G N31G C36G 120.0
C32G N31G Cd8 115.5(4)
C36G N31G Cd8 124.4(4)
C43G C32G C33G 120.3(7)
C43G C32G N31G 119.7(7)
C33G C32G N31G 120.0
C32G C33G C34G 120.0
C32G C33G H141 120.0
C34G C33G H141 120.0
C35G C34G C33G 120.0
C35G C34G H142 120.0
C33G C34G H142 120.0
C34G C35G C36G 120.0
C34G C35G H143 120.0
C36G C35G H143 120.0
C35G C36G N31G 120.0
C35G C36G H144 120.0
N31G C36G H144 120.0
C46G N41G C45G 133.1(8)
C46G N41G N42G 118.7(8)
C45G N41G N42G 108.0
C43G N42G N41G 108.0
C43G N42G Cd8 114.3(5)
N41G N42G Cd8 137.6(5)
C32G C43G C44G 133.2(7)
C32G C43G N42G 118.4(7)
C44G C43G N42G 108.0
C43G C44G C45G 108.0
C43G C44G H145 126.0
C45G C44G H145 126.0
C44G C45G N41G 108.0
C44G C45G H146 126.0
N41G C45G H146 126.0
N41G C46G C54G 118.1(9)
N41G C46G H147 107.8
C54G C46G H147 107.8
N41G C46G H148 107.8
C54G C46G H148 107.8
H147 C46G H148 107.1
C52G C51G C56G 120.0
C52G C51G C26G 122.6(5)
C56G C51G C26G 117.3(5)
C53G C52G C51G 120.0
C53G C52G H149 120.0
C51G C52G H149 120.0
C52G C53G C54G 120.0
C52G C53G H150 120.0
C54G C53G H150 120.0
C55G C54G C53G 120.0
C55G C54G C46G 121.8(6)
C53G C54G C46G 118.2(6)
C56G C55G C54G 120.0
C56G C55G C64G 120.0
C54G C55G C64G 120.0
C55G C56G C61G 120.0
C55G C56G C51G 120.0
C61G C56G C51G 120.0
C62G C61G C56G 120.0
C62G C61G H151 120.0
C56G C61G H151 120.0
C63G C62G C61G 120.0
C63G C62G H152 120.0
C61G C62G H152 120.0
C62G C63G C64G 120.0
C62G C63G H153 120.0
C64G C63G H153 120.0
C63G C64G C55G 120.0
C63G C64G H154 120.0
C55G C64G H154 120.0
C12H N11H C16H 120.0
C12H N11H Cd8 118.7(5)
C16H N11H Cd8 121.3(5)
C23H C12H C13H 125.6(7)
C23H C12H N11H 114.3(7)
C13H C12H N11H 120.0
C14H C13H C12H 120.0
C14H C13H H155 120.0
C12H C13H H155 120.0
C13H C14H C15H 120.0
C13H C14H H156 120.0
C15H C14H H156 120.0
C16H C15H C14H 120.0
C16H C15H H157 120.0
C14H C15H H157 120.0
C15H C16H N11H 120.0
C15H C16H H158 120.0
N11H C16H H158 120.0
C26H N21H N22H 122.1(8)
C26H N21H C25H 129.9(8)
N22H N21H C25H 108.0
N21H N22H C23H 108.0
N21H N22H Cd8 140.1(4)
C23H N22H Cd8 111.8(4)
C12H C23H C24H 127.7(7)
C12H C23H N22H 124.2(7)
C24H C23H N22H 108.0
C23H C24H C25H 108.0
C23H C24H H159 126.0
C25H C24H H159 126.0
N21H C25H C24H 108.0
N21H C25H H160 126.0
C24H C25H H160 126.0
N21H C26H C51H 116.8(10)
N21H C26H H161 108.1
C51H C26H H161 108.1
N21H C26H H162 108.1
C51H C26H H162 108.1
H161 C26H H162 107.3
C32H N31H C36H 120.0
C32H N31H Cd9 117.7(5)
C36H N31H Cd9 121.9(5)
C43H C32H C33H 122.7(8)
C43H C32H N31H 117.3(8)
C33H C32H N31H 120.0
C34H C33H C32H 120.0
C34H C33H H163 120.0
C32H C33H H163 120.0
C35H C34H C33H 120.0
C35H C34H H164 120.0
C33H C34H H164 120.0
C34H C35H C36H 120.0
C34H C35H H165 120.0
C36H C35H H165 120.0
C35H C36H N31H 120.0
C35H C36H H166 120.0
N31H C36H H166 120.0
N42H N41H C45H 108.0
N42H N41H C46H 118.8(8)
C45H N41H C46H 132.7(8)
N41H N42H C43H 108.0
N41H N42H Cd9 135.6(5)
C43H N42H Cd9 116.2(5)
C32H C43H N42H 117.7(8)
C32H C43H C44H 133.8(8)
N42H C43H C44H 108.0
C43H C44H C45H 108.0
C43H C44H H167 126.0
C45H C44H H167 126.0
C44H C45H N41H 108.0
C44H C45H H168 126.0
N41H C45H H168 126.0
N41H C46H C54H 113.9(9)
N41H C46H H169 108.8
C54H C46H H169 108.8
N41H C46H H170 108.8
C54H C46H H170 108.8
H169 C46H H170 107.7
C52H C51H C56H 120.0
C52H C51H C26H 119.6(6)
C56H C51H C26H 120.4(6)
C51H C52H C53H 120.0
C51H C52H H171 120.0
C53H C52H H171 120.0
C54H C53H C52H 120.0
C54H C53H H172 120.0
C52H C53H H172 120.0
C55H C54H C53H 120.0
C55H C54H C46H 117.3(6)
C53H C54H C46H 122.7(6)
C56H C55H C54H 120.0
C56H C55H C64H 120.0
C54H C55H C64H 120.0
C55H C56H C61H 120.0
C55H C56H C51H 120.0
C61H C56H C51H 120.0
C62H C61H C56H 120.0
C62H C61H H173 120.0
C56H C61H H173 120.0
C61H C62H C63H 120.0
C61H C62H H174 120.0
C63H C62H H174 120.0
C64H C63H C62H 120.0
C64H C63H H175 120.0
C62H C63H H175 120.0
C63H C64H C55H 120.0
C63H C64H H176 120.0
C55H C64H H176 120.0
C12I N11I C16I 120.0
C12I N11I Cd7 117.6(4)
C16I N11I Cd7 122.2(4)
C23I C12I N11I 115.8(7)
C23I C12I C13I 124.1(7)
N11I C12I C13I 120.0
C14I C13I C12I 120.0
C14I C13I H177 120.0
C12I C13I H177 120.0
C13I C14I C15I 120.0
C13I C14I H178 120.0
C15I C14I H178 120.0
C16I C15I C14I 120.0
C16I C15I H179 120.0
C14I C15I H179 120.0
C15I C16I N11I 120.0
C15I C16I H180 120.0
N11I C16I H180 120.0
C26I N21I C25I 131.2(9)
C26I N21I N22I 118.9(9)
C25I N21I N22I 108.0
C23I N22I N21I 108.0
C23I N22I Cd7 112.0(5)
N21I N22I Cd7 139.7(5)
C12I C23I C24I 129.7(7)
C12I C23I N22I 122.1(7)
C24I C23I N22I 108.0
C25I C24I C23I 108.0
C25I C24I H181 126.0
C23I C24I H181 126.0
C24I C25I N21I 108.0
C24I C25I H182 126.0
N21I C25I H182 126.0
N21I C26I C51I 112.3(9)
N21I C26I H183 109.2
C51I C26I H183 109.2
N21I C26I H184 109.2
C51I C26I H184 109.1
H183 C26I H184 107.9
C32I N31I C36I 120.0
C32I N31I Cd9 116.5(6)
C36I N31I Cd9 123.5(6)
C43I C32I N31I 118.3(8)
C43I C32I C33I 121.6(8)
N31I C32I C33I 120.0
C34I C33I C32I 120.0
C34I C33I H185 120.0
C32I C33I H185 120.0
C35I C34I C33I 120.0
C35I C34I H186 120.0
C33I C34I H186 120.0
C34I C35I C36I 120.0
C34I C35I H187 120.0
C36I C35I H187 120.0
C35I C36I N31I 120.0
C35I C36I H188 120.0
N31I C36I H188 120.0
C46I N41I C45I 129.1(8)
C46I N41I N42I 122.9(8)
C45I N41I N42I 108.0
C43I N42I N41I 108.0
C43I N42I Cd9 114.3(5)
N41I N42I Cd9 137.5(5)
C32I C43I C44I 133.2(7)
C32I C43I N42I 118.5(7)
C44I C43I N42I 108.0
C45I C44I C43I 108.0
C45I C44I H189 126.0
C43I C44I H189 126.0
C44I C45I N41I 108.0
C44I C45I H190 126.0
N41I C45I H190 126.0
N41I C46I C54I 112.0(10)
N41I C46I H191 109.2
C54I C46I H191 109.2
N41I C46I H192 109.2
C54I C46I H192 109.2
H191 C46I H192 107.9
C52I C51I C56I 120.0
C52I C51I C26I 121.9(5)
C56I C51I C26I 118.0(5)
C53I C52I C51I 120.0
C53I C52I H193 120.0
C51I C52I H193 120.0
C52I C53I C54I 120.0
C52I C53I H194 120.0
C54I C53I H194 120.0
C55I C54I C53I 120.0
C55I C54I C46I 116.6(7)
C53I C54I C46I 123.4(7)
C54I C55I C56I 120.0
C54I C55I C64I 120.0
C56I C55I C64I 120.0
C55I C56I C61I 120.0
C55I C56I C51I 120.0
C61I C56I C51I 120.0
C62I C61I C56I 120.0
C62I C61I H195 120.0
C56I C61I H195 120.0
C63I C62I C61I 120.0
C63I C62I H196 120.0
C61I C62I H196 120.0
C62I C63I C64I 120.0
C62I C63I H197 120.0
C64I C63I H197 120.0
C63I C64I C55I 120.0
C63I C64I H198 120.0
C55I C64I H198 120.0
C12J N11J C16J 120.0
C12J N11J Cd10 117.8(5)
C16J N11J Cd10 122.2(5)
C23J C12J C13J 120.1(7)
C23J C12J N11J 119.7(7)
C13J C12J N11J 120.0
C12J C13J C14J 120.0
C12J C13J H199 120.0
C14J C13J H199 120.0
C13J C14J C15J 120.0
C13J C14J H200 120.0
C15J C14J H200 120.0
C16J C15J C14J 120.0
C16J C15J H201 120.0
C14J C15J H201 120.0
C15J C16J N11J 120.0
C15J C16J H202 120.0
N11J C16J H202 120.0
C26J N21J N22J 122.7(7)
C26J N21J C25J 128.4(7)
N22J N21J C25J 108.0
N21J N22J C23J 108.0
N21J N22J Cd10 137.9(4)
C23J N22J Cd10 113.9(4)
C12J C23J N22J 118.3(7)
C12J C23J C24J 133.6(7)
N22J C23J C24J 108.0
C25J C24J C23J 108.0
C25J C24J H203 126.0
C23J C24J H203 126.0
C24J C25J N21J 108.0
C24J C25J H204 126.0
N21J C25J H204 126.0
C51J C26J N21J 125.0(11)
C51J C26J H205 106.1
N21J C26J H205 106.1
C51J C26J H206 106.1
N21J C26J H206 106.1
H205 C26J H206 106.3
C32J N31J C36J 120.0
C32J N31J Cd11 116.8(5)
C36J N31J Cd11 123.2(5)
C43J C32J N31J 117.2(8)
C43J C32J C33J 122.8(8)
N31J C32J C33J 120.0
C34J C33J C32J 120.0
C34J C33J H207 120.0
C32J C33J H207 120.0
C33J C34J C35J 120.0
C33J C34J H208 120.0
C35J C34J H208 120.0
C36J C35J C34J 120.0
C36J C35J H209 120.0
C34J C35J H209 120.0
C35J C36J N31J 120.0
C35J C36J H210 120.0
N31J C36J H210 120.0
C46J N41J C45J 135.3(9)
C46J N41J N42J 116.5(9)
C45J N41J N42J 108.0
C43J N42J N41J 108.0
C43J N42J Cd11 112.3(5)
N41J N42J Cd11 139.6(6)
C32J C43J N42J 123.1(9)
C32J C43J C44J 128.7(9)
N42J C43J C44J 108.0
C45J C44J C43J 108.0
C45J C44J H211 126.0
C43J C44J H211 126.0
N41J C45J C44J 108.0
N41J C45J H212 126.0
C44J C45J H212 126.0
N41J C46J C54J 119.0(10)
N41J C46J H213 107.6
C54J C46J H213 107.6
N41J C46J H214 107.6
C54J C46J H214 107.6
H213 C46J H214 107.0
C26J C51J C52J 116.8(7)
C26J C51J C56J 122.9(7)
C52J C51J C56J 120.0
C51J C52J C53J 120.0
C51J C52J H215 120.0
C53J C52J H215 120.0
C54J C53J C52J 120.0
C54J C53J H216 120.0
C52J C53J H216 120.0
C55J C54J C53J 120.0
C55J C54J C46J 117.4(7)
C53J C54J C46J 122.5(7)
C56J C55J C54J 120.0
C56J C55J C64J 120.0
C54J C55J C64J 120.0
C55J C56J C61J 120.0
C55J C56J C51J 120.0
C61J C56J C51J 120.0
C62J C61J C56J 120.0
C62J C61J H217 120.0
C56J C61J H217 120.0
C63J C62J C61J 120.0
C63J C62J H218 120.0
C61J C62J H218 120.0
C62J C63J C64J 120.0
C62J C63J H219 120.0
C64J C63J H219 120.0
C63J C64J C55J 120.0
C63J C64J H220 120.0
C55J C64J H220 120.0
C12K N11K C16K 120.0
C12K N11K Cd11 116.8(5)
C16K N11K Cd11 123.1(5)
C23K C12K C13K 120.0(8)
C23K C12K N11K 119.9(8)
C13K C12K N11K 120.0
C14K C13K C12K 120.0
C14K C13K H221 120.0
C12K C13K H221 120.0
C15K C14K C13K 120.0
C15K C14K H222 120.0
C13K C14K H222 120.0
C14K C15K C16K 120.0
C14K C15K H223 120.0
C16K C15K H223 120.0
C15K C16K N11K 120.0
C15K C16K H224 120.0
N11K C16K H224 120.0
N22K N21K C25K 108.0
N22K N21K C26K 120.3(8)
C25K N21K C26K 131.7(8)
C23K N22K N21K 108.0
C23K N22K Cd11 112.8(5)
N21K N22K Cd11 138.9(5)
C12K C23K N22K 117.6(8)
C12K C23K C24K 134.2(8)
N22K C23K C24K 108.0
C25K C24K C23K 108.0
C25K C24K H225 126.0
C23K C24K H225 126.0
C24K C25K N21K 108.0
C24K C25K H226 126.0
N21K C25K H226 126.0
N21K C26K C51K 108.8(9)
N21K C26K H227 109.9
C51K C26K H227 109.9
N21K C26K H228 109.9
C51K C26K H228 109.9
H227 C26K H228 108.3
C32K N31K C36K 120.0
C32K N31K Cd12 116.7(4)
C36K N31K Cd12 123.2(4)
C43K C32K N31K 118.4(6)
C43K C32K C33K 121.6(6)
N31K C32K C33K 120.0
C34K C33K C32K 120.0
C34K C33K H229 120.0
C32K C33K H229 120.0
C33K C34K C35K 120.0
C33K C34K H230 120.0
C35K C34K H230 120.0
C36K C35K C34K 120.0
C36K C35K H231 120.0
C34K C35K H231 120.0
C35K C36K N31K 120.0
C35K C36K H232 120.0
N31K C36K H232 120.0
N42K N41K C45K 108.0
N42K N41K C46K 120.9(8)
C45K N41K C46K 130.9(8)
N41K N42K C43K 108.0
N41K N42K Cd12 137.0(4)
C43K N42K Cd12 114.9(5)
C32K C43K C44K 133.5(7)
C32K C43K N42K 118.2(7)
C44K C43K N42K 108.0
C43K C44K C45K 108.0
C43K C44K H233 126.0
C45K C44K H233 126.0
C44K C45K N41K 108.0
C44K C45K H234 126.0
N41K C45K H234 126.0
N41K C46K C54K 114.3(9)
N41K C46K H235 108.7
C54K C46K H235 108.7
N41K C46K H236 108.7
C54K C46K H236 108.7
H235 C46K H236 107.6
C52K C51K C56K 120.0
C52K C51K C26K 124.2(6)
C56K C51K C26K 115.3(6)
C53K C52K C51K 120.0
C53K C52K H237 120.0
C51K C52K H237 120.0
C52K C53K C54K 120.0
C52K C53K H238 120.0
C54K C53K H238 120.0
C55K C54K C53K 120.0
C55K C54K C46K 116.0(6)
C53K C54K C46K 124.0(6)
C54K C55K C56K 120.0
C54K C55K C64K 120.0
C56K C55K C64K 120.0
C61K C56K C55K 120.0
C61K C56K C51K 120.0
C55K C56K C51K 120.0
C56K C61K C62K 120.0
C56K C61K H239 120.0
C62K C61K H239 120.0
C63K C62K C61K 120.0
C63K C62K H240 120.0
C61K C62K H240 120.0
C62K C63K C64K 120.0
C62K C63K H241 120.0
C64K C63K H241 120.0
C63K C64K C55K 120.0
C63K C64K H242 120.0
C55K C64K H242 120.0
C12L N11L C16L 120.0
C12L N11L Cd10 115.1(4)
C16L N11L Cd10 124.9(4)
C23L C12L C13L 120.6(6)
C23L C12L N11L 119.4(6)
C13L C12L N11L 120.0
C14L C13L C12L 120.0
C14L C13L H243 120.0
C12L C13L H243 120.0
C15L C14L C13L 120.0
C15L C14L H244 120.0
C13L C14L H244 120.0
C14L C15L C16L 120.0
C14L C15L H245 120.0
C16L C15L H245 120.0
C15L C16L N11L 120.0
C15L C16L H246 120.0
N11L C16L H246 120.0
C26L N21L N22L 119.3(7)
C26L N21L C25L 131.5(7)
N22L N21L C25L 108.0
N21L N22L C23L 108.0
N21L N22L Cd10 138.3(4)
C23L N22L Cd10 113.5(4)
C12L C23L C24L 133.1(6)
C12L C23L N22L 118.6(6)
C24L C23L N22L 108.0
C23L C24L C25L 108.0
C23L C24L H247 126.0
C25L C24L H247 126.0
N21L C25L C24L 108.0
N21L C25L H248 126.0
C24L C25L H248 126.0
N21L C26L C51L 112.9(8)
N21L C26L H249 109.0
C51L C26L H249 109.0
N21L C26L H250 109.0
C51L C26L H250 109.0
H249 C26L H250 107.8
C32L N31L C36L 120.0
C32L N31L Cd12 116.9(4)
C36L N31L Cd12 123.1(4)
C43L C32L C33L 121.9(6)
C43L C32L N31L 117.8(6)
C33L C32L N31L 120.0
C32L C33L C34L 120.0
C32L C33L H251 120.0
C34L C33L H251 120.0
C35L C34L C33L 120.0
C35L C34L H252 120.0
C33L C34L H252 120.0
C34L C35L C36L 120.0
C34L C35L H253 120.0
C36L C35L H253 120.0
C35L C36L N31L 120.0
C35L C36L H254 120.0
N31L C36L H254 120.0
C46L N41L N42L 122.0(7)
C46L N41L C45L 129.8(7)
N42L N41L C45L 108.0
N41L N42L C43L 108.0
N41L N42L Cd12 140.4(4)
C43L N42L Cd12 111.5(4)
C32L C43L N42L 121.2(6)
C32L C43L C44L 130.5(6)
N42L C43L C44L 108.0
C45L C44L C43L 108.0
C45L C44L H255 126.0
C43L C44L H255 126.0
C44L C45L N41L 108.0
C44L C45L H256 126.0
N41L C45L H256 126.0
N41L C46L C54L 116.3(8)
N41L C46L H257 108.2
C54L C46L H257 108.2
N41L C46L H258 108.2
C54L C46L H258 108.2
H257 C46L H258 107.4
C52L C51L C56L 120.0
C52L C51L C26L 120.3(5)
C56L C51L C26L 119.7(5)
C51L C52L C53L 120.0
C51L C52L H259 120.0
C53L C52L H259 120.0
C52L C53L C54L 120.0
C52L C53L H260 120.0
C54L C53L H260 120.0
C55L C54L C53L 120.0
C55L C54L C46L 119.2(5)
C53L C54L C46L 120.8(5)
C54L C55L C56L 120.0
C54L C55L C64L 120.0
C56L C55L C64L 120.0
C61L C56L C55L 120.0
C61L C56L C51L 120.0
C55L C56L C51L 120.0
C62L C61L C56L 120.0
C62L C61L H261 120.0
C56L C61L H261 120.0
C61L C62L C63L 120.0
C61L C62L H262 120.0
C63L C62L H262 120.0
C62L C63L C64L 120.0
C62L C63L H263 120.0
C64L C63L H263 120.0
C63L C64L C55L 120.0
C63L C64L H264 120.0
C55L C64L H264 120.0
C12M N11M C16M 120.0
C12M N11M Cd1 115.7(3)
C16M N11M Cd1 124.3(3)
C23M C12M N11M 118.5(5)
C23M C12M C13M 121.3(5)
N11M C12M C13M 120.0
C14M C13M C12M 120.0
C14M C13M H265 120.0
C12M C13M H265 120.0
C13M C14M C15M 120.0
C13M C14M H266 120.0
C15M C14M H266 120.0
C16M C15M C14M 120.0
C16M C15M H267 120.0
C14M C15M H267 120.0
C15M C16M N11M 120.0
C15M C16M H268 120.0
N11M C16M H268 120.0
C26M N21M N22M 122.8(5)
C26M N21M C25M 128.7(5)
N22M N21M C25M 108.0
C23M N22M N21M 108.0
C23M N22M Cd1 116.0(3)
N21M N22M Cd1 135.7(3)
C12M C23M N22M 118.5(5)
C12M C23M C24M 133.5(5)
N22M C23M C24M 108.0
C25M C24M C23M 108.0
C25M C24M H269 126.0
C23M C24M H269 126.0
C24M C25M N21M 108.0
C24M C25M H270 126.0
N21M C25M H270 126.0
N21M C26M C51M 116.6(7)
N21M C26M H271 108.1
C51M C26M H271 108.1
N21M C26M H272 108.1
C51M C26M H272 108.1
H271 C26M H272 107.3
C32M N31M C36M 120.0
C32M N31M Cd13 115.8(4)
C36M N31M Cd13 124.0(4)
C43M C32M N31M 118.4(7)
C43M C32M C33M 121.6(7)
N31M C32M C33M 120.0
C34M C33M C32M 120.0
C34M C33M H273 120.0
C32M C33M H273 120.0
C33M C34M C35M 120.0
C33M C34M H274 120.0
C35M C34M H274 120.0
C34M C35M C36M 120.0
C34M C35M H275 120.0
C36M C35M H275 120.0
C35M C36M N31M 120.0
C35M C36M H276 120.0
N31M C36M H276 120.0
C46M N41M N42M 121.9(9)
C46M N41M C45M 129.3(9)
N42M N41M C45M 108.0
N41M N42M C43M 108.0
N41M N42M Cd13 138.2(5)
C43M N42M Cd13 113.8(5)
C32M C43M C44M 132.8(7)
C32M C43M N42M 119.2(7)
C44M C43M N42M 108.0
C45M C44M C43M 108.0
C45M C44M H277 126.0
C43M C44M H277 126.0
C44M C45M N41M 108.0
C44M C45M H278 126.0
N41M C45M H278 126.0
N41M C46M C54M 114.6(9)
N41M C46M H279 108.6
C54M C46M H279 108.6
N41M C46M H280 108.6
C54M C46M H280 108.6
H279 C46M H280 107.6
C52M C51M C56M 120.0
C52M C51M C26M 120.2(4)
C56M C51M C26M 119.8(4)
C51M C52M C53M 120.0
C51M C52M H281 120.0
C53M C52M H281 120.0
C52M C53M C54M 120.0
C52M C53M H282 120.0
C54M C53M H282 120.0
C53M C54M C55M 120.0
C53M C54M C46M 120.8(5)
C55M C54M C46M 119.2(5)
C56M C55M C54M 120.0
C56M C55M C64M 120.0
C54M C55M C64M 120.0
C61M C56M C55M 120.0
C61M C56M C51M 120.0
C55M C56M C51M 120.0
C56M C61M C62M 120.0
C56M C61M H283 120.0
C62M C61M H283 120.0
C63M C62M C61M 120.0
C63M C62M H284 120.0
C61M C62M H284 120.0
C62M C63M C64M 120.0
C62M C63M H285 120.0
C64M C63M H285 120.0
C63M C64M C55M 120.0
C63M C64M H286 120.0
C55M C64M H286 120.0
C12N N11N C16N 120.0
C12N N11N Cd4 115.3(5)
C16N N11N Cd4 124.6(5)
C23N C12N N11N 120.0(7)
C23N C12N C13N 120.0(7)
N11N C12N C13N 120.0
C14N C13N C12N 120.0
C14N C13N H287 120.0
C12N C13N H287 120.0
C15N C14N C13N 120.0
C15N C14N H288 120.0
C13N C14N H288 120.0
C14N C15N C16N 120.0
C14N C15N H289 120.0
C16N C15N H289 120.0
C15N C16N N11N 120.0
C15N C16N H290 120.0
N11N C16N H290 120.0
C26N N21N N22N 122.1(8)
C26N N21N C25N 129.3(8)
N22N N21N C25N 108.0
N21N N22N C23N 108.0
N21N N22N Cd4 134.8(5)
C23N N22N Cd4 117.1(5)
C12N C23N C24N 135.2(7)
C12N C23N N22N 116.6(7)
C24N C23N N22N 108.0
C25N C24N C23N 108.0
C25N C24N H291 126.0
C23N C24N H291 126.0
C24N C25N N21N 108.0
C24N C25N H292 126.0
N21N C25N H292 126.0
N21N C26N C51N 117.0(10)
N21N C26N H293 108.0
C51N C26N H293 108.0
N21N C26N H294 108.0
C51N C26N H294 108.0
H293 C26N H294 107.3
C32N N31N C36N 120.0
C32N N31N Cd13 115.3(6)
C36N N31N Cd13 124.5(6)
C43N C32N N31N 117.7(10)
C43N C32N C33N 122.3(10)
N31N C32N C33N 120.0
C32N C33N C34N 120.0
C32N C33N H295 120.0
C34N C33N H295 120.0
C35N C34N C33N 120.0
C35N C34N H296 120.0
C33N C34N H296 120.0
C34N C35N C36N 120.0
C34N C35N H297 120.0
C36N C35N H297 120.0
C35N C36N N31N 120.0
C35N C36N H298 120.0
N31N C36N H298 120.0
C46N N41N N42N 122.9(10)
C46N N41N C45N 129.1(10)
N42N N41N C45N 108.0
N41N N42N C43N 108.0
N41N N42N Cd13 137.6(8)
C43N N42N Cd13 114.3(8)
C32N C43N N42N 120.9(11)
C32N C43N C44N 131.1(11)
N42N C43N C44N 108.0
C45N C44N C43N 108.0
C45N C44N H299 126.0
C43N C44N H299 126.0
C44N C45N N41N 108.0
C44N C45N H300 126.0
N41N C45N H300 126.0
N41N C46N C54N 105.3(7)
N41N C46N H301 110.7
C54N C46N H301 110.7
N41N C46N H302 110.7
C54N C46N H302 110.7
H301 C46N H302 108.8
C52N C51N C56N 120.0
C52N C51N C26N 120.0(7)
C56N C51N C26N 120.0(7)
C53N C52N C51N 120.0
C53N C52N H303 120.0
C51N C52N H303 120.0
C52N C53N C54N 120.0
C52N C53N H304 120.0
C54N C53N H304 120.0
C55N C54N C53N 120.0
C55N C54N C46N 112.9(7)
C53N C54N C46N 127.1(7)
C54N C55N C56N 120.0
C54N C55N C64N 120.0
C56N C55N C64N 120.0
C55N C56N C61N 120.0
C55N C56N C51N 120.0
C61N C56N C51N 120.0
C62N C61N C56N 120.0
C62N C61N H305 120.0
C56N C61N H305 120.0
C61N C62N C63N 120.0
C61N C62N H306 120.0
C63N C62N H306 120.0
C64N C63N C62N 120.0
C64N C63N H307 120.0
C62N C63N H307 120.0
C63N C64N C55N 120.0
C63N C64N H308 120.0
C55N C64N H308 120.0
C12O N11O C16O 120.0
C12O N11O Cd10 113.3(7)
C16O N11O Cd10 126.4(7)
C23O C12O C13O 119.2(11)
C23O C12O N11O 120.7(11)
C13O C12O N11O 120.0
C12O C13O C14O 120.0
C12O C13O H309 120.0
C14O C13O H309 120.0
C15O C14O C13O 120.0
C15O C14O H310 120.0
C13O C14O H310 120.0
C14O C15O C16O 120.0
C14O C15O H311 120.0
C16O C15O H311 120.0
C15O C16O N11O 120.0
C15O C16O H312 120.0
N11O C16O H312 120.0
N22O N21O C25O 108.0
N22O N21O C26O 119.5(8)
C25O N21O C26O 132.1(8)
C23O N22O N21O 108.0
C23O N22O Cd10 113.1(5)
N21O N22O Cd10 138.9(5)
C12O C23O N22O 120.8(10)
C12O C23O C24O 131.1(10)
N22O C23O C24O 108.0
C25O C24O C23O 108.0
C25O C24O H313 126.0
C23O C24O H313 126.0
C24O C25O N21O 108.0
C24O C25O H314 126.0
N21O C25O H314 126.0
N21O C26O C51O 114.2(9)
N21O C26O H315 108.7
C51O C26O H315 108.7
N21O C26O H316 108.7
C51O C26O H316 108.7
H315 C26O H316 107.6
C32O N31O C36O 120.0
C32O N31O Cd13 115.7(4)
C36O N31O Cd13 123.9(4)
C43O C32O C33O 122.4(6)
C43O C32O N31O 117.5(6)
C33O C32O N31O 120.0
C32O C33O C34O 120.0
C32O C33O H317 120.0
C34O C33O H317 120.0
C35O C34O C33O 120.0
C35O C34O H318 120.0
C33O C34O H318 120.0
C36O C35O C34O 120.0
C36O C35O H319 120.0
C34O C35O H319 120.0
C35O C36O N31O 120.0
C35O C36O H320 120.0
N31O C36O H320 120.0
C46O N41O N42O 122.7(7)
C46O N41O C45O 129.0(7)
N42O N41O C45O 108.0
N41O N42O C43O 108.0
N41O N42O Cd13 137.7(4)
C43O N42O Cd13 114.1(4)
C32O C43O C44O 130.8(6)
C32O C43O N42O 120.9(6)
C44O C43O N42O 108.0
C43O C44O C45O 108.0
C43O C44O H321 126.0
C45O C44O H321 126.0
N41O C45O C44O 108.0
N41O C45O H322 126.0
C44O C45O H322 126.0
N41O C46O C54O 112.4(10)
N41O C46O H323 109.1
C54O C46O H323 109.1
N41O C46O H324 109.1
C54O C46O H324 109.1
H323 C46O H324 107.9
C52O C51O C56O 120.0
C52O C51O C26O 122.9(6)
C56O C51O C26O 117.1(6)
C51O C52O C53O 120.0
C51O C52O H325 120.0
C53O C52O H325 120.0
C54O C53O C52O 120.0
C54O C53O H326 120.0
C52O C53O H326 120.0
C55O C54O C53O 120.0
C55O C54O C46O 118.4(6)
C53O C54O C46O 121.6(6)
C56O C55O C54O 120.0
C56O C55O C64O 120.0
C54O C55O C64O 120.0
C55O C56O C61O 120.0
C55O C56O C51O 120.0
C61O C56O C51O 120.0
C62O C61O C56O 120.0
C62O C61O H327 120.0
C56O C61O H327 120.0
C63O C62O C61O 120.0
C63O C62O H328 120.0
C61O C62O H328 120.0
C62O C63O C64O 120.0
C62O C63O H329 120.0
C64O C63O H329 120.0
C63O C64O C55O 120.0
C63O C64O H330 120.0
C55O C64O H330 120.0
C12P N11P C16P 120.0
C12P N11P Cd5 115.8(4)
C16P N11P Cd5 124.0(4)
C23P C12P N11P 119.0(6)
C23P C12P C13P 121.0(6)
N11P C12P C13P 120.0
C14P C13P C12P 120.0
C14P C13P H331 120.0
C12P C13P H331 120.0
C13P C14P C15P 120.0
C13P C14P H332 120.0
C15P C14P H332 120.0
C16P C15P C14P 120.0
C16P C15P H333 120.0
C14P C15P H333 120.0
C15P C16P N11P 120.0
C15P C16P H334 120.0
N11P C16P H334 120.0
C26P N21P N22P 121.6(7)
C26P N21P C25P 129.4(7)
N22P N21P C25P 108.0
C23P N22P N21P 108.0
C23P N22P Cd5 116.6(4)
N21P N22P Cd5 135.3(4)
C12P C23P N22P 118.2(6)
C12P C23P C24P 133.6(6)
N22P C23P C24P 108.0
C23P C24P C25P 108.0
C23P C24P H335 126.0
C25P C24P H335 126.0
C24P C25P N21P 108.0
C24P C25P H336 126.0
N21P C25P H336 126.0
N21P C26P C51P 118.6(10)
N21P C26P H337 107.7
C51P C26P H337 107.7
N21P C26P H338 107.7
C51P C26P H338 107.7
H337 C26P H338 107.1
C32P N31P C36P 120.0
C32P N31P Cd14 115.0(5)
C36P N31P Cd14 125.0(5)
C43P C32P C33P 120.0(8)
C43P C32P N31P 120.0(8)
C33P C32P N31P 120.0
C34P C33P C32P 120.0
C34P C33P H339 120.0
C32P C33P H339 120.0
C33P C34P C35P 120.0
C33P C34P H340 120.0
C35P C34P H340 120.0
C36P C35P C34P 120.0
C36P C35P H341 120.0
C34P C35P H341 120.0
C35P C36P N31P 120.0
C35P C36P H342 120.0
N31P C36P H342 120.0
C46P N41P N42P 121.8(8)
C46P N41P C45P 130.0(8)
N42P N41P C45P 108.0
C43P N42P N41P 108.0
C43P N42P Cd14 114.2(5)
N41P N42P Cd14 137.7(5)
C32P C43P N42P 117.8(8)
C32P C43P C44P 134.2(8)
N42P C43P C44P 108.0
C45P C44P C43P 108.0
C45P C44P H343 126.0
C43P C44P H343 126.0
C44P C45P N41P 108.0
C44P C45P H344 126.0
N41P C45P H344 126.0
N41P C46P C54P 114.9(11)
N41P C46P H345 108.5
C54P C46P H345 108.5
N41P C46P H346 108.5
C54P C46P H346 108.5
H345 C46P H346 107.5
C52P C51P C56P 120.0
C52P C51P C26P 121.4(6)
C56P C51P C26P 118.6(6)
C53P C52P C51P 120.0
C53P C52P H347 120.0
C51P C52P H347 120.0
C54P C53P C52P 120.0
C54P C53P H348 120.0
C52P C53P H348 120.0
C53P C54P C55P 120.0
C53P C54P C46P 120.6(7)
C55P C54P C46P 119.4(7)
C54P C55P C56P 120.0
C54P C55P C64P 120.0
C56P C55P C64P 120.0
C61P C56P C55P 120.0
C61P C56P C51P 120.0
C55P C56P C51P 120.0
C62P C61P C56P 120.0
C62P C61P H349 120.0
C56P C61P H349 120.0
C61P C62P C63P 120.0
C61P C62P H350 120.0
C63P C62P H350 120.0
C62P C63P C64P 120.0
C62P C63P H351 120.0
C64P C63P H351 120.0
C63P C64P C55P 120.0
C63P C64P H352 120.0
C55P C64P H352 120.0
C12Q N11Q C16Q 120.0
C12Q N11Q Cd7 115.5(5)
C16Q N11Q Cd7 124.0(5)
C23Q C12Q N11Q 113.8(8)
C23Q C12Q C13Q 126.1(8)
N11Q C12Q C13Q 120.0
C14Q C13Q C12Q 120.0
C14Q C13Q H353 120.0
C12Q C13Q H353 120.0
C13Q C14Q C15Q 120.0
C13Q C14Q H354 120.0
C15Q C14Q H354 120.0
C14Q C15Q C16Q 120.0
C14Q C15Q H355 120.0
C16Q C15Q H355 120.0
C15Q C16Q N11Q 120.0
C15Q C16Q H356 120.0
N11Q C16Q H356 120.0
C25Q N21Q N22Q 108.0
C25Q N21Q C26Q 129.0(9)
N22Q N21Q C26Q 122.8(9)
C23Q N22Q N21Q 108.0
C23Q N22Q Cd7 115.9(6)
N21Q N22Q Cd7 135.7(6)
C12Q C23Q N22Q 122.8(9)
C12Q C23Q C24Q 129.2(9)
N22Q C23Q C24Q 108.0
C23Q C24Q C25Q 108.0
C23Q C24Q H357 126.0
C25Q C24Q H357 126.0
N21Q C25Q C24Q 108.0
N21Q C25Q H358 126.0
C24Q C25Q H358 126.0
N21Q C26Q C51Q 111.5(9)
N21Q C26Q H359 109.3
C51Q C26Q H359 109.3
N21Q C26Q H360 109.3
C51Q C26Q H360 109.3
H359 C26Q H360 108.0
C32Q N31Q C36Q 120.0
C32Q N31Q Cd14 116.9(3)
C36Q N31Q Cd14 123.0(3)
C43Q C32Q N31Q 116.5(5)
C43Q C32Q C33Q 123.5(5)
N31Q C32Q C33Q 120.0
C34Q C33Q C32Q 120.0
C34Q C33Q H361 120.0
C32Q C33Q H361 120.0
C33Q C34Q C35Q 120.0
C33Q C34Q H362 120.0
C35Q C34Q H362 120.0
C36Q C35Q C34Q 120.0
C36Q C35Q H363 120.0
C34Q C35Q H363 120.0
C35Q C36Q N31Q 120.0
C35Q C36Q H364 120.0
N31Q C36Q H364 120.0
C46Q N41Q C45Q 129.4(6)
C46Q N41Q N42Q 121.9(6)
C45Q N41Q N42Q 108.0
C43Q N42Q N41Q 108.0
C43Q N42Q Cd14 115.3(3)
N41Q N42Q Cd14 136.6(3)
C32Q C43Q C44Q 131.8(5)
C32Q C43Q N42Q 120.2(5)
C44Q C43Q N42Q 108.0
C45Q C44Q C43Q 108.0
C45Q C44Q H365 126.0
C43Q C44Q H365 126.0
N41Q C45Q C44Q 108.0
N41Q C45Q H366 126.0
C44Q C45Q H366 126.0
N41Q C46Q C54Q 115.2(8)
N41Q C46Q H367 108.5
C54Q C46Q H367 108.5
N41Q C46Q H368 108.5
C54Q C46Q H368 108.5
H367 C46Q H368 107.5
C52Q C51Q C56Q 120.0
C52Q C51Q C26Q 123.7(6)
C56Q C51Q C26Q 116.2(6)
C51Q C52Q C53Q 120.0
C51Q C52Q H369 120.0
C53Q C52Q H369 120.0
C54Q C53Q C52Q 120.0
C54Q C53Q H370 120.0
C52Q C53Q H370 120.0
C55Q C54Q C53Q 120.0
C55Q C54Q C46Q 120.3(5)
C53Q C54Q C46Q 119.7(5)
C54Q C55Q C56Q 120.0
C54Q C55Q C64Q 120.0
C56Q C55Q C64Q 120.0
C55Q C56Q C61Q 120.0
C55Q C56Q C51Q 120.0
C61Q C56Q C51Q 120.0
C56Q C61Q C62Q 120.0
C56Q C61Q H371 120.0
C62Q C61Q H371 120.0
C63Q C62Q C61Q 120.0
C63Q C62Q H372 120.0
C61Q C62Q H372 120.0
C62Q C63Q C64Q 120.0
C62Q C63Q H373 120.0
C64Q C63Q H373 120.0
C63Q C64Q C55Q 120.0
C63Q C64Q H374 120.0
C55Q C64Q H374 120.0
C12R N11R C16R 120.0
C12R N11R Cd11 114.9(4)
C16R N11R Cd11 125.0(4)
C23R C12R C13R 119.8(7)
C23R C12R N11R 120.2(7)
C13R C12R N11R 120.0
C12R C13R C14R 120.0
C12R C13R H375 120.0
C14R C13R H375 120.0
C15R C14R C13R 120.0
C15R C14R H376 120.0
C13R C14R H376 120.0
C16R C15R C14R 120.0
C16R C15R H377 120.0
C14R C15R H377 120.0
C15R C16R N11R 120.0
C15R C16R H378 120.0
N11R C16R H378 120.0
C26R N21R N22R 122.2(7)
C26R N21R C25R 129.6(7)
N22R N21R C25R 108.0
C23R N22R N21R 108.0
C23R N22R Cd11 116.6(4)
N21R N22R Cd11 135.3(4)
C12R C23R N22R 117.3(7)
C12R C23R C24R 134.6(7)
N22R C23R C24R 108.0
C25R C24R C23R 108.0
C25R C24R H379 126.0
C23R C24R H379 126.0
C24R C25R N21R 108.0
C24R C25R H380 126.0
N21R C25R H380 126.0
N21R C26R C51R 115.6(8)
N21R C26R H381 108.4
C51R C26R H381 108.4
N21R C26R H382 108.4
C51R C26R H382 108.4
H381 C26R H382 107.4
C32R N31R C36R 120.0
C32R N31R Cd14 116.3(4)
C36R N31R Cd14 123.5(4)
C43R C32R C33R 123.3(7)
C43R C32R N31R 116.7(7)
C33R C32R N31R 120.0
C32R C33R C34R 120.0
C32R C33R H383 120.0
C34R C33R H383 120.0
C33R C34R C35R 120.0
C33R C34R H384 120.0
C35R C34R H384 120.0
C36R C35R C34R 120.0
C36R C35R H385 120.0
C34R C35R H385 120.0
C35R C36R N31R 120.0
C35R C36R H386 120.0
N31R C36R H386 120.0
C46R N41R C45R 128.6(8)
C46R N41R N42R 122.7(8)
C45R N41R N42R 108.0
C43R N42R N41R 108.0
C43R N42R Cd14 114.3(5)
N41R N42R Cd14 137.7(5)
C32R C43R C44R 131.1(7)
C32R C43R N42R 120.8(7)
C44R C43R N42R 108.0
C43R C44R C45R 108.0
C43R C44R H387 126.0
C45R C44R H387 126.0
N41R C45R C44R 108.0
N41R C45R H388 126.0
C44R C45R H388 126.0
N41R C46R C54R 115.3(8)
N41R C46R H389 108.4
C54R C46R H389 108.4
N41R C46R H390 108.4
C54R C46R H390 108.4
H389 C46R H390 107.5
C52R C51R C56R 120.0
C52R C51R C26R 122.3(5)
C56R C51R C26R 117.6(5)
C53R C52R C51R 120.0
C53R C52R H391 120.0
C51R C52R H391 120.0
C52R C53R C54R 120.0
C52R C53R H392 120.0
C54R C53R H392 120.0
C53R C54R C55R 120.0
C53R C54R C46R 119.8(5)
C55R C54R C46R 120.2(5)
C64R C55R C54R 120.0
C64R C55R C56R 120.0
C54R C55R C56R 120.0
C61R C56R C51R 120.0
C61R C56R C55R 120.0
C51R C56R C55R 120.0
C56R C61R C62R 120.0
C56R C61R H393 120.0
C62R C61R H393 120.0
C63R C62R C61R 120.0
C63R C62R H394 120.0
C61R C62R H394 120.0
C62R C63R C64R 120.0
C62R C63R H395 120.0
C64R C63R H395 120.0
C63R C64R C55R 120.0
C63R C64R H396 120.0
C55R C64R H396 120.0
C12S N11S C16S 120.0
C12S N11S Cd3 115.0(4)
C16S N11S Cd3 124.7(4)
C23S C12S N11S 118.1(6)
C23S C12S C13S 121.9(6)
N11S C12S C13S 120.0
C14S C13S C12S 120.0
C14S C13S H397 120.0
C12S C13S H397 120.0
C15S C14S C13S 120.0
C15S C14S H398 120.0
C13S C14S H398 120.0
C16S C15S C14S 120.0
C16S C15S H399 120.0
C14S C15S H399 120.0
C15S C16S N11S 120.0
C15S C16S H400 120.0
N11S C16S H400 120.0
C26S N21S C25S 130.8(7)
C26S N21S N22S 121.0(7)
C25S N21S N22S 108.0
C23S N22S N21S 108.0
C23S N22S Cd3 116.4(4)
N21S N22S Cd3 135.1(4)
C12S C23S C24S 132.7(6)
C12S C23S N22S 119.3(6)
C24S C23S N22S 108.0
C25S C24S C23S 108.0
C25S C24S H401 126.0
C23S C24S H401 126.0
N21S C25S C24S 108.0
N21S C25S H402 126.0
C24S C25S H402 126.0
N21S C26S C51S 120.0(9)
N21S C26S H403 107.3
C51S C26S H403 107.3
N21S C26S H404 107.3
C51S C26S H404 107.3
H403 C26S H404 106.9
C32S N31S C36S 120.0
C32S N31S Cd15 114.5(6)
C36S N31S Cd15 125.3(6)
C43S C32S N31S 120.3(11)
C43S C32S C33S 119.7(11)
N31S C32S C33S 120.0
C34S C33S C32S 120.0
C34S C33S H405 120.0
C32S C33S H405 120.0
C33S C34S C35S 120.0
C33S C34S H406 120.0
C35S C34S H406 120.0
C36S C35S C34S 120.0
C36S C35S H407 120.0
C34S C35S H407 120.0
C35S C36S N31S 120.0
C35S C36S H408 120.0
N31S C36S H408 120.0
C46S N41S N42S 120.4(12)
C46S N41S C45S 130.7(13)
N42S N41S C45S 108.0
N41S N42S C43S 108.0
N41S N42S Cd15 136.7(8)
C43S N42S Cd15 115.3(8)
C32S C43S C44S 133.3(12)
C32S C43S N42S 118.6(12)
C44S C43S N42S 108.0
C43S C44S C45S 108.0
C43S C44S H409 126.0
C45S C44S H409 126.0
C44S C45S N41S 108.0
C44S C45S H410 126.0
N41S C45S H410 126.0
N41S C46S C54S 113.4(10)
N41S C46S H411 108.9
C54S C46S H411 108.9
N41S C46S H412 108.9
C54S C46S H412 108.9
H411 C46S H412 107.7
C52S C51S C56S 120.0
C52S C51S C26S 116.3(6)
C56S C51S C26S 123.7(6)
C51S C52S C53S 120.0
C51S C52S H413 120.0
C53S C52S H413 120.0
C52S C53S C54S 120.0
C52S C53S H414 120.0
C54S C53S H414 120.0
C55S C54S C53S 120.0
C55S C54S C46S 115.0(7)
C53S C54S C46S 124.8(7)
C54S C55S C56S 120.0
C54S C55S C64S 120.0
C56S C55S C64S 120.0
C55S C56S C61S 120.0
C55S C56S C51S 120.0
C61S C56S C51S 120.0
C62S C61S C56S 120.0
C62S C61S H415 120.0
C56S C61S H415 120.0
C61S C62S C63S 120.0
C61S C62S H416 120.0
C63S C62S H416 120.0
C62S C63S C64S 120.0
C62S C63S H417 120.0
C64S C63S H417 120.0
C63S C64S C55S 120.0
C63S C64S H418 120.0
C55S C64S H418 120.0
C12T N11T C16T 120.0
C12T N11T Cd6 115.8(4)
C16T N11T Cd6 124.2(4)
C23T C12T N11T 118.1(5)
C23T C12T C13T 121.8(5)
N11T C12T C13T 120.0
C14T C13T C12T 120.0
C14T C13T H419 120.0
C12T C13T H419 120.0
C15T C14T C13T 120.0
C15T C14T H420 120.0
C13T C14T H420 120.0
C14T C15T C16T 120.0
C14T C15T H421 120.0
C16T C15T H421 120.0
C15T C16T N11T 120.0
C15T C16T H422 120.0
N11T C16T H422 120.0
C26T N21T N22T 123.6(7)
C26T N21T C25T 128.0(7)
N22T N21T C25T 108.0
C23T N22T N21T 108.0
C23T N22T Cd6 116.6(4)
N21T N22T Cd6 135.1(4)
C12T C23T N22T 118.7(6)
C12T C23T C24T 133.2(6)
N22T C23T C24T 108.0
C25T C24T C23T 108.0
C25T C24T H423 126.0
C23T C24T H423 126.0
C24T C25T N21T 108.0
C24T C25T H424 126.0
N21T C25T H424 126.0
N21T C26T C51T 112.7(7)
N21T C26T H425 109.0
C51T C26T H425 109.0
N21T C26T H426 109.0
C51T C26T H426 109.0
H425 C26T H426 107.8
C32T N31T C36T 120.0
C32T N31T Cd15 115.6(4)
C36T N31T Cd15 124.2(4)
C43T C32T C33T 123.1(6)
C43T C32T N31T 116.8(6)
C33T C32T N31T 120.0
C32T C33T C34T 120.0
C32T C33T H427 120.0
C34T C33T H427 120.0
C33T C34T C35T 120.0
C33T C34T H428 120.0
C35T C34T H428 120.0
C36T C35T C34T 120.0
C36T C35T H429 120.0
C34T C35T H429 120.0
C35T C36T N31T 120.0
C35T C36T H430 120.0
N31T C36T H430 120.0
C46T N41T N42T 122.6(7)
C46T N41T C45T 128.5(7)
N42T N41T C45T 108.0
N41T N42T C43T 108.0
N41T N42T Cd15 137.8(4)
C43T N42T Cd15 114.2(4)
C32T C43T C44T 130.7(6)
C32T C43T N42T 121.3(6)
C44T C43T N42T 108.0
C43T C44T C45T 108.0
C43T C44T H431 126.0
C45T C44T H431 126.0
C44T C45T N41T 108.0
C44T C45T H432 126.0
N41T C45T H432 126.0
N41T C46T C54T 114.5(7)
N41T C46T H433 108.6
C54T C46T H433 108.6
N41T C46T H434 108.6
C54T C46T H434 108.6
H433 C46T H434 107.6
C52T C51T C56T 120.0
C52T C51T C26T 121.6(5)
C56T C51T C26T 118.4(5)
C53T C52T C51T 120.0
C53T C52T H435 120.0
C51T C52T H435 120.0
C54T C53T C52T 120.0
C54T C53T H436 120.0
C52T C53T H436 120.0
C53T C54T C55T 120.0
C53T C54T C46T 121.2(4)
C55T C54T C46T 118.8(4)
C54T C55T C56T 120.0
C54T C55T C64T 120.0
C56T C55T C64T 120.0
C55T C56T C61T 120.0
C55T C56T C51T 120.0
C61T C56T C51T 120.0
C62T C61T C56T 120.0
C62T C61T H437 120.0
C56T C61T H437 120.0
C61T C62T C63T 120.0
C61T C62T H438 120.0
C63T C62T H438 120.0
C62T C63T C64T 120.0
C62T C63T H439 120.0
C64T C63T H439 120.0
C63T C64T C55T 120.0
C63T C64T H440 120.0
C55T C64T H440 120.0
C12U N11U C16U 120.0
C12U N11U Cd8 113.4(5)
C16U N11U Cd8 126.5(5)
C23U C12U C13U 118.2(9)
C23U C12U N11U 120.8(9)
C13U C12U N11U 120.0
C12U C13U C14U 120.0
C12U C13U H441 120.0
C14U C13U H441 120.0
C15U C14U C13U 120.0
C15U C14U H442 120.0
C13U C14U H442 120.0
C16U C15U C14U 120.0
C16U C15U H443 120.0
C14U C15U H443 120.0
C15U C16U N11U 120.0
C15U C16U H444 120.0
N11U C16U H444 120.0
N22U N21U C25U 108.0
N22U N21U C26U 120.8(9)
C25U N21U C26U 131.1(9)
N21U N22U C23U 108.0
N21U N22U Cd8 136.1(6)
C23U N22U Cd8 115.9(6)
C12U C23U C24U 134.1(9)
C12U C23U N22U 117.9(9)
C24U C23U N22U 108.0
C23U C24U C25U 108.0
C23U C24U H445 126.0
C25U C24U H445 126.0
C24U C25U N21U 108.0
C24U C25U H446 126.0
N21U C25U H446 126.0
N21U C26U C51U 111.8(11)
N21U C26U H447 109.3
C51U C26U H447 109.3
N21U C26U H448 109.3
C51U C26U H448 109.3
H447 C26U H448 107.9
C32U N31U C36U 120.0
C32U N31U Cd15 115.4(4)
C36U N31U Cd15 124.3(4)
C43U C32U C33U 120.8(6)
C43U C32U N31U 119.2(6)
C33U C32U N31U 120.0
C34U C33U C32U 120.0
C34U C33U H449 120.0
C32U C33U H449 120.0
C33U C34U C35U 120.0
C33U C34U H450 120.0
C35U C34U H450 120.0
C36U C35U C34U 120.0
C36U C35U H451 120.0
C34U C35U H451 120.0
C35U C36U N31U 120.0
C35U C36U H452 120.0
N31U C36U H452 120.0
C46U N41U C45U 128.7(7)
C46U N41U N42U 122.7(7)
C45U N41U N42U 108.0
C43U N42U N41U 108.0
C43U N42U Cd15 115.4(4)
N41U N42U Cd15 136.6(4)
C32U C43U N42U 118.1(6)
C32U C43U C44U 133.9(6)
N42U C43U C44U 108.0
C43U C44U C45U 108.0
C43U C44U H453 126.0
C45U C44U H453 126.0
C44U C45U N41U 108.0
C44U C45U H454 126.0
N41U C45U H454 126.0
N41U C46U C54U 120.5(10)
N41U C46U H455 107.2
C54U C46U H455 107.2
N41U C46U H456 107.2
C54U C46U H456 107.2
H455 C46U H456 106.8
C52U C51U C56U 120.0
C52U C51U C26U 124.4(8)
C56U C51U C26U 115.5(8)
C51U C52U C53U 120.0
C51U C52U H457 120.0
C53U C52U H457 120.0
C54U C53U C52U 120.0
C54U C53U H458 120.0
C52U C53U H458 120.0
C53U C54U C55U 120.0
C53U C54U C46U 118.0(6)
C55U C54U C46U 122.0(6)
C56U C55U C54U 120.0
C56U C55U C64U 120.0
C54U C55U C64U 120.0
C55U C56U C61U 120.0
C55U C56U C51U 120.0
C61U C56U C51U 120.0
C62U C61U C56U 120.0
C62U C61U H459 120.0
C56U C61U H459 120.0
C61U C62U C63U 120.0
C61U C62U H460 120.0
C63U C62U H460 120.0
C64U C63U C62U 120.0
C64U C63U H461 120.0
C62U C63U H461 120.0
C63U C64U C55U 120.0
C63U C64U H462 120.0
C55U C64U H462 120.0
C12V N11V C16V 120.0
C12V N11V Cd2 116.4(3)
C16V N11V Cd2 123.1(3)
C23V C12V N11V 116.4(5)
C23V C12V C13V 123.6(5)
N11V C12V C13V 120.0
C12V C13V C14V 120.0
C12V C13V H463 120.0
C14V C13V H463 120.0
C15V C14V C13V 120.0
C15V C14V H464 120.0
C13V C14V H464 120.0
C14V C15V C16V 120.0
C14V C15V H465 120.0
C16V C15V H465 120.0
C15V C16V N11V 120.0
C15V C16V H466 120.0
N11V C16V H466 120.0
C26V N21V N22V 124.0(6)
C26V N21V C25V 127.6(6)
N22V N21V C25V 108.0
N21V N22V C23V 108.0
N21V N22V Cd2 135.7(3)
C23V N22V Cd2 116.1(3)
C12V C23V C24V 131.9(5)
C12V C23V N22V 120.1(5)
C24V C23V N22V 108.0
C23V C24V C25V 108.0
C23V C24V H467 126.0
C25V C24V H467 126.0
N21V C25V C24V 108.0
N21V C25V H468 126.0
C24V C25V H468 126.0
N21V C26V C51V 115.9(7)
N21V C26V H469 108.3
C51V C26V H469 108.3
N21V C26V H470 108.3
C51V C26V H470 108.3
H469 C26V H470 107.4
C32V N31V C36V 120.0
C32V N31V Cd16 114.8(6)
C36V N31V Cd16 125.0(6)
C43V C32V N31V 119.1(9)
C43V C32V C33V 120.8(9)
N31V C32V C33V 120.0
C32V C33V C34V 120.0
C32V C33V H471 120.0
C34V C33V H471 120.0
C35V C34V C33V 120.0
C35V C34V H472 120.0
C33V C34V H472 120.0
C34V C35V C36V 120.0
C34V C35V H473 120.0
C36V C35V H473 120.0
C35V C36V N31V 120.0
C35V C36V H474 120.0
N31V C36V H474 120.0
C46V N41V N42V 120.1(9)
C46V N41V C45V 131.7(9)
N42V N41V C45V 108.0
C43V N42V N41V 108.0
C43V N42V Cd16 114.7(6)
N41V N42V Cd16 137.2(6)
C32V C43V N42V 120.4(9)
C32V C43V C44V 131.1(9)
N42V C43V C44V 108.0
C45V C44V C43V 108.0
C45V C44V H475 126.0
C43V C44V H475 126.0
C44V C45V N41V 108.0
C44V C45V H476 126.0
N41V C45V H476 126.0
N41V C46V C54V 114.1(10)
N41V C46V H477 108.7
C54V C46V H477 108.7
N41V C46V H478 108.7
C54V C46V H478 108.7
H477 C46V H478 107.6
C52V C51V C56V 120.0
C52V C51V C26V 119.6(5)
C56V C51V C26V 120.2(5)
C53V C52V C51V 120.0
C53V C52V H479 120.0
C51V C52V H479 120.0
C52V C53V C54V 120.0
C52V C53V H480 120.0
C54V C53V H480 120.0
C55V C54V C53V 120.0
C55V C54V C46V 118.1(7)
C53V C54V C46V 121.9(7)
C54V C55V C56V 120.0
C54V C55V C64V 120.0
C56V C55V C64V 120.0
C55V C56V C61V 120.0
C55V C56V C51V 120.0
C61V C56V C51V 120.0
C62V C61V C56V 120.0
C62V C61V H481 120.0
C56V C61V H481 120.0
C61V C62V C63V 120.0
C61V C62V H482 120.0
C63V C62V H482 120.0
C64V C63V C62V 120.0
C64V C63V H483 120.0
C62V C63V H483 120.0
C63V C64V C55V 120.0
C63V C64V H484 120.0
C55V C64V H484 120.0
C12W N11W C16W 120.0
C12W N11W Cd9 116.6(5)
C16W N11W Cd9 123.4(5)
C23W C12W C13W 123.3(7)
C23W C12W N11W 116.6(7)
C13W C12W N11W 120.0
C14W C13W C12W 120.0
C14W C13W H485 120.0
C12W C13W H485 120.0
C15W C14W C13W 120.0
C15W C14W H486 120.0
C13W C14W H486 120.0
C14W C15W C16W 120.0
C14W C15W H487 120.0
C16W C15W H487 120.0
C15W C16W N11W 120.0
C15W C16W H488 120.0
N11W C16W H488 120.0
C26W N21W N22W 120.4(7)
C26W N21W C25W 131.6(7)
N22W N21W C25W 108.0
C23W N22W N21W 108.0
C23W N22W Cd9 115.9(4)
N21W N22W Cd9 135.8(4)
C12W C23W N22W 120.9(7)
C12W C23W C24W 130.9(7)
N22W C23W C24W 108.0
C23W C24W C25W 108.0
C23W C24W H489 126.0
C25W C24W H489 126.0
C24W C25W N21W 108.0
C24W C25W H490 126.0
N21W C25W H490 126.0
N21W C26W C51W 113.5(7)
N21W C26W H491 108.9
C51W C26W H491 108.9
N21W C26W H492 108.9
C51W C26W H492 108.9
H491 C26W H492 107.7
C32W N31W C36W 120.0
C32W N31W Cd16 114.8(4)
C36W N31W Cd16 125.1(4)
C43W C32W N31W 119.9(6)
C43W C32W C33W 120.1(6)
N31W C32W C33W 120.0
C32W C33W C34W 120.0
C32W C33W H493 120.0
C34W C33W H493 120.0
C35W C34W C33W 120.0
C35W C34W H494 120.0
C33W C34W H494 120.0
C36W C35W C34W 120.0
C36W C35W H495 120.0
C34W C35W H495 120.0
C35W C36W N31W 120.0
C35W C36W H496 120.0
N31W C36W H496 120.0
C46W N41W C45W 128.9(7)
C46W N41W N42W 122.4(7)
C45W N41W N42W 108.0
C43W N42W N41W 108.0
C43W N42W Cd16 113.8(4)
N41W N42W Cd16 138.2(4)
C32W C43W N42W 119.6(6)
C32W C43W C44W 132.3(6)
N42W C43W C44W 108.0
C45W C44W C43W 108.0
C45W C44W H497 126.0
C43W C44W H497 126.0
N41W C45W C44W 108.0
N41W C45W H498 126.0
C44W C45W H498 126.0
N41W C46W C54W 115.4(8)
N41W C46W H499 108.4
C54W C46W H499 108.4
N41W C46W H500 108.4
C54W C46W H500 108.4
H499 C46W H500 107.5
C52W C51W C56W 120.0
C52W C51W C26W 122.4(4)
C56W C51W C26W 117.5(4)
C53W C52W C51W 120.0
C53W C52W H501 120.0
C51W C52W H501 120.0
C54W C53W C52W 120.0
C54W C53W H502 120.0
C52W C53W H502 120.0
C55W C54W C53W 120.0
C55W C54W C46W 119.3(5)
C53W C54W C46W 120.6(5)
C54W C55W C56W 120.0
C54W C55W C64W 120.0
C56W C55W C64W 120.0
C61W C56W C55W 120.0
C61W C56W C51W 120.0
C55W C56W C51W 120.0
C56W C61W C62W 120.0
C56W C61W H503 120.0
C62W C61W H503 120.0
C63W C62W C61W 120.0
C63W C62W H504 120.0
C61W C62W H504 120.0
C62W C63W C64W 120.0
C62W C63W H505 120.0
C64W C63W H505 120.0
C63W C64W C55W 120.0
C63W C64W H506 120.0
C55W C64W H506 120.0
C12X N11X C16X 120.0
C12X N11X Cd12 115.9(4)
C16X N11X Cd12 123.8(4)
C23X C12X C13X 123.1(7)
C23X C12X N11X 116.9(7)
C13X C12X N11X 120.0
C12X C13X C14X 120.0
C12X C13X H507 120.0
C14X C13X H507 120.0
C13X C14X C15X 120.0
C13X C14X H508 120.0
C15X C14X H508 120.0
C16X C15X C14X 120.0
C16X C15X H509 120.0
C14X C15X H509 120.0
C15X C16X N11X 120.0
C15X C16X H510 120.0
N11X C16X H510 120.0
C26X N21X N22X 120.7(7)
C26X N21X C25X 130.8(7)
N22X N21X C25X 108.0
N21X N22X C23X 108.0
N21X N22X Cd12 136.5(4)
C23X N22X Cd12 115.4(4)
C12X C23X C24X 130.4(7)
C12X C23X N22X 121.4(7)
C24X C23X N22X 108.0
C23X C24X C25X 108.0
C23X C24X H511 126.0
C25X C24X H511 126.0
N21X C25X C24X 108.0
N21X C25X H512 126.0
C24X C25X H512 126.0
N21X C26X C51X 116.1(8)
N21X C26X H513 108.3
C51X C26X H513 108.3
N21X C26X H514 108.3
C51X C26X H514 108.3
H513 C26X H514 107.4
C32X N31X C36X 120.0
C32X N31X Cd16 115.9(4)
C36X N31X Cd16 123.9(4)
N31X C32X C33X 120.0
N31X C32X C43X 116.5(6)
C33X C32X C43X 123.5(6)
C34X C33X C32X 120.0
C34X C33X H515 120.0
C32X C33X H515 120.0
C33X C34X C35X 120.0
C33X C34X H516 120.0
C35X C34X H516 120.0
C36X C35X C34X 120.0
C36X C35X H517 120.0
C34X C35X H517 120.0
C35X C36X N31X 120.0
C35X C36X H518 120.0
N31X C36X H518 120.0
C46X N41X N42X 122.2(7)
C46X N41X C45X 129.4(7)
N42X N41X C45X 108.0
N41X N42X C43X 108.0
N41X N42X Cd16 137.6(4)
C43X N42X Cd16 114.4(4)
C32X C43X C44X 131.6(6)
C32X C43X N42X 120.4(6)
C44X C43X N42X 108.0
C45X C44X C43X 108.0
C45X C44X H519 126.0
C43X C44X H519 126.0
C44X C45X N41X 108.0
C44X C45X H520 126.0
N41X C45X H520 126.0
N41X C46X C54X 113.5(8)
N41X C46X H521 108.9
C54X C46X H521 108.9
N41X C46X H522 108.9
C54X C46X H522 108.9
H521 C46X H522 107.7
C52X C51X C56X 120.0
C52X C51X C26X 119.2(5)
C56X C51X C26X 120.8(5)
C53X C52X C51X 120.0
C53X C52X H523 120.0
C51X C52X H523 120.0
C52X C53X C54X 120.0
C52X C53X H524 120.0
C54X C53X H524 120.0
C55X C54X C53X 120.0
C55X C54X C46X 118.1(5)
C53X C54X C46X 121.9(5)
C56X C55X C54X 120.0
C56X C55X C64X 120.0
C54X C55X C64X 120.0
C55X C56X C61X 120.0
C55X C56X C51X 120.0
C61X C56X C51X 120.0
C62X C61X C56X 120.0
C62X C61X H525 120.0
C56X C61X H525 120.0
C63X C62X C61X 120.0
C63X C62X H526 120.0
C61X C62X H526 120.0
C64X C63X C62X 120.0
C64X C63X H527 120.0
C62X C63X H527 120.0
C63X C64X C55X 120.0
C63X C64X H528 120.0
C55X C64X H528 120.0
F12 B11 F13 109.7(13)
F12 B11 F15 112.1(13)
F13 B11 F15 108.8(13)
F12 B11 F14 110.1(13)
F13 B11 F14 106.4(13)
F15 B11 F14 109.5(13)
F25 B21 F22 113.2(12)
F25 B21 F23 114.3(12)
F22 B21 F23 105.9(11)
F25 B21 F24 113.9(12)
F22 B21 F24 107.4(11)
F23 B21 F24 101.1(10)
F32 B31 F35 109.6(12)
F32 B31 F34 110.2(12)
F35 B31 F34 111.4(12)
F32 B31 F33 110.7(11)
F35 B31 F33 107.9(11)
F34 B31 F33 106.9(11)
F42 B41 F44 109.8(14)
F42 B41 F43 109.2(14)
F44 B41 F43 106.6(14)
F42 B41 F45 109.0(14)
F44 B41 F45 112.7(15)
F43 B41 F45 109.6(14)
F53 B51 F54 111.4(10)
F53 B51 F52 111.3(10)
F54 B51 F52 108.0(9)
F53 B51 F55 109.2(9)
F54 B51 F55 108.4(9)
F52 B51 F55 108.6(9)
F62 B61 F65 113.7(15)
F62 B61 F64 112.5(15)
F65 B61 F64 105.9(14)
F62 B61 F63 112.4(15)
F65 B61 F63 107.6(14)
F64 B61 F63 104.1(14)
F74 B71 F75 110.9(14)
F74 B71 F73 114.3(15)
F75 B71 F73 105.4(14)
F74 B71 F72 111.7(14)
F75 B71 F72 108.5(14)
F73 B71 F72 105.6(13)
F85 B81 F83 112.4(15)
F85 B81 F84 115.3(15)
F83 B81 F84 110.9(14)
F85 B81 F82 107.8(14)
F83 B81 F82 101.5(13)
F84 B81 F82 107.8(14)
F94 B91 F95 115.7(16)
F94 B91 F92 110.9(15)
F95 B91 F92 107.6(14)
F94 B91 F93 112.9(15)
F95 B91 F93 104.1(14)
F92 B91 F93 105.0(14)
F102 B101 F103 111.9(14)
F102 B101 F105 110.5(14)
F103 B101 F105 107.6(13)
F102 B101 F104 109.5(13)
F103 B101 F104 110.3(14)
F105 B101 F104 106.8(13)
F115 B111 F112 107.4(13)
F115 B111 F114 107.1(13)
F112 B111 F114 110.7(13)
F115 B111 F113 112.2(13)
F112 B111 F113 112.7(13)
F114 B111 F113 106.7(12)
F125 B121 F122 118.4(14)
F125 B121 F123 108.0(12)
F122 B121 F123 105.9(12)
F125 B121 F124 105.0(12)
F122 B121 F124 105.4(12)
F123 B121 F124 114.4(13)
F133 B131 F134 114.4(14)
F133 B131 F135 108.7(14)
F134 B131 F135 106.9(13)
F133 B131 F132 111.8(14)
F134 B131 F132 108.4(13)
F135 B131 F132 106.3(13)
F143 B141 F142 112.6(15)
F143 B141 F144 109.5(14)
F142 B141 F144 109.9(14)
F143 B141 F145 110.6(14)
F142 B141 F145 105.9(14)
F144 B141 F145 108.2(14)
F152 B151 F154 111.4(14)
F152 B151 F153 111.8(15)
F154 B151 F153 111.2(14)
F152 B151 F155 108.2(14)
F154 B151 F155 108.9(14)
F153 B151 F155 105.1(14)
F164 B161 F162 113.4(15)
F164 B161 F163 115.0(15)
F162 B161 F163 106.8(14)
F164 B161 F165 108.9(14)
F162 B161 F165 106.4(14)
F163 B161 F165 105.7(13)
F175 B171 F172 115.2(16)
F175 B171 F174 107.5(15)
F172 B171 F174 110.0(15)
F175 B171 F173 110.4(15)
F172 B171 F173 106.4(14)
F174 B171 F173 107.0(14)
F184 B181 F185 111.7(14)
F184 B181 F182 111.6(14)
F185 B181 F182 109.4(14)
F184 B181 F183 110.7(14)
F185 B181 F183 107.9(14)
F182 B181 F183 105.3(13)
F195 B191 F193 116.2(16)
F195 B191 F194 109.8(15)
F193 B191 F194 108.7(15)
F195 B191 F192 107.0(15)
F193 B191 F192 109.1(15)
F194 B191 F192 105.6(14)
F204 B201 F202 114.2(15)
F204 B201 F205 111.7(15)
F202 B201 F205 107.8(14)
F204 B201 F203 108.5(14)
F202 B201 F203 108.0(14)
F205 B201 F203 106.3(14)
F212 B211 F215 110.6(14)
F212 B211 F213 111.6(14)
F215 B211 F213 108.5(14)
F212 B211 F214 108.2(14)
F215 B211 F214 110.3(14)
F213 B211 F214 107.7(13)
F223 B221 F225 111.0(15)
F223 B221 F224 108.1(15)
F225 B221 F224 111.8(15)
F223 B221 F222 110.2(15)
F225 B221 F222 109.0(14)
F224 B221 F222 106.6(14)
C12Z C11Z H529 109.5
C12Z C11Z H530 109.5
H529 C11Z H530 109.5
C12Z C11Z H531 109.5
H529 C11Z H531 109.5
H530 C11Z H531 109.5
N13Z C12Z C11Z 172.7(12)
C22Z C21Z H532 109.5
C22Z C21Z H533 109.5
H532 C21Z H533 109.5
C22Z C21Z H534 109.5
H532 C21Z H534 109.5
H533 C21Z H534 109.5
N23Z C22Z C21Z 176.1(15)
C32Z C31Z H535 109.5
C32Z C31Z H536 109.5
H535 C31Z H536 109.5
C32Z C31Z H537 109.5
H535 C31Z H537 109.5
H536 C31Z H537 109.5
N33Z C32Z C31Z 175(2)
C42Z C41Z H538 109.5
C42Z C41Z H539 109.5
H538 C41Z H539 109.5
C42Z C41Z H540 109.5
H538 C41Z H540 109.5
H539 C41Z H540 109.5
N43Z C42Z C41Z 179.2(19)
C52Z C51Z H541 109.5
C52Z C51Z H542 109.5
H541 C51Z H542 109.5
C52Z C51Z H543 109.5
H541 C51Z H543 109.5
H542 C51Z H543 109.5
N53Z C52Z C51Z 178.8(17)
C62Z C61Z H544 109.5
C62Z C61Z H545 109.5
H544 C61Z H545 109.5
C62Z C61Z H546 109.5
H544 C61Z H546 109.5
H545 C61Z H546 109.5
N63Z C62Z C61Z 177.2(15)
C72Z C71Z H547 109.5
C72Z C71Z H548 109.5
H547 C71Z H548 109.5
C72Z C71Z H549 109.5
H547 C71Z H549 109.5
H548 C71Z H549 109.5
N73Z C72Z C71Z 172(2)
C82Z C81Z H550 109.5
C82Z C81Z H551 109.5
H550 C81Z H551 109.5
C82Z C81Z H552 109.5
H550 C81Z H552 109.5
H551 C81Z H552 109.5
N83Z C82Z C81Z 176(3)
C92Z C91Z H553 109.5
C92Z C91Z H554 109.5
H553 C91Z H554 109.5
C92Z C91Z H555 109.5
H553 C91Z H555 109.5
H554 C91Z H555 109.5
N93Z C92Z C91Z 177(2)
C12Y C11Y H556 109.5
C12Y C11Y H557 109.5
H556 C11Y H557 109.5
C12Y C11Y H558 109.5
H556 C11Y H558 109.5
H557 C11Y H558 109.5
N13Y C12Y C11Y 164(3)
C22Y C21Y H559 109.5
C22Y C21Y H560 109.5
H559 C21Y H560 109.5
C22Y C21Y H561 109.5
H559 C21Y H561 109.5
H560 C21Y H561 109.5
N23Y C22Y C21Y 169(3)

loop_
_geom_bond_atom_site_label_1
_geom_bond_atom_site_label_2
_geom_bond_distance
Cd1 N11A 2.264(4)
Cd1 N22M 2.307(4)
Cd1 N11C 2.308(4)
Cd1 N22C 2.326(4)
Cd1 N11M 2.349(4)
Cd1 N22A 2.352(4)
Cd2 N31A 2.272(4)
Cd2 N11B 2.291(4)
Cd2 N22V 2.292(4)
Cd2 N42A 2.322(4)
Cd2 N11V 2.365(4)
Cd2 N22B 2.397(5)
Cd3 N31C 2.247(5)
Cd3 N31B 2.278(5)
Cd3 N22S 2.293(5)
Cd3 N42B 2.314(4)
Cd3 N11S 2.382(5)
Cd3 N42C 2.392(5)
Cd4 N11F 2.279(5)
Cd4 N22D 2.293(6)
Cd4 N22N 2.307(5)
Cd4 N11D 2.311(5)
Cd4 N11N 2.342(5)
Cd4 N22F 2.346(6)
Cd5 N11E 2.274(5)
Cd5 N31D 2.290(5)
Cd5 N22P 2.306(5)
Cd5 N22E 2.310(5)
Cd5 N11P 2.349(5)
Cd5 N42D 2.377(6)
Cd6 N31E 2.280(5)
Cd6 N31F 2.290(4)
Cd6 N22T 2.313(5)
Cd6 N42F 2.332(5)
Cd6 N42E 2.366(4)
Cd6 N11T 2.383(5)
Cd7 N22Q 2.232(7)
Cd7 N11G 2.289(5)
Cd7 N11I 2.311(5)
Cd7 N22I 2.345(7)
Cd7 N22G 2.359(5)
Cd7 N11Q 2.404(6)
Cd8 N22U 2.284(6)
Cd8 N31G 2.315(5)
Cd8 N11H 2.327(6)
Cd8 N42G 2.332(5)
Cd8 N11U 2.340(6)
Cd8 N22H 2.352(6)
Cd9 N22W 2.293(5)
Cd9 N31I 2.294(6)
Cd9 N42I 2.314(5)
Cd9 N42H 2.339(6)
Cd9 N31H 2.341(6)
Cd9 N11W 2.363(6)
Cd10 N11L 2.289(5)
Cd10 N22O 2.292(6)
Cd10 N11J 2.294(5)
Cd10 N22L 2.308(5)
Cd10 N11O 2.314(8)
Cd10 N22J 2.393(6)
Cd11 N11K 2.259(6)
Cd11 N22R 2.293(5)
Cd11 N11R 2.335(5)
Cd11 N31J 2.340(6)
Cd11 N42J 2.351(7)
Cd11 N22K 2.372(6)
Cd12 N31L 2.289(5)
Cd12 N31K 2.299(5)
Cd12 N42K 2.316(5)
Cd12 N22X 2.319(6)
Cd12 N42L 2.364(5)
Cd12 N11X 2.400(5)
Cd13 N42N 2.304(7)
Cd13 N31M 2.308(5)
Cd13 N42O 2.317(5)
Cd13 N42M 2.325(6)
Cd13 N31O 2.352(5)
Cd13 N31N 2.354(8)
Cd14 N31P 2.284(6)
Cd14 N42P 2.305(5)
Cd14 N42R 2.306(6)
Cd14 N42Q 2.306(5)
Cd14 N31R 2.337(6)
Cd14 N31Q 2.346(4)
Cd15 N42S 2.303(7)
Cd15 N42U 2.306(4)
Cd15 N42T 2.310(6)
Cd15 N31U 2.321(5)
Cd15 N31S 2.334(8)
Cd15 N31T 2.365(4)
Cd16 N42X 2.294(5)
Cd16 N42W 2.312(5)
Cd16 N31W 2.312(5)
Cd16 N42V 2.313(6)
Cd16 N31X 2.337(5)
Cd16 N31V 2.364(7)
N11A C12A 1.3900
N11A C16A 1.3900
C12A C23A 1.350(7)
C12A C13A 1.3900
C13A C14A 1.3900
C13A H1A 0.9500
C14A C15A 1.3900
C14A H2A 0.9500
C15A C16A 1.3900
C15A H3A 0.9500
C16A H4A 0.9500
N21A C26A 1.375(10)
N21A N22A 1.4200
N21A C25A 1.4200
N22A C23A 1.4200
C23A C24A 1.4200
C24A C25A 1.4200
C24A H5A 0.9500
C25A H6A 0.9500
C26A C51A 1.509(10)
C26A H7A 0.9900
C26A H8B 0.9900
N31A C32A 1.3900
N31A C36A 1.3900
C32A C43A 1.335(6)
C32A C33A 1.3900
C33A C34A 1.3900
C33A H9A 0.9500
C34A C35A 1.3900
C34A H10A 0.9500
C35A C36A 1.3900
C35A H11A 0.9500
C36A H12A 0.9500
N41A C46A 1.401(8)
N41A C45A 1.4200
N41A N42A 1.4200
N42A C43A 1.4200
C43A C44A 1.4200
C44A C45A 1.4200
C44A H13A 0.9500
C45A H14A 0.9500
C46A C54A 1.480(9)
C46A H15A 0.9900
C46A H16B 0.9900
C51A C52A 1.3900
C51A C56A 1.3900
C52A C53A 1.3900
C52A H17A 0.9500
C53A C54A 1.3900
C53A H18A 0.9500
C54A C55A 1.3900
C55A C56A 1.3900
C55A C64A 1.3900
C56A C61A 1.3900
C61A C62A 1.3900
C61A H19A 0.9500
C62A C63A 1.3900
C62A H20A 0.9500
C63A C64A 1.3900
C63A H21A 0.9500
C64A H22A 0.9500
N11B C12B 1.3900
N11B C16B 1.3900
C12B C23B 1.370(8)
C12B C13B 1.3900
C13B C14B 1.3900
C13B H23B 0.9500
C14B C15B 1.3900
C14B H24B 0.9500
C15B C16B 1.3900
C15B H25B 0.9500
C16B H26B 0.9500
N21B C26B 1.397(11)
N21B C25B 1.4200
N21B N22B 1.4200
N22B C23B 1.4200
C23B C24B 1.4200
C24B C25B 1.4200
C24B H27B 0.9500
C25B H28B 0.9500
C26B C51B 1.531(11)
C26B H29C 0.9900
C26B H30D 0.9900
N31B C32B 1.3900
N31B C36B 1.3900
C32B C43B 1.360(7)
C32B C33B 1.3900
C33B C34B 1.3900
C33B H31B 0.9500
C34B C35B 1.3900
C34B H32B 0.9500
C35B C36B 1.3900
C35B H33B 0.9500
C36B H34B 0.9500
N41B C46B 1.399(10)
N41B N42B 1.4200
N41B C45B 1.4200
N42B C43B 1.4200
C43B C44B 1.4200
C44B C45B 1.4200
C44B H35B 0.9500
C45B H36B 0.9500
C46B C54B 1.507(11)
C46B H37C 0.9900
C46B H38D 0.9900
C51B C52B 1.3900
C51B C56B 1.3900
C52B C53B 1.3900
C52B H39B 0.9500
C53B C54B 1.3900
C53B H40B 0.9500
C54B C55B 1.3900
C55B C56B 1.3900
C55B C64B 1.3900
C56B C61B 1.3900
C61B C62B 1.3900
C61B H41B 0.9500
C62B C63B 1.3900
C62B H42B 0.9500
C63B C64B 1.3900
C63B H43B 0.9500
C64B H44B 0.9500
N11C C12C 1.3900
N11C C16C 1.3900
C12C C23C 1.346(5)
C12C C13C 1.3900
C13C C14C 1.3900
C13C H45C 0.9500
C14C C15C 1.3900
C14C H46C 0.9500
C15C C16C 1.3900
C15C H47C 0.9500
C16C H48C 0.9500
N21C C26C 1.366(7)
N21C C25C 1.4200
N21C N22C 1.4200
N22C C23C 1.4200
C23C C24C 1.4200
C24C C25C 1.4200
C24C H49C 0.9500
C25C H50C 0.9500
C26C C51C 1.555(10)
C26C H51E 0.9900
C26C H52F 0.9900
N31C C32C 1.3900
N31C C36C 1.3900
C32C C43C 1.324(9)
C32C C33C 1.3900
C33C C34C 1.3900
C33C H53C 0.9500
C34C C35C 1.3900
C34C H54C 0.9500
C35C C36C 1.3900
C35C H55C 0.9500
C36C H56C 0.9500
N41C N42C 1.4200
N41C C45C 1.4200
N41C C46C 1.424(14)
N42C C43C 1.4200
C43C C44C 1.4200
C44C C45C 1.4200
C44C H57C 0.9500
C45C H58C 0.9500
C46C C54C 1.454(12)
C46C H59E 0.9900
C46C H60F 0.9900
C51C C52C 1.3900
C51C C56C 1.3900
C52C C53C 1.3900
C52C H61C 0.9500
C53C C54C 1.3900
C53C H62C 0.9500
C54C C55C 1.3900
C55C C56C 1.3900
C55C C64C 1.3900
C56C C61C 1.3900
C61C C62C 1.3900
C61C H63C 0.9500
C62C C63C 1.3900
C62C H64C 0.9500
C63C C64C 1.3900
C63C H65C 0.9500
C64C H66C 0.9500
N11D C12D 1.3900
N11D C16D 1.3900
C12D C23D 1.367(8)
C12D C13D 1.3900
C13D C14D 1.3900
C13D H67D 0.9500
C14D C15D 1.3900
C14D H68D 0.9500
C15D C16D 1.3900
C15D H69D 0.9500
C16D H70D 0.9500
N21D C26D 1.378(12)
N21D N22D 1.4200
N21D C25D 1.4200
N22D C23D 1.4200
C23D C24D 1.4200
C24D C25D 1.4200
C24D H71D 0.9500
C25D H72D 0.9500
C26D C51D 1.517(12)
C26D H73G 0.9900
C26D H74H 0.9900
N31D C32D 1.3900
N31D C36D 1.3900
C32D C43D 1.341(9)
C32D C33D 1.3900
C33D C34D 1.3900
C33D H75D 0.9500
C34D C35D 1.3900
C34D H76D 0.9500
C35D C36D 1.3900
C35D H77D 0.9500
C36D H78D 0.9500
N41D C45D 1.4200
N41D N42D 1.4200
N41D C46D 1.428(15)
N42D C43D 1.4200
C43D C44D 1.4200
C44D C45D 1.4200
C44D H79D 0.9500
C45D H80D 0.9500
C46D C54D 1.517(13)
C46D H81G 0.9900
C46D H82H 0.9900
C51D C52D 1.3900
C51D C56D 1.3900
C52D C53D 1.3900
C52D H83D 0.9500
C53D C54D 1.3900
C53D H84D 0.9500
C54D C55D 1.3900
C55D C56D 1.3900
C55D C64D 1.3900
C56D C61D 1.3900
C61D C62D 1.3900
C61D H85D 0.9500
C62D C63D 1.3900
C62D H86D 0.9500
C63D C64D 1.3900
C63D H87D 0.9500
C64D H88D 0.9500
N11E C12E 1.3900
N11E C16E 1.3900
C12E C23E 1.338(7)
C12E C13E 1.3900
C13E C14E 1.3900
C13E H89E 0.9500
C14E C15E 1.3900
C14E H90E 0.9500
C15E C16E 1.3900
C15E H91E 0.9500
C16E H92E 0.9500
N21E C26E 1.379(10)
N21E N22E 1.4200
N21E C25E 1.4200
N22E C23E 1.4200
C23E C24E 1.4200
C24E C25E 1.4200
C24E H93E 0.9500
C25E H94E 0.9500
C26E C51E 1.514(11)
C26E H95I 0.9900
C26E H96J 0.9900
N31E C32E 1.3900
N31E C36E 1.3900
C32E C43E 1.340(7)
C32E C33E 1.3900
C33E C34E 1.3900
C33E H97E 0.9500
C34E C35E 1.3900
C34E H98E 0.9500
C35E C36E 1.3900
C35E H99E 0.9500
C36E H100 0.9500
N41E C46E 1.372(10)
N41E C45E 1.4200
N41E N42E 1.4200
N42E C43E 1.4200
C43E C44E 1.4200
C44E C45E 1.4200
C44E H101 0.9500
C45E H102 0.9500
C46E C54E 1.542(10)
C46E H103 0.9900
C46E H104 0.9900
C51E C52E 1.3900
C51E C56E 1.3900
C52E C53E 1.3900
C52E H105 0.9500
C53E C54E 1.3900
C53E H106 0.9500
C54E C55E 1.3900
C55E C56E 1.3900
C55E C64E 1.3900
C56E C61E 1.3900
C61E C62E 1.3900
C61E H107 0.9500
C62E C63E 1.3900
C62E H108 0.9500
C63E C64E 1.3900
C63E H109 0.9500
C64E H110 0.9500
N11F C12F 1.3900
N11F C16F 1.3900
C12F C23F 1.355(10)
C12F C13F 1.3900
C13F C14F 1.3900
C13F H111 0.9500
C14F C15F 1.3900
C14F H112 0.9500
C15F C16F 1.3900
C15F H113 0.9500
C16F H114 0.9500
N21F C26F 1.403(14)
N21F N22F 1.4200
N21F C25F 1.4200
N22F C23F 1.4200
C23F C24F 1.4200
C24F C25F 1.4200
C24F H115 0.9500
C25F H116 0.9500
C26F C51F 1.471(14)
C26F H117 0.9900
C26F H118 0.9900
N31F C32F 1.3900
N31F C36F 1.3900
C32F C43F 1.336(6)
C32F C33F 1.3900
C33F C34F 1.3900
C33F H119 0.9500
C34F C35F 1.3900
C34F H120 0.9500
C35F C36F 1.3900
C35F H121 0.9500
C36F H122 0.9500
N41F C46F 1.371(10)
N41F C45F 1.4200
N41F N42F 1.4200
N42F C43F 1.4200
C43F C44F 1.4200
C44F C45F 1.4200
C44F H123 0.9500
C45F H124 0.9500
C46F C54F 1.484(13)
C46F H125 0.9900
C46F H126 0.9900
C51F C52F 1.3900
C51F C56F 1.3900
C52F C53F 1.3900
C52F H127 0.9500
C53F C54F 1.3900
C53F H128 0.9500
C54F C55F 1.3900
C55F C56F 1.3900
C55F C64F 1.3900
C56F C61F 1.3900
C61F C62F 1.3900
C61F H129 0.9500
C62F C63F 1.3900
C62F H130 0.9500
C63F C64F 1.3900
C63F H131 0.9500
C64F H132 0.9500
N11G C12G 1.3900
N11G C16G 1.3900
C12G C23G 1.330(8)
C12G C13G 1.3900
C13G C14G 1.3900
C13G H133 0.9500
C14G C15G 1.3900
C14G H134 0.9500
C15G C16G 1.3900
C15G H135 0.9500
C16G H136 0.9500
N21G C26G 1.419(11)
N21G C25G 1.4200
N21G N22G 1.4200
N22G C23G 1.4200
C23G C24G 1.4200
C24G C25G 1.4200
C24G H137 0.9500
C25G H138 0.9500
C26G C51G 1.517(10)
C26G H139 0.9900
C26G H140 0.9900
N31G C32G 1.3900
N31G C36G 1.3900
C32G C43G 1.348(8)
C32G C33G 1.3900
C33G C34G 1.3900
C33G H141 0.9500
C34G C35G 1.3900
C34G H142 0.9500
C35G C36G 1.3900
C35G H143 0.9500
C36G H144 0.9500
N41G C46G 1.410(13)
N41G C45G 1.4200
N41G N42G 1.4200
N42G C43G 1.4200
C43G C44G 1.4200
C44G C45G 1.4200
C44G H145 0.9500
C45G H146 0.9500
C46G C54G 1.539(12)
C46G H147 0.9900
C46G H148 0.9900
C51G C52G 1.3900
C51G C56G 1.3900
C52G C53G 1.3900
C52G H149 0.9500
C53G C54G 1.3900
C53G H150 0.9500
C54G C55G 1.3900
C55G C56G 1.3900
C55G C64G 1.3900
C56G C61G 1.3900
C61G C62G 1.3900
C61G H151 0.9500
C62G C63G 1.3900
C62G H152 0.9500
C63G C64G 1.3900
C63G H153 0.9500
C64G H154 0.9500
N11H C12H 1.3900
N11H C16H 1.3900
C12H C23H 1.336(9)
C12H C13H 1.3900
C13H C14H 1.3900
C13H H155 0.9500
C14H C15H 1.3900
C14H H156 0.9500
C15H C16H 1.3900
C15H H157 0.9500
C16H H158 0.9500
N21H C26H 1.387(13)
N21H N22H 1.4200
N21H C25H 1.4200
N22H C23H 1.4200
C23H C24H 1.4200
C24H C25H 1.4200
C24H H159 0.9500
C25H H160 0.9500
C26H C51H 1.497(14)
C26H H161 0.9900
C26H H162 0.9900
N31H C32H 1.3900
N31H C36H 1.3900
C32H C43H 1.367(10)
C32H C33H 1.3900
C33H C34H 1.3900
C33H H163 0.9500
C34H C35H 1.3900
C34H H164 0.9500
C35H C36H 1.3900
C35H H165 0.9500
C36H H166 0.9500
N41H N42H 1.4200
N41H C45H 1.4200
N41H C46H 1.450(13)
N42H C43H 1.4200
C43H C44H 1.4200
C44H C45H 1.4200
C44H H167 0.9500
C45H H168 0.9500
C46H C54H 1.538(14)
C46H H169 0.9900
C46H H170 0.9900
C51H C52H 1.3900
C51H C56H 1.3900
C52H C53H 1.3900
C52H H171 0.9500
C53H C54H 1.3900
C53H H172 0.9500
C54H C55H 1.3900
C55H C56H 1.3900
C55H C64H 1.3900
C56H C61H 1.3900
C61H C62H 1.3900
C61H H173 0.9500
C62H C63H 1.3900
C62H H174 0.9500
C63H C64H 1.3900
C63H H175 0.9500
C64H H176 0.9500
N11I C12I 1.3900
N11I C16I 1.3900
C12I C23I 1.369(9)
C12I C13I 1.3900
C13I C14I 1.3900
C13I H177 0.9500
C14I C15I 1.3900
C14I H178 0.9500
C15I C16I 1.3900
C15I H179 0.9500
C16I H180 0.9500
N21I C26I 1.402(12)
N21I C25I 1.4200
N21I N22I 1.4200
N22I C23I 1.4200
C23I C24I 1.4200
C24I C25I 1.4200
C24I H181 0.9500
C25I H182 0.9500
C26I C51I 1.561(13)
C26I H183 0.9900
C26I H184 0.9900
N31I C32I 1.3900
N31I C36I 1.3900
C32I C43I 1.356(10)
C32I C33I 1.3900
C33I C34I 1.3900
C33I H185 0.9500
C34I C35I 1.3900
C34I H186 0.9500
C35I C36I 1.3900
C35I H187 0.9500
C36I H188 0.9500
N41I C46I 1.410(14)
N41I C45I 1.4200
N41I N42I 1.4200
N42I C43I 1.4200
C43I C44I 1.4200
C44I C45I 1.4200
C44I H189 0.9500
C45I H190 0.9500
C46I C54I 1.530(13)
C46I H191 0.9900
C46I H192 0.9900
C51I C52I 1.3900
C51I C56I 1.3900
C52I C53I 1.3900
C52I H193 0.9500
C53I C54I 1.3900
C53I H194 0.9500
C54I C55I 1.3900
C55I C56I 1.3900
C55I C64I 1.3900
C56I C61I 1.3900
C61I C62I 1.3900
C61I H195 0.9500
C62I C63I 1.3900
C62I H196 0.9500
C63I C64I 1.3900
C63I H197 0.9500
C64I H198 0.9500
N11J C12J 1.3900
N11J C16J 1.3900
C12J C23J 1.319(9)
C12J C13J 1.3900
C13J C14J 1.3900
C13J H199 0.9500
C14J C15J 1.3900
C14J H200 0.9500
C15J C16J 1.3900
C15J H201 0.9500
C16J H202 0.9500
N21J C26J 1.396(13)
N21J N22J 1.4200
N21J C25J 1.4200
N22J C23J 1.4200
C23J C24J 1.4200
C24J C25J 1.4200
C24J H203 0.9500
C25J H204 0.9500
C26J C51J 1.383(13)
C26J H205 0.9900
C26J H206 0.9900
N31J C32J 1.3900
N31J C36J 1.3900
C32J C43J 1.283(9)
C32J C33J 1.3900
C33J C34J 1.3900
C33J H207 0.9500
C34J C35J 1.3900
C34J H208 0.9500
C35J C36J 1.3900
C35J H209 0.9500
C36J H210 0.9500
N41J C46J 1.366(14)
N41J C45J 1.4200
N41J N42J 1.4200
N42J C43J 1.4200
C43J C44J 1.4200
C44J C45J 1.4200
C44J H211 0.9500
C45J H212 0.9500
C46J C54J 1.441(14)
C46J H213 0.9900
C46J H214 0.9900
C51J C52J 1.3900
C51J C56J 1.3900
C52J C53J 1.3900
C52J H215 0.9500
C53J C54J 1.3900
C53J H216 0.9500
C54J C55J 1.3900
C55J C56J 1.3900
C55J C64J 1.3900
C56J C61J 1.3900
C61J C62J 1.3900
C61J H217 0.9500
C62J C63J 1.3900
C62J H218 0.9500
C63J C64J 1.3900
C63J H219 0.9500
C64J H220 0.9500
N11K C12K 1.3900
N11K C16K 1.3900
C12K C23K 1.372(10)
C12K C13K 1.3900
C13K C14K 1.3900
C13K H221 0.9500
C14K C15K 1.3900
C14K H222 0.9500
C15K C16K 1.3900
C15K H223 0.9500
C16K H224 0.9500
N21K N22K 1.4200
N21K C25K 1.4200
N21K C26K 1.456(14)
N22K C23K 1.4200
C23K C24K 1.4200
C24K C25K 1.4200
C24K H225 0.9500
C25K H226 0.9500
C26K C51K 1.559(13)
C26K H227 0.9900
C26K H228 0.9900
N31K C32K 1.3900
N31K C36K 1.3900
C32K C43K 1.356(8)
C32K C33K 1.3900
C33K C34K 1.3900
C33K H229 0.9500
C34K C35K 1.3900
C34K H230 0.9500
C35K C36K 1.3900
C35K H231 0.9500
C36K H232 0.9500
N41K N42K 1.4200
N41K C45K 1.4200
N41K C46K 1.433(13)
N42K C43K 1.4200
C43K C44K 1.4200
C44K C45K 1.4200
C44K H233 0.9500
C45K H234 0.9500
C46K C54K 1.470(13)
C46K H235 0.9900
C46K H236 0.9900
C51K C52K 1.3900
C51K C56K 1.3900
C52K C53K 1.3900
C52K H237 0.9500
C53K C54K 1.3900
C53K H238 0.9500
C54K C55K 1.3900
C55K C56K 1.3900
C55K C64K 1.3900
C56K C61K 1.3900
C61K C62K 1.3900
C61K H239 0.9500
C62K C63K 1.3900
C62K H240 0.9500
C63K C64K 1.3900
C63K H241 0.9500
C64K H242 0.9500
N11L C12L 1.3900
N11L C16L 1.3900
C12L C23L 1.363(7)
C12L C13L 1.3900
C13L C14L 1.3900
C13L H243 0.9500
C14L C15L 1.3900
C14L H244 0.9500
C15L C16L 1.3900
C15L H245 0.9500
C16L H246 0.9500
N21L C26L 1.377(8)
N21L N22L 1.4200
N21L C25L 1.4200
N22L C23L 1.4200
C23L C24L 1.4200
C24L C25L 1.4200
C24L H247 0.9500
C25L H248 0.9500
C26L C51L 1.508(12)
C26L H249 0.9900
C26L H250 0.9900
N31L C32L 1.3900
N31L C36L 1.3900
C32L C43L 1.337(8)
C32L C33L 1.3900
C33L C34L 1.3900
C33L H251 0.9500
C34L C35L 1.3900
C34L H252 0.9500
C35L C36L 1.3900
C35L H253 0.9500
C36L H254 0.9500
N41L C46L 1.396(11)
N41L N42L 1.4200
N41L C45L 1.4200
N42L C43L 1.4200
C43L C44L 1.4200
C44L C45L 1.4200
C44L H255 0.9500
C45L H256 0.9500
C46L C54L 1.513(12)
C46L H257 0.9900
C46L H258 0.9900
C51L C52L 1.3900
C51L C56L 1.3900
C52L C53L 1.3900
C52L H259 0.9500
C53L C54L 1.3900
C53L H260 0.9500
C54L C55L 1.3900
C55L C56L 1.3900
C55L C64L 1.3900
C56L C61L 1.3900
C61L C62L 1.3900
C61L H261 0.9500
C62L C63L 1.3900
C62L H262 0.9500
C63L C64L 1.3900
C63L H263 0.9500
C64L H264 0.9500
N11M C12M 1.3900
N11M C16M 1.3900
C12M C23M 1.362(6)
C12M C13M 1.3900
C13M C14M 1.3900
C13M H265 0.9500
C14M C15M 1.3900
C14M H266 0.9500
C15M C16M 1.3900
C15M H267 0.9500
C16M H268 0.9500
N21M C26M 1.366(9)
N21M N22M 1.4200
N21M C25M 1.4200
N22M C23M 1.4200
C23M C24M 1.4200
C24M C25M 1.4200
C24M H269 0.9500
C25M H270 0.9500
C26M C51M 1.489(10)
C26M H271 0.9900
C26M H272 0.9900
N31M C32M 1.3900
N31M C36M 1.3900
C32M C43M 1.385(9)
C32M C33M 1.3900
C33M C34M 1.3900
C33M H273 0.9500
C34M C35M 1.3900
C34M H274 0.9500
C35M C36M 1.3900
C35M H275 0.9500
C36M H276 0.9500
N41M C46M 1.373(12)
N41M N42M 1.4200
N41M C45M 1.4200
N42M C43M 1.4200
C43M C44M 1.4200
C44M C45M 1.4200
C44M H277 0.9500
C45M H278 0.9500
C46M C54M 1.508(11)
C46M H279 0.9900
C46M H280 0.9900
C51M C52M 1.3900
C51M C56M 1.3900
C52M C53M 1.3900
C52M H281 0.9500
C53M C54M 1.3900
C53M H282 0.9500
C54M C55M 1.3900
C55M C56M 1.3900
C55M C64M 1.3900
C56M C61M 1.3900
C61M C62M 1.3900
C61M H283 0.9500
C62M C63M 1.3900
C62M H284 0.9500
C63M C64M 1.3900
C63M H285 0.9500
C64M H286 0.9500
N11N C12N 1.3900
N11N C16N 1.3900
C12N C23N 1.360(9)
C12N C13N 1.3900
C13N C14N 1.3900
C13N H287 0.9500
C14N C15N 1.3900
C14N H288 0.9500
C15N C16N 1.3900
C15N H289 0.9500
C16N H290 0.9500
N21N C26N 1.409(13)
N21N N22N 1.4200
N21N C25N 1.4200
N22N C23N 1.4200
C23N C24N 1.4200
C24N C25N 1.4200
C24N H291 0.9500
C25N H292 0.9500
C26N C51N 1.492(11)
C26N H293 0.9900
C26N H294 0.9900
N31N C32N 1.3900
N31N C36N 1.3900
C32N C43N 1.349(14)
C32N C33N 1.3900
C33N C34N 1.3900
C33N H295 0.9500
C34N C35N 1.3900
C34N H296 0.9500
C35N C36N 1.3900
C35N H297 0.9500
C36N H298 0.9500
N41N C46N 1.407(9)
N41N N42N 1.4200
N41N C45N 1.4200
N42N C43N 1.4200
C43N C44N 1.4200
C44N C45N 1.4200
C44N H299 0.9500
C45N H300 0.9500
C46N C54N 1.536(7)
C46N H301 0.9900
C46N H302 0.9900
C51N C52N 1.3900
C51N C56N 1.3900
C52N C53N 1.3900
C52N H303 0.9500
C53N C54N 1.3900
C53N H304 0.9500
C54N C55N 1.3900
C55N C56N 1.3900
C55N C64N 1.3900
C56N C61N 1.3900
C61N C62N 1.3900
C61N H305 0.9500
C62N C63N 1.3900
C62N H306 0.9500
C63N C64N 1.3900
C63N H307 0.9500
C64N H308 0.9500
N11O C12O 1.3900
N11O C16O 1.3900
C12O C23O 1.241(11)
C12O C13O 1.3900
C13O C14O 1.3900
C13O H309 0.9500
C14O C15O 1.3900
C14O H310 0.9500
C15O C16O 1.3900
C15O H311 0.9500
C16O H312 0.9500
N21O N22O 1.4200
N21O C25O 1.4200
N21O C26O 1.447(13)
N22O C23O 1.4200
C23O C24O 1.4200
C24O C25O 1.4200
C24O H313 0.9500
C25O H314 0.9500
C26O C51O 1.474(12)
C26O H315 0.9900
C26O H316 0.9900
N31O C32O 1.3900
N31O C36O 1.3900
C32O C43O 1.363(8)
C32O C33O 1.3900
C33O C34O 1.3900
C33O H317 0.9500
C34O C35O 1.3900
C34O H318 0.9500
C35O C36O 1.3900
C35O H319 0.9500
C36O H320 0.9500
N41O C46O 1.403(12)
N41O N42O 1.4200
N41O C45O 1.4200
N42O C43O 1.4200
C43O C44O 1.4200
C44O C45O 1.4200
C44O H321 0.9500
C45O H322 0.9500
C46O C54O 1.521(12)
C46O H323 0.9900
C46O H324 0.9900
C51O C52O 1.3900
C51O C56O 1.3900
C52O C53O 1.3900
C52O H325 0.9500
C53O C54O 1.3900
C53O H326 0.9500
C54O C55O 1.3900
C55O C56O 1.3900
C55O C64O 1.3900
C56O C61O 1.3900
C61O C62O 1.3900
C61O H327 0.9500
C62O C63O 1.3900
C62O H328 0.9500
C63O C64O 1.3900
C63O H329 0.9500
C64O H330 0.9500
N11P C12P 1.3900
N11P C16P 1.3900
C12P C23P 1.334(8)
C12P C13P 1.3900
C13P C14P 1.3900
C13P H331 0.9500
C14P C15P 1.3900
C14P H332 0.9500
C15P C16P 1.3900
C15P H333 0.9500
C16P H334 0.9500
N21P C26P 1.406(13)
N21P N22P 1.4200
N21P C25P 1.4200
N22P C23P 1.4200
C23P C24P 1.4200
C24P C25P 1.4200
C24P H335 0.9500
C25P H336 0.9500
C26P C51P 1.407(14)
C26P H337 0.9900
C26P H338 0.9900
N31P C32P 1.3900
N31P C36P 1.3900
C32P C43P 1.369(10)
C32P C33P 1.3900
C33P C34P 1.3900
C33P H339 0.9500
C34P C35P 1.3900
C34P H340 0.9500
C35P C36P 1.3900
C35P H341 0.9500
C36P H342 0.9500
N41P C46P 1.371(15)
N41P N42P 1.4200
N41P C45P 1.4200
N42P C43P 1.4200
C43P C44P 1.4200
C44P C45P 1.4200
C44P H343 0.9500
C45P H344 0.9500
C46P C54P 1.511(15)
C46P H345 0.9900
C46P H346 0.9900
C51P C52P 1.3900
C51P C56P 1.3900
C52P C53P 1.3900
C52P H347 0.9500
C53P C54P 1.3900
C53P H348 0.9500
C54P C55P 1.3900
C55P C56P 1.3900
C55P C64P 1.3900
C56P C61P 1.3900
C61P C62P 1.3900
C61P H349 0.9500
C62P C63P 1.3900
C62P H350 0.9500
C63P C64P 1.3900
C63P H351 0.9500
C64P H352 0.9500
N11Q C12Q 1.3900
N11Q C16Q 1.3900
C12Q C23Q 1.361(12)
C12Q C13Q 1.3900
C13Q C14Q 1.3900
C13Q H353 0.9500
C14Q C15Q 1.3900
C14Q H354 0.9500
C15Q C16Q 1.3900
C15Q H355 0.9500
C16Q H356 0.9500
N21Q C25Q 1.4200
N21Q N22Q 1.4200
N21Q C26Q 1.513(15)
N22Q C23Q 1.4200
C23Q C24Q 1.4200
C24Q C25Q 1.4200
C24Q H357 0.9500
C25Q H358 0.9500
C26Q C51Q 1.564(12)
C26Q H359 0.9900
C26Q H360 0.9900
N31Q C32Q 1.3900
N31Q C36Q 1.3900
C32Q C43Q 1.361(6)
C32Q C33Q 1.3900
C33Q C34Q 1.3900
C33Q H361 0.9500
C34Q C35Q 1.3900
C34Q H362 0.9500
C35Q C36Q 1.3900
C35Q H363 0.9500
C36Q H364 0.9500
N41Q C46Q 1.381(10)
N41Q C45Q 1.4200
N41Q N42Q 1.4200
N42Q C43Q 1.4200
C43Q C44Q 1.4200
C44Q C45Q 1.4200
C44Q H365 0.9500
C45Q H366 0.9500
C46Q C54Q 1.506(10)
C46Q H367 0.9900
C46Q H368 0.9900
C51Q C52Q 1.3900
C51Q C56Q 1.3900
C52Q C53Q 1.3900
C52Q H369 0.9500
C53Q C54Q 1.3900
C53Q H370 0.9500
C54Q C55Q 1.3900
C55Q C56Q 1.3900
C55Q C64Q 1.3900
C56Q C61Q 1.3900
C61Q C62Q 1.3900
C61Q H371 0.9500
C62Q C63Q 1.3900
C62Q H372 0.9500
C63Q C64Q 1.3900
C63Q H373 0.9500
C64Q H374 0.9500
N11R C12R 1.3900
N11R C16R 1.3900
C12R C23R 1.332(8)
C12R C13R 1.3900
C13R C14R 1.3900
C13R H375 0.9500
C14R C15R 1.3900
C14R H376 0.9500
C15R C16R 1.3900
C15R H377 0.9500
C16R H378 0.9500
N21R C26R 1.390(11)
N21R N22R 1.4200
N21R C25R 1.4200
N22R C23R 1.4200
C23R C24R 1.4200
C24R C25R 1.4200
C24R H379 0.9500
C25R H380 0.9500
C26R C51R 1.510(11)
C26R H381 0.9900
C26R H382 0.9900
N31R C32R 1.3900
N31R C36R 1.3900
C32R C43R 1.354(8)
C32R C33R 1.3900
C33R C34R 1.3900
C33R H383 0.9500
C34R C35R 1.3900
C34R H384 0.9500
C35R C36R 1.3900
C35R H385 0.9500
C36R H386 0.9500
N41R C46R 1.390(12)
N41R C45R 1.4200
N41R N42R 1.4200
N42R C43R 1.4200
C43R C44R 1.4200
C44R C45R 1.4200
C44R H387 0.9500
C45R H388 0.9500
C46R C54R 1.468(11)
C46R H389 0.9900
C46R H390 0.9900
C51R C52R 1.3900
C51R C56R 1.3900
C52R C53R 1.3900
C52R H391 0.9500
C53R C54R 1.3900
C53R H392 0.9500
C54R C55R 1.3900
C55R C64R 1.3900
C55R C56R 1.3900
C56R C61R 1.3900
C61R C62R 1.3900
C61R H393 0.9500
C62R C63R 1.3900
C62R H394 0.9500
C63R C64R 1.3900
C63R H395 0.9500
C64R H396 0.9500
N11S C12S 1.3900
N11S C16S 1.3900
C12S C23S 1.354(8)
C12S C13S 1.3900
C13S C14S 1.3900
C13S H397 0.9500
C14S C15S 1.3900
C14S H398 0.9500
C15S C16S 1.3900
C15S H399 0.9500
C16S H400 0.9500
N21S C26S 1.397(12)
N21S C25S 1.4200
N21S N22S 1.4200
N22S C23S 1.4200
C23S C24S 1.4200
C24S C25S 1.4200
C24S H401 0.9500
C25S H402 0.9500
C26S C51S 1.456(12)
C26S H403 0.9900
C26S H404 0.9900
N31S C32S 1.3900
N31S C36S 1.3900
C32S C43S 1.310(14)
C32S C33S 1.3900
C33S C34S 1.3900
C33S H405 0.9500
C34S C35S 1.3900
C34S H406 0.9500
C35S C36S 1.3900
C35S H407 0.9500
C36S H408 0.9500
N41S C46S 1.386(9)
N41S N42S 1.4200
N41S C45S 1.4200
N42S C43S 1.4200
C43S C44S 1.4200
C44S C45S 1.4200
C44S H409 0.9500
C45S H410 0.9500
C46S C54S 1.499(8)
C46S H411 0.9900
C46S H412 0.9900
C51S C52S 1.3900
C51S C56S 1.3900
C52S C53S 1.3900
C52S H413 0.9500
C53S C54S 1.3900
C53S H414 0.9500
C54S C55S 1.3900
C55S C56S 1.3900
C55S C64S 1.3900
C56S C61S 1.3900
C61S C62S 1.3900
C61S H415 0.9500
C62S C63S 1.3900
C62S H416 0.9500
C63S C64S 1.3900
C63S H417 0.9500
C64S H418 0.9500
N11T C12T 1.3900
N11T C16T 1.3900
C12T C23T 1.360(8)
C12T C13T 1.3900
C13T C14T 1.3900
C13T H419 0.9500
C14T C15T 1.3900
C14T H420 0.9500
C15T C16T 1.3900
C15T H421 0.9500
C16T H422 0.9500
N21T C26T 1.380(11)
N21T N22T 1.4200
N21T C25T 1.4200
N22T C23T 1.4200
C23T C24T 1.4200
C24T C25T 1.4200
C24T H423 0.9500
C25T H424 0.9500
C26T C51T 1.511(10)
C26T H425 0.9900
C26T H426 0.9900
N31T C32T 1.3900
N31T C36T 1.3900
C32T C43T 1.378(7)
C32T C33T 1.3900
C33T C34T 1.3900
C33T H427 0.9500
C34T C35T 1.3900
C34T H428 0.9500
C35T C36T 1.3900
C35T H429 0.9500
C36T H430 0.9500
N41T C46T 1.370(10)
N41T N42T 1.4200
N41T C45T 1.4200
N42T C43T 1.4200
C43T C44T 1.4200
C44T C45T 1.4200
C44T H431 0.9500
C45T H432 0.9500
C46T C54T 1.542(10)
C46T H433 0.9900
C46T H434 0.9900
C51T C52T 1.3900
C51T C56T 1.3900
C52T C53T 1.3900
C52T H435 0.9500
C53T C54T 1.3900
C53T H436 0.9500
C54T C55T 1.3900
C55T C56T 1.3900
C55T C64T 1.3900
C56T C61T 1.3900
C61T C62T 1.3900
C61T H437 0.9500
C62T C63T 1.3900
C62T H438 0.9500
C63T C64T 1.3900
C63T H439 0.9500
C64T H440 0.9500
N11U C12U 1.3900
N11U C16U 1.3900
C12U C23U 1.322(11)
C12U C13U 1.3900
C13U C14U 1.3900
C13U H441 0.9500
C14U C15U 1.3900
C14U H442 0.9500
C15U C16U 1.3900
C15U H443 0.9500
C16U H444 0.9500
N21U N22U 1.4200
N21U C25U 1.4200
N21U C26U 1.430(16)
N22U C23U 1.4200
C23U C24U 1.4200
C24U C25U 1.4200
C24U H445 0.9500
C25U H446 0.9500
C26U C51U 1.482(13)
C26U H447 0.9900
C26U H448 0.9900
N31U C32U 1.3900
N31U C36U 1.3900
C32U C43U 1.355(8)
C32U C33U 1.3900
C33U C34U 1.3900
C33U H449 0.9500
C34U C35U 1.3900
C34U H450 0.9500
C35U C36U 1.3900
C35U H451 0.9500
C36U H452 0.9500
N41U C46U 1.380(8)
N41U C45U 1.4200
N41U N42U 1.4200
N42U C43U 1.4200
C43U C44U 1.4200
C44U C45U 1.4200
C44U H453 0.9500
C45U H454 0.9500
C46U C54U 1.440(12)
C46U H455 0.9900
C46U H456 0.9900
C51U C52U 1.3900
C51U C56U 1.3900
C52U C53U 1.3900
C52U H457 0.9500
C53U C54U 1.3900
C53U H458 0.9500
C54U C55U 1.3900
C55U C56U 1.3900
C55U C64U 1.3900
C56U C61U 1.3900
C61U C62U 1.3900
C61U H459 0.9500
C62U C63U 1.3900
C62U H460 0.9500
C63U C64U 1.3900
C63U H461 0.9500
C64U H462 0.9500
N11V C12V 1.3900
N11V C16V 1.3900
C12V C23V 1.349(7)
C12V C13V 1.3900
C13V C14V 1.3900
C13V H463 0.9500
C14V C15V 1.3900
C14V H464 0.9500
C15V C16V 1.3900
C15V H465 0.9500
C16V H466 0.9500
N21V C26V 1.384(10)
N21V N22V 1.4200
N21V C25V 1.4200
N22V C23V 1.4200
C23V C24V 1.4200
C24V C25V 1.4200
C24V H467 0.9500
C25V H468 0.9500
C26V C51V 1.503(10)
C26V H469 0.9900
C26V H470 0.9900
N31V C32V 1.3900
N31V C36V 1.3900
C32V C43V 1.309(11)
C32V C33V 1.3900
C33V C34V 1.3900
C33V H471 0.9500
C34V C35V 1.3900
C34V H472 0.9500
C35V C36V 1.3900
C35V H473 0.9500
C36V H474 0.9500
N41V C46V 1.406(16)
N41V N42V 1.4200
N41V C45V 1.4200
N42V C43V 1.4200
C43V C44V 1.4200
C44V C45V 1.4200
C44V H475 0.9500
C45V H476 0.9500
C46V C54V 1.576(12)
C46V H477 0.9900
C46V H478 0.9900
C51V C52V 1.3900
C51V C56V 1.3900
C52V C53V 1.3900
C52V H479 0.9500
C53V C54V 1.3900
C53V H480 0.9500
C54V C55V 1.3900
C55V C56V 1.3900
C55V C64V 1.3900
C56V C61V 1.3900
C61V C62V 1.3900
C61V H481 0.9500
C62V C63V 1.3900
C62V H482 0.9500
C63V C64V 1.3900
C63V H483 0.9500
C64V H484 0.9500
N11W C12W 1.3900
N11W C16W 1.3900
C12W C23W 1.307(8)
C12W C13W 1.3900
C13W C14W 1.3900
C13W H485 0.9500
C14W C15W 1.3900
C14W H486 0.9500
C15W C16W 1.3900
C15W H487 0.9500
C16W H488 0.9500
N21W C26W 1.373(7)
N21W N22W 1.4200
N21W C25W 1.4200
N22W C23W 1.4200
C23W C24W 1.4200
C24W C25W 1.4200
C24W H489 0.9500
C25W H490 0.9500
C26W C51W 1.524(10)
C26W H491 0.9900
C26W H492 0.9900
N31W C32W 1.3900
N31W C36W 1.3900
C32W C43W 1.317(8)
C32W C33W 1.3900
C33W C34W 1.3900
C33W H493 0.9500
C34W C35W 1.3900
C34W H494 0.9500
C35W C36W 1.3900
C35W H495 0.9500
C36W H496 0.9500
N41W C46W 1.369(11)
N41W C45W 1.4200
N41W N42W 1.4200
N42W C43W 1.4200
C43W C44W 1.4200
C44W C45W 1.4200
C44W H497 0.9500
C45W H498 0.9500
C46W C54W 1.502(10)
C46W H499 0.9900
C46W H500 0.9900
C51W C52W 1.3900
C51W C56W 1.3900
C52W C53W 1.3900
C52W H501 0.9500
C53W C54W 1.3900
C53W H502 0.9500
C54W C55W 1.3900
C55W C56W 1.3900
C55W C64W 1.3900
C56W C61W 1.3900
C61W C62W 1.3900
C61W H503 0.9500
C62W C63W 1.3900
C62W H504 0.9500
C63W C64W 1.3900
C63W H505 0.9500
C64W H506 0.9500
N11X C12X 1.3900
N11X C16X 1.3900
C12X C23X 1.319(7)
C12X C13X 1.3900
C13X C14X 1.3900
C13X H507 0.9500
C14X C15X 1.3900
C14X H508 0.9500
C15X C16X 1.3900
C15X H509 0.9500
C16X H510 0.9500
N21X C26X 1.369(11)
N21X N22X 1.4200
N21X C25X 1.4200
N22X C23X 1.4200
C23X C24X 1.4200
C24X C25X 1.4200
C24X H511 0.9500
C25X H512 0.9500
C26X C51X 1.523(11)
C26X H513 0.9900
C26X H514 0.9900
N31X C32X 1.3900
N31X C36X 1.3900
C32X C33X 1.3900
C32X C43X 1.399(8)
C33X C34X 1.3900
C33X H515 0.9500
C34X C35X 1.3900
C34X H516 0.9500
C35X C36X 1.3900
C35X H517 0.9500
C36X H518 0.9500
N41X C46X 1.377(8)
N41X N42X 1.4200
N41X C45X 1.4200
N42X C43X 1.4200
C43X C44X 1.4200
C44X C45X 1.4200
C44X H519 0.9500
C45X H520 0.9500
C46X C54X 1.526(11)
C46X H521 0.9900
C46X H522 0.9900
C51X C52X 1.3900
C51X C56X 1.3900
C52X C53X 1.3900
C52X H523 0.9500
C53X C54X 1.3900
C53X H524 0.9500
C54X C55X 1.3900
C55X C56X 1.3900
C55X C64X 1.3900
C56X C61X 1.3900
C61X C62X 1.3900
C61X H525 0.9500
C62X C63X 1.3900
C62X H526 0.9500
C63X C64X 1.3900
C63X H527 0.9500
C64X H528 0.9500
B11 F12 1.349(16)
B11 F13 1.351(16)
B11 F15 1.357(16)
B11 F14 1.364(16)
B21 F25 1.267(14)
B21 F22 1.346(14)
B21 F23 1.430(15)
B21 F24 1.446(14)
B31 F32 1.332(14)
B31 F35 1.342(14)
B31 F34 1.350(14)
B31 F33 1.369(14)
B41 F42 1.369(18)
B41 F44 1.379(18)
B41 F43 1.409(18)
B41 F45 1.428(18)
B51 F53 1.362(12)
B51 F54 1.364(12)
B51 F52 1.367(12)
B51 F55 1.390(12)
B61 F62 1.297(18)
B61 F65 1.328(18)
B61 F64 1.390(18)
B61 F63 1.393(18)
B71 F74 1.321(17)
B71 F75 1.394(18)
B71 F73 1.399(18)
B71 F72 1.421(18)
B81 F85 1.312(17)
B81 F83 1.324(17)
B81 F84 1.326(17)
B81 F82 1.424(17)
B91 F94 1.268(18)
B91 F95 1.354(18)
B91 F92 1.378(18)
B91 F93 1.417(18)
B101 F102 1.306(16)
B101 F103 1.328(16)
B101 F105 1.337(16)
B101 F104 1.358(16)
B111 F115 1.321(15)
B111 F112 1.333(15)
B111 F114 1.352(15)
B111 F113 1.365(15)
B121 F125 1.302(15)
B121 F122 1.329(15)
B121 F123 1.336(15)
B121 F124 1.356(15)
B131 F133 1.292(16)
B131 F134 1.302(16)
B131 F135 1.370(16)
B131 F132 1.376(16)
B141 F143 1.318(18)
B141 F142 1.350(18)
B141 F144 1.399(18)
B141 F145 1.425(18)
B151 F152 1.399(18)
B151 F154 1.419(18)
B151 F153 1.425(19)
B151 F155 1.447(19)
B161 F164 1.343(17)
B161 F162 1.393(18)
B161 F163 1.409(18)
B161 F165 1.462(18)
B171 F175 1.314(18)
B171 F172 1.331(18)
B171 F174 1.380(18)
B171 F173 1.403(18)
B181 F184 1.342(17)
B181 F185 1.381(17)
B181 F182 1.386(18)
B181 F183 1.417(18)
B191 F195 1.318(18)
B191 F193 1.334(18)
B191 F194 1.395(19)
B191 F192 1.398(19)
B201 F204 1.368(18)
B201 F202 1.410(18)
B201 F205 1.435(19)
B201 F203 1.457(19)
B211 F212 1.325(16)
B211 F215 1.367(17)
B211 F213 1.371(17)
B211 F214 1.395(17)
B221 F223 1.317(18)
B221 F225 1.332(18)
B221 F224 1.352(18)
B221 F222 1.388(18)
C11Z C12Z 1.473(8)
C11Z H529 0.9800
C11Z H530 0.9800
C11Z H531 0.9800
C12Z N13Z 1.155(8)
C21Z C22Z 1.459(9)
C21Z H532 0.9800
C21Z H533 0.9800
C21Z H534 0.9800
C22Z N23Z 1.133(8)
C31Z C32Z 1.484(9)
C31Z H535 0.9800
C31Z H536 0.9800
C31Z H537 0.9800
C32Z N33Z 1.165(9)
C41Z C42Z 1.439(8)
C41Z H538 0.9800
C41Z H539 0.9800
C41Z H540 0.9800
C42Z N43Z 1.130(8)
C51Z C52Z 1.438(8)
C51Z H541 0.9800
C51Z H542 0.9800
C51Z H543 0.9800
C52Z N53Z 1.149(8)
C61Z C62Z 1.449(9)
C61Z H544 0.9800
C61Z H545 0.9800
C61Z H546 0.9800
C62Z N63Z 1.158(8)
C71Z C72Z 1.449(9)
C71Z H547 0.9800
C71Z H548 0.9800
C71Z H549 0.9800
C72Z N73Z 1.159(9)
C81Z C82Z 1.490(10)
C81Z H550 0.9800
C81Z H551 0.9800
C81Z H552 0.9800
C82Z N83Z 1.175(9)
C91Z C92Z 1.451(9)
C91Z H553 0.9800
C91Z H554 0.9800
C91Z H555 0.9800
C92Z N93Z 1.142(9)
C11Y C12Y 1.454(10)
C11Y H556 0.9800
C11Y H557 0.9800
C11Y H558 0.9800
C12Y N13Y 1.178(10)
C21Y C22Y 1.436(9)
C21Y H559 0.9800
C21Y H560 0.9800
C21Y H561 0.9800
C22Y N23Y 1.193(9)

loop_
_geom_torsion_atom_site_label_1
_geom_torsion_atom_site_label_2
_geom_torsion_atom_site_label_3
_geom_torsion_atom_site_label_4
_geom_torsion
N22M Cd1 N11A C12A -107.7(3)
N11C Cd1 N11A C12A 34.0(9)
N22C Cd1 N11A C12A 90.8(3)
N11M Cd1 N11A C12A -179.3(3)
N22A Cd1 N11A C12A -7.4(3)
N22M Cd1 N11A C16A 72.9(3)
N11C Cd1 N11A C16A -145.4(7)
N22C Cd1 N11A C16A -88.7(3)
N11M Cd1 N11A C16A 1.3(3)
N22A Cd1 N11A C16A 173.2(4)
C16A N11A C12A C23A -174.5(6)
Cd1 N11A C12A C23A 6.0(5)
C16A N11A C12A C13A 0.0
Cd1 N11A C12A C13A -179.4(4)
C23A C12A C13A C14A 174.2(6)
N11A C12A C13A C14A 0.0
C12A C13A C14A C15A 0.0
C13A C14A C15A C16A 0.0
C14A C15A C16A N11A 0.0
C12A N11A C16A C15A 0.0
Cd1 N11A C16A C15A 179.4(4)
C26A N21A N22A C23A 179.6(7)
C25A N21A N22A C23A 0.0
C26A N21A N22A Cd1 5.3(8)
C25A N21A N22A Cd1 -174.3(5)
N11A Cd1 N22A N21A -178.2(5)
N22M Cd1 N22A N21A -84.5(5)
N11C Cd1 N22A N21A 11.2(5)
N22C Cd1 N22A N21A 83.1(5)
N11M Cd1 N22A N21A -143.8(7)
N11A Cd1 N22A C23A 7.7(3)
N22M Cd1 N22A C23A 101.4(3)
N11C Cd1 N22A C23A -163.0(3)
N22C Cd1 N22A C23A -91.0(3)
N11M Cd1 N22A C23A 42.1(8)
N11A C12A C23A C24A 176.7(4)
C13A C12A C23A C24A 2.3(8)
N11A C12A C23A N22A 1.7(7)
C13A C12A C23A N22A -172.7(4)
N21A N22A C23A C12A 176.1(6)
Cd1 N22A C23A C12A -7.9(6)
N21A N22A C23A C24A 0.0
Cd1 N22A C23A C24A 176.0(4)
C12A C23A C24A C25A -175.4(7)
N22A C23A C24A C25A 0.0
C23A C24A C25A N21A 0.0
C26A N21A C25A C24A -179.5(8)
N22A N21A C25A C24A 0.0
N22A N21A C26A C51A -88.4(8)
C25A N21A C26A C51A 91.0(8)
N11B Cd2 N31A C32A 61.5(10)
N22V Cd2 N31A C32A -163.9(3)
N42A Cd2 N31A C32A -5.1(3)
N11V Cd2 N31A C32A -93.0(3)
N22B Cd2 N31A C32A 93.0(3)
N11B Cd2 N31A C36A -119.1(9)
N22V Cd2 N31A C36A 15.6(3)
N42A Cd2 N31A C36A 174.4(3)
N11V Cd2 N31A C36A 86.5(3)
N22B Cd2 N31A C36A -87.5(3)
C36A N31A C32A C43A -175.8(6)
Cd2 N31A C32A C43A 3.6(5)
C36A N31A C32A C33A 0.0
Cd2 N31A C32A C33A 179.5(4)
C43A C32A C33A C34A 175.6(6)
N31A C32A C33A C34A 0.0
C32A C33A C34A C35A 0.0
C33A C34A C35A C36A 0.0
C34A C35A C36A N31A 0.0
C32A N31A C36A C35A 0.0
Cd2 N31A C36A C35A -179.5(4)
C46A N41A N42A C43A -176.1(7)
C45A N41A N42A C43A 0.0
C46A N41A N42A Cd2 8.7(8)
C45A N41A N42A Cd2 -175.1(6)
N31A Cd2 N42A C43A 5.7(3)
N11B Cd2 N42A C43A -161.6(3)
N22V Cd2 N42A C43A 65.8(6)
N11V Cd2 N42A C43A 103.6(3)
N22B Cd2 N42A C43A -88.5(3)
N31A Cd2 N42A N41A -179.3(5)
N11B Cd2 N42A N41A 13.4(5)
N22V Cd2 N42A N41A -119.3(5)
N11V Cd2 N42A N41A -81.5(5)
N22B Cd2 N42A N41A 86.5(5)
N31A C32A C43A N42A 2.0(7)
C33A C32A C43A N42A -173.7(4)
N31A C32A C43A C44A 178.4(4)
C33A C32A C43A C44A 2.7(8)
N41A N42A C43A C32A 177.1(6)
Cd2 N42A C43A C32A -6.4(6)
N41A N42A C43A C44A 0.0
Cd2 N42A C43A C44A 176.5(4)
C32A C43A C44A C45A -176.7(7)
N42A C43A C44A C45A 0.0
C43A C44A C45A N41A 0.0
C46A N41A C45A C44A 175.8(8)
N42A N41A C45A C44A 0.0
C45A N41A C46A C54A 97.5(8)
N42A N41A C46A C54A -87.3(8)
N21A C26A C51A C52A -3.3(9)
N21A C26A C51A C56A 172.7(5)
C56A C51A C52A C53A 0.0
C26A C51A C52A C53A 176.0(5)
C51A C52A C53A C54A 0.0
C52A C53A C54A C55A 0.0
C52A C53A C54A C46A -179.5(5)
N41A C46A C54A C53A -13.2(8)
N41A C46A C54A C55A 167.3(5)
C53A C54A C55A C56A 0.0
C46A C54A C55A C56A 179.5(5)
C53A C54A C55A C64A 180.0
C46A C54A C55A C64A -0.5(5)
C64A C55A C56A C61A 0.0
C54A C55A C56A C61A 180.0
C64A C55A C56A C51A 180.0
C54A C55A C56A C51A 0.0
C52A C51A C56A C55A 0.0
C26A C51A C56A C55A -176.0(5)
C52A C51A C56A C61A 180.0
C26A C51A C56A C61A 4.0(5)
C55A C56A C61A C62A 0.0
C51A C56A C61A C62A 180.0
C56A C61A C62A C63A 0.0
C61A C62A C63A C64A 0.0
C56A C55A C64A C63A 0.0
C54A C55A C64A C63A 180.0
C62A C63A C64A C55A 0.0
N31A Cd2 N11B C12B 29.4(10)
N22V Cd2 N11B C12B -105.4(3)
N42A Cd2 N11B C12B 92.5(3)
N11V Cd2 N11B C12B -176.0(3)
N22B Cd2 N11B C12B -3.8(3)
N31A Cd2 N11B C16B -153.8(8)
N22V Cd2 N11B C16B 71.4(3)
N42A Cd2 N11B C16B -90.7(3)
N11V Cd2 N11B C16B 0.8(3)
N22B Cd2 N11B C16B 173.0(3)
C16B N11B C12B C23B -177.2(6)
Cd2 N11B C12B C23B -0.3(5)
C16B N11B C12B C13B 0.0
Cd2 N11B C12B C13B 176.9(3)
C23B C12B C13B C14B 177.0(6)
N11B C12B C13B C14B 0.0
C12B C13B C14B C15B 0.0
C13B C14B C15B C16B 0.0
C14B C15B C16B N11B 0.0
C12B N11B C16B C15B 0.0
Cd2 N11B C16B C15B -176.8(4)
C26B N21B N22B C23B 179.0(8)
C25B N21B N22B C23B 0.0
C26B N21B N22B Cd2 3.2(9)
C25B N21B N22B Cd2 -175.9(6)
N31A Cd2 N22B C23B -165.5(3)
N11B Cd2 N22B C23B 7.0(3)
N22V Cd2 N22B C23B 97.2(3)
N42A Cd2 N22B C23B -93.4(3)
N11V Cd2 N22B C23B 36.6(8)
N31A Cd2 N22B N21B 10.2(5)
N11B Cd2 N22B N21B -177.2(6)
N22V Cd2 N22B N21B -87.0(5)
N42A Cd2 N22B N21B 82.4(5)
N11V Cd2 N22B N21B -147.6(7)
N11B C12B C23B N22B 7.8(7)
C13B C12B C23B N22B -169.4(4)
N11B C12B C23B C24B 178.1(4)
C13B C12B C23B C24B 0.9(8)
N21B N22B C23B C12B 172.2(7)
Cd2 N22B C23B C12B -10.6(6)
N21B N22B C23B C24B 0.0
Cd2 N22B C23B C24B 177.2(4)
C12B C23B C24B C25B -171.3(7)
N22B C23B C24B C25B 0.0
C26B N21B C25B C24B -178.9(8)
N22B N21B C25B C24B 0.0
C23B C24B C25B N21B 0.0
C25B N21B C26B C51B 91.8(9)
N22B N21B C26B C51B -87.0(9)
N31C Cd3 N31B C32B 70.7(11)
N22S Cd3 N31B C32B -162.9(3)
N42B Cd3 N31B C32B -5.0(3)
N11S Cd3 N31B C32B -91.8(4)
N42C Cd3 N31B C32B 93.4(4)
N31C Cd3 N31B C36B -109.1(10)
N22S Cd3 N31B C36B 17.3(4)
N42B Cd3 N31B C36B 175.1(4)
N11S Cd3 N31B C36B 88.4(4)
N42C Cd3 N31B C36B -86.5(4)
C36B N31B C32B C43B -175.2(6)
Cd3 N31B C32B C43B 5.0(6)
C36B N31B C32B C33B 0.0
Cd3 N31B C32B C33B -179.8(4)
C43B C32B C33B C34B 175.0(6)
N31B C32B C33B C34B 0.0
C32B C33B C34B C35B 0.0
C33B C34B C35B C36B 0.0
C34B C35B C36B N31B 0.0
C32B N31B C36B C35B 0.0
Cd3 N31B C36B C35B 179.8(4)
C46B N41B N42B C43B -175.9(7)
C45B N41B N42B C43B 0.0
C46B N41B N42B Cd3 7.2(8)
C45B N41B N42B Cd3 -176.9(5)
N31C Cd3 N42B N41B 14.0(5)
N31B Cd3 N42B N41B -178.7(5)
N22S Cd3 N42B N41B -118.3(6)
N11S Cd3 N42B N41B -81.6(5)
N42C Cd3 N42B N41B 87.6(5)
N31C Cd3 N42B C43B -162.8(3)
N31B Cd3 N42B C43B 4.5(3)
N22S Cd3 N42B C43B 65.0(6)
N11S Cd3 N42B C43B 101.6(3)
N42C Cd3 N42B C43B -89.1(3)
C33B C32B C43B C44B 2.2(8)
N31B C32B C43B C44B 177.3(4)
C33B C32B C43B N42B -175.8(4)
N31B C32B C43B N42B -0.7(7)
N41B N42B C43B C32B 178.5(6)
Cd3 N42B C43B C32B -3.8(6)
N41B N42B C43B C44B 0.0
Cd3 N42B C43B C44B 177.7(4)
C32B C43B C44B C45B -178.2(8)
N42B C43B C44B C45B 0.0
C46B N41B C45B C44B 175.5(8)
N42B N41B C45B C44B 0.0
C43B C44B C45B N41B 0.0
N42B N41B C46B C54B -89.7(8)
C45B N41B C46B C54B 95.3(8)
N21B C26B C51B C52B -4.0(11)
N21B C26B C51B C56B 172.4(6)
C56B C51B C52B C53B 0.0
C26B C51B C52B C53B 176.4(6)
C51B C52B C53B C54B 0.0
C52B C53B C54B C55B 0.0
C52B C53B C54B C46B -177.5(6)
N41B C46B C54B C53B -15.6(9)
N41B C46B C54B C55B 166.9(5)
C53B C54B C55B C56B 0.0
C46B C54B C55B C56B 177.5(6)
C53B C54B C55B C64B 180.0
C46B C54B C55B C64B -2.5(6)
C54B C55B C56B C61B 180.0
C64B C55B C56B C61B 0.0
C54B C55B C56B C51B 0.0
C64B C55B C56B C51B 180.0
C52B C51B C56B C55B 0.0
C26B C51B C56B C55B -176.4(6)
C52B C51B C56B C61B 180.0
C26B C51B C56B C61B 3.6(6)
C55B C56B C61B C62B 0.0
C51B C56B C61B C62B 180.0
C56B C61B C62B C63B 0.0
C61B C62B C63B C64B 0.0
C62B C63B C64B C55B 0.0
C56B C55B C64B C63B 0.0
C54B C55B C64B C63B 180.0
N11A Cd1 N11C C12C 56.6(8)
N22M Cd1 N11C C12C -161.5(3)
N22C Cd1 N11C C12C -3.5(2)
N11M Cd1 N11C C12C -90.2(3)
N22A Cd1 N11C C12C 95.9(3)
N11A Cd1 N11C C16C -128.9(7)
N22M Cd1 N11C C16C 13.1(3)
N22C Cd1 N11C C16C 171.1(3)
N11M Cd1 N11C C16C 84.4(3)
N22A Cd1 N11C C16C -89.6(3)
C16C N11C C12C C23C -177.0(5)
Cd1 N11C C12C C23C -2.2(5)
C16C N11C C12C C13C 0.0
Cd1 N11C C12C C13C 174.8(3)
C23C C12C C13C C14C 176.9(5)
N11C C12C C13C C14C 0.0
C12C C13C C14C C15C 0.0
C13C C14C C15C C16C 0.0
C14C C15C C16C N11C 0.0
C12C N11C C16C C15C 0.0
Cd1 N11C C16C C15C -174.4(3)
C26C N21C N22C C23C -174.9(7)
C25C N21C N22C C23C 0.0
C26C N21C N22C Cd1 14.7(8)
C25C N21C N22C Cd1 -170.3(5)
N11A Cd1 N22C N21C 10.7(4)
N22M Cd1 N22C N21C -124.4(5)
N11C Cd1 N22C N21C 178.3(4)
N11M Cd1 N22C N21C -85.7(4)
N22A Cd1 N22C N21C 83.8(4)
N11A Cd1 N22C C23C -159.2(3)
N22M Cd1 N22C C23C 65.7(5)
N11C Cd1 N22C C23C 8.4(3)
N11M Cd1 N22C C23C 104.5(3)
N22A Cd1 N22C C23C -86.0(3)
C13C C12C C23C N22C -166.6(3)
N11C C12C C23C N22C 10.3(6)
C13C C12C C23C C24C 5.7(7)
N11C C12C C23C C24C -177.4(4)
N21C N22C C23C C12C 174.2(6)
Cd1 N22C C23C C12C -13.1(5)
N21C N22C C23C C24C 0.0
Cd1 N22C C23C C24C 172.7(4)
C12C C23C C24C C25C -172.8(7)
N22C C23C C24C C25C 0.0
C26C N21C C25C C24C 174.4(8)
N22C N21C C25C C24C 0.0
C23C C24C C25C N21C 0.0
C25C N21C C26C C51C 88.3(8)
N22C N21C C26C C51C -97.9(8)
N31B Cd3 N31C C32C 18.9(12)
N22S Cd3 N31C C32C -107.5(3)
N42B Cd3 N31C C32C 91.2(3)
N11S Cd3 N31C C32C -178.5(3)
N42C Cd3 N31C C32C -4.8(3)
N31B Cd3 N31C C36C -162.7(10)
N22S Cd3 N31C C36C 70.9(4)
N42B Cd3 N31C C36C -90.4(4)
N11S Cd3 N31C C36C -0.1(4)
N42C Cd3 N31C C36C 173.6(4)
C36C N31C C32C C43C -179.2(7)
Cd3 N31C C32C C43C -0.8(6)
C36C N31C C32C C33C 0.0
Cd3 N31C C32C C33C 178.4(4)
C43C C32C C33C C34C 179.2(7)
N31C C32C C33C C34C 0.0
C32C C33C C34C C35C 0.0
C33C C34C C35C C36C 0.0
C34C C35C C36C N31C 0.0
C32C N31C C36C C35C 0.0
Cd3 N31C C36C C35C -178.4(4)
C45C N41C N42C C43C 0.0
C46C N41C N42C C43C 178.1(8)
C45C N41C N42C Cd3 -172.2(6)
C46C N41C N42C Cd3 5.9(10)
N31C Cd3 N42C N41C -178.7(6)
N31B Cd3 N42C N41C 6.4(6)
N22S Cd3 N42C N41C -89.3(6)
N42B Cd3 N42C N41C 79.6(6)
N11S Cd3 N42C N41C -151.6(9)
N31C Cd3 N42C C43C 9.2(3)
N31B Cd3 N42C C43C -165.7(4)
N22S Cd3 N42C C43C 98.6(3)
N42B Cd3 N42C C43C -92.5(4)
N11S Cd3 N42C C43C 36.3(11)
N31C C32C C43C C44C 179.6(5)
C33C C32C C43C C44C 0.3(9)
N31C C32C C43C N42C 10.5(8)
C33C C32C C43C N42C -168.8(4)
N41C N42C C43C C32C 171.4(7)
Cd3 N42C C43C C32C -13.8(7)
N41C N42C C43C C44C 0.0
Cd3 N42C C43C C44C 174.8(4)
C32C C43C C44C C45C -170.1(9)
N42C C43C C44C C45C 0.0
C43C C44C C45C N41C 0.0
N42C N41C C45C C44C 0.0
C46C N41C C45C C44C -177.8(10)
N42C N41C C46C C54C -91.1(11)
C45C N41C C46C C54C 86.4(11)
N21C C26C C51C C52C -8.9(9)
N21C C26C C51C C56C 172.0(5)
C56C C51C C52C C53C 0.0
C26C C51C C52C C53C -179.1(6)
C51C C52C C53C C54C 0.0
C52C C53C C54C C55C 0.0
C52C C53C C54C C46C 175.8(8)
N41C C46C C54C C55C 175.9(7)
N41C C46C C54C C53C -0.1(13)
C53C C54C C55C C56C 0.0
C46C C54C C55C C56C -176.0(7)
C53C C54C C55C C64C 180.0
C46C C54C C55C C64C 4.0(7)
C54C C55C C56C C61C 180.0
C64C C55C C56C C61C 0.0
C54C C55C C56C C51C 0.0
C64C C55C C56C C51C 180.0
C52C C51C C56C C55C 0.0
C26C C51C C56C C55C 179.1(6)
C52C C51C C56C C61C 180.0
C26C C51C C56C C61C -0.9(6)
C55C C56C C61C C62C 0.0
C51C C56C C61C C62C 180.0
C56C C61C C62C C63C 0.0
C61C C62C C63C C64C 0.0
C62C C63C C64C C55C 0.0
C56C C55C C64C C63C 0.0
C54C C55C C64C C63C 180.0
N11F Cd4 N11D C12D 52.8(18)
N22D Cd4 N11D C12D -2.7(3)
N22N Cd4 N11D C12D -161.8(4)
N11N Cd4 N11D C12D -90.8(4)
N22F Cd4 N11D C12D 92.0(4)
N11F Cd4 N11D C16D -130.3(17)
N22D Cd4 N11D C16D 174.2(4)
N22N Cd4 N11D C16D 15.1(4)
N11N Cd4 N11D C16D 86.1(4)
N22F Cd4 N11D C16D -91.1(4)
C16D N11D C12D C23D -178.6(6)
Cd4 N11D C12D C23D -1.6(6)
C16D N11D C12D C13D 0.0
Cd4 N11D C12D C13D 177.0(4)
C23D C12D C13D C14D 178.5(7)
N11D C12D C13D C14D 0.0
C12D C13D C14D C15D 0.0
C13D C14D C15D C16D 0.0
C14D C15D C16D N11D 0.0
C12D N11D C16D C15D 0.0
Cd4 N11D C16D C15D -176.8(4)
C26D N21D N22D C23D -175.2(8)
C25D N21D N22D C23D 0.0
C26D N21D N22D Cd4 11.6(9)
C25D N21D N22D Cd4 -173.2(6)
N11F Cd4 N22D C23D -165.8(4)
N22N Cd4 N22D C23D 64.8(7)
N11D Cd4 N22D C23D 6.3(3)
N11N Cd4 N22D C23D 102.9(3)
N22F Cd4 N22D C23D -92.2(4)
N11F Cd4 N22D N21D 7.2(6)
N22N Cd4 N22D N21D -122.2(6)
N11D Cd4 N22D N21D 179.3(6)
N11N Cd4 N22D N21D -84.1(5)
N22F Cd4 N22D N21D 80.8(6)
N11D C12D C23D N22D 8.0(8)
C13D C12D C23D N22D -170.5(4)
N11D C12D C23D C24D -178.7(5)
C13D C12D C23D C24D 2.8(9)
N21D N22D C23D C12D 174.6(7)
Cd4 N22D C23D C12D -10.2(6)
N21D N22D C23D C24D 0.0
Cd4 N22D C23D C24D 175.1(4)
C12D C23D C24D C25D -174.0(8)
N22D C23D C24D C25D 0.0
C23D C24D C25D N21D 0.0
C26D N21D C25D C24D 174.4(9)
N22D N21D C25D C24D 0.0
N22D N21D C26D C51D -98.1(9)
C25D N21D C26D C51D 88.0(10)
N11E Cd5 N31D C32D 25.5(10)
N22P Cd5 N31D C32D -106.5(3)
N22E Cd5 N31D C32D 91.0(3)
N11P Cd5 N31D C32D -176.9(3)
N42D Cd5 N31D C32D -4.8(3)
N11E Cd5 N31D C36D -156.4(9)
N22P Cd5 N31D C36D 71.5(3)
N22E Cd5 N31D C36D -91.0(3)
N11P Cd5 N31D C36D 1.1(3)
N42D Cd5 N31D C36D 173.3(4)
C36D N31D C32D C43D -174.2(6)
Cd5 N31D C32D C43D 3.9(6)
C36D N31D C32D C33D 0.0
Cd5 N31D C32D C33D 178.1(3)
C43D C32D C33D C34D 174.0(7)
N31D C32D C33D C34D 0.0
C32D C33D C34D C35D 0.0
C33D C34D C35D C36D 0.0
C34D C35D C36D N31D 0.0
C32D N31D C36D C35D 0.0
Cd5 N31D C36D C35D -178.0(3)
C45D N41D N42D C43D 0.0
C46D N41D N42D C43D -178.4(9)
C45D N41D N42D Cd5 -175.8(6)
C46D N41D N42D Cd5 5.8(11)
N11E Cd5 N42D C43D -167.9(4)
N31D Cd5 N42D C43D 5.0(4)
N22P Cd5 N42D C43D 94.2(4)
N22E Cd5 N42D C43D -96.1(4)
N11P Cd5 N42D C43D 34.6(9)
N11E Cd5 N42D N41D 7.8(6)
N31D Cd5 N42D N41D -179.3(6)
N22P Cd5 N42D N41D -90.1(6)
N22E Cd5 N42D N41D 79.6(6)
N11P Cd5 N42D N41D -149.7(8)
C33D C32D C43D N42D -172.9(4)
N31D C32D C43D N42D 1.2(8)
C33D C32D C43D C44D 4.1(9)
N31D C32D C43D C44D 178.2(5)
N41D N42D C43D C32D 177.7(7)
Cd5 N42D C43D C32D -5.3(7)
N41D N42D C43D C44D 0.0
Cd5 N42D C43D C44D 177.0(4)
C32D C43D C44D C45D -177.3(9)
N42D C43D C44D C45D 0.0
N42D N41D C45D C44D 0.0
C46D N41D C45D C44D 178.4(10)
C43D C44D C45D N41D 0.0
C45D N41D C46D C54D 90.8(11)
N42D N41D C46D C54D -91.1(11)
N21D C26D C51D C52D -7.4(12)
N21D C26D C51D C56D 170.7(7)
C56D C51D C52D C53D 0.0
C26D C51D C52D C53D 178.0(7)
C51D C52D C53D C54D 0.0
C52D C53D C54D C55D 0.0
C52D C53D C54D C46D 175.0(8)
N41D C46D C54D C55D 169.9(7)
N41D C46D C54D C53D -5.2(13)
C53D C54D C55D C56D 0.0
C46D C54D C55D C56D -175.2(7)
C53D C54D C55D C64D 180.0
C46D C54D C55D C64D 4.8(7)
C54D C55D C56D C61D 180.0
C64D C55D C56D C61D 0.0
C54D C55D C56D C51D 0.0
C64D C55D C56D C51D 180.0
C52D C51D C56D C55D 0.0
C26D C51D C56D C55D -178.1(7)
C52D C51D C56D C61D 180.0
C26D C51D C56D C61D 1.9(7)
C55D C56D C61D C62D 0.0
C51D C56D C61D C62D 180.0
C56D C61D C62D C63D 0.0
C61D C62D C63D C64D 0.0
C62D C63D C64D C55D 0.0
C54D C55D C64D C63D 180.0
C56D C55D C64D C63D 0.0
N31D Cd5 N11E C12E 62.1(11)
N22P Cd5 N11E C12E -166.1(4)
N22E Cd5 N11E C12E -7.1(4)
N11P Cd5 N11E C12E -95.2(4)
N42D Cd5 N11E C12E 90.9(4)
N31D Cd5 N11E C16E -115.9(9)
N22P Cd5 N11E C16E 15.8(4)
N22E Cd5 N11E C16E 174.9(4)
N11P Cd5 N11E C16E 86.7(4)
N42D Cd5 N11E C16E -87.2(4)
C16E N11E C12E C23E -178.4(7)
Cd5 N11E C12E C23E 3.4(6)
C16E N11E C12E C13E 0.0
Cd5 N11E C12E C13E -178.1(4)
C23E C12E C13E C14E 178.3(7)
N11E C12E C13E C14E 0.0
C12E C13E C14E C15E 0.0
C13E C14E C15E C16E 0.0
C14E C15E C16E N11E 0.0
C12E N11E C16E C15E 0.0
Cd5 N11E C16E C15E 178.0(5)
C26E N21E N22E C23E -174.9(8)
C25E N21E N22E C23E 0.0
C26E N21E N22E Cd5 15.3(9)
C25E N21E N22E Cd5 -169.8(6)
N11E Cd5 N22E N21E 178.9(6)
N31D Cd5 N22E N21E 12.4(6)
N22P Cd5 N22E N21E -120.4(6)
N11P Cd5 N22E N21E -82.9(5)
N42D Cd5 N22E N21E 85.1(6)
N11E Cd5 N22E C23E 9.6(4)
N31D Cd5 N22E C23E -157.0(4)
N22P Cd5 N22E C23E 70.2(6)
N11P Cd5 N22E C23E 107.7(4)
N42D Cd5 N22E C23E -84.3(4)
C13E C12E C23E N22E -172.5(4)
N11E C12E C23E N22E 5.9(8)
C13E C12E C23E C24E 1.8(9)
N11E C12E C23E C24E -179.8(5)
N21E N22E C23E C12E 175.6(7)
Cd5 N22E C23E C12E -11.9(7)
N21E N22E C23E C24E 0.0
Cd5 N22E C23E C24E 172.4(4)
C12E C23E C24E C25E -174.7(8)
N22E C23E C24E C25E 0.0
C23E C24E C25E N21E 0.0
C26E N21E C25E C24E 174.5(9)
N22E N21E C25E C24E 0.0
N22E N21E C26E C51E -92.1(9)
C25E N21E C26E C51E 94.1(9)
N31F Cd6 N31E C32E 34.9(11)
N22T Cd6 N31E C32E -110.2(3)
N42F Cd6 N31E C32E 89.3(3)
N42E Cd6 N31E C32E -6.6(3)
N11T Cd6 N31E C32E 179.4(3)
N31F Cd6 N31E C36E -142.2(9)
N22T Cd6 N31E C36E 72.7(4)
N42F Cd6 N31E C36E -87.9(4)
N42E Cd6 N31E C36E 176.3(4)
N11T Cd6 N31E C36E 2.3(4)
C36E N31E C32E C43E -175.0(7)
Cd6 N31E C32E C43E 7.8(6)
C36E N31E C32E C33E 0.0
Cd6 N31E C32E C33E -177.2(4)
C43E C32E C33E C34E 174.9(7)
N31E C32E C33E C34E 0.0
C32E C33E C34E C35E 0.0
C33E C34E C35E C36E 0.0
C34E C35E C36E N31E 0.0
C32E N31E C36E C35E 0.0
Cd6 N31E C36E C35E 177.0(4)
C46E N41E N42E C43E -179.8(8)
C45E N41E N42E C43E 0.0
C46E N41E N42E Cd6 -0.3(9)
C45E N41E N42E Cd6 179.4(6)
N31E Cd6 N42E N41E -174.5(6)
N31F Cd6 N42E N41E 14.9(5)
N22T Cd6 N42E N41E -83.6(5)
N42F Cd6 N42E N41E 86.4(5)
N11T Cd6 N42E N41E -151.8(7)
N31E Cd6 N42E C43E 4.9(3)
N31F Cd6 N42E C43E -165.7(3)
N22T Cd6 N42E C43E 95.8(3)
N42F Cd6 N42E C43E -94.2(3)
N11T Cd6 N42E C43E 27.6(9)
N31E C32E C43E C44E 172.7(5)
C33E C32E C43E C44E -2.2(9)
N31E C32E C43E N42E -3.1(8)
C33E C32E C43E N42E -178.0(4)
N41E N42E C43E C32E 176.7(7)
Cd6 N42E C43E C32E -2.9(6)
N41E N42E C43E C44E 0.0
Cd6 N42E C43E C44E -179.6(4)
C32E C43E C44E C45E -176.2(8)
N42E C43E C44E C45E 0.0
C46E N41E C45E C44E 179.7(8)
N42E N41E C45E C44E 0.0
C43E C44E C45E N41E 0.0
C45E N41E C46E C54E 94.9(8)
N42E N41E C46E C54E -85.4(8)
N21E C26E C51E C52E -13.1(9)
N21E C26E C51E C56E 167.1(6)
C56E C51E C52E C53E 0.0
C26E C51E C52E C53E -179.8(5)
C51E C52E C53E C54E 0.0
C52E C53E C54E C55E 0.0
C52E C53E C54E C46E 175.2(5)
N41E C46E C54E C53E -1.1(9)
N41E C46E C54E C55E 174.1(5)
C53E C54E C55E C56E 0.0
C46E C54E C55E C56E -175.3(5)
C53E C54E C55E C64E 180.0
C46E C54E C55E C64E 4.7(5)
C54E C55E C56E C61E 180.0
C64E C55E C56E C61E 0.0
C54E C55E C56E C51E 0.0
C64E C55E C56E C51E 180.0
C52E C51E C56E C61E 180.0
C26E C51E C56E C61E -0.2(5)
C52E C51E C56E C55E 0.0
C26E C51E C56E C55E 179.8(5)
C55E C56E C61E C62E 0.0
C51E C56E C61E C62E 180.0
C56E C61E C62E C63E 0.0
C61E C62E C63E C64E 0.0
C62E C63E C64E C55E 0.0
C54E C55E C64E C63E 180.0
C56E C55E C64E C63E 0.0
N22D Cd4 N11F C12F 90.7(4)
N22N Cd4 N11F C12F -108.2(4)
N11D Cd4 N11F C12F 37.2(18)
N11N Cd4 N11F C12F -179.0(4)
N22F Cd4 N11F C12F -3.5(4)
N22D Cd4 N11F C16F -93.3(4)
N22N Cd4 N11F C16F 67.8(4)
N11D Cd4 N11F C16F -146.8(16)
N11N Cd4 N11F C16F -3.0(4)
N22F Cd4 N11F C16F 172.4(5)
C16F N11F C12F C23F -175.2(8)
Cd4 N11F C12F C23F 0.9(7)
C16F N11F C12F C13F 0.0
Cd4 N11F C12F C13F 176.1(4)
C23F C12F C13F C14F 175.0(8)
N11F C12F C13F C14F 0.0
C12F C13F C14F C15F 0.0
C13F C14F C15F C16F 0.0
C14F C15F C16F N11F 0.0
C12F N11F C16F C15F 0.0
Cd4 N11F C16F C15F -175.8(5)
C26F N21F N22F C23F 179.0(9)
C25F N21F N22F C23F 0.0
C26F N21F N22F Cd4 6.7(11)
C25F N21F N22F Cd4 -172.4(7)
N11F Cd4 N22F N21F 177.7(7)
N22D Cd4 N22F N21F 77.4(6)
N22N Cd4 N22F N21F -92.9(6)
N11D Cd4 N22F N21F 3.9(7)
N11N Cd4 N22F N21F -166.4(8)
N11F Cd4 N22F C23F 5.5(4)
N22D Cd4 N22F C23F -94.8(4)
N22N Cd4 N22F C23F 94.9(4)
N11D Cd4 N22F C23F -168.3(4)
N11N Cd4 N22F C23F 21.4(10)
C13F C12F C23F C24F 6.7(10)
N11F C12F C23F C24F -178.2(5)
C13F C12F C23F N22F -170.4(4)
N11F C12F C23F N22F 4.8(9)
N21F N22F C23F C12F 177.7(8)
Cd4 N22F C23F C12F -7.6(7)
N21F N22F C23F C24F 0.0
Cd4 N22F C23F C24F 174.8(4)
C12F C23F C24F C25F -177.4(10)
N22F C23F C24F C25F 0.0
C23F C24F C25F N21F 0.0
C26F N21F C25F C24F -178.9(11)
N22F N21F C25F C24F 0.0
N22F N21F C26F C51F -89.6(10)
C25F N21F C26F C51F 89.2(11)
N31E Cd6 N31F C32F 55.3(10)
N22T Cd6 N31F C32F -159.6(3)
N42F Cd6 N31F C32F -2.3(3)
N42E Cd6 N31F C32F 94.7(3)
N11T Cd6 N31F C32F -88.9(3)
N31E Cd6 N31F C36F -126.7(9)
N22T Cd6 N31F C36F 18.3(3)
N42F Cd6 N31F C36F 175.7(3)
N42E Cd6 N31F C36F -87.3(3)
N11T Cd6 N31F C36F 89.1(3)
C36F N31F C32F C43F -178.2(5)
Cd6 N31F C32F C43F -0.2(5)
C36F N31F C32F C33F 0.0
Cd6 N31F C32F C33F 178.0(3)
C43F C32F C33F C34F 178.0(6)
N31F C32F C33F C34F 0.0
C32F C33F C34F C35F 0.0
C33F C34F C35F C36F 0.0
C34F C35F C36F N31F 0.0
C32F N31F C36F C35F 0.0
Cd6 N31F C36F C35F -178.0(3)
C46F N41F N42F C43F -170.6(8)
C45F N41F N42F C43F 0.0
C46F N41F N42F Cd6 11.9(9)
C45F N41F N42F Cd6 -177.5(5)
N31E Cd6 N42F C43F -163.6(3)
N31F Cd6 N42F C43F 4.2(3)
N22T Cd6 N42F C43F 66.6(6)
N42E Cd6 N42F C43F -90.6(3)
N11T Cd6 N42F C43F 102.7(3)
N31E Cd6 N42F N41F 13.8(5)
N31F Cd6 N42F N41F -178.4(5)
N22T Cd6 N42F N41F -116.1(6)
N42E Cd6 N42F N41F 86.8(5)
N11T Cd6 N42F N41F -79.9(5)
C33F C32F C43F N42F -173.6(4)
N31F C32F C43F N42F 4.5(6)
C33F C32F C43F C44F 0.6(8)
N31F C32F C43F C44F 178.8(4)
N41F N42F C43F C32F 175.4(6)
Cd6 N42F C43F C32F -6.4(6)
N41F N42F C43F C44F 0.0
Cd6 N42F C43F C44F 178.2(4)
C32F C43F C44F C45F -174.8(7)
N42F C43F C44F C45F 0.0
C43F C44F C45F N41F 0.0
C46F N41F C45F C44F 169.8(9)
N42F N41F C45F C44F 0.0
C45F N41F C46F C54F 92.2(10)
N42F N41F C46F C54F -99.4(9)
N21F C26F C51F C52F -7.1(12)
N21F C26F C51F C56F 172.1(7)
C56F C51F C52F C53F 0.0
C26F C51F C52F C53F 179.2(8)
C51F C52F C53F C54F 0.0
C52F C53F C54F C55F 0.0
C52F C53F C54F C46F -179.1(7)
N41F C46F C54F C55F 170.0(6)
N41F C46F C54F C53F -10.9(11)
C53F C54F C55F C56F 0.0
C46F C54F C55F C56F 179.1(7)
C53F C54F C55F C64F 180.0
C46F C54F C55F C64F -0.9(7)
C54F C55F C56F C61F 180.0
C64F C55F C56F C61F 0.0
C54F C55F C56F C51F 0.0
C64F C55F C56F C51F 180.0
C52F C51F C56F C61F 180.0
C26F C51F C56F C61F 0.8(7)
C52F C51F C56F C55F 0.0
C26F C51F C56F C55F -179.2(7)
C55F C56F C61F C62F 0.0
C51F C56F C61F C62F 180.0
C56F C61F C62F C63F 0.0
C61F C62F C63F C64F 0.0
C62F C63F C64F C55F 0.0
C56F C55F C64F C63F 0.0
C54F C55F C64F C63F 180.0
N22Q Cd7 N11G C12G -108.3(5)
N11I Cd7 N11G C12G 32.5(15)
N22I Cd7 N11G C12G 91.4(4)
N22G Cd7 N11G C12G -3.6(4)
N11Q Cd7 N11G C12G -179.6(5)
N22Q Cd7 N11G C16G 71.5(5)
N11I Cd7 N11G C16G -147.7(12)
N22I Cd7 N11G C16G -88.8(5)
N22G Cd7 N11G C16G 176.2(5)
N11Q Cd7 N11G C16G 0.2(5)
C16G N11G C12G C23G -178.8(8)
Cd7 N11G C12G C23G 1.0(7)
C16G N11G C12G C13G 0.0
Cd7 N11G C12G C13G 179.8(5)
C23G C12G C13G C14G 178.7(8)
N11G C12G C13G C14G 0.0
C12G C13G C14G C15G 0.0
C13G C14G C15G C16G 0.0
C14G C15G C16G N11G 0.0
C12G N11G C16G C15G 0.0
Cd7 N11G C16G C15G -179.8(5)
C26G N21G N22G C23G 178.1(8)
C25G N21G N22G C23G 0.0
C26G N21G N22G Cd7 0.9(10)
C25G N21G N22G Cd7 -177.2(7)
N22Q Cd7 N22G C23G 95.1(4)
N11G Cd7 N22G C23G 5.5(4)
N11I Cd7 N22G C23G -167.0(4)
N22I Cd7 N22G C23G -94.2(4)
N11Q Cd7 N22G C23G 19.3(12)
N22Q Cd7 N22G N21G -87.9(6)
N11G Cd7 N22G N21G -177.5(7)
N11I Cd7 N22G N21G 10.1(6)
N22I Cd7 N22G N21G 82.9(6)
N11Q Cd7 N22G N21G -163.7(10)
C13G C12G C23G C24G -1.2(11)
N11G C12G C23G C24G 177.6(6)
C13G C12G C23G N22G -174.3(5)
N11G C12G C23G N22G 4.4(9)
N21G N22G C23G C12G 174.7(8)
Cd7 N22G C23G C12G -7.4(7)
N21G N22G C23G C24G 0.0
Cd7 N22G C23G C24G 178.0(5)
C12G C23G C24G C25G -173.7(10)
N22G C23G C24G C25G 0.0
C23G C24G C25G N21G 0.0
C26G N21G C25G C24G -177.9(9)
N22G N21G C25G C24G 0.0
C25G N21G C26G C51G 90.3(9)
N22G N21G C26G C51G -87.3(8)
N22U Cd8 N31G C32G -163.3(4)
N11H Cd8 N31G C32G 61.0(12)
N42G Cd8 N31G C32G -3.9(3)
N11U Cd8 N31G C32G -91.4(4)
N22H Cd8 N31G C32G 91.6(3)
N22U Cd8 N31G C36G 14.3(4)
N11H Cd8 N31G C36G -121.4(11)
N42G Cd8 N31G C36G 173.7(4)
N11U Cd8 N31G C36G 86.2(4)
N22H Cd8 N31G C36G -90.9(4)
C36G N31G C32G C43G -177.1(6)
Cd8 N31G C32G C43G 0.6(6)
C36G N31G C32G C33G 0.0
Cd8 N31G C32G C33G 177.7(4)
C43G C32G C33G C34G 177.1(6)
N31G C32G C33G C34G 0.0
C32G C33G C34G C35G 0.0
C33G C34G C35G C36G 0.0
C34G C35G C36G N31G 0.0
C32G N31G C36G C35G 0.0
Cd8 N31G C36G C35G -177.5(4)
C46G N41G N42G C43G -176.1(8)
C45G N41G N42G C43G 0.0
C46G N41G N42G Cd8 8.1(9)
C45G N41G N42G Cd8 -175.8(5)
N22U Cd8 N42G C43G 64.4(7)
N31G Cd8 N42G C43G 6.6(3)
N11H Cd8 N42G C43G -161.0(4)
N11U Cd8 N42G C43G 105.2(4)
N22H Cd8 N42G C43G -89.2(4)
N22U Cd8 N42G N41G -120.0(7)
N31G Cd8 N42G N41G -177.8(5)
N11H Cd8 N42G N41G 14.6(6)
N11U Cd8 N42G N41G -79.2(5)
N22H Cd8 N42G N41G 86.5(5)
C33G C32G C43G C44G 0.9(8)
N31G C32G C43G C44G 178.0(5)
C33G C32G C43G N42G -171.3(4)
N31G C32G C43G N42G 5.7(7)
N41G N42G C43G C32G 174.1(7)
Cd8 N42G C43G C32G -9.0(6)
N41G N42G C43G C44G 0.0
Cd8 N42G C43G C44G 176.9(4)
C32G C43G C44G C45G -172.8(8)
N42G C43G C44G C45G 0.0
C43G C44G C45G N41G 0.0
C46G N41G C45G C44G 175.3(10)
N42G N41G C45G C44G 0.0
C45G N41G C46G C54G 90.7(11)
N42G N41G C46G C54G -94.4(9)
N21G C26G C51G C52G -2.9(9)
N21G C26G C51G C56G 174.1(5)
C56G C51G C52G C53G 0.0
C26G C51G C52G C53G 176.9(6)
C51G C52G C53G C54G 0.0
C52G C53G C54G C55G 0.0
C52G C53G C54G C46G 179.3(6)
N41G C46G C54G C55G 175.1(7)
N41G C46G C54G C53G -4.2(11)
C53G C54G C55G C56G 0.0
C46G C54G C55G C56G -179.3(7)
C53G C54G C55G C64G 180.0
C46G C54G C55G C64G 0.7(7)
C54G C55G C56G C61G 180.0
C64G C55G C56G C61G 0.0
C54G C55G C56G C51G 0.0
C64G C55G C56G C51G 180.0
C52G C51G C56G C55G 0.0
C26G C51G C56G C55G -177.0(6)
C52G C51G C56G C61G 180.0
C26G C51G C56G C61G 3.0(6)
C55G C56G C61G C62G 0.0
C51G C56G C61G C62G 180.0
C56G C61G C62G C63G 0.0
C61G C62G C63G C64G 0.0
C62G C63G C64G C55G 0.0
C56G C55G C64G C63G 0.0
C54G C55G C64G C63G 180.0
N22U Cd8 N11H C12H -107.2(4)
N31G Cd8 N11H C12H 28.4(13)
N42G Cd8 N11H C12H 90.0(4)
N11U Cd8 N11H C12H -178.9(4)
N22H Cd8 N11H C12H -3.8(4)
N22U Cd8 N11H C16H 71.4(4)
N31G Cd8 N11H C16H -152.9(11)
N42G Cd8 N11H C16H -91.4(4)
N11U Cd8 N11H C16H -0.3(4)
N22H Cd8 N11H C16H 174.8(4)
C16H N11H C12H C23H -176.4(7)
Cd8 N11H C12H C23H 2.2(7)
C16H N11H C12H C13H 0.0
Cd8 N11H C12H C13H 178.6(4)
C23H C12H C13H C14H 176.0(8)
N11H C12H C13H C14H 0.0
C12H C13H C14H C15H 0.0
C13H C14H C15H C16H 0.0
C14H C15H C16H N11H 0.0
C12H N11H C16H C15H 0.0
Cd8 N11H C16H C15H -178.6(4)
C26H N21H N22H C23H 179.7(10)
C25H N21H N22H C23H 0.0
C26H N21H N22H Cd8 3.3(12)
C25H N21H N22H Cd8 -176.4(7)
N22U Cd8 N22H N21H -88.7(6)
N31G Cd8 N22H N21H 8.1(7)
N11H Cd8 N22H N21H -179.1(7)
N42G Cd8 N22H N21H 80.3(6)
N11U Cd8 N22H N21H -161.5(9)
N22U Cd8 N22H C23H 95.0(4)
N31G Cd8 N22H C23H -168.3(4)
N11H Cd8 N22H C23H 4.6(4)
N42G Cd8 N22H C23H -96.0(4)
N11U Cd8 N22H C23H 22.1(11)
C13H C12H C23H C24H 2.4(10)
N11H C12H C23H C24H 178.6(5)
C13H C12H C23H N22H -173.6(5)
N11H C12H C23H N22H 2.6(9)
N21H N22H C23H C12H 176.6(9)
Cd8 N22H C23H C12H -5.8(8)
N21H N22H C23H C24H 0.0
Cd8 N22H C23H C24H 177.5(5)
C12H C23H C24H C25H -176.5(9)
N22H C23H C24H C25H 0.0
C26H N21H C25H C24H -179.7(11)
N22H N21H C25H C24H 0.0
C23H C24H C25H N21H 0.0
N22H N21H C26H C51H -88.2(11)
C25H N21H C26H C51H 91.4(11)
N22W Cd9 N31H C32H -158.3(4)
N31I Cd9 N31H C32H 64(3)
N42I Cd9 N31H C32H 94.5(4)
N42H Cd9 N31H C32H 1.5(4)
N11W Cd9 N31H C32H -88.6(4)
N22W Cd9 N31H C36H 14.1(4)
N31I Cd9 N31H C36H -123(3)
N42I Cd9 N31H C36H -93.0(4)
N42H Cd9 N31H C36H 174.0(5)
N11W Cd9 N31H C36H 83.8(4)
C36H N31H C32H C43H 179.4(8)
Cd9 N31H C32H C43H -8.0(8)
C36H N31H C32H C33H 0.0
Cd9 N31H C32H C33H 172.6(5)
C43H C32H C33H C34H -179.4(9)
N31H C32H C33H C34H 0.0
C32H C33H C34H C35H 0.0
C33H C34H C35H C36H 0.0
C34H C35H C36H N31H 0.0
C32H N31H C36H C35H 0.0
Cd9 N31H C36H C35H -172.3(5)
C45H N41H N42H C43H 0.0
C46H N41H N42H C43H -172.6(9)
C45H N41H N42H Cd9 -174.9(7)
C46H N41H N42H Cd9 12.5(10)
N22W Cd9 N42H N41H -133.1(6)
N31I Cd9 N42H N41H 5.4(7)
N42I Cd9 N42H N41H 78.3(6)
N31H Cd9 N42H N41H 179.3(7)
N11W Cd9 N42H N41H -88.4(6)
N22W Cd9 N42H C43H 52.3(7)
N31I Cd9 N42H C43H -169.2(5)
N42I Cd9 N42H C43H -96.3(5)
N31H Cd9 N42H C43H 4.7(4)
N11W Cd9 N42H C43H 97.0(5)
C33H C32H C43H N42H -168.1(5)
N31H C32H C43H N42H 12.5(9)
C33H C32H C43H C44H 2.7(11)
N31H C32H C43H C44H -176.7(6)
N41H N42H C43H C32H 173.0(9)
Cd9 N42H C43H C32H -10.9(8)
N41H N42H C43H C44H 0.0
Cd9 N42H C43H C44H 176.0(5)
C32H C43H C44H C45H -171.5(11)
N42H C43H C44H C45H 0.0
C43H C44H C45H N41H 0.0
N42H N41H C45H C44H 0.0
C46H N41H C45H C44H 171.2(11)
N42H N41H C46H C54H -102.1(9)
C45H N41H C46H C54H 87.5(11)
N21H C26H C51H C52H -6.2(12)
N21H C26H C51H C56H 171.6(7)
C56H C51H C52H C53H 0.0
C26H C51H C52H C53H 177.8(7)
C51H C52H C53H C54H 0.0
C52H C53H C54H C55H 0.0
C52H C53H C54H C46H 179.1(7)
N41H C46H C54H C55H 169.3(6)
N41H C46H C54H C53H -9.8(11)
C53H C54H C55H C56H 0.0
C46H C54H C55H C56H -179.1(6)
C53H C54H C55H C64H 180.0
C46H C54H C55H C64H 0.9(6)
C54H C55H C56H C61H 180.0
C64H C55H C56H C61H 0.0
C54H C55H C56H C51H 0.0
C64H C55H C56H C51H 180.0
C52H C51H C56H C55H 0.0
C26H C51H C56H C55H -177.8(7)
C52H C51H C56H C61H 180.0
C26H C51H C56H C61H 2.2(7)
C55H C56H C61H C62H 0.0
C51H C56H C61H C62H 180.0
C56H C61H C62H C63H 0.0
C61H C62H C63H C64H 0.0
C62H C63H C64H C55H 0.0
C56H C55H C64H C63H 0.0
C54H C55H C64H C63H 180.0
N22Q Cd7 N11I C12I -160.2(4)
N11G Cd7 N11I C12I 59.1(14)
N22I Cd7 N11I C12I -2.9(3)
N22G Cd7 N11I C12I 93.3(3)
N11Q Cd7 N11I C12I -88.5(4)
N22Q Cd7 N11I C16I 15.4(4)
N11G Cd7 N11I C16I -125.3(13)
N22I Cd7 N11I C16I 172.7(4)
N22G Cd7 N11I C16I -91.1(4)
N11Q Cd7 N11I C16I 87.1(4)
C16I N11I C12I C23I -176.5(7)
Cd7 N11I C12I C23I -0.8(6)
C16I N11I C12I C13I 0.0
Cd7 N11I C12I C13I 175.7(4)
C23I C12I C13I C14I 176.2(7)
N11I C12I C13I C14I 0.0
C12I C13I C14I C15I 0.0
C13I C14I C15I C16I 0.0
C14I C15I C16I N11I 0.0
C12I N11I C16I C15I 0.0
Cd7 N11I C16I C15I -175.5(4)
C26I N21I N22I C23I -165.9(9)
C25I N21I N22I C23I 0.0
C26I N21I N22I Cd7 20.7(11)
C25I N21I N22I Cd7 -173.4(7)
N22Q Cd7 N22I C23I 68.6(7)
N11G Cd7 N22I C23I -162.7(4)
N11I Cd7 N22I C23I 5.8(4)
N22G Cd7 N22I C23I -90.3(4)
N11Q Cd7 N22I C23I 105.1(4)
N22Q Cd7 N22I N21I -118.2(8)
N11G Cd7 N22I N21I 10.5(7)
N11I Cd7 N22I N21I 179.1(7)
N22G Cd7 N22I N21I 82.9(6)
N11Q Cd7 N22I N21I -81.6(6)
N11I C12I C23I C24I -178.8(5)
C13I C12I C23I C24I 4.9(9)
N11I C12I C23I N22I 6.9(8)
C13I C12I C23I N22I -169.4(4)
N21I N22I C23I C12I 175.4(8)
Cd7 N22I C23I C12I -9.2(7)
N21I N22I C23I C24I 0.0
Cd7 N22I C23I C24I 175.4(5)
C12I C23I C24I C25I -174.9(9)
N22I C23I C24I C25I 0.0
C23I C24I C25I N21I 0.0
C26I N21I C25I C24I 163.5(10)
N22I N21I C25I C24I 0.0
C25I N21I C26I C51I 98.8(11)
N22I N21I C26I C51I -99.1(10)
N22W Cd9 N31I C32I -110.4(4)
N42I Cd9 N31I C32I -4.3(4)
N42H Cd9 N31I C32I 87.7(4)
N31H Cd9 N31I C32I 27(3)
N11W Cd9 N31I C32I 179.7(4)
N22W Cd9 N31I C36I 68.1(4)
N42I Cd9 N31I C36I 174.2(5)
N42H Cd9 N31I C36I -93.8(4)
N31H Cd9 N31I C36I -155(2)
N11W Cd9 N31I C36I -1.8(4)
C36I N31I C32I C43I -177.9(8)
Cd9 N31I C32I C43I 0.7(7)
C36I N31I C32I C33I 0.0
Cd9 N31I C32I C33I 178.6(4)
C43I C32I C33I C34I 177.8(8)
N31I C32I C33I C34I 0.0
C32I C33I C34I C35I 0.0
C33I C34I C35I C36I 0.0
C34I C35I C36I N31I 0.0
C32I N31I C36I C35I 0.0
Cd9 N31I C36I C35I -178.4(5)
C46I N41I N42I C43I 179.7(10)
C45I N41I N42I C43I 0.0
C46I N41I N42I Cd9 5.1(11)
C45I N41I N42I Cd9 -174.6(6)
N22W Cd9 N42I C43I 96.3(4)
N31I Cd9 N42I C43I 7.3(4)
N42H Cd9 N42I C43I -98.3(4)
N31H Cd9 N42I C43I -169.3(4)
N11W Cd9 N42I C43I 22.5(11)
N22W Cd9 N42I N41I -89.3(6)
N31I Cd9 N42I N41I -178.3(6)
N42H Cd9 N42I N41I 76.0(6)
N31H Cd9 N42I N41I 5.1(6)
N11W Cd9 N42I N41I -163.1(9)
N31I C32I C43I C44I 178.5(5)
C33I C32I C43I C44I 0.6(10)
N31I C32I C43I N42I 6.4(9)
C33I C32I C43I N42I -171.5(4)
N41I N42I C43I C32I 173.9(8)
Cd9 N42I C43I C32I -10.1(7)
N41I N42I C43I C44I 0.0
Cd9 N42I C43I C44I 176.0(5)
C32I C43I C44I C45I -172.7(9)
N42I C43I C44I C45I 0.0
C43I C44I C45I N41I 0.0
C46I N41I C45I C44I -179.7(11)
N42I N41I C45I C44I 0.0
C45I N41I C46I C54I 92.8(10)
N42I N41I C46I C54I -86.8(11)
N21I C26I C51I C52I -12.3(14)
N21I C26I C51I C56I 170.4(8)
C56I C51I C52I C53I 0.0
C26I C51I C52I C53I -177.2(9)
C51I C52I C53I C54I 0.0
C52I C53I C54I C55I 0.0
C52I C53I C54I C46I 179.7(8)
N41I C46I C54I C55I 166.3(7)
N41I C46I C54I C53I -13.5(13)
C53I C54I C55I C56I 0.0
C46I C54I C55I C56I -179.7(8)
C53I C54I C55I C64I 180.0
C46I C54I C55I C64I 0.3(8)
C54I C55I C56I C61I 180.0
C64I C55I C56I C61I 0.0
C54I C55I C56I C51I 0.0
C64I C55I C56I C51I 180.0
C52I C51I C56I C55I 0.0
C26I C51I C56I C55I 177.4(9)
C52I C51I C56I C61I 180.0
C26I C51I C56I C61I -2.6(9)
C55I C56I C61I C62I 0.0
C51I C56I C61I C62I 180.0
C56I C61I C62I C63I 0.0
C61I C62I C63I C64I 0.0
C62I C63I C64I C55I 0.0
C54I C55I C64I C63I 180.0
C56I C55I C64I C63I 0.0
N11L Cd10 N11J C12J 22.1(12)
N22O Cd10 N11J C12J -107.8(4)
N22L Cd10 N11J C12J 88.4(4)
N11O Cd10 N11J C12J -179.6(4)
N22J Cd10 N11J C12J -6.2(3)
N11L Cd10 N11J C16J -157.8(10)
N22O Cd10 N11J C16J 72.3(4)
N22L Cd10 N11J C16J -91.5(4)
N11O Cd10 N11J C16J 0.5(5)
N22J Cd10 N11J C16J 173.9(4)
C16J N11J C12J C23J -174.4(7)
Cd10 N11J C12J C23J 5.7(7)
C16J N11J C12J C13J 0.0
Cd10 N11J C12J C13J -179.9(4)
C23J C12J C13J C14J 174.4(7)
N11J C12J C13J C14J 0.0
C12J C13J C14J C15J 0.0
C13J C14J C15J C16J 0.0
C14J C15J C16J N11J 0.0
C12J N11J C16J C15J 0.0
Cd10 N11J C16J C15J 179.9(5)
C26J N21J N22J C23J 169.7(9)
C25J N21J N22J C23J 0.0
C26J N21J N22J Cd10 -5.2(11)
C25J N21J N22J Cd10 -174.9(6)
N11L Cd10 N22J N21J 7.2(6)
N22O Cd10 N22J N21J -86.2(5)
N11J Cd10 N22J N21J -179.2(6)
N22L Cd10 N22J N21J 80.9(5)
N11O Cd10 N22J N21J -153.0(12)
N11L Cd10 N22J C23J -167.5(4)
N22O Cd10 N22J C23J 99.1(4)
N11J Cd10 N22J C23J 6.1(4)
N22L Cd10 N22J C23J -93.8(4)
N11O Cd10 N22J C23J 32.3(14)
C13J C12J C23J N22J -174.0(4)
N11J C12J C23J N22J 0.4(8)
C13J C12J C23J C24J 3.2(10)
N11J C12J C23J C24J 177.6(5)
N21J N22J C23J C12J 177.9(7)
Cd10 N22J C23J C12J -5.8(7)
N21J N22J C23J C24J 0.0
Cd10 N22J C23J C24J 176.3(4)
C12J C23J C24J C25J -177.5(9)
N22J C23J C24J C25J 0.0
C23J C24J C25J N21J 0.0
C26J N21J C25J C24J -168.9(10)
N22J N21J C25J C24J 0.0
N22J N21J C26J C51J -86.5(12)
C25J N21J C26J C51J 80.9(13)
N11K Cd11 N31J C32J 61.4(18)
N22R Cd11 N31J C32J -165.5(4)
N11R Cd11 N31J C32J -94.6(4)
N42J Cd11 N31J C32J -5.2(4)
N22K Cd11 N31J C32J 92.0(4)
N11K Cd11 N31J C36J -116.6(17)
N22R Cd11 N31J C36J 16.5(4)
N11R Cd11 N31J C36J 87.4(4)
N42J Cd11 N31J C36J 176.8(4)
N22K Cd11 N31J C36J -86.0(4)
C36J N31J C32J C43J -178.2(8)
Cd11 N31J C32J C43J 3.8(7)
C36J N31J C32J C33J 0.0
Cd11 N31J C32J C33J -178.1(4)
C43J C32J C33J C34J 178.0(8)
N31J C32J C33J C34J 0.0
C32J C33J C34J C35J 0.0
C33J C34J C35J C36J 0.0
C34J C35J C36J N31J 0.0
C32J N31J C36J C35J 0.0
Cd11 N31J C36J C35J 177.9(5)
C46J N41J N42J C43J -174.8(9)
C45J N41J N42J C43J 0.0
C46J N41J N42J Cd11 8.0(10)
C45J N41J N42J Cd11 -177.2(6)
N11K Cd11 N42J C43J -164.3(4)
N22R Cd11 N42J C43J 54.5(7)
N11R Cd11 N42J C43J 100.7(4)
N31J Cd11 N42J C43J 5.7(4)
N22K Cd11 N42J C43J -90.2(4)
N11K Cd11 N42J N41J 12.8(6)
N22R Cd11 N42J N41J -128.4(7)
N11R Cd11 N42J N41J -82.2(6)
N31J Cd11 N42J N41J -177.2(6)
N22K Cd11 N42J N41J 86.9(6)
N31J C32J C43J N42J 2.0(9)
C33J C32J C43J N42J -176.1(5)
N31J C32J C43J C44J 176.4(5)
C33J C32J C43J C44J -1.7(10)
N41J N42J C43J C32J 175.4(8)
Cd11 N42J C43J C32J -6.6(8)
N41J N42J C43J C44J 0.0
Cd11 N42J C43J C44J 178.0(4)
C32J C43J C44J C45J -175.1(9)
N42J C43J C44J C45J 0.0
C46J N41J C45J C44J 173.4(11)
N42J N41J C45J C44J 0.0
C43J C44J C45J N41J 0.0
C45J N41J C46J C54J 91.9(13)
N42J N41J C46J C54J -95.1(11)
N21J C26J C51J C52J -3.2(13)
N21J C26J C51J C56J 170.6(7)
C26J C51J C52J C53J 173.9(8)
C56J C51J C52J C53J 0.0
C51J C52J C53J C54J 0.0
C52J C53J C54J C55J 0.0
C52J C53J C54J C46J 176.9(8)
N41J C46J C54J C55J 169.1(8)
N41J C46J C54J C53J -7.9(14)
C53J C54J C55J C56J 0.0
C46J C54J C55J C56J -177.1(8)
C53J C54J C55J C64J 180.0
C46J C54J C55J C64J 2.9(8)
C54J C55J C56J C61J 180.0
C64J C55J C56J C61J 0.0
C54J C55J C56J C51J 0.0
C64J C55J C56J C51J 180.0
C26J C51J C56J C55J -173.5(8)
C52J C51J C56J C55J 0.0
C26J C51J C56J C61J 6.5(8)
C52J C51J C56J C61J 180.0
C55J C56J C61J C62J 0.0
C51J C56J C61J C62J 180.0
C56J C61J C62J C63J 0.0
C61J C62J C63J C64J 0.0
C62J C63J C64J C55J 0.0
C56J C55J C64J C63J 0.0
C54J C55J C64J C63J 180.0
N22R Cd11 N11K C12K -103.4(5)
N11R Cd11 N11K C12K -174.6(4)
N31J Cd11 N11K C12K 29.4(18)
N42J Cd11 N11K C12K 92.9(4)
N22K Cd11 N11K C12K -2.5(4)
N22R Cd11 N11K C16K 72.8(5)
N11R Cd11 N11K C16K 1.6(5)
N31J Cd11 N11K C16K -154.5(16)
N42J Cd11 N11K C16K -90.9(5)
N22K Cd11 N11K C16K 173.6(5)
C16K N11K C12K C23K -177.9(8)
Cd11 N11K C12K C23K -1.6(8)
C16K N11K C12K C13K 0.0
Cd11 N11K C12K C13K 176.3(5)
C23K C12K C13K C14K 177.9(8)
N11K C12K C13K C14K 0.0
C12K C13K C14K C15K 0.0
C13K C14K C15K C16K 0.0
C14K C15K C16K N11K 0.0
C12K N11K C16K C15K 0.0
Cd11 N11K C16K C15K -176.0(5)
C25K N21K N22K C23K 0.0
C26K N21K N22K C23K -179.3(9)
C25K N21K N22K Cd11 -173.1(6)
C26K N21K N22K Cd11 7.6(10)
N11K Cd11 N22K C23K 6.0(4)
N22R Cd11 N22K C23K 98.1(4)
N11R Cd11 N22K C23K 37.3(11)
N31J Cd11 N22K C23K -168.3(4)
N42J Cd11 N22K C23K -97.2(4)
N11K Cd11 N22K N21K 178.9(7)
N22R Cd11 N22K N21K -89.0(6)
N11R Cd11 N22K N21K -149.9(9)
N31J Cd11 N22K N21K 4.6(6)
N42J Cd11 N22K N21K 75.7(6)
C13K C12K C23K N22K -170.3(5)
N11K C12K C23K N22K 7.6(9)
C13K C12K C23K C24K 3.9(11)
N11K C12K C23K C24K -178.2(6)
N21K N22K C23K C12K 175.7(8)
Cd11 N22K C23K C12K -9.2(7)
N21K N22K C23K C24K 0.0
Cd11 N22K C23K C24K 175.1(5)
C12K C23K C24K C25K -174.6(10)
N22K C23K C24K C25K 0.0
C23K C24K C25K N21K 0.0
N22K N21K C25K C24K 0.0
C26K N21K C25K C24K 179.2(10)
N22K N21K C26K C51K -93.5(9)
C25K N21K C26K C51K 87.4(10)
N31L Cd12 N31K C32K 63.2(10)
N42K Cd12 N31K C32K -2.2(3)
N22X Cd12 N31K C32K -157.3(3)
N42L Cd12 N31K C32K 96.2(3)
N11X Cd12 N31K C32K -86.8(3)
N31L Cd12 N31K C36K -120.7(9)
N42K Cd12 N31K C36K 174.0(4)
N22X Cd12 N31K C36K 18.8(4)
N42L Cd12 N31K C36K -87.7(3)
N11X Cd12 N31K C36K 89.4(4)
C36K N31K C32K C43K -177.6(6)
Cd12 N31K C32K C43K -1.4(5)
C36K N31K C32K C33K 0.0
Cd12 N31K C32K C33K 176.3(3)
C43K C32K C33K C34K 177.6(6)
N31K C32K C33K C34K 0.0
C32K C33K C34K C35K 0.0
C33K C34K C35K C36K 0.0
C34K C35K C36K N31K 0.0
C32K N31K C36K C35K 0.0
Cd12 N31K C36K C35K -176.0(4)
C45K N41K N42K C43K 0.0
C46K N41K N42K C43K -174.8(8)
C45K N41K N42K Cd12 -176.6(5)
C46K N41K N42K Cd12 8.6(9)
N31L Cd12 N42K N41K 15.1(5)
N31K Cd12 N42K N41K -178.4(5)
N22X Cd12 N42K N41K -103.9(7)
N42L Cd12 N42K N41K 88.2(5)
N11X Cd12 N42K N41K -78.5(5)
N31L Cd12 N42K C43K -161.3(4)
N31K Cd12 N42K C43K 5.2(3)
N22X Cd12 N42K C43K 79.7(7)
N42L Cd12 N42K C43K -88.2(3)
N11X Cd12 N42K C43K 105.1(3)
N31K C32K C43K C44K 179.1(4)
C33K C32K C43K C44K 1.5(8)
N31K C32K C43K N42K 6.4(7)
C33K C32K C43K N42K -171.2(4)
N41K N42K C43K C32K 174.4(6)
Cd12 N42K C43K C32K -8.1(6)
N41K N42K C43K C44K 0.0
Cd12 N42K C43K C44K 177.4(4)
C32K C43K C44K C45K -173.2(8)
N42K C43K C44K C45K 0.0
C43K C44K C45K N41K 0.0
N42K N41K C45K C44K 0.0
C46K N41K C45K C44K 174.1(9)
N42K N41K C46K C54K -97.3(9)
C45K N41K C46K C54K 89.2(10)
N21K C26K C51K C52K 2.1(11)
N21K C26K C51K C56K 174.0(6)
C56K C51K C52K C53K 0.0
C26K C51K C52K C53K 171.5(7)
C51K C52K C53K C54K 0.0
C52K C53K C54K C55K 0.0
C52K C53K C54K C46K 179.3(8)
N41K C46K C54K C55K 173.1(7)
N41K C46K C54K C53K -6.2(12)
C53K C54K C55K C56K 0.0
C46K C54K C55K C56K -179.3(7)
C53K C54K C55K C64K 180.0
C46K C54K C55K C64K 0.7(7)
C54K C55K C56K C61K 180.0
C64K C55K C56K C61K 0.0
C54K C55K C56K C51K 0.0
C64K C55K C56K C51K 180.0
C52K C51K C56K C61K 180.0
C26K C51K C56K C61K 7.8(7)
C52K C51K C56K C55K 0.0
C26K C51K C56K C55K -172.2(7)
C55K C56K C61K C62K 0.0
C51K C56K C61K C62K 180.0
C56K C61K C62K C63K 0.0
C61K C62K C63K C64K 0.0
C62K C63K C64K C55K 0.0
C54K C55K C64K C63K 180.0
C56K C55K C64K C63K 0.0
N22O Cd10 N11L C12L -162.6(4)
N11J Cd10 N11L C12L 67.0(11)
N22L Cd10 N11L C12L -2.5(3)
N11O Cd10 N11L C12L -91.4(4)
N22J Cd10 N11L C12L 93.6(3)
N22O Cd10 N11L C16L 16.2(4)
N11J Cd10 N11L C16L -114.3(11)
N22L Cd10 N11L C16L 176.2(4)
N11O Cd10 N11L C16L 87.4(4)
N22J Cd10 N11L C16L -87.6(3)
C16L N11L C12L C23L -179.8(6)
Cd10 N11L C12L C23L -1.0(6)
C16L N11L C12L C13L 0.0
Cd10 N11L C12L C13L 178.8(4)
C23L C12L C13L C14L 179.8(6)
N11L C12L C13L C14L 0.0
C12L C13L C14L C15L 0.0
C13L C14L C15L C16L 0.0
C14L C15L C16L N11L 0.0
C12L N11L C16L C15L 0.0
Cd10 N11L C16L C15L -178.7(4)
C26L N21L N22L C23L -168.8(8)
C25L N21L N22L C23L 0.0
C26L N21L N22L Cd10 16.0(10)
C25L N21L N22L Cd10 -175.1(6)
N11L Cd10 N22L N21L -179.6(6)
N22O Cd10 N22L N21L -126.4(7)
N11J Cd10 N22L N21L 13.2(6)
N11O Cd10 N22L N21L -83.9(6)
N22J Cd10 N22L N21L 84.2(5)
N11L Cd10 N22L C23L 5.5(3)
N22O Cd10 N22L C23L 58.7(7)
N11J Cd10 N22L C23L -161.7(4)
N11O Cd10 N22L C23L 101.2(4)
N22J Cd10 N22L C23L -90.8(4)
C13L C12L C23L C24L 0.4(8)
N11L C12L C23L C24L -179.8(5)
C13L C12L C23L N22L -173.4(4)
N11L C12L C23L N22L 6.4(7)
N21L N22L C23L C12L 175.2(7)
Cd10 N22L C23L C12L -8.3(6)
N21L N22L C23L C24L 0.0
Cd10 N22L C23L C24L 176.5(4)
C12L C23L C24L C25L -174.3(8)
N22L C23L C24L C25L 0.0
C26L N21L C25L C24L 167.0(10)
N22L N21L C25L C24L 0.0
C23L C24L C25L N21L 0.0
N22L N21L C26L C51L -99.8(8)
C25L N21L C26L C51L 94.4(9)
N31K Cd12 N31L C32L 26.6(11)
N42K Cd12 N31L C32L 88.4(4)
N22X Cd12 N31L C32L -113.7(4)
N42L Cd12 N31L C32L -8.2(3)
N11X Cd12 N31L C32L 176.9(4)
N31K Cd12 N31L C36L -153.4(9)
N42K Cd12 N31L C36L -91.6(4)
N22X Cd12 N31L C36L 66.4(4)
N42L Cd12 N31L C36L 171.9(4)
N11X Cd12 N31L C36L -3.1(4)
C36L N31L C32L C43L -173.6(7)
Cd12 N31L C32L C43L 6.4(7)
C36L N31L C32L C33L 0.0
Cd12 N31L C32L C33L -180.0(4)
C43L C32L C33L C34L 173.3(8)
N31L C32L C33L C34L 0.0
C32L C33L C34L C35L 0.0
C33L C34L C35L C36L 0.0
C34L C35L C36L N31L 0.0
C32L N31L C36L C35L 0.0
Cd12 N31L C36L C35L 180.0(5)
C46L N41L N42L C43L 176.0(9)
C45L N41L N42L C43L 0.0
C46L N41L N42L Cd12 1.7(11)
C45L N41L N42L Cd12 -174.2(7)
N31L Cd12 N42L N41L -177.2(7)
N31K Cd12 N42L N41L 11.1(6)
N42K Cd12 N42L N41L 83.2(6)
N22X Cd12 N42L N41L -91.5(6)
N11X Cd12 N42L N41L -157.8(8)
N31L Cd12 N42L C43L 8.7(4)
N31K Cd12 N42L C43L -163.0(4)
N42K Cd12 N42L C43L -90.9(4)
N22X Cd12 N42L C43L 94.4(4)
N11X Cd12 N42L C43L 28.1(10)
C33L C32L C43L N42L -171.1(4)
N31L C32L C43L N42L 2.4(9)
C33L C32L C43L C44L 2.2(10)
N31L C32L C43L C44L 175.7(5)
N41L N42L C43L C32L 174.6(8)
Cd12 N42L C43L C32L -9.3(7)
N41L N42L C43L C44L 0.0
Cd12 N42L C43L C44L 176.0(5)
C32L C43L C44L C45L -174.0(9)
N42L C43L C44L C45L 0.0
C43L C44L C45L N41L 0.0
C46L N41L C45L C44L -175.5(10)
N42L N41L C45L C44L 0.0
N42L N41L C46L C54L -85.0(10)
C45L N41L C46L C54L 90.0(10)
N21L C26L C51L C52L -7.2(10)
N21L C26L C51L C56L 172.2(6)
C56L C51L C52L C53L 0.0
C26L C51L C52L C53L 179.4(6)
C51L C52L C53L C54L 0.0
C52L C53L C54L C55L 0.0
C52L C53L C54L C46L 177.5(6)
N41L C46L C54L C55L 174.2(6)
N41L C46L C54L C53L -3.3(10)
C53L C54L C55L C56L 0.0
C46L C54L C55L C56L -177.5(6)
C53L C54L C55L C64L 180.0
C46L C54L C55L C64L 2.5(6)
C54L C55L C56L C61L 180.0
C64L C55L C56L C61L 0.0
C54L C55L C56L C51L 0.0
C64L C55L C56L C51L 180.0
C52L C51L C56L C61L 180.0
C26L C51L C56L C61L 0.6(6)
C52L C51L C56L C55L 0.0
C26L C51L C56L C55L -179.4(6)
C55L C56L C61L C62L 0.0
C51L C56L C61L C62L 180.0
C56L C61L C62L C63L 0.0
C61L C62L C63L C64L 0.0
C62L C63L C64L C55L 0.0
C54L C55L C64L C63L 180.0
C56L C55L C64L C63L 0.0
N11A Cd1 N11M C12M 91.8(3)
N22M Cd1 N11M C12M -3.7(3)
N11C Cd1 N11M C12M -95.9(3)
N22C Cd1 N11M C12M -166.5(3)
N22A Cd1 N11M C12M 59.2(8)
N11A Cd1 N11M C16M -89.0(3)
N22M Cd1 N11M C16M 175.6(4)
N11C Cd1 N11M C16M 83.4(3)
N22C Cd1 N11M C16M 12.7(3)
N22A Cd1 N11M C16M -121.5(7)
C16M N11M C12M C23M -176.3(6)
Cd1 N11M C12M C23M 3.0(5)
C16M N11M C12M C13M 0.0
Cd1 N11M C12M C13M 179.3(3)
C23M C12M C13M C14M 176.2(6)
N11M C12M C13M C14M 0.0
C12M C13M C14M C15M 0.0
C13M C14M C15M C16M 0.0
C14M C15M C16M N11M 0.0
C12M N11M C16M C15M 0.0
Cd1 N11M C16M C15M -179.2(4)
C26M N21M N22M C23M 172.9(7)
C25M N21M N22M C23M 0.0
C26M N21M N22M Cd1 -1.0(8)
C25M N21M N22M Cd1 -173.8(5)
N11A Cd1 N22M C23M -90.5(3)
N11C Cd1 N22M C23M 98.2(3)
N22C Cd1 N22M C23M 45.4(5)
N11M Cd1 N22M C23M 4.0(3)
N22A Cd1 N22M C23M -162.9(3)
N11A Cd1 N22M N21M 83.0(4)
N11C Cd1 N22M N21M -88.3(4)
N22C Cd1 N22M N21M -141.2(4)
N11M Cd1 N22M N21M 177.4(5)
N22A Cd1 N22M N21M 10.5(5)
N11M C12M C23M N22M 0.7(6)
C13M C12M C23M N22M -175.6(3)
N11M C12M C23M C24M -178.4(4)
C13M C12M C23M C24M 5.4(8)
N21M N22M C23M C12M -179.3(6)
Cd1 N22M C23M C12M -4.1(5)
N21M N22M C23M C24M 0.0
Cd1 N22M C23M C24M 175.2(4)
C12M C23M C24M C25M 179.1(7)
N22M C23M C24M C25M 0.0
C23M C24M C25M N21M 0.0
C26M N21M C25M C24M -172.3(8)
N22M N21M C25M C24M 0.0
N22M N21M C26M C51M -80.7(8)
C25M N21M C26M C51M 90.6(8)
N42N Cd13 N31M C32M -104.2(5)
N42O Cd13 N31M C32M 66.2(9)
N42M Cd13 N31M C32M -3.5(3)
N31O Cd13 N31M C32M 92.5(4)
N31N Cd13 N31M C32M -176.0(4)
N42N Cd13 N31M C36M 81.6(5)
N42O Cd13 N31M C36M -107.9(9)
N42M Cd13 N31M C36M -177.7(4)
N31O Cd13 N31M C36M -81.6(4)
N31N Cd13 N31M C36M 9.9(5)
C36M N31M C32M C43M -178.8(7)
Cd13 N31M C32M C43M 6.8(6)
C36M N31M C32M C33M 0.0
Cd13 N31M C32M C33M -174.4(4)
C43M C32M C33M C34M 178.8(7)
N31M C32M C33M C34M 0.0
C32M C33M C34M C35M 0.0
C33M C34M C35M C36M 0.0
C34M C35M C36M N31M 0.0
C32M N31M C36M C35M 0.0
Cd13 N31M C36M C35M 173.9(5)
C46M N41M N42M C43M 171.1(8)
C45M N41M N42M C43M 0.0
C46M N41M N42M Cd13 -11.2(10)
C45M N41M N42M Cd13 177.8(6)
N42N Cd13 N42M N41M -84.9(6)
N31M Cd13 N42M N41M -177.6(6)
N42O Cd13 N42M N41M 20.8(6)
N31O Cd13 N42M N41M 93.2(6)
N31N Cd13 N42M N41M -150.9(11)
N42N Cd13 N42M C43M 92.8(4)
N31M Cd13 N42M C43M 0.1(3)
N42O Cd13 N42M C43M -161.6(4)
N31O Cd13 N42M C43M -89.2(4)
N31N Cd13 N42M C43M 26.8(12)
N31M C32M C43M C44M 175.5(5)
C33M C32M C43M C44M -3.3(10)
N31M C32M C43M N42M -6.9(8)
C33M C32M C43M N42M 174.3(4)
N41M N42M C43M C32M -178.2(7)
Cd13 N42M C43M C32M 3.5(6)
N41M N42M C43M C44M 0.0
Cd13 N42M C43M C44M -178.4(4)
C32M C43M C44M C45M 177.8(9)
N42M C43M C44M C45M 0.0
C43M C44M C45M N41M 0.0
C46M N41M C45M C44M -170.2(9)
N42M N41M C45M C44M 0.0
N42M N41M C46M C54M -77.9(11)
C45M N41M C46M C54M 91.1(11)
N21M C26M C51M C52M -3.6(9)
N21M C26M C51M C56M 179.5(5)
C56M C51M C52M C53M 0.0
C26M C51M C52M C53M -176.9(6)
C51M C52M C53M C54M 0.0
C52M C53M C54M C55M 0.0
C52M C53M C54M C46M 179.3(7)
N41M C46M C54M C53M 5.2(13)
N41M C46M C54M C55M -175.5(7)
C53M C54M C55M C56M 0.0
C46M C54M C55M C56M -179.3(7)
C53M C54M C55M C64M 180.0
C46M C54M C55M C64M 0.7(7)
C54M C55M C56M C61M 180.0
C64M C55M C56M C61M 0.0
C54M C55M C56M C51M 0.0
C64M C55M C56M C51M 180.0
C52M C51M C56M C61M 180.0
C26M C51M C56M C61M -3.1(6)
C52M C51M C56M C55M 0.0
C26M C51M C56M C55M 176.9(6)
C55M C56M C61M C62M 0.0
C51M C56M C61M C62M 180.0
C56M C61M C62M C63M 0.0
C61M C62M C63M C64M 0.0
C62M C63M C64M C55M 0.0
C56M C55M C64M C63M 0.0
C54M C55M C64M C63M 180.0
N11F Cd4 N11N C12N 90.4(4)
N22D Cd4 N11N C12N -167.6(4)
N22N Cd4 N11N C12N -3.4(3)
N11D Cd4 N11N C12N -95.1(4)
N22F Cd4 N11N C12N 75.3(9)
N11F Cd4 N11N C16N -86.1(4)
N22D Cd4 N11N C16N 15.9(4)
N22N Cd4 N11N C16N -179.9(5)
N11D Cd4 N11N C16N 88.3(4)
N22F Cd4 N11N C16N -101.3(9)
C16N N11N C12N C23N -179.4(7)
Cd4 N11N C12N C23N 3.8(7)
C16N N11N C12N C13N 0.0
Cd4 N11N C12N C13N -176.7(4)
C23N C12N C13N C14N 179.4(7)
N11N C12N C13N C14N 0.0
C12N C13N C14N C15N 0.0
C13N C14N C15N C16N 0.0
C14N C15N C16N N11N 0.0
C12N N11N C16N C15N 0.0
Cd4 N11N C16N C15N 176.4(5)
C26N N21N N22N C23N 171.8(8)
C25N N21N N22N C23N 0.0
C26N N21N N22N Cd4 -10.7(9)
C25N N21N N22N Cd4 177.5(5)
N11F Cd4 N22N N21N 95.5(5)
N22D Cd4 N22N N21N -133.8(6)
N11D Cd4 N22N N21N -79.2(5)
N11N Cd4 N22N N21N -174.6(5)
N22F Cd4 N22N N21N 22.6(5)
N11F Cd4 N22N C23N -87.1(4)
N22D Cd4 N22N C23N 43.6(7)
N11D Cd4 N22N C23N 98.2(3)
N11N Cd4 N22N C23N 2.8(3)
N22F Cd4 N22N C23N -160.0(3)
N11N C12N C23N C24N 173.4(5)
C13N C12N C23N C24N -6.0(10)
N11N C12N C23N N22N -1.3(8)
C13N C12N C23N N22N 179.2(4)
N21N N22N C23N C12N 176.1(7)
Cd4 N22N C23N C12N -1.9(6)
N21N N22N C23N C24N 0.0
Cd4 N22N C23N C24N -178.0(4)
C12N C23N C24N C25N -175.1(9)
N22N C23N C24N C25N 0.0
C23N C24N C25N N21N 0.0
C26N N21N C25N C24N -171.0(9)
N22N N21N C25N C24N 0.0
N22N N21N C26N C51N -75.4(11)
C25N N21N C26N C51N 94.5(10)
N42N Cd13 N31N C32N -2.2(4)
N31M Cd13 N31N C32N 93.5(4)
N42O Cd13 N31N C32N -103.7(4)
N42M Cd13 N31N C32N 68.0(12)
N31O Cd13 N31N C32N -175.4(4)
N42N Cd13 N31N C36N -177.4(6)
N31M Cd13 N31N C36N -81.7(5)
N42O Cd13 N31N C36N 81.2(5)
N42M Cd13 N31N C36N -107.1(12)
N31O Cd13 N31N C36N 9.5(5)
C36N N31N C32N C43N 180.0(9)
Cd13 N31N C32N C43N 4.6(8)
C36N N31N C32N C33N 0.0
Cd13 N31N C32N C33N -175.4(5)
C43N C32N C33N C34N -179.9(10)
N31N C32N C33N C34N 0.0
C32N C33N C34N C35N 0.0
C33N C34N C35N C36N 0.0
C34N C35N C36N N31N 0.0
C32N N31N C36N C35N 0.0
Cd13 N31N C36N C35N 174.9(5)
C46N N41N N42N C43N 179.7(3)
C45N N41N N42N C43N 0.0
C46N N41N N42N Cd13 -3.9(7)
C45N N41N N42N Cd13 176.5(7)
N31M Cd13 N42N N41N 93.2(6)
N42O Cd13 N42N N41N -83.6(6)
N42M Cd13 N42N N41N 19.8(7)
N31O Cd13 N42N N41N -154.0(9)
N31N Cd13 N42N N41N -176.5(7)
N31M Cd13 N42N C43N -90.5(3)
N42O Cd13 N42N C43N 92.7(3)
N42M Cd13 N42N C43N -163.9(3)
N31O Cd13 N42N C43N 22.3(11)
N31N Cd13 N42N C43N -0.2(3)
N31N C32N C43N N42N -5.0(9)
C33N C32N C43N N42N 174.9(4)
N31N C32N C43N C44N 175.2(6)
C33N C32N C43N C44N -4.8(12)
N41N N42N C43N C32N -179.8(9)
Cd13 N42N C43N C32N 2.8(7)
N41N N42N C43N C44N 0.0
Cd13 N42N C43N C44N -177.4(5)
C32N C43N C44N C45N 179.8(10)
N42N C43N C44N C45N 0.0
C43N C44N C45N N41N 0.0
C46N N41N C45N C44N -179.6(3)
N42N N41N C45N C44N 0.0
N42N N41N C46N C54N -79.0(5)
C45N N41N C46N C54N 100.6(5)
N21N C26N C51N C52N -6.1(11)
N21N C26N C51N C56N 175.7(7)
C56N C51N C52N C53N 0.0
C26N C51N C52N C53N -178.1(7)
C51N C52N C53N C54N 0.0
C52N C53N C54N C55N 0.0
C52N C53N C54N C46N 179.8(3)
N41N C46N C54N C55N -179.5(7)
N41N C46N C54N C53N 0.6(8)
C53N C54N C55N C56N 0.0
C46N C54N C55N C56N -179.8(2)
C53N C54N C55N C64N 180.0
C46N C54N C55N C64N 0.2(2)
C54N C55N C56N C61N 180.0
C64N C55N C56N C61N 0.0
C54N C55N C56N C51N 0.0
C64N C55N C56N C51N 180.0
C52N C51N C56N C55N 0.0
C26N C51N C56N C55N 178.1(7)
C52N C51N C56N C61N 180.0
C26N C51N C56N C61N -1.9(7)
C55N C56N C61N C62N 0.0
C51N C56N C61N C62N 180.0
C56N C61N C62N C63N 0.0
C61N C62N C63N C64N 0.0
C62N C63N C64N C55N 0.0
C54N C55N C64N C63N 180.0
C56N C55N C64N C63N 0.0
N11L Cd10 N11O C12O -97.8(5)
N22O Cd10 N11O C12O -8.3(4)
N11J Cd10 N11O C12O 87.2(5)
N22L Cd10 N11O C12O -170.6(5)
N22J Cd10 N11O C12O 62.5(14)
N11L Cd10 N11O C16O 89.3(5)
N22O Cd10 N11O C16O 178.7(6)
N11J Cd10 N11O C16O -85.8(5)
N22L Cd10 N11O C16O 16.5(5)
N22J Cd10 N11O C16O -110.4(13)
C16O N11O C12O C23O -175.9(10)
Cd10 N11O C12O C23O 10.6(9)
C16O N11O C12O C13O 0.0
Cd10 N11O C12O C13O -173.4(6)
C23O C12O C13O C14O 176.0(10)
N11O C12O C13O C14O 0.0
C12O C13O C14O C15O 0.0
C13O C14O C15O C16O 0.0
C14O C15O C16O N11O 0.0
C12O N11O C16O C15O 0.0
Cd10 N11O C16O C15O 172.5(6)
C25O N21O N22O C23O 0.0
C26O N21O N22O C23O 173.2(8)
C25O N21O N22O Cd10 -179.7(7)
C26O N21O N22O Cd10 -6.5(10)
N11L Cd10 N22O C23O 101.4(4)
N11J Cd10 N22O C23O -88.8(4)
N22L Cd10 N22O C23O 51.4(7)
N11O Cd10 N22O C23O 5.9(4)
N22J Cd10 N22O C23O -159.7(4)
N11L Cd10 N22O N21O -78.9(6)
N11J Cd10 N22O N21O 90.9(6)
N22L Cd10 N22O N21O -128.9(7)
N11O Cd10 N22O N21O -174.4(7)
N22J Cd10 N22O N21O 20.0(6)
C13O C12O C23O N22O 178.7(5)
N11O C12O C23O N22O -5.4(11)
C13O C12O C23O C24O -4.7(12)
N11O C12O C23O C24O 171.3(6)
N21O N22O C23O C12O 177.4(9)
Cd10 N22O C23O C12O -2.8(8)
N21O N22O C23O C24O 0.0
Cd10 N22O C23O C24O 179.8(5)
C12O C23O C24O C25O -177.0(11)
N22O C23O C24O C25O 0.0
C23O C24O C25O N21O 0.0
N22O N21O C25O C24O 0.0
C26O N21O C25O C24O -172.0(9)
N22O N21O C26O C51O -77.2(10)
C25O N21O C26O C51O 94.1(10)
N42N Cd13 N31O C32O 71.5(11)
N31M Cd13 N31O C32O -175.0(4)
N42O Cd13 N31O C32O -3.9(3)
N42M Cd13 N31O C32O -102.4(4)
N31N Cd13 N31O C32O 92.8(4)
N42N Cd13 N31O C36O -101.0(10)
N31M Cd13 N31O C36O 12.5(4)
N42O Cd13 N31O C36O -176.4(4)
N42M Cd13 N31O C36O 85.1(4)
N31N Cd13 N31O C36O -79.7(4)
C36O N31O C32O C43O 177.0(7)
Cd13 N31O C32O C43O 4.2(6)
C36O N31O C32O C33O 0.0
Cd13 N31O C32O C33O -172.8(4)
C43O C32O C33O C34O -176.8(7)
N31O C32O C33O C34O 0.0
C32O C33O C34O C35O 0.0
C33O C34O C35O C36O 0.0
C34O C35O C36O N31O 0.0
C32O N31O C36O C35O 0.0
Cd13 N31O C36O C35O 172.2(4)
C46O N41O N42O C43O 174.5(9)
C45O N41O N42O C43O 0.0
C46O N41O N42O Cd13 -10.3(10)
C45O N41O N42O Cd13 175.2(6)
N42N Cd13 N42O N41O 26.2(6)
N31M Cd13 N42O N41O -144.0(8)
N42M Cd13 N42O N41O -78.7(5)
N31O Cd13 N42O N41O -171.9(6)
N31N Cd13 N42O N41O 98.8(6)
N42N Cd13 N42O C43O -158.8(5)
N31M Cd13 N42O C43O 31.0(10)
N42M Cd13 N42O C43O 96.3(4)
N31O Cd13 N42O C43O 3.1(3)
N31N Cd13 N42O C43O -86.2(4)
C33O C32O C43O C44O -11.7(9)
N31O C32O C43O C44O 171.4(5)
C33O C32O C43O N42O 175.6(4)
N31O C32O C43O N42O -1.3(8)
N41O N42O C43O C32O 174.2(7)
Cd13 N42O C43O C32O -2.3(6)
N41O N42O C43O C44O 0.0
Cd13 N42O C43O C44O -176.5(4)
C32O C43O C44O C45O -173.4(8)
N42O C43O C44O C45O 0.0
C46O N41O C45O C44O -174.1(9)
N42O N41O C45O C44O 0.0
C43O C44O C45O N41O 0.0
N42O N41O C46O C54O -74.9(10)
C45O N41O C46O C54O 98.4(10)
N21O C26O C51O C52O -1.3(11)
N21O C26O C51O C56O 179.5(6)
C56O C51O C52O C53O 0.0
C26O C51O C52O C53O -179.1(7)
C51O C52O C53O C54O 0.0
C52O C53O C54O C55O 0.0
C52O C53O C54O C46O 179.0(7)
N41O C46O C54O C55O -178.0(6)
N41O C46O C54O C53O 3.0(11)
C53O C54O C55O C56O 0.0
C46O C54O C55O C56O -179.1(7)
C53O C54O C55O C64O 180.0
C46O C54O C55O C64O 0.9(7)
C54O C55O C56O C61O 180.0
C64O C55O C56O C61O 0.0
C54O C55O C56O C51O 0.0
C64O C55O C56O C51O 180.0
C52O C51O C56O C55O 0.0
C26O C51O C56O C55O 179.2(7)
C52O C51O C56O C61O 180.0
C26O C51O C56O C61O -0.8(7)
C55O C56O C61O C62O 0.0
C51O C56O C61O C62O 180.0
C56O C61O C62O C63O 0.0
C61O C62O C63O C64O 0.0
C62O C63O C64O C55O 0.0
C56O C55O C64O C63O 0.0
C54O C55O C64O C63O 180.0
N11E Cd5 N11P C12P -97.1(3)
N31D Cd5 N11P C12P 88.3(3)
N22P Cd5 N11P C12P -3.3(3)
N22E Cd5 N11P C12P -168.0(3)
N42D Cd5 N11P C12P 60.3(9)
N11E Cd5 N11P C16P 88.4(4)
N31D Cd5 N11P C16P -86.3(4)
N22P Cd5 N11P C16P -177.9(4)
N22E Cd5 N11P C16P 17.4(4)
N42D Cd5 N11P C16P -114.2(9)
C16P N11P C12P C23P 179.0(7)
Cd5 N11P C12P C23P 4.3(6)
C16P N11P C12P C13P 0.0
Cd5 N11P C12P C13P -174.8(4)
C23P C12P C13P C14P -179.0(7)
N11P C12P C13P C14P 0.0
C12P C13P C14P C15P 0.0
C13P C14P C15P C16P 0.0
C14P C15P C16P N11P 0.0
C12P N11P C16P C15P 0.0
Cd5 N11P C16P C15P 174.3(4)
C26P N21P N22P C23P 169.8(9)
C25P N21P N22P C23P 0.0
C26P N21P N22P Cd5 -14.6(10)
C25P N21P N22P Cd5 175.6(6)
N11E Cd5 N22P C23P 98.5(4)
N31D Cd5 N22P C23P -91.9(4)
N22E Cd5 N22P C23P 42.5(7)
N11P Cd5 N22P C23P 2.2(4)
N42D Cd5 N22P C23P -163.2(4)
N11E Cd5 N22P N21P -76.8(5)
N31D Cd5 N22P N21P 92.8(5)
N22E Cd5 N22P N21P -132.8(6)
N11P Cd5 N22P N21P -173.1(5)
N42D Cd5 N22P N21P 21.5(5)
N11P C12P C23P N22P -2.3(8)
C13P C12P C23P N22P 176.7(4)
N11P C12P C23P C24P 172.0(5)
C13P C12P C23P C24P -9.0(9)
N21P N22P C23P C12P 175.6(7)
Cd5 N22P C23P C12P -0.9(7)
N21P N22P C23P C24P 0.0
Cd5 N22P C23P C24P -176.5(4)
C12P C23P C24P C25P -174.7(9)
N22P C23P C24P C25P 0.0
C23P C24P C25P N21P 0.0
C26P N21P C25P C24P -168.7(10)
N22P N21P C25P C24P 0.0
N22P N21P C26P C51P -76.3(11)
C25P N21P C26P C51P 91.1(10)
N42P Cd14 N31P C32P -1.9(4)
N42R Cd14 N31P C32P 76.2(10)
N42Q Cd14 N31P C32P -101.9(4)
N31R Cd14 N31P C32P 95.3(4)
N31Q Cd14 N31P C32P -172.9(4)
N42P Cd14 N31P C36P -179.3(5)
N42R Cd14 N31P C36P -101.2(10)
N42Q Cd14 N31P C36P 80.7(5)
N31R Cd14 N31P C36P -82.1(5)
N31Q Cd14 N31P C36P 9.7(5)
C36P N31P C32P C43P 179.0(9)
Cd14 N31P C32P C43P 1.5(8)
C36P N31P C32P C33P 0.0
Cd14 N31P C32P C33P -177.5(5)
C43P C32P C33P C34P -179.0(9)
N31P C32P C33P C34P 0.0
C32P C33P C34P C35P 0.0
C33P C34P C35P C36P 0.0
C34P C35P C36P N31P 0.0
C32P N31P C36P C35P 0.0
Cd14 N31P C36P C35P 177.3(6)
C46P N41P N42P C43P 175.2(10)
C45P N41P N42P C43P 0.0
C46P N41P N42P Cd14 -2.8(12)
C45P N41P N42P Cd14 -178.0(6)
N31P Cd14 N42P C43P 2.1(4)
N42R Cd14 N42P C43P -161.0(4)
N42Q Cd14 N42P C43P 95.0(4)
N31R Cd14 N42P C43P -88.3(4)
N31Q Cd14 N42P C43P 33.2(9)
N31P Cd14 N42P N41P -180.0(6)
N42R Cd14 N42P N41P 16.9(6)
N42Q Cd14 N42P N41P -87.1(6)
N31R Cd14 N42P N41P 89.5(6)
N31Q Cd14 N42P N41P -149.0(8)
C33P C32P C43P N42P 179.5(5)
N31P C32P C43P N42P 0.5(9)
C33P C32P C43P C44P -1.5(11)
N31P C32P C43P C44P 179.6(5)
N41P N42P C43P C32P 179.3(8)
Cd14 N42P C43P C32P -2.2(7)
N41P N42P C43P C44P 0.0
Cd14 N42P C43P C44P 178.5(5)
C32P C43P C44P C45P -179.1(10)
N42P C43P C44P C45P 0.0
C43P C44P C45P N41P 0.0
C46P N41P C45P C44P -174.7(11)
N42P N41P C45P C44P 0.0
N42P N41P C46P C54P -80.6(11)
C45P N41P C46P C54P 93.4(11)
N21P C26P C51P C52P -2.7(11)
N21P C26P C51P C56P 179.5(6)
C56P C51P C52P C53P 0.0
C26P C51P C52P C53P -177.7(7)
C51P C52P C53P C54P 0.0
C52P C53P C54P C55P 0.0
C52P C53P C54P C46P 178.2(7)
N41P C46P C54P C53P 2.2(11)
N41P C46P C54P C55P -179.5(6)
C53P C54P C55P C56P 0.0
C46P C54P C55P C56P -178.2(6)
C53P C54P C55P C64P 180.0
C46P C54P C55P C64P 1.8(6)
C54P C55P C56P C61P 180.0
C64P C55P C56P C61P 0.0
C54P C55P C56P C51P 0.0
C64P C55P C56P C51P 180.0
C52P C51P C56P C61P 180.0
C26P C51P C56P C61P -2.2(7)
C52P C51P C56P C55P 0.0
C26P C51P C56P C55P 177.8(7)
C55P C56P C61P C62P 0.0
C51P C56P C61P C62P 180.0
C56P C61P C62P C63P 0.0
C61P C62P C63P C64P 0.0
C62P C63P C64P C55P 0.0
C54P C55P C64P C63P 180.0
C56P C55P C64P C63P 0.0
N22Q Cd7 N11Q C12Q -5.6(4)
N11G Cd7 N11Q C12Q 88.4(4)
N11I Cd7 N11Q C12Q -98.4(4)
N22I Cd7 N11Q C12Q -169.8(4)
N22G Cd7 N11Q C12Q 75.4(11)
N22Q Cd7 N11Q C16Q -177.3(5)
N11G Cd7 N11Q C16Q -83.3(5)
N11I Cd7 N11Q C16Q 89.9(5)
N22I Cd7 N11Q C16Q 18.5(4)
N22G Cd7 N11Q C16Q -96.4(11)
C16Q N11Q C12Q C23Q -178.1(8)
Cd7 N11Q C12Q C23Q 9.8(7)
C16Q N11Q C12Q C13Q 0.0
Cd7 N11Q C12Q C13Q -172.1(5)
C23Q C12Q C13Q C14Q 177.9(9)
N11Q C12Q C13Q C14Q 0.0
C12Q C13Q C14Q C15Q 0.0
C13Q C14Q C15Q C16Q 0.0
C14Q C15Q C16Q N11Q 0.0
C12Q N11Q C16Q C15Q 0.0
Cd7 N11Q C16Q C15Q 171.4(5)
C25Q N21Q N22Q C23Q 0.0
C26Q N21Q N22Q C23Q 175.5(8)
C25Q N21Q N22Q Cd7 172.4(7)
C26Q N21Q N22Q Cd7 -12.1(10)
N11G Cd7 N22Q C23Q -90.5(4)
N11I Cd7 N22Q C23Q 97.5(4)
N22I Cd7 N22Q C23Q 39.5(8)
N22G Cd7 N22Q C23Q -162.2(4)
N11Q Cd7 N22Q C23Q 0.5(4)
N11G Cd7 N22Q N21Q 97.6(6)
N11I Cd7 N22Q N21Q -74.4(6)
N22I Cd7 N22Q N21Q -132.4(7)
N22G Cd7 N22Q N21Q 25.9(6)
N11Q Cd7 N22Q N21Q -171.4(7)
N11Q C12Q C23Q N22Q -10.1(9)
C13Q C12Q C23Q N22Q 171.9(5)
N11Q C12Q C23Q C24Q 168.8(5)
C13Q C12Q C23Q C24Q -9.1(11)
N21Q N22Q C23Q C12Q 179.2(9)
Cd7 N22Q C23Q C12Q 5.1(8)
N21Q N22Q C23Q C24Q 0.0
Cd7 N22Q C23Q C24Q -174.1(5)
C12Q C23Q C24Q C25Q -179.1(10)
N22Q C23Q C24Q C25Q 0.0
N22Q N21Q C25Q C24Q 0.0
C26Q N21Q C25Q C24Q -175.2(9)
C23Q C24Q C25Q N21Q 0.0
C25Q N21Q C26Q C51Q 101.6(10)
N22Q N21Q C26Q C51Q -73.0(10)
N31P Cd14 N31Q C32Q 94.6(4)
N42P Cd14 N31Q C32Q 65.0(9)
N42R Cd14 N31Q C32Q -101.2(4)
N42Q Cd14 N31Q C32Q -1.2(3)
N31R Cd14 N31Q C32Q -172.7(4)
N31P Cd14 N31Q C36Q -81.7(4)
N42P Cd14 N31Q C36Q -111.2(8)
N42R Cd14 N31Q C36Q 82.6(4)
N42Q Cd14 N31Q C36Q -177.4(4)
N31R Cd14 N31Q C36Q 11.1(4)
C36Q N31Q C32Q C43Q 179.7(6)
Cd14 N31Q C32Q C43Q 3.3(6)
C36Q N31Q C32Q C33Q 0.0
Cd14 N31Q C32Q C33Q -176.4(4)
C43Q C32Q C33Q C34Q -179.7(7)
N31Q C32Q C33Q C34Q 0.0
C32Q C33Q C34Q C35Q 0.0
C33Q C34Q C35Q C36Q 0.0
C34Q C35Q C36Q N31Q 0.0
C32Q N31Q C36Q C35Q 0.0
Cd14 N31Q C36Q C35Q 176.2(4)
C46Q N41Q N42Q C43Q 171.2(8)
C45Q N41Q N42Q C43Q 0.0
C46Q N41Q N42Q Cd14 -12.6(9)
C45Q N41Q N42Q Cd14 176.2(6)
N31P Cd14 N42Q C43Q -90.8(4)
N42P Cd14 N42Q C43Q -164.5(4)
N42R Cd14 N42Q C43Q 89.8(4)
N31R Cd14 N42Q C43Q 25.5(9)
N31Q Cd14 N42Q C43Q -1.0(3)
N31P Cd14 N42Q N41Q 93.2(5)
N42P Cd14 N42Q N41Q 19.4(6)
N42R Cd14 N42Q N41Q -86.3(5)
N31R Cd14 N42Q N41Q -150.5(7)
N31Q Cd14 N42Q N41Q -177.1(6)
N31Q C32Q C43Q C44Q 176.2(5)
C33Q C32Q C43Q C44Q -4.1(9)
N31Q C32Q C43Q N42Q -4.5(7)
C33Q C32Q C43Q N42Q 175.2(4)
N41Q N42Q C43Q C32Q -179.5(7)
Cd14 N42Q C43Q C32Q 3.4(6)
N41Q N42Q C43Q C44Q 0.0
Cd14 N42Q C43Q C44Q -177.1(4)
C32Q C43Q C44Q C45Q 179.4(8)
N42Q C43Q C44Q C45Q 0.0
C46Q N41Q C45Q C44Q -170.3(9)
N42Q N41Q C45Q C44Q 0.0
C43Q C44Q C45Q N41Q 0.0
C45Q N41Q C46Q C54Q 92.3(9)
N42Q N41Q C46Q C54Q -76.9(10)
N21Q C26Q C51Q C52Q -9.4(12)
N21Q C26Q C51Q C56Q 174.0(7)
C56Q C51Q C52Q C53Q 0.0
C26Q C51Q C52Q C53Q -176.5(8)
C51Q C52Q C53Q C54Q 0.0
C52Q C53Q C54Q C55Q 0.0
C52Q C53Q C54Q C46Q 179.7(6)
N41Q C46Q C54Q C55Q 179.6(6)
N41Q C46Q C54Q C53Q -0.1(10)
C53Q C54Q C55Q C56Q 0.0
C46Q C54Q C55Q C56Q -179.7(6)
C53Q C54Q C55Q C64Q 180.0
C46Q C54Q C55Q C64Q 0.3(6)
C54Q C55Q C56Q C61Q 180.0
C64Q C55Q C56Q C61Q 0.0
C54Q C55Q C56Q C51Q 0.0
C64Q C55Q C56Q C51Q 180.0
C52Q C51Q C56Q C55Q 0.0
C26Q C51Q C56Q C55Q 176.7(7)
C52Q C51Q C56Q C61Q 180.0
C26Q C51Q C56Q C61Q -3.3(7)
C55Q C56Q C61Q C62Q 0.0
C51Q C56Q C61Q C62Q 180.0
C56Q C61Q C62Q C63Q 0.0
C61Q C62Q C63Q C64Q 0.0
C62Q C63Q C64Q C55Q 0.0
C54Q C55Q C64Q C63Q 180.0
C56Q C55Q C64Q C63Q 0.0
N11K Cd11 N11R C12R 91.6(4)
N22R Cd11 N11R C12R -2.8(4)
N31J Cd11 N11R C12R -92.7(4)
N42J Cd11 N11R C12R -162.8(4)
N22K Cd11 N11R C12R 61.9(11)
N11K Cd11 N11R C16R -83.7(5)
N22R Cd11 N11R C16R -178.1(5)
N31J Cd11 N11R C16R 92.0(4)
N42J Cd11 N11R C16R 21.9(5)
N22K Cd11 N11R C16R -113.4(10)
C16R N11R C12R C23R 178.8(8)
Cd11 N11R C12R C23R 3.3(7)
C16R N11R C12R C13R 0.0
Cd11 N11R C12R C13R -175.5(5)
C23R C12R C13R C14R -178.9(8)
N11R C12R C13R C14R 0.0
C12R C13R C14R C15R 0.0
C13R C14R C15R C16R 0.0
C14R C15R C16R N11R 0.0
C12R N11R C16R C15R 0.0
Cd11 N11R C16R C15R 175.1(5)
C26R N21R N22R C23R 175.2(8)
C25R N21R N22R C23R 0.0
C26R N21R N22R Cd11 -6.7(9)
C25R N21R N22R Cd11 178.1(6)
N11K Cd11 N22R C23R -90.7(4)
N11R Cd11 N22R C23R 2.1(4)
N31J Cd11 N22R C23R 97.0(4)
N42J Cd11 N22R C23R 51.9(7)
N22K Cd11 N22R C23R -163.6(4)
N11K Cd11 N22R N21R 91.4(6)
N11R Cd11 N22R N21R -175.8(6)
N31J Cd11 N22R N21R -80.9(5)
N42J Cd11 N22R N21R -126.0(6)
N22K Cd11 N22R N21R 18.4(6)
C13R C12R C23R N22R 177.5(4)
N11R C12R C23R N22R -1.4(8)
C13R C12R C23R C24R -6.3(10)
N11R C12R C23R C24R 174.8(5)
N21R N22R C23R C12R 177.2(7)
Cd11 N22R C23R C12R -1.3(7)
N21R N22R C23R C24R 0.0
Cd11 N22R C23R C24R -178.5(4)
C12R C23R C24R C25R -176.5(9)
N22R C23R C24R C25R 0.0
C23R C24R C25R N21R 0.0
C26R N21R C25R C24R -174.7(9)
N22R N21R C25R C24R 0.0
N22R N21R C26R C51R -80.4(10)
C25R N21R C26R C51R 93.7(9)
N31P Cd14 N31R C32R -178.7(4)
N42P Cd14 N31R C32R -105.5(4)
N42R Cd14 N31R C32R -4.4(3)
N42Q Cd14 N31R C32R 64.5(9)
N31Q Cd14 N31R C32R 89.5(3)
N31P Cd14 N31R C36R 6.7(4)
N42P Cd14 N31R C36R 79.9(4)
N42R Cd14 N31R C36R -179.0(4)
N42Q Cd14 N31R C36R -110.1(8)
N31Q Cd14 N31R C36R -85.1(4)
C36R N31R C32R C43R -177.4(6)
Cd14 N31R C32R C43R 7.8(6)
C36R N31R C32R C33R 0.0
Cd14 N31R C32R C33R -174.8(4)
C43R C32R C33R C34R 177.3(7)
N31R C32R C33R C34R 0.0
C32R C33R C34R C35R 0.0
C33R C34R C35R C36R 0.0
C34R C35R C36R N31R 0.0
C32R N31R C36R C35R 0.0
Cd14 N31R C36R C35R 174.4(4)
C46R N41R N42R C43R 170.9(8)
C45R N41R N42R C43R 0.0
C46R N41R N42R Cd14 -11.5(9)
C45R N41R N42R Cd14 177.6(5)
N31P Cd14 N42R C43R 20.9(11)
N42P Cd14 N42R C43R 94.5(3)
N42Q Cd14 N42R C43R -161.1(3)
N31R Cd14 N42R C43R 0.7(3)
N31Q Cd14 N42R C43R -89.7(3)
N31P Cd14 N42R N41R -156.7(9)
N42P Cd14 N42R N41R -83.0(5)
N42Q Cd14 N42R N41R 21.4(5)
N31R Cd14 N42R N41R -176.9(5)
N31Q Cd14 N42R N41R 92.7(5)
C33R C32R C43R C44R -2.8(8)
N31R C32R C43R C44R 174.5(4)
C33R C32R C43R N42R 175.2(4)
N31R C32R C43R N42R -7.5(7)
N41R N42R C43R C32R -178.4(7)
Cd14 N42R C43R C32R 3.3(6)
N41R N42R C43R C44R 0.0
Cd14 N42R C43R C44R -178.3(4)
C32R C43R C44R C45R 178.2(8)
N42R C43R C44R C45R 0.0
C46R N41R C45R C44R -170.2(8)
N42R N41R C45R C44R 0.0
C43R C44R C45R N41R 0.0
C45R N41R C46R C54R 89.6(10)
N42R N41R C46R C54R -79.3(10)
N21R C26R C51R C52R -2.8(11)
N21R C26R C51R C56R -179.5(6)
C56R C51R C52R C53R 0.0
C26R C51R C52R C53R -176.6(6)
C51R C52R C53R C54R 0.0
C52R C53R C54R C55R 0.0
C52R C53R C54R C46R 179.3(7)
N41R C46R C54R C53R 2.8(12)
N41R C46R C54R C55R -178.0(6)
C53R C54R C55R C64R 180.0
C46R C54R C55R C64R 0.7(7)
C53R C54R C55R C56R 0.0
C46R C54R C55R C56R -179.3(7)
C52R C51R C56R C61R 180.0
C26R C51R C56R C61R -3.3(6)
C52R C51R C56R C55R 0.0
C26R C51R C56R C55R 176.7(6)
C64R C55R C56R C61R 0.0
C54R C55R C56R C61R 180.0
C64R C55R C56R C51R 180.0
C54R C55R C56R C51R 0.0
C51R C56R C61R C62R 180.0
C55R C56R C61R C62R 0.0
C56R C61R C62R C63R 0.0
C61R C62R C63R C64R 0.0
C62R C63R C64R C55R 0.0
C54R C55R C64R C63R 180.0
C56R C55R C64R C63R 0.0
N31C Cd3 N11S C12S 89.3(4)
N31B Cd3 N11S C12S -94.5(4)
N22S Cd3 N11S C12S -2.5(3)
N42B Cd3 N11S C12S -166.6(4)
N42C Cd3 N11S C12S 63.5(11)
N31C Cd3 N11S C16S -83.7(4)
N31B Cd3 N11S C16S 92.5(4)
N22S Cd3 N11S C16S -175.4(5)
N42B Cd3 N11S C16S 20.4(4)
N42C Cd3 N11S C16S -109.5(10)
C16S N11S C12S C23S -179.9(8)
Cd3 N11S C12S C23S 6.8(7)
C16S N11S C12S C13S 0.0
Cd3 N11S C12S C13S -173.3(4)
C23S C12S C13S C14S 179.9(8)
N11S C12S C13S C14S 0.0
C12S C13S C14S C15S 0.0
C13S C14S C15S C16S 0.0
C14S C15S C16S N11S 0.0
C12S N11S C16S C15S 0.0
Cd3 N11S C16S C15S 172.6(5)
C26S N21S N22S C23S 174.6(8)
C25S N21S N22S C23S 0.0
C26S N21S N22S Cd3 -14.2(9)
C25S N21S N22S Cd3 171.2(6)
N31C Cd3 N22S C23S -96.6(4)
N31B Cd3 N22S C23S 93.6(4)
N42B Cd3 N22S C23S 37.4(7)
N11S Cd3 N22S C23S -1.8(4)
N42C Cd3 N22S C23S -168.8(4)
N31C Cd3 N22S N21S 92.7(5)
N31B Cd3 N22S N21S -77.1(5)
N42B Cd3 N22S N21S -133.3(6)
N11S Cd3 N22S N21S -172.5(6)
N42C Cd3 N22S N21S 20.5(5)
N11S C12S C23S C24S 170.4(5)
C13S C12S C23S C24S -9.5(10)
N11S C12S C23S N22S -8.8(9)
C13S C12S C23S N22S 171.3(4)
N21S N22S C23S C12S 179.4(8)
Cd3 N22S C23S C12S 6.3(7)
N21S N22S C23S C24S 0.0
Cd3 N22S C23S C24S -173.1(4)
C12S C23S C24S C25S -179.3(9)
N22S C23S C24S C25S 0.0
C26S N21S C25S C24S -173.9(10)
N22S N21S C25S C24S 0.0
C23S C24S C25S N21S 0.0
C25S N21S C26S C51S 96.1(10)
N22S N21S C26S C51S -77.0(10)
N42S Cd15 N31S C32S -5.1(4)
N42U Cd15 N31S C32S -110.0(4)
N42T Cd15 N31S C32S 65.1(11)
N31U Cd15 N31S C32S 178.6(4)
N31T Cd15 N31S C32S 88.0(4)
N42S Cd15 N31S C36S -179.3(6)
N42U Cd15 N31S C36S 75.8(5)
N42T Cd15 N31S C36S -109.1(11)
N31U Cd15 N31S C36S 4.4(5)
N31T Cd15 N31S C36S -86.3(5)
C36S N31S C32S C43S 179.9(10)
Cd15 N31S C32S C43S 5.4(9)
C36S N31S C32S C33S 0.0
Cd15 N31S C32S C33S -174.6(5)
C43S C32S C33S C34S -179.9(10)
N31S C32S C33S C34S 0.0
C32S C33S C34S C35S 0.0
C33S C34S C35S C36S 0.0
C34S C35S C36S N31S 0.0
C32S N31S C36S C35S 0.0
Cd15 N31S C36S C35S 173.9(5)
C46S N41S N42S C43S 170.4(10)
C45S N41S N42S C43S 0.0
C46S N41S N42S Cd15 -8.6(11)
C45S N41S N42S Cd15 -179.0(6)
N42U Cd15 N42S N41S -85.1(6)
N42T Cd15 N42S N41S 21.0(7)
N31U Cd15 N42S N41S -164.9(8)
N31S Cd15 N42S N41S -176.5(7)
N31T Cd15 N42S N41S 93.1(6)
N42U Cd15 N42S C43S 96.0(5)
N42T Cd15 N42S C43S -158.0(4)
N31U Cd15 N42S C43S 16.1(10)
N31S Cd15 N42S C43S 4.5(4)
N31T Cd15 N42S C43S -85.8(5)
N31S C32S C43S C44S 175.0(6)
C33S C32S C43S C44S -5.1(13)
N31S C32S C43S N42S -1.2(11)
C33S C32S C43S N42S 178.7(5)
N41S N42S C43S C32S 177.1(10)
Cd15 N42S C43S C32S -3.7(9)
N41S N42S C43S C44S 0.0
Cd15 N42S C43S C44S 179.2(5)
C32S C43S C44S C45S -176.5(12)
N42S C43S C44S C45S 0.0
C43S C44S C45S N41S 0.0
C46S N41S C45S C44S -169.1(11)
N42S N41S C45S C44S 0.0
N42S N41S C46S C54S -82.4(13)
C45S N41S C46S C54S 85.5(13)
N21S C26S C51S C52S -3.7(10)
N21S C26S C51S C56S 179.6(6)
C56S C51S C52S C53S 0.0
C26S C51S C52S C53S -176.9(6)
C51S C52S C53S C54S 0.0
C52S C53S C54S C55S 0.0
C52S C53S C54S C46S 175.6(8)
N41S C46S C54S C55S -178.0(10)
N41S C46S C54S C53S 6.1(15)
C53S C54S C55S C56S 0.0
C46S C54S C55S C56S -176.1(7)
C53S C54S C55S C64S 180.0
C46S C54S C55S C64S 3.9(7)
C54S C55S C56S C61S 180.0
C64S C55S C56S C61S 0.0
C54S C55S C56S C51S 0.0
C64S C55S C56S C51S 180.0
C52S C51S C56S C55S 0.0
C26S C51S C56S C55S 176.6(7)
C52S C51S C56S C61S 180.0
C26S C51S C56S C61S -3.4(7)
C55S C56S C61S C62S 0.0
C51S C56S C61S C62S 180.0
C56S C61S C62S C63S 0.0
C61S C62S C63S C64S 0.0
C62S C63S C64S C55S 0.0
C54S C55S C64S C63S 180.0
C56S C55S C64S C63S 0.0
N31E Cd6 N11T C12T 89.2(4)
N31F Cd6 N11T C12T -99.0(3)
N22T Cd6 N11T C12T -5.2(3)
N42F Cd6 N11T C12T -169.5(3)
N42E Cd6 N11T C12T 67.7(9)
N31E Cd6 N11T C16T -90.0(4)
N31F Cd6 N11T C16T 81.7(4)
N22T Cd6 N11T C16T 175.5(4)
N42F Cd6 N11T C16T 11.2(4)
N42E Cd6 N11T C16T -111.6(8)
C16T N11T C12T C23T -177.5(7)
Cd6 N11T C12T C23T 3.2(6)
C16T N11T C12T C13T 0.0
Cd6 N11T C12T C13T -179.3(4)
C23T C12T C13T C14T 177.4(7)
N11T C12T C13T C14T 0.0
C12T C13T C14T C15T 0.0
C13T C14T C15T C16T 0.0
C14T C15T C16T N11T 0.0
C12T N11T C16T C15T 0.0
Cd6 N11T C16T C15T 179.2(5)
C26T N21T N22T C23T 173.0(7)
C25T N21T N22T C23T 0.0
C26T N21T N22T Cd6 -0.4(8)
C25T N21T N22T Cd6 -173.4(5)
N31E Cd6 N22T C23T -85.3(3)
N31F Cd6 N22T C23T 102.8(3)
N42F Cd6 N22T C23T 45.5(6)
N42E Cd6 N22T C23T -157.9(3)
N11T Cd6 N22T C23T 6.7(3)
N31E Cd6 N22T N21T 87.7(5)
N31F Cd6 N22T N21T -84.2(4)
N42F Cd6 N22T N21T -141.5(5)
N42E Cd6 N22T N21T 15.1(5)
N11T Cd6 N22T N21T 179.7(5)
N11T C12T C23T N22T 3.0(7)
C13T C12T C23T N22T -174.5(4)
N11T C12T C23T C24T 179.5(5)
C13T C12T C23T C24T 2.0(9)
N21T N22T C23T C12T 177.3(7)
Cd6 N22T C23T C12T -7.9(6)
N21T N22T C23T C24T 0.0
Cd6 N22T C23T C24T 174.8(4)
C12T C23T C24T C25T -176.7(8)
N22T C23T C24T C25T 0.0
C23T C24T C25T N21T 0.0
C26T N21T C25T C24T -172.6(8)
N22T N21T C25T C24T 0.0
N22T N21T C26T C51T -81.4(9)
C25T N21T C26T C51T 90.2(9)
N42S Cd15 N31T C32T -105.9(5)
N42U Cd15 N31T C32T 69.0(8)
N42T Cd15 N31T C32T -4.2(3)
N31U Cd15 N31T C32T 92.4(3)
N31S Cd15 N31T C32T -176.9(4)
N42S Cd15 N31T C36T 78.2(5)
N42U Cd15 N31T C36T -106.9(8)
N42T Cd15 N31T C36T 179.9(4)
N31U Cd15 N31T C36T -83.5(4)
N31S Cd15 N31T C36T 7.2(5)
C36T N31T C32T C43T -179.0(6)
Cd15 N31T C32T C43T 4.9(6)
C36T N31T C32T C33T 0.0
Cd15 N31T C32T C33T -176.1(4)
C43T C32T C33T C34T 179.0(7)
N31T C32T C33T C34T 0.0
C32T C33T C34T C35T 0.0
C33T C34T C35T C36T 0.0
C34T C35T C36T N31T 0.0
C32T N31T C36T C35T 0.0
Cd15 N31T C36T C35T 175.8(4)
C46T N41T N42T C43T 170.2(7)
C45T N41T N42T C43T 0.0
C46T N41T N42T Cd15 -9.5(9)
C45T N41T N42T Cd15 -179.7(6)
N42S Cd15 N42T N41T -87.8(5)
N42U Cd15 N42T N41T 21.8(5)
N31U Cd15 N42T N41T 94.1(5)
N31S Cd15 N42T N41T -153.2(10)
N31T Cd15 N42T N41T -177.3(5)
N42S Cd15 N42T C43T 92.6(4)
N42U Cd15 N42T C43T -157.9(3)
N31U Cd15 N42T C43T -85.5(3)
N31S Cd15 N42T C43T 27.1(12)
N31T Cd15 N42T C43T 3.0(3)
C33T C32T C43T C44T -3.0(8)
N31T C32T C43T C44T 176.0(4)
C33T C32T C43T N42T 178.9(4)
N31T C32T C43T N42T -2.2(7)
N41T N42T C43T C32T 178.5(7)
Cd15 N42T C43T C32T -1.7(6)
N41T N42T C43T C44T 0.0
Cd15 N42T C43T C44T 179.8(4)
C32T C43T C44T C45T -178.3(8)
N42T C43T C44T C45T 0.0
C43T C44T C45T N41T 0.0
C46T N41T C45T C44T -169.4(8)
N42T N41T C45T C44T 0.0
N42T N41T C46T C54T -73.1(10)
C45T N41T C46T C54T 94.9(9)
N21T C26T C51T C52T -4.0(10)
N21T C26T C51T C56T 177.3(6)
C56T C51T C52T C53T 0.0
C26T C51T C52T C53T -178.7(6)
C51T C52T C53T C54T 0.0
C52T C53T C54T C55T 0.0
C52T C53T C54T C46T -177.4(6)
N41T C46T C54T C53T -2.3(11)
N41T C46T C54T C55T -179.8(6)
C53T C54T C55T C56T 0.0
C46T C54T C55T C56T 177.5(6)
C53T C54T C55T C64T 180.0
C46T C54T C55T C64T -2.5(6)
C54T C55T C56T C61T 180.0
C64T C55T C56T C61T 0.0
C54T C55T C56T C51T 0.0
C64T C55T C56T C51T 180.0
C52T C51T C56T C55T 0.0
C26T C51T C56T C55T 178.7(6)
C52T C51T C56T C61T 180.0
C26T C51T C56T C61T -1.3(6)
C55T C56T C61T C62T 0.0
C51T C56T C61T C62T 180.0
C56T C61T C62T C63T 0.0
C61T C62T C63T C64T 0.0
C62T C63T C64T C55T 0.0
C54T C55T C64T C63T 180.0
C56T C55T C64T C63T 0.0
N22U Cd8 N11U C12U -5.8(5)
N31G Cd8 N11U C12U -97.8(5)
N11H Cd8 N11U C12U 88.3(5)
N42G Cd8 N11U C12U -169.2(5)
N22H Cd8 N11U C12U 71.8(11)
N22U Cd8 N11U C16U 171.0(7)
N31G Cd8 N11U C16U 79.0(6)
N11H Cd8 N11U C16U -94.9(6)
N42G Cd8 N11U C16U 7.6(6)
N22H Cd8 N11U C16U -111.4(11)
C16U N11U C12U C23U -168.3(11)
Cd8 N11U C12U C23U 8.7(10)
C16U N11U C12U C13U 0.0
Cd8 N11U C12U C13U 177.0(6)
C23U C12U C13U C14U 168.6(11)
N11U C12U C13U C14U 0.0
C12U C13U C14U C15U 0.0
C13U C14U C15U C16U 0.0
C14U C15U C16U N11U 0.0
C12U N11U C16U C15U 0.0
Cd8 N11U C16U C15U -176.6(7)
C25U N21U N22U C23U 0.0
C26U N21U N22U C23U 176.4(10)
C25U N21U N22U Cd8 178.8(7)
C26U N21U N22U Cd8 -4.8(11)
N31G Cd8 N22U N21U -78.6(6)
N11H Cd8 N22U N21U 92.0(6)
N42G Cd8 N22U N21U -132.2(7)
N11U Cd8 N22U N21U -175.8(7)
N22H Cd8 N22U N21U 20.6(6)
N31G Cd8 N22U C23U 100.1(4)
N11H Cd8 N22U C23U -89.3(4)
N42G Cd8 N22U C23U 46.5(8)
N11U Cd8 N22U C23U 2.9(4)
N22H Cd8 N22U C23U -160.6(4)
C13U C12U C23U C24U 4.5(13)
N11U C12U C23U C24U 173.0(7)
C13U C12U C23U N22U -174.8(6)
N11U C12U C23U N22U -6.3(12)
N21U N22U C23U C12U 179.5(10)
Cd8 N22U C23U C12U 0.4(9)
N21U N22U C23U C24U 0.0
Cd8 N22U C23U C24U -179.1(5)
C12U C23U C24U C25U -179.4(12)
N22U C23U C24U C25U 0.0
C23U C24U C25U N21U 0.0
N22U N21U C25U C24U 0.0
C26U N21U C25U C24U -175.9(11)
N22U N21U C26U C51U -82.7(11)
C25U N21U C26U C51U 92.8(11)
N42S Cd15 N31U C32U 79.3(9)
N42U Cd15 N31U C32U -6.3(3)
N42T Cd15 N31U C32U -106.5(3)
N31S Cd15 N31U C32U 90.3(3)
N31T Cd15 N31U C32U -178.3(3)
N42S Cd15 N31U C36U -94.0(9)
N42U Cd15 N31U C36U -179.7(4)
N42T Cd15 N31U C36U 80.2(4)
N31S Cd15 N31U C36U -83.1(4)
N31T Cd15 N31U C36U 8.4(4)
C36U N31U C32U C43U -179.3(7)
Cd15 N31U C32U C43U 7.0(6)
C36U N31U C32U C33U 0.0
Cd15 N31U C32U C33U -173.6(4)
C43U C32U C33U C34U 179.3(7)
N31U C32U C33U C34U 0.0
C32U C33U C34U C35U 0.0
C33U C34U C35U C36U 0.0
C34U C35U C36U N31U 0.0
C32U N31U C36U C35U 0.0
Cd15 N31U C36U C35U 173.0(4)
C46U N41U N42U C43U 171.6(9)
C45U N41U N42U C43U 0.0
C46U N41U N42U Cd15 -6.0(10)
C45U N41U N42U Cd15 -177.7(6)
N42S Cd15 N42U C43U -155.4(5)
N42T Cd15 N42U C43U 98.2(4)
N31U Cd15 N42U C43U 5.2(4)
N31S Cd15 N42U C43U -83.4(5)
N31T Cd15 N42U C43U 29.9(9)
N42S Cd15 N42U N41U 22.2(7)
N42T Cd15 N42U N41U -84.3(5)
N31U Cd15 N42U N41U -177.3(6)
N31S Cd15 N42U N41U 94.2(6)
N31T Cd15 N42U N41U -152.5(7)
C33U C32U C43U N42U 178.4(4)
N31U C32U C43U N42U -2.3(8)
C33U C32U C43U C44U -4.1(9)
N31U C32U C43U C44U 175.2(5)
N41U N42U C43U C32U 178.1(7)
Cd15 N42U C43U C32U -3.7(7)
N41U N42U C43U C44U 0.0
Cd15 N42U C43U C44U 178.2(4)
C32U C43U C44U C45U -177.7(9)
N42U C43U C44U C45U 0.0
C43U C44U C45U N41U 0.0
C46U N41U C45U C44U -171.0(10)
N42U N41U C45U C44U 0.0
C45U N41U C46U C54U 95.1(10)
N42U N41U C46U C54U -74.7(12)
N21U C26U C51U C52U -0.3(13)
N21U C26U C51U C56U 178.3(7)
C56U C51U C52U C53U 0.0
C26U C51U C52U C53U 178.5(8)
C51U C52U C53U C54U 0.0
C52U C53U C54U C55U 0.0
C52U C53U C54U C46U 178.3(7)
N41U C46U C54U C53U -3.4(12)
N41U C46U C54U C55U 174.8(7)
C53U C54U C55U C56U 0.0
C46U C54U C55U C56U -178.2(7)
C53U C54U C55U C64U 180.0
C46U C54U C55U C64U 1.8(7)
C54U C55U C56U C61U 180.0
C64U C55U C56U C61U 0.0
C54U C55U C56U C51U 0.0
C64U C55U C56U C51U 180.0
C52U C51U C56U C55U 0.0
C26U C51U C56U C55U -178.6(7)
C52U C51U C56U C61U 180.0
C26U C51U C56U C61U 1.4(7)
C55U C56U C61U C62U 0.0
C51U C56U C61U C62U 180.0
C56U C61U C62U C63U 0.0
C61U C62U C63U C64U 0.0
C62U C63U C64U C55U 0.0
C56U C55U C64U C63U 0.0
C54U C55U C64U C63U 180.0
N31A Cd2 N11V C12V -98.9(3)
N11B Cd2 N11V C12V 86.9(3)
N22V Cd2 N11V C12V -5.8(3)
N42A Cd2 N11V C12V -170.1(3)
N22B Cd2 N11V C12V 58.9(8)
N31A Cd2 N11V C16V 89.8(3)
N11B Cd2 N11V C16V -84.3(3)
N22V Cd2 N11V C16V -177.0(4)
N42A Cd2 N11V C16V 18.7(3)
N22B Cd2 N11V C16V -112.3(7)
C16V N11V C12V C23V -179.1(6)
Cd2 N11V C12V C23V 9.4(5)
C16V N11V C12V C13V 0.0
Cd2 N11V C12V C13V -171.5(4)
C23V C12V C13V C14V 179.1(6)
N11V C12V C13V C14V 0.0
C12V C13V C14V C15V 0.0
C13V C14V C15V C16V 0.0
C14V C15V C16V N11V 0.0
C12V N11V C16V C15V 0.0
Cd2 N11V C16V C15V 170.9(4)
C26V N21V N22V C23V 173.1(7)
C25V N21V N22V C23V 0.0
C26V N21V N22V Cd2 -11.6(8)
C25V N21V N22V Cd2 175.3(5)
N31A Cd2 N22V N21V -77.2(4)
N11B Cd2 N22V N21V 93.2(5)
N42A Cd2 N22V N21V -132.7(5)
N11V Cd2 N22V N21V -173.3(5)
N22B Cd2 N22V N21V 21.3(5)
N31A Cd2 N22V C23V 97.8(3)
N11B Cd2 N22V C23V -91.8(3)
N42A Cd2 N22V C23V 42.3(6)
N11V Cd2 N22V C23V 1.7(3)
N22B Cd2 N22V C23V -163.7(3)
N11V C12V C23V C24V 170.7(4)
C13V C12V C23V C24V -8.4(8)
N11V C12V C23V N22V -8.1(7)
C13V C12V C23V N22V 172.8(4)
N21V N22V C23V C12V 179.0(6)
Cd2 N22V C23V C12V 2.7(6)
N21V N22V C23V C24V 0.0
Cd2 N22V C23V C24V -176.4(4)
C12V C23V C24V C25V -178.9(8)
N22V C23V C24V C25V 0.0
C26V N21V C25V C24V -172.8(8)
N22V N21V C25V C24V 0.0
C23V C24V C25V N21V 0.0
N22V N21V C26V C51V -74.7(9)
C25V N21V C26V C51V 97.0(8)
N42X Cd16 N31V C32V -103.7(4)
N42W Cd16 N31V C32V 75.2(11)
N31W Cd16 N31V C32V 92.3(4)
N42V Cd16 N31V C32V -2.3(4)
N31X Cd16 N31V C32V -176.2(4)
N42X Cd16 N31V C36V 81.3(5)
N42W Cd16 N31V C36V -99.8(11)
N31W Cd16 N31V C36V -82.7(5)
N42V Cd16 N31V C36V -177.3(5)
N31X Cd16 N31V C36V 8.9(5)
C36V N31V C32V C43V 175.3(9)
Cd16 N31V C32V C43V 0.1(8)
C36V N31V C32V C33V 0.0
Cd16 N31V C32V C33V -175.2(5)
C43V C32V C33V C34V -175.2(9)
N31V C32V C33V C34V 0.0
C32V C33V C34V C35V 0.0
C33V C34V C35V C36V 0.0
C34V C35V C36V N31V 0.0
C32V N31V C36V C35V 0.0
Cd16 N31V C36V C35V 174.7(5)
C46V N41V N42V C43V 174.8(10)
C45V N41V N42V C43V 0.0
C46V N41V N42V Cd16 -6.6(11)
C45V N41V N42V Cd16 178.6(6)
N42X Cd16 N42V C43V 97.0(4)
N42W Cd16 N42V C43V -159.1(4)
N31W Cd16 N42V C43V -86.6(4)
N31X Cd16 N42V C43V 22.2(10)
N31V Cd16 N42V C43V 4.1(4)
N42X Cd16 N42V N41V -81.6(6)
N42W Cd16 N42V N41V 22.4(6)
N31W Cd16 N42V N41V 94.9(6)
N31X Cd16 N42V N41V -156.3(7)
N31V Cd16 N42V N41V -174.4(6)
N31V C32V C43V N42V 4.0(10)
C33V C32V C43V N42V 179.3(5)
N31V C32V C43V C44V 175.0(5)
C33V C32V C43V C44V -9.7(11)
N41V N42V C43V C32V 172.9(9)
Cd16 N42V C43V C32V -6.0(8)
N41V N42V C43V C44V 0.0
Cd16 N42V C43V C44V -178.9(5)
C32V C43V C44V C45V -171.9(10)
N42V C43V C44V C45V 0.0
C43V C44V C45V N41V 0.0
C46V N41V C45V C44V -174.0(11)
N42V N41V C45V C44V 0.0
N42V N41V C46V C54V -77.6(10)
C45V N41V C46V C54V 95.8(10)
N21V C26V C51V C52V -6.6(9)
N21V C26V C51V C56V 177.5(5)
C56V C51V C52V C53V 0.0
C26V C51V C52V C53V -175.8(6)
C51V C52V C53V C54V 0.0
C52V C53V C54V C55V 0.0
C52V C53V C54V C46V 179.1(6)
N41V C46V C54V C55V 178.1(7)
N41V C46V C54V C53V -1.0(11)
C53V C54V C55V C56V 0.0
C46V C54V C55V C56V -179.1(6)
C53V C54V C55V C64V 180.0
C46V C54V C55V C64V 0.9(6)
C54V C55V C56V C61V 180.0
C64V C55V C56V C61V 0.0
C54V C55V C56V C51V 0.0
C64V C55V C56V C51V 180.0
C52V C51V C56V C55V 0.0
C26V C51V C56V C55V 175.8(6)
C52V C51V C56V C61V 180.0
C26V C51V C56V C61V -4.2(6)
C55V C56V C61V C62V 0.0
C51V C56V C61V C62V 180.0
C56V C61V C62V C63V 0.0
C61V C62V C63V C64V 0.0
C62V C63V C64V C55V 0.0
C54V C55V C64V C63V 180.0
C56V C55V C64V C63V 0.0
N22W Cd9 N11W C12W -4.0(5)
N31I Cd9 N11W C12W 89.3(5)
N42I Cd9 N11W C12W 74.8(11)
N42H Cd9 N11W C12W -163.6(5)
N31H Cd9 N11W C12W -93.7(5)
N22W Cd9 N11W C16W 178.7(6)
N31I Cd9 N11W C16W -88.0(5)
N42I Cd9 N11W C16W -102.5(10)
N42H Cd9 N11W C16W 19.1(6)
N31H Cd9 N11W C16W 89.0(6)
C16W N11W C12W C23W -176.4(10)
Cd9 N11W C12W C23W 6.2(9)
C16W N11W C12W C13W 0.0
Cd9 N11W C12W C13W -177.4(6)
C23W C12W C13W C14W 176.1(10)
N11W C12W C13W C14W 0.0
C12W C13W C14W C15W 0.0
C13W C14W C15W C16W 0.0
C14W C15W C16W N11W 0.0
C12W N11W C16W C15W 0.0
Cd9 N11W C16W C15W 177.2(7)
C26W N21W N22W C23W 179.0(8)
C25W N21W N22W C23W 0.0
C26W N21W N22W Cd9 -8.3(9)
C25W N21W N22W Cd9 172.7(6)
N31I Cd9 N22W C23W -90.6(4)
N42I Cd9 N22W C23W -162.6(4)
N42H Cd9 N22W C23W 49.9(7)
N31H Cd9 N22W C23W 93.9(4)
N11W Cd9 N22W C23W 1.5(4)
N31I Cd9 N22W N21W 97.1(6)
N42I Cd9 N22W N21W 25.1(6)
N42H Cd9 N22W N21W -122.4(6)
N31H Cd9 N22W N21W -78.5(5)
N11W Cd9 N22W N21W -170.8(6)
C13W C12W C23W N22W 178.7(5)
N11W C12W C23W N22W -5.0(10)
C13W C12W C23W C24W -6.7(12)
N11W C12W C23W C24W 169.5(6)
N21W N22W C23W C12W 175.7(9)
Cd9 N22W C23W C12W 1.3(8)
N21W N22W C23W C24W 0.0
Cd9 N22W C23W C24W -174.4(5)
C12W C23W C24W C25W -175.1(10)
N22W C23W C24W C25W 0.0
C23W C24W C25W N21W 0.0
C26W N21W C25W C24W -178.8(9)
N22W N21W C25W C24W 0.0
N22W N21W C26W C51W -78.9(9)
C25W N21W C26W C51W 99.8(8)
N42X Cd16 N31W C32W 61.2(9)
N42W Cd16 N31W C32W -3.7(3)
N42V Cd16 N31W C32W -107.8(4)
N31X Cd16 N31W C32W 91.3(3)
N31V Cd16 N31W C32W -178.6(4)
N42X Cd16 N31W C36W -113.8(8)
N42W Cd16 N31W C36W -178.7(4)
N42V Cd16 N31W C36W 77.2(4)
N31X Cd16 N31W C36W -83.7(4)
N31V Cd16 N31W C36W 6.4(4)
C36W N31W C32W C43W 179.4(7)
Cd16 N31W C32W C43W 4.1(6)
C36W N31W C32W C33W 0.0
Cd16 N31W C32W C33W -175.3(4)
C43W C32W C33W C34W -179.4(7)
N31W C32W C33W C34W 0.0
C32W C33W C34W C35W 0.0
C33W C34W C35W C36W 0.0
C34W C35W C36W N31W 0.0
C32W N31W C36W C35W 0.0
Cd16 N31W C36W C35W 174.8(4)
C46W N41W N42W C43W 170.9(8)
C45W N41W N42W C43W 0.0
C46W N41W N42W Cd16 -8.8(9)
C45W N41W N42W Cd16 -179.7(5)
N42X Cd16 N42W C43W -160.1(3)
N31W Cd16 N42W C43W 3.0(3)
N42V Cd16 N42W C43W 93.5(4)
N31X Cd16 N42W C43W -87.0(3)
N31V Cd16 N42W C43W 21.0(11)
N42X Cd16 N42W N41W 19.5(5)
N31W Cd16 N42W N41W -177.4(6)
N42V Cd16 N42W N41W -86.9(5)
N31X Cd16 N42W N41W 92.7(5)
N31V Cd16 N42W N41W -159.4(10)
N31W C32W C43W N42W -1.4(8)
C33W C32W C43W N42W 178.0(4)
N31W C32W C43W C44W 176.3(5)
C33W C32W C43W C44W -4.3(9)
N41W N42W C43W C32W 178.2(7)
Cd16 N42W C43W C32W -2.1(6)
N41W N42W C43W C44W 0.0
Cd16 N42W C43W C44W 179.7(4)
C32W C43W C44W C45W -177.9(8)
N42W C43W C44W C45W 0.0
C46W N41W C45W C44W -170.1(8)
N42W N41W C45W C44W 0.0
C43W C44W C45W N41W 0.0
C45W N41W C46W C54W 88.6(9)
N42W N41W C46W C54W -80.2(10)
N21W C26W C51W C52W -2.4(10)
N21W C26W C51W C56W 179.5(6)
C56W C51W C52W C53W 0.0
C26W C51W C52W C53W -178.0(6)
C51W C52W C53W C54W 0.0
C52W C53W C54W C55W 0.0
C52W C53W C54W C46W 176.9(6)
N41W C46W C54W C55W -176.3(6)
N41W C46W C54W C53W 6.8(11)
C53W C54W C55W C56W 0.0
C46W C54W C55W C56W -176.9(6)
C53W C54W C55W C64W 180.0
C46W C54W C55W C64W 3.1(6)
C54W C55W C56W C61W 180.0
C64W C55W C56W C61W 0.0
C54W C55W C56W C51W 0.0
C64W C55W C56W C51W 180.0
C52W C51W C56W C61W 180.0
C26W C51W C56W C61W -1.9(6)
C52W C51W C56W C55W 0.0
C26W C51W C56W C55W 178.1(6)
C55W C56W C61W C62W 0.0
C51W C56W C61W C62W 180.0
C56W C61W C62W C63W 0.0
C61W C62W C63W C64W 0.0
C62W C63W C64W C55W 0.0
C54W C55W C64W C63W 180.0
C56W C55W C64W C63W 0.0
N31L Cd12 N11X C12X 81.5(4)
N31K Cd12 N11X C12X -105.7(4)
N42K Cd12 N11X C12X -176.5(4)
N22X Cd12 N11X C12X -7.8(4)
N42L Cd12 N11X C12X 63.1(10)
N31L Cd12 N11X C16X -92.3(4)
N31K Cd12 N11X C16X 80.5(4)
N42K Cd12 N11X C16X 9.7(4)
N22X Cd12 N11X C16X 178.4(4)
N42L Cd12 N11X C16X -110.7(9)
C16X N11X C12X C23X -179.4(7)
Cd12 N11X C12X C23X 6.5(7)
C16X N11X C12X C13X 0.0
Cd12 N11X C12X C13X -174.1(4)
C23X C12X C13X C14X 179.4(8)
N11X C12X C13X C14X 0.0
C12X C13X C14X C15X 0.0
C13X C14X C15X C16X 0.0
C14X C15X C16X N11X 0.0
C12X N11X C16X C15X 0.0
Cd12 N11X C16X C15X 173.6(5)
C26X N21X N22X C23X 172.4(8)
C25X N21X N22X C23X 0.0
C26X N21X N22X Cd12 -2.6(9)
C25X N21X N22X Cd12 -175.0(6)
N31L Cd12 N22X N21X 88.7(5)
N31K Cd12 N22X N21X -81.9(5)
N42K Cd12 N22X N21X -150.0(6)
N42L Cd12 N22X N21X 17.6(6)
N11X Cd12 N22X N21X -177.3(6)
N31L Cd12 N22X C23X -86.0(4)
N31K Cd12 N22X C23X 103.4(4)
N42K Cd12 N22X C23X 35.3(7)
N42L Cd12 N22X C23X -157.1(4)
N11X Cd12 N22X C23X 8.0(4)
C13X C12X C23X C24X -4.0(10)
N11X C12X C23X C24X 175.4(5)
C13X C12X C23X N22X -178.3(4)
N11X C12X C23X N22X 1.1(8)
N21X N22X C23X C12X 175.4(8)
Cd12 N22X C23X C12X -8.4(7)
N21X N22X C23X C24X 0.0
Cd12 N22X C23X C24X 176.2(4)
C12X C23X C24X C25X -174.9(9)
N22X C23X C24X C25X 0.0
C26X N21X C25X C24X -171.3(9)
N22X N21X C25X C24X 0.0
C23X C24X C25X N21X 0.0
N22X N21X C26X C51X -81.0(10)
C25X N21X C26X C51X 89.4(10)
N42X Cd16 N31X C32X -3.7(3)
N42W Cd16 N31X C32X -102.2(4)
N31W Cd16 N31X C32X -174.1(4)
N42V Cd16 N31X C32X 76.5(9)
N31V Cd16 N31X C32X 93.5(4)
N42X Cd16 N31X C36X -179.1(4)
N42W Cd16 N31X C36X 82.4(4)
N31W Cd16 N31X C36X 10.5(4)
N42V Cd16 N31X C36X -98.9(8)
N31V Cd16 N31X C36X -81.8(4)
C36X N31X C32X C33X 0.0
Cd16 N31X C32X C33X -175.6(4)
C36X N31X C32X C43X -178.5(7)
Cd16 N31X C32X C43X 5.9(6)
N31X C32X C33X C34X 0.0
C43X C32X C33X C34X 178.4(7)
C32X C33X C34X C35X 0.0
C33X C34X C35X C36X 0.0
C34X C35X C36X N31X 0.0
C32X N31X C36X C35X 0.0
Cd16 N31X C36X C35X 175.2(4)
C46X N41X N42X C43X 173.0(8)
C45X N41X N42X C43X 0.0
C46X N41X N42X Cd16 -9.6(9)
C45X N41X N42X Cd16 177.4(6)
N42W Cd16 N42X N41X -83.8(5)
N31W Cd16 N42X N41X -144.6(7)
N42V Cd16 N42X N41X 24.2(6)
N31X Cd16 N42X N41X -176.3(6)
N31V Cd16 N42X N41X 95.9(6)
N42W Cd16 N42X C43X 93.4(3)
N31W Cd16 N42X C43X 32.7(9)
N42V Cd16 N42X C43X -158.6(4)
N31X Cd16 N42X C43X 1.0(3)
N31V Cd16 N42X C43X -86.9(4)
N31X C32X C43X C44X 174.6(5)
C33X C32X C43X C44X -3.9(9)
N31X C32X C43X N42X -5.2(7)
C33X C32X C43X N42X 176.3(4)
N41X N42X C43X C32X 179.9(7)
Cd16 N42X C43X C32X 1.8(6)
N41X N42X C43X C44X 0.0
Cd16 N42X C43X C44X -178.1(4)
C32X C43X C44X C45X -179.8(8)
N42X C43X C44X C45X 0.0
C43X C44X C45X N41X 0.0
C46X N41X C45X C44X -172.4(9)
N42X N41X C45X C44X 0.0
N42X N41X C46X C54X -75.5(9)
C45X N41X C46X C54X 95.9(10)
N21X C26X C51X C52X -7.8(11)
N21X C26X C51X C56X 174.6(6)
C56X C51X C52X C53X 0.0
C26X C51X C52X C53X -177.6(6)
C51X C52X C53X C54X 0.0
C52X C53X C54X C55X 0.0
C52X C53X C54X C46X -179.8(7)
N41X C46X C54X C55X 179.0(6)
N41X C46X C54X C53X -1.3(11)
C53X C54X C55X C56X 0.0
C46X C54X C55X C56X 179.8(6)
C53X C54X C55X C64X 180.0
C46X C54X C55X C64X -0.2(6)
C54X C55X C56X C61X 180.0
C64X C55X C56X C61X 0.0
C54X C55X C56X C51X 0.0
C64X C55X C56X C51X 180.0
C52X C51X C56X C55X 0.0
C26X C51X C56X C55X 177.6(7)
C52X C51X C56X C61X 180.0
C26X C51X C56X C61X -2.4(7)
C55X C56X C61X C62X 0.0
C51X C56X C61X C62X 180.0
C56X C61X C62X C63X 0.0
C61X C62X C63X C64X 0.0
C62X C63X C64X C55X 0.0
C56X C55X C64X C63X 0.0
C54X C55X C64X C63X 180.0
